data_4510165
loop_
_publ_author_name
'Kennedy, Robert D.'
'Clingerman, Daniel J.'
'Morris, William'
'Wilmer, Christopher E.'
'Sarjeant, Amy A.'
'Stern, Charlotte L.'
'O&#x2019;Keeffe, Michael'
'Snurr, Randall Q.'
'Hupp, Joseph T.'
'Farha, Omar K.'
'Mirkin, Chad A.'

_publ_section_title
;
 Metallacarborane-Based Metal--Organic Framework with a Complex Topology
;
_journal_issue 3
_journal_name_full 'Crystal Growth &amp; Design'
_journal_page_first 1324
_journal_paper_doi 10.1021/cg401817g
_journal_volume 14
_journal_year 2014
_chemical_formula_moiety 'C24 H28 B18 Co O8, 3(C24 H20 P)'
_chemical_formula_sum 'C96 H88 B18 Co O8 P3'
_chemical_formula_weight 1716.08
_chemical_name_systematic
;
 ? 
;
_space_group_crystal_system triclinic
_space_group_IT_number 2
_space_group_name_Hall '-P 1'
_space_group_name_H-M_alt 'P -1'
_symmetry_space_group_name_Hall '-P 1'
_symmetry_space_group_name_H-M 'P -1'
_atom_sites_solution_hydrogens geom
_atom_sites_solution_primary dual
_atom_sites_solution_secondary difmap
_audit_creation_date 2012-06-15
_audit_creation_method
;
  Olex2 1.2
  (compiled May  9 2012 12:37:22, GUI svn.r4230)
;
_cell_angle_alpha 79.3640(10)
_cell_angle_beta 73.3530(10)
_cell_angle_gamma 73.1420(10)
_cell_formula_units_Z 4
_cell_length_a 22.3221(4)
_cell_length_b 22.7490(4)
_cell_length_c 22.8496(4)
_cell_measurement_reflns_used 9833
_cell_measurement_temperature 100(2)
_cell_measurement_theta_max 66.68
_cell_measurement_theta_min 2.56
_cell_volume 10573.7(3)
_computing_cell_refinement 'SAINT V7.23A (Bruker, 2005)'
_computing_data_collection 'APEX2 V2.1-4 (Bruker, 2007)'
_computing_data_reduction 'Bruker SAINT'
_computing_molecular_graphics
;
O. V. Dolomanov, L. J. Bourhis, R. J. Gildea, J. A. K. Howard and H. Puschmann,
OLEX2: a complete structure solution, refinement and analysis program.
J. Appl. Cryst. (2009). 42, 339-341.
;
_computing_publication_material
;
O. V. Dolomanov, L. J. Bourhis, R. J. Gildea, J. A. K. Howard and H. Puschmann,
OLEX2: a complete structure solution, refinement and analysis program.
J. Appl. Cryst. (2009). 42, 339-341.
;
_computing_structure_refinement
;
XL, G.M. Sheldrick, Acta Cryst.
(2008). A64, 112-122
;
_computing_structure_solution
;
XM, G.M. Sheldrick, Acta Cryst.
(2008). A64, 112-122
;
_diffrn_ambient_temperature 100.0
_diffrn_detector_area_resol_mean 8
_diffrn_measured_fraction_theta_full 0.957
_diffrn_measured_fraction_theta_max 0.957
_diffrn_measurement_device_type 'Bruker APEX-II CCD'
_diffrn_measurement_method '\f and \w scans'
_diffrn_radiation_monochromator graphite
_diffrn_radiation_type CuK\a
_diffrn_radiation_wavelength 1.54178
_diffrn_reflns_av_R_equivalents 0.0479
_diffrn_reflns_av_unetI/netI 0.0673
_diffrn_reflns_limit_h_max 25
_diffrn_reflns_limit_h_min -25
_diffrn_reflns_limit_k_max 25
_diffrn_reflns_limit_k_min -26
_diffrn_reflns_limit_l_max 26
_diffrn_reflns_limit_l_min -25
_diffrn_reflns_number 65069
_diffrn_reflns_theta_full 62.38
_diffrn_reflns_theta_max 62.38
_diffrn_reflns_theta_min 2.03
_diffrn_source microsource
_diffrn_standards_number 0
_exptl_absorpt_coefficient_mu 2.077
_exptl_absorpt_correction_T_max 0.7529
_exptl_absorpt_correction_T_min 0.5998
_exptl_absorpt_correction_type multi-scan
_exptl_absorpt_process_details
;
SADABS-2008/1 (Bruker,2008) was used for absorption correction.
wR2(int) was 0.0753 before and 0.0497 after correction.
The Ratio of minimum to maximum transmission is 0.7967.
The \l/2 correction factor is 0.0015.
;
_exptl_crystal_colour orange
_exptl_crystal_colour_primary orange
_exptl_crystal_density_diffrn 1.078
_exptl_crystal_density_method 'not measured'
_exptl_crystal_description block
_exptl_crystal_F_000 3560
_exptl_crystal_size_max 0.272
_exptl_crystal_size_mid 0.138
_exptl_crystal_size_min 0.078
_refine_diff_density_max 1.018
_refine_diff_density_min -0.436
_refine_diff_density_rms 0.082
_refine_ls_extinction_method none
_refine_ls_goodness_of_fit_ref 1.012
_refine_ls_hydrogen_treatment constr
_refine_ls_matrix_type full
_refine_ls_number_parameters 2574
_refine_ls_number_reflns 32184
_refine_ls_number_restraints 1354
_refine_ls_restrained_S_all 0.993
_refine_ls_R_factor_all 0.1135
_refine_ls_R_factor_gt 0.0793
_refine_ls_shift/su_max 0.001
_refine_ls_shift/su_mean 0.000
_refine_ls_structure_factor_coef Fsqd
_refine_ls_weighting_details 'calc w=1/[\s^2^(Fo^2^)+(0.1587P)^2^+0.0000P] where P=(Fo^2^+2Fc^2^)/3'
_refine_ls_weighting_scheme calc
_refine_ls_wR_factor_gt 0.2234
_refine_ls_wR_factor_ref 0.2469
_reflns_number_gt 20134
_reflns_number_total 32184
_reflns_threshold_expression >2sigma(I)
_cod_data_source_file PPh4[5].cif
_cod_data_source_block n1843a
_cod_database_code 4510165
_smtbx_masks_special_details
;
The solvent masking procedure as implemented in Olex2 was used to remove the
electronic contribution of solvent molecules from the refinement.  Only the
atoms used in the refinement model are reported in the formula here.

Total solvent accessible volume / cell = 2368.9 Ang^3^ [22.4%]
Total electron count / cell = 392.7
;

loop_
_space_group_symop_id
_space_group_symop_operation_xyz
1 'x, y, z'
2 '-x, -y, -z'

loop_
_atom_site_label
_atom_site_type_symbol
_atom_site_fract_x
_atom_site_fract_y
_atom_site_fract_z
_atom_site_U_iso_or_equiv
_atom_site_adp_type
_atom_site_occupancy
_atom_site_symmetry_multiplicity
_atom_site_calc_flag
_atom_site_refinement_flags
_atom_site_disorder_assembly
_atom_site_disorder_group
Co1 Co -0.06041(3) -0.13200(3) 0.78536(3) 0.02719(17) Uani 1 1 d . . .
O1 O -0.00911(13) 0.31629(12) 0.80073(12) 0.0326(6) Uani 1 1 d . . .
O2 O -0.02379(13) 0.35949(12) 0.88646(13) 0.0331(6) Uani 1 1 d . . .
O3 O 0.11691(15) 0.21528(13) 1.02757(13) 0.0382(7) Uani 1 1 d . . .
O4 O 0.16698(13) 0.12244(12) 0.99392(13) 0.0342(7) Uani 1 1 d . . .
H4 H 0.1849 0.1170 1.0229 0.051 Uiso 1 1 calc R . .
O5 O -0.24161(14) -0.49747(13) 0.56459(14) 0.0419(8) Uani 1 1 d . . .
O6 O -0.26097(13) -0.39544(12) 0.56148(13) 0.0347(7) Uani 1 1 d . . .
O7 O -0.09318(14) -0.63151(12) 0.69388(13) 0.0361(7) Uani 1 1 d . . .
O8 O -0.06423(14) -0.58341(12) 0.75484(13) 0.0331(6) Uani 1 1 d . . .
H8 H -0.0455 -0.6195 0.7666 0.050 Uiso 1 1 calc R . .
C1 C -0.0355(2) -0.1192(2) 0.8597(2) 0.0404(11) Uani 1 1 d . . .
H1 H -0.0401 -0.1610 0.8937 0.048 Uiso 1 1 calc R . .
C2 C -0.0980(2) -0.0687(2) 0.8466(2) 0.0382(10) Uani 1 1 d . . .
H2 H -0.1476 -0.0739 0.8715 0.046 Uiso 1 1 calc R . .
C3 C 0.0128(2) 0.04509(19) 0.85808(19) 0.0366(10) Uani 1 1 d . . .
C4 C 0.0257(2) 0.08759(18) 0.87288(19) 0.0329(9) Uani 1 1 d . . .
C5 C 0.03699(19) 0.14075(18) 0.89032(18) 0.0294(9) Uani 1 1 d . . .
C6 C 0.01212(18) 0.19984(18) 0.86507(18) 0.0279(9) Uani 1 1 d . . .
H6 H -0.0098 0.2055 0.8337 0.033 Uiso 1 1 calc R . .
C7 C 0.01895(17) 0.25137(17) 0.88528(17) 0.0249(8) Uani 1 1 d . . .
C8 C 0.05125(17) 0.24216(16) 0.93114(16) 0.0234(8) Uani 1 1 d . . .
H8A H 0.0526 0.2767 0.9481 0.028 Uiso 1 1 calc R . .
C9 C 0.08158(17) 0.18300(17) 0.95242(17) 0.0246(8) Uani 1 1 d . . .
C10 C 0.07445(18) 0.13233(17) 0.93290(17) 0.0257(8) Uani 1 1 d . . .
H10 H 0.0947 0.0918 0.9480 0.031 Uiso 1 1 calc R . .
C11 C -0.00773(17) 0.31459(18) 0.85702(18) 0.0273(9) Uani 1 1 d . . .
C12 C 0.12381(18) 0.17527(17) 0.99573(17) 0.0256(8) Uani 1 1 d . . .
C13 C -0.1134(2) -0.19622(19) 0.82314(19) 0.0352(10) Uani 1 1 d . . .
H13 H -0.1332 -0.1908 0.8733 0.042 Uiso 1 1 calc R . .
C14 C -0.1419(2) -0.14519(19) 0.77183(19) 0.0335(9) Uani 1 1 d . . .
H14 H -0.1822 -0.1035 0.7850 0.040 Uiso 1 1 calc R . .
C15 C -0.12487(19) -0.31242(17) 0.70932(19) 0.0307(9) Uani 1 1 d . . .
C16 C -0.13460(19) -0.35633(17) 0.69389(18) 0.0286(9) Uani 1 1 d . . .
C17 C -0.14350(18) -0.41002(17) 0.67666(17) 0.0248(8) Uani 1 1 d . . .
C18 C -0.11325(18) -0.46892(17) 0.69995(17) 0.0281(9) Uani 1 1 d . . .
H18 H -0.0861 -0.4731 0.7265 0.034 Uiso 1 1 calc R . .
C19 C -0.12245(18) -0.52156(17) 0.68478(17) 0.0267(8) Uani 1 1 d . . .
C20 C -0.16051(19) -0.51554(17) 0.64483(17) 0.0270(8) Uani 1 1 d . . .
H20B H -0.1660 -0.5513 0.6333 0.032 Uiso 1 1 calc R . .
C21 C -0.19081(17) -0.45722(17) 0.62143(16) 0.0233(8) Uani 1 1 d . . .
C22 C -0.18260(17) -0.40531(17) 0.63689(17) 0.0245(8) Uani 1 1 d . . .
H22B H -0.2036 -0.3657 0.6205 0.029 Uiso 1 1 calc R . .
C23 C -0.09054(18) -0.58487(17) 0.71240(17) 0.0279(9) Uani 1 1 d . . .
C24 C -0.23410(18) -0.45125(17) 0.57847(17) 0.0264(8) Uani 1 1 d . . .
B1 B -0.0858(3) -0.0356(2) 0.7722(2) 0.0374(12) Uani 1 1 d . . .
H1A H -0.1229 -0.0175 0.7448 0.045 Uiso 1 1 calc R . .
B2 B -0.0023(2) -0.0710(2) 0.7383(2) 0.0365(11) Uani 1 1 d . . .
H2A H 0.0172 -0.0759 0.6880 0.044 Uiso 1 1 calc R . .
B3 B 0.0273(2) -0.1274(2) 0.7969(3) 0.0388(12) Uani 1 1 d . . .
H3 H 0.0663 -0.1707 0.7864 0.047 Uiso 1 1 calc R . .
B4 B 0.0231(3) -0.0862(2) 0.8579(2) 0.0406(13) Uani 1 1 d . . .
H4A H 0.0585 -0.1037 0.8872 0.049 Uiso 1 1 calc R . .
B5 B -0.0559(3) -0.0508(2) 0.8904(2) 0.0420(13) Uani 1 1 d . . .
H5 H -0.0731 -0.0451 0.9406 0.050 Uiso 1 1 calc R . .
B6 B -0.0890(3) 0.0053(2) 0.8338(3) 0.0414(13) Uani 1 1 d . . .
H6A H -0.1281 0.0479 0.8466 0.050 Uiso 1 1 calc R . .
B7 B -0.0257(3) 0.0027(2) 0.7659(2) 0.0386(12) Uani 1 1 d . . .
H7 H -0.0228 0.0454 0.7330 0.046 Uiso 1 1 calc R . .
B8 B 0.0445(3) -0.0534(2) 0.7799(2) 0.0405(12) Uani 1 1 d . . .
H8B H 0.0946 -0.0484 0.7567 0.049 Uiso 1 1 calc R . .
B9 B -0.0073(2) -0.0054(2) 0.8378(2) 0.0324(11) Uani 1 1 d . . .
B10 B -0.0834(2) -0.1390(2) 0.7055(2) 0.0317(10) Uani 1 1 d . . .
H10A H -0.0817 -0.0962 0.6724 0.038 Uiso 1 1 calc R . .
B11 B -0.0113(2) -0.1955(2) 0.7203(2) 0.0365(11) Uani 1 1 d . . .
H11 H 0.0391 -0.1918 0.6968 0.044 Uiso 1 1 calc R . .
B12 B -0.0343(3) -0.2286(2) 0.7984(2) 0.0379(12) Uani 1 1 d . . .
H12A H 0.0005 -0.2460 0.8283 0.045 Uiso 1 1 calc R . .
B13 B -0.0937(3) -0.2683(2) 0.8035(2) 0.0397(12) Uani 1 1 d . . .
H13A H -0.0978 -0.3106 0.8368 0.048 Uiso 1 1 calc R . .
B14 B -0.0292(2) -0.2690(2) 0.7372(2) 0.0351(11) Uani 1 1 d . . .
H14A H 0.0098 -0.3121 0.7259 0.042 Uiso 1 1 calc R . .
B15 B -0.0598(2) -0.2129(2) 0.6789(2) 0.0334(11) Uani 1 1 d . . .
H15 H -0.0413 -0.2183 0.6287 0.040 Uiso 1 1 calc R . .
B16 B -0.1428(2) -0.1798(2) 0.7121(2) 0.0326(11) Uani 1 1 d . . .
H16A H -0.1796 -0.1628 0.6843 0.039 Uiso 1 1 calc R . .
B17 B -0.1630(2) -0.2148(2) 0.7887(2) 0.0361(11) Uani 1 1 d . . .
H17 H -0.2128 -0.2208 0.8118 0.043 Uiso 1 1 calc R . .
B18 B -0.1092(2) -0.2602(2) 0.7305(2) 0.0302(10) Uani 1 1 d . . .
Co2 Co -0.43704(3) -0.37128(3) 0.71437(3) 0.03032(18) Uani 1 1 d . . .
O9 O -0.23491(14) -0.10652(13) 0.93391(13) 0.0376(7) Uani 1 1 d . . .
O10 O -0.26985(17) -0.00642(14) 0.94613(16) 0.0531(9) Uani 1 1 d . . .
O11 O -0.41363(16) 0.12906(13) 0.81122(14) 0.0452(8) Uani 1 1 d . . .
O12 O -0.43981(15) 0.08111(13) 0.74867(14) 0.0421(7) Uani 1 1 d . . .
H12 H -0.4612 0.1168 0.7389 0.063 Uiso 1 1 calc R . .
O13 O -0.49536(14) -0.81879(13) 0.70400(13) 0.0383(7) Uani 1 1 d . . .
O14 O -0.48846(17) -0.86173(15) 0.62068(15) 0.0544(9) Uani 1 1 d . . .
O15 O -0.61885(14) -0.71460(13) 0.47401(13) 0.0384(7) Uani 1 1 d . . .
O16 O -0.66644(13) -0.62072(12) 0.50552(13) 0.0339(7) Uani 1 1 d . . .
H16 H -0.6891 -0.6183 0.4811 0.051 Uiso 1 1 calc R . .
C25 C -0.4313(6) -0.2882(5) 0.6827(5) 0.031(2) Uani 0.543(16) 1 d PU A 1
H25 H -0.4467 -0.2775 0.6386 0.037 Uiso 0.543(16) 1 calc PR A 1
C25A C -0.4608(8) -0.2694(6) 0.6970(7) 0.040(3) Uani 0.457(16) 1 d PU A 2
H25A H -0.4939 -0.2516 0.6655 0.048 Uiso 0.457(16) 1 calc PR A 2
C26 C -0.3626(6) -0.3292(6) 0.6831(6) 0.030(2) Uani 0.543(16) 1 d PU A 1
H26 H -0.3293 -0.3490 0.6406 0.036 Uiso 0.543(16) 1 calc PR A 1
C26A C -0.3819(8) -0.3067(7) 0.6750(6) 0.032(3) Uani 0.457(16) 1 d PU A 2
H26A H -0.3616 -0.3147 0.6254 0.039 Uiso 0.457(16) 1 calc PR A 2
C27 C -0.36854(19) -0.18828(18) 0.78248(18) 0.0314(9) Uani 1 1 d . A .
C28 C -0.35874(19) -0.14566(18) 0.79814(17) 0.0287(9) Uani 1 1 d . . .
C29 C -0.35239(18) -0.09200(17) 0.81862(18) 0.0272(8) Uani 1 1 d . . .
C30 C -0.31477(18) -0.09678(18) 0.85955(17) 0.0273(8) Uani 1 1 d . . .
H30 H -0.2915 -0.1364 0.8737 0.033 Uiso 1 1 calc R . .
C31 C -0.31096(18) -0.04491(17) 0.87959(17) 0.0263(8) Uani 1 1 d . . .
C32 C -0.34410(18) 0.01286(18) 0.85888(18) 0.0286(8) Uani 1 1 d . . .
H32 H -0.3420 0.0485 0.8735 0.034 Uiso 1 1 calc R . .
C33 C -0.38025(19) 0.01921(18) 0.81720(17) 0.0288(8) Uani 1 1 d . . .
C34 C -0.38438(19) -0.03298(18) 0.79763(18) 0.0297(9) Uani 1 1 d . . .
H34 H -0.4096 -0.0286 0.7692 0.036 Uiso 1 1 calc R . .
C35 C -0.26919(19) -0.05161(19) 0.92371(19) 0.0324(9) Uani 1 1 d . . .
C36 C -0.4144(2) 0.08266(19) 0.79177(18) 0.0324(9) Uani 1 1 d . . .
C37 C -0.4308(6) -0.4048(6) 0.6319(5) 0.030(2) Uani 0.480(11) 1 d PU A 1
H37 H -0.4067 -0.3743 0.5937 0.036 Uiso 0.480(11) 1 calc PR A 1
C37A C -0.4652(8) -0.3813(5) 0.6429(5) 0.041(3) Uani 0.520(11) 1 d PU A 2
H37A H -0.4601 -0.3402 0.6082 0.049 Uiso 0.520(11) 1 calc PR A 2
C38 C -0.3897(5) -0.4572(5) 0.6759(5) 0.023(2) Uani 0.480(11) 1 d PU A 1
H38 H -0.3366 -0.4639 0.6697 0.027 Uiso 0.480(11) 1 calc PR A 1
C38A C -0.4047(6) -0.4322(6) 0.6568(5) 0.039(2) Uani 0.520(11) 1 d PU A 2
H38A H -0.3550 -0.4284 0.6304 0.046 Uiso 0.520(11) 1 calc PR A 2
C39 C -0.5122(3) -0.5501(2) 0.6457(2) 0.0555(14) Uani 1 1 d . . .
C40 C -0.5279(2) -0.5906(2) 0.6327(2) 0.0484(13) Uani 1 1 d . A .
C41 C -0.5419(2) -0.64262(19) 0.6156(2) 0.0366(10) Uani 1 1 d . . .
C42 C -0.51942(19) -0.70217(19) 0.64198(18) 0.0328(9) Uani 1 1 d . A .
H42 H -0.4990 -0.7085 0.6746 0.039 Uiso 1 1 calc R . .
C43 C -0.52672(17) -0.75274(19) 0.62088(17) 0.0288(9) Uani 1 1 d . . .
C44 C -0.55811(19) -0.74361(19) 0.57384(17) 0.0303(9) Uani 1 1 d . A .
H44 H -0.5604 -0.7781 0.5573 0.036 Uiso 1 1 calc R . .
C45 C -0.58595(17) -0.68398(17) 0.55141(16) 0.0247(8) Uani 1 1 d . . .
C46 C -0.57735(18) -0.63356(18) 0.57163(17) 0.0275(8) Uani 1 1 d . A .
H46 H -0.5956 -0.5928 0.5555 0.033 Uiso 1 1 calc R . .
C47 C -0.50120(19) -0.8168(2) 0.6494(2) 0.0352(10) Uani 1 1 d . A .
C48 C -0.62598(19) -0.67397(18) 0.50606(17) 0.0270(8) Uani 1 1 d . A .
B19 B -0.3587(6) -0.3721(6) 0.7478(6) 0.023(2) Uani 0.543(16) 1 d PU A 1
H19 H -0.3253 -0.4193 0.7514 0.028 Uiso 0.543(16) 1 calc PR A 1
B19A B -0.3585(7) -0.3541(7) 0.7269(8) 0.027(3) Uani 0.457(16) 1 d PU A 2
H19A H -0.3189 -0.3963 0.7139 0.033 Uiso 0.457(16) 1 calc PR A 2
B20 B -0.4376(7) -0.3514(7) 0.7996(9) 0.030(3) Uani 0.543(16) 1 d PU A 1
H20 H -0.4560 -0.3835 0.8398 0.036 Uiso 0.543(16) 1 calc PR A 1
B20A B -0.4186(9) -0.3585(10) 0.7934(11) 0.035(3) Uani 0.457(16) 1 d PU A 2
H20A H -0.4234 -0.4001 0.8275 0.042 Uiso 0.457(16) 1 calc PR A 2
B21 B -0.4864(6) -0.2972(7) 0.7530(7) 0.035(3) Uani 0.543(16) 1 d PU A 1
H21 H -0.5395 -0.2919 0.7609 0.042 Uiso 0.543(16) 1 calc PR A 1
B21A B -0.4886(9) -0.2982(10) 0.7776(8) 0.038(3) Uani 0.457(16) 1 d PU A 2
H21A H -0.5403 -0.2981 0.8001 0.046 Uiso 0.457(16) 1 calc PR A 2
B22 B -0.4554(7) -0.2719(7) 0.8045(6) 0.032(2) Uani 0.543(16) 1 d PU A 1
H22 H -0.4889 -0.2520 0.8469 0.039 Uiso 0.543(16) 1 calc PR A 1
B22A B -0.4387(8) -0.2820(9) 0.8181(8) 0.034(3) Uani 0.457(16) 1 d PU A 2
H22A H -0.4568 -0.2743 0.8678 0.041 Uiso 0.457(16) 1 calc PR A 2
B23 B -0.3745(7) -0.3188(8) 0.8029(6) 0.030(3) Uani 0.543(16) 1 d PU A 1
H23 H -0.3530 -0.3306 0.8436 0.036 Uiso 0.543(16) 1 calc PR A 1
B23A B -0.3574(9) -0.3201(10) 0.7866(8) 0.033(3) Uani 0.457(16) 1 d PU A 2
H23A H -0.3222 -0.3384 0.8161 0.039 Uiso 0.457(16) 1 calc PR A 2
B24 B -0.3271(6) -0.3065(7) 0.7271(7) 0.032(3) Uani 0.543(16) 1 d PU A 1
H24 H -0.2741 -0.3104 0.7172 0.039 Uiso 0.543(16) 1 calc PR A 1
B24A B -0.3332(9) -0.2875(9) 0.7101(8) 0.037(3) Uani 0.457(16) 1 d PU A 2
H24A H -0.2824 -0.2837 0.6888 0.044 Uiso 0.457(16) 1 calc PR A 2
B25 B -0.3746(7) -0.2530(6) 0.6848(6) 0.032(2) Uani 0.543(16) 1 d PU A 1
H25B H -0.3538 -0.2206 0.6465 0.039 Uiso 0.543(16) 1 calc PR A 1
B25A B -0.3988(10) -0.2324(7) 0.6916(8) 0.041(3) Uani 0.457(16) 1 d PU A 2
H25C H -0.3919 -0.1916 0.6569 0.049 Uiso 0.457(16) 1 calc PR A 2
B26 B -0.4539(6) -0.2305(5) 0.7308(6) 0.028(2) Uani 0.543(16) 1 d PU A 1
H26B H -0.4860 -0.1832 0.7232 0.034 Uiso 0.543(16) 1 calc PR A 1
B26A B -0.4670(8) -0.2257(7) 0.7599(9) 0.042(3) Uani 0.457(16) 1 d PU A 2
H26C H -0.5040 -0.1813 0.7709 0.051 Uiso 0.457(16) 1 calc PR A 2
B27 B -0.3861(2) -0.2412(2) 0.7634(2) 0.0296(9) Uani 1 1 d U . .
B28 B -0.4339(7) -0.4688(8) 0.7488(6) 0.018(3) Uani 0.480(11) 1 d PU A 1
H28 H -0.4141 -0.4839 0.7905 0.022 Uiso 0.480(11) 1 calc PR A 1
B28A B -0.4187(8) -0.4613(9) 0.7334(7) 0.033(3) Uani 0.520(11) 1 d PU A 2
H28A H -0.3828 -0.4793 0.7621 0.040 Uiso 0.520(11) 1 calc PR A 2
B29 B -0.5127(7) -0.4180(7) 0.7492(7) 0.028(2) Uani 0.480(11) 1 d PU A 1
H29 H -0.5465 -0.4003 0.7925 0.034 Uiso 0.480(11) 1 calc PR A 1
B29A B -0.5017(8) -0.4221(8) 0.7654(7) 0.038(3) Uani 0.520(11) 1 d PU A 2
H29A H -0.5222 -0.4134 0.8147 0.045 Uiso 0.520(11) 1 calc PR A 2
B30 B -0.5065(8) -0.3753(5) 0.6707(8) 0.035(3) Uani 0.480(11) 1 d PU A 1
H30A H -0.5363 -0.3274 0.6609 0.042 Uiso 0.480(11) 1 calc PR A 1
B30A B -0.5277(6) -0.3699(5) 0.7046(7) 0.039(3) Uani 0.520(11) 1 d PU A 2
H30B H -0.5649 -0.3252 0.7138 0.047 Uiso 0.520(11) 1 calc PR A 2
B31 B -0.4877(8) -0.4310(5) 0.6180(6) 0.038(3) Uani 0.480(11) 1 d PU A 1
H31 H -0.5040 -0.4190 0.5743 0.046 Uiso 0.480(11) 1 calc PR A 1
B31A B -0.5265(7) -0.4119(5) 0.6454(5) 0.038(2) Uani 0.520(11) 1 d PU A 2
H31A H -0.5615 -0.3941 0.6156 0.046 Uiso 0.520(11) 1 calc PR A 2
B32 B -0.5415(6) -0.4392(6) 0.6910(8) 0.037(3) Uani 0.480(11) 1 d PU A 1
H32A H -0.5944 -0.4319 0.6957 0.045 Uiso 0.480(11) 1 calc PR A 1
B32A B -0.5491(6) -0.4412(6) 0.7227(6) 0.034(2) Uani 0.520(11) 1 d PU A 2
H32B H -0.6000 -0.4443 0.7446 0.041 Uiso 0.520(11) 1 calc PR A 2
B33 B -0.4972(9) -0.4963(10) 0.7387(10) 0.031(3) Uani 0.480(11) 1 d PU A 1
H33 H -0.5212 -0.5277 0.7758 0.037 Uiso 0.480(11) 1 calc PR A 1
B33A B -0.4821(9) -0.4969(11) 0.7410(9) 0.037(3) Uani 0.520(11) 1 d PU A 2
H33A H -0.4881 -0.5376 0.7761 0.044 Uiso 0.520(11) 1 calc PR A 2
B34 B -0.4174(7) -0.5216(6) 0.6932(6) 0.027(2) Uani 0.480(11) 1 d PU A 1
H34A H -0.3867 -0.5698 0.6993 0.032 Uiso 0.480(11) 1 calc PR A 1
B34A B -0.4164(7) -0.5042(7) 0.6731(8) 0.043(3) Uani 0.520(11) 1 d PU A 2
H34B H -0.3783 -0.5480 0.6625 0.051 Uiso 0.520(11) 1 calc PR A 2
B35 B -0.4117(7) -0.4818(6) 0.6194(5) 0.034(2) Uani 0.480(11) 1 d PU A 1
H35 H -0.3778 -0.5023 0.5775 0.041 Uiso 0.480(11) 1 calc PR A 1
B35A B -0.4458(7) -0.4522(7) 0.6150(5) 0.044(3) Uani 0.520(11) 1 d PU A 2
H35A H -0.4273 -0.4615 0.5658 0.053 Uiso 0.520(11) 1 calc PR A 2
B36 B -0.4829(9) -0.5063(7) 0.6610(10) 0.035(3) Uani 0.480(11) 1 d PU A 1
B36A B -0.4983(9) -0.4919(7) 0.6687(9) 0.036(3) Uani 0.520(11) 1 d PU A 2
P1A P -0.83551(5) -0.58319(5) 0.87301(5) 0.0289(2) Uani 1 1 d . . .
C1A C -0.88225(17) -0.58217(18) 0.95152(18) 0.0276(8) Uani 1 1 d . . .
C2A C -0.89728(18) -0.63594(18) 0.98656(17) 0.0285(9) Uani 1 1 d . . .
H2AA H -0.8818 -0.6741 0.9693 0.034 Uiso 1 1 calc R . .
C3A C -0.93459(19) -0.63314(19) 1.04614(18) 0.0331(9) Uani 1 1 d . . .
H3A H -0.9457 -0.6692 1.0697 0.040 Uiso 1 1 calc R . .
C4A C -0.9558(2) -0.5778(2) 1.0714(2) 0.0368(10) Uani 1 1 d . . .
H4AA H -0.9817 -0.5757 1.1123 0.044 Uiso 1 1 calc R . .
C5A C -0.9391(2) -0.5248(2) 1.0369(2) 0.0406(10) Uani 1 1 d . . .
H5A H -0.9530 -0.4872 1.0550 0.049 Uiso 1 1 calc R . .
C6A C -0.90324(19) -0.52632(18) 0.97746(19) 0.0330(9) Uani 1 1 d . . .
H6AA H -0.8927 -0.4900 0.9541 0.040 Uiso 1 1 calc R . .
C7A C -0.76210(19) -0.5615(2) 0.86584(19) 0.0350(10) Uani 1 1 d . . .
C8A C -0.7454(2) -0.5540(2) 0.9176(2) 0.0389(10) Uani 1 1 d . . .
H8AA H -0.7724 -0.5609 0.9574 0.047 Uiso 1 1 calc R . .
C9A C -0.6889(2) -0.5363(2) 0.9109(2) 0.0487(12) Uani 1 1 d . . .
H9A H -0.6771 -0.5310 0.9461 0.058 Uiso 1 1 calc R . .
C10A C -0.6502(2) -0.5266(3) 0.8534(3) 0.0635(16) Uani 1 1 d . . .
H10B H -0.6121 -0.5136 0.8487 0.076 Uiso 1 1 calc R . .
C11A C -0.6662(3) -0.5355(3) 0.8021(3) 0.0689(17) Uani 1 1 d . . .
H11A H -0.6387 -0.5293 0.7624 0.083 Uiso 1 1 calc R . .
C12A C -0.7222(2) -0.5536(2) 0.8084(2) 0.0485(12) Uani 1 1 d . . .
H12B H -0.7329 -0.5603 0.7732 0.058 Uiso 1 1 calc R . .
C13A C -0.88502(19) -0.52857(19) 0.82759(18) 0.0313(9) Uani 1 1 d . . .
C14A C -0.8674(2) -0.4771(2) 0.7915(2) 0.0426(11) Uani 1 1 d . . .
H14B H -0.8272 -0.4695 0.7897 0.051 Uiso 1 1 calc R . .
C15A C -0.9084(2) -0.4371(2) 0.7580(2) 0.0463(12) Uani 1 1 d . . .
H15A H -0.8974 -0.4010 0.7345 0.056 Uiso 1 1 calc R . .
C16A C -0.9665(2) -0.4500(2) 0.7590(2) 0.0434(11) Uani 1 1 d . . .
H16B H -0.9943 -0.4232 0.7352 0.052 Uiso 1 1 calc R . .
C17A C -0.9832(2) -0.5010(2) 0.7941(2) 0.0371(10) Uani 1 1 d . . .
H17A H -1.0224 -0.5096 0.7943 0.045 Uiso 1 1 calc R . .
C18A C -0.94350(19) -0.54042(19) 0.82929(18) 0.0308(9) Uani 1 1 d . . .
H18A H -0.9560 -0.5752 0.8544 0.037 Uiso 1 1 calc R . .
C19A C -0.81601(19) -0.65962(19) 0.85111(18) 0.0320(9) Uani 1 1 d . . .
C20A C -0.7752(2) -0.7063(2) 0.8801(2) 0.0389(10) Uani 1 1 d . . .
H20G H -0.7554 -0.6963 0.9075 0.047 Uiso 1 1 calc R . .
C21A C -0.7629(2) -0.7670(2) 0.8697(2) 0.0452(11) Uani 1 1 d . . .
H21B H -0.7352 -0.7987 0.8900 0.054 Uiso 1 1 calc R . .
C22A C -0.7912(2) -0.7818(2) 0.8294(2) 0.0443(11) Uani 1 1 d . . .
H22G H -0.7831 -0.8235 0.8222 0.053 Uiso 1 1 calc R . .
C23A C -0.8312(2) -0.7350(2) 0.7998(2) 0.0420(11) Uani 1 1 d . . .
H23B H -0.8503 -0.7451 0.7720 0.050 Uiso 1 1 calc R . .
C24A C -0.84400(19) -0.6737(2) 0.80985(19) 0.0349(9) Uani 1 1 d . . .
H24B H -0.8713 -0.6420 0.7891 0.042 Uiso 1 1 calc R . .
P1B P -0.71004(5) -0.14930(5) 0.45809(5) 0.0368(3) Uani 1 1 d . . .
C1B C -0.6585(3) -0.1636(2) 0.5100(2) 0.0488(12) Uani 1 1 d . . .
C2B C -0.6663(4) -0.1215(3) 0.5490(3) 0.089(2) Uani 1 1 d . . .
H2B H -0.6980 -0.0832 0.5482 0.106 Uiso 1 1 calc R . .
C3B C -0.6249(5) -0.1367(4) 0.5919(3) 0.097(3) Uani 1 1 d . . .
H3B H -0.6289 -0.1074 0.6184 0.116 Uiso 1 1 calc R . .
C4B C -0.5843(5) -0.1880(4) 0.5941(4) 0.105(3) Uani 1 1 d . . .
H4B H -0.5617 -0.1986 0.6256 0.125 Uiso 1 1 calc R . .
C5B C -0.5715(3) -0.2289(4) 0.5530(3) 0.081(2) Uani 1 1 d . . .
H5B H -0.5378 -0.2657 0.5534 0.098 Uiso 1 1 calc R . .
C6B C -0.6086(2) -0.2161(3) 0.5103(2) 0.0579(14) Uani 1 1 d . . .
H6B H -0.5992 -0.2440 0.4808 0.070 Uiso 1 1 calc R . .
C7B C -0.6791(2) -0.20677(19) 0.4060(2) 0.0365(10) Uani 1 1 d . . .
C8B C -0.65178(19) -0.1930(2) 0.3439(2) 0.0371(10) Uani 1 1 d . . .
H8BA H -0.6490 -0.1519 0.3285 0.044 Uiso 1 1 calc R . .
C9B C -0.6290(2) -0.2376(2) 0.3049(2) 0.0440(11) Uani 1 1 d . . .
H9B H -0.6110 -0.2273 0.2625 0.053 Uiso 1 1 calc R . .
C10B C -0.6320(2) -0.2974(2) 0.3269(2) 0.0515(12) Uani 1 1 d . . .
H10I H -0.6157 -0.3286 0.2998 0.062 Uiso 1 1 calc R . .
C11B C -0.6588(3) -0.3124(3) 0.3887(3) 0.0712(17) Uani 1 1 d . . .
H11B H -0.6606 -0.3538 0.4038 0.085 Uiso 1 1 calc R . .
C12B C -0.6833(3) -0.2671(2) 0.4289(2) 0.0549(13) Uani 1 1 d . . .
H12I H -0.7024 -0.2770 0.4711 0.066 Uiso 1 1 calc R . .
C13B C -0.7907(2) -0.1528(2) 0.4990(2) 0.0530(13) Uani 1 1 d . . .
C14B C -0.8264(3) -0.1738(4) 0.4761(3) 0.084(2) Uani 1 1 d . . .
H14G H -0.8092 -0.1895 0.4373 0.100 Uiso 1 1 calc R . .
C15B C -0.8900(3) -0.1733(4) 0.5085(4) 0.098(3) Uani 1 1 d . . .
H15B H -0.9144 -0.1903 0.4912 0.118 Uiso 1 1 calc R . .
C16B C -0.9168(4) -0.1517(4) 0.5591(4) 0.114(3) Uani 1 1 d . . .
H16G H -0.9619 -0.1457 0.5766 0.137 Uiso 1 1 calc R . .
C17B C -0.8737(4) -0.1357(4) 0.5910(4) 0.109(3) Uani 1 1 d . . .
H17B H -0.8903 -0.1246 0.6317 0.131 Uiso 1 1 calc R . .
C18B C -0.8101(3) -0.1373(3) 0.5606(4) 0.090(2) Uani 1 1 d . . .
H18B H -0.7812 -0.1287 0.5795 0.108 Uiso 1 1 calc R . .
C19B C -0.7124(2) -0.07318(19) 0.4174(2) 0.0368(10) Uani 1 1 d . . .
C20B C -0.6596(2) -0.0489(2) 0.4019(2) 0.0438(11) Uani 1 1 d . . .
H20H H -0.6211 -0.0724 0.4133 0.053 Uiso 1 1 calc R . .
C21B C -0.6617(2) 0.0091(2) 0.3701(2) 0.0471(12) Uani 1 1 d . . .
H21G H -0.6255 0.0261 0.3615 0.056 Uiso 1 1 calc R . .
C22B C -0.7166(2) 0.0426(2) 0.3505(2) 0.0446(11) Uani 1 1 d . . .
H22H H -0.7177 0.0819 0.3272 0.053 Uiso 1 1 calc R . .
C23B C -0.7689(3) 0.0184(3) 0.3653(4) 0.089(2) Uani 1 1 d . . .
H23G H -0.8068 0.0408 0.3523 0.107 Uiso 1 1 calc R . .
C24B C -0.7667(3) -0.0393(3) 0.3995(4) 0.088(2) Uani 1 1 d . . .
H24G H -0.8038 -0.0553 0.4106 0.105 Uiso 1 1 calc R . .
P1C P -0.42141(7) -0.20110(5) 1.04986(5) 0.0424(3) Uani 1 1 d . . .
C1C C -0.4002(2) -0.1520(2) 1.0903(2) 0.0448(11) Uani 1 1 d . B .
C2C C -0.3651(2) -0.1101(2) 1.0568(2) 0.0469(11) Uani 1 1 d . . .
H2C H -0.3543 -0.1062 1.0131 0.056 Uiso 1 1 calc R B .
C3C C -0.3458(2) -0.0737(2) 1.0871(2) 0.0534(13) Uani 1 1 d . B .
H3C H -0.3207 -0.0459 1.0645 0.064 Uiso 1 1 calc R . .
C4C C -0.3639(3) -0.0788(3) 1.1509(3) 0.0608(15) Uani 1 1 d . . .
H4C H -0.3503 -0.0546 1.1719 0.073 Uiso 1 1 calc R B .
C5C C -0.4010(2) -0.1180(2) 1.1843(2) 0.0549(13) Uani 1 1 d . B .
H5C H -0.4144 -0.1197 1.2278 0.066 Uiso 1 1 calc R . .
C6C C -0.4193(2) -0.1560(2) 1.1534(2) 0.0508(12) Uani 1 1 d . . .
H6C H -0.4445 -0.1838 1.1760 0.061 Uiso 1 1 calc R B .
C7C C -0.4503(6) -0.2564(7) 1.1114(6) 0.035(3) Uani 0.450(9) 1 d PDU B 1
C8C C -0.4120(6) -0.2915(6) 1.1506(6) 0.066(4) Uani 0.450(9) 1 d PDU B 1
H8C H -0.3689 -0.2888 1.1443 0.079 Uiso 0.450(9) 1 calc PR B 1
C9C C -0.4382(6) -0.3295(6) 1.1982(5) 0.074(4) Uani 0.450(9) 1 d PDU B 1
H9C H -0.4152 -0.3500 1.2284 0.089 Uiso 0.450(9) 1 calc PR B 1
C10C C -0.4979(7) -0.3386(7) 1.2028(7) 0.070(5) Uani 0.450(9) 1 d PDU B 1
H10C H -0.5137 -0.3682 1.2340 0.084 Uiso 0.450(9) 1 calc PR B 1
C11C C -0.5348(8) -0.3057(7) 1.1634(8) 0.065(4) Uani 0.450(9) 1 d PDU B 1
H11C H -0.5761 -0.3121 1.1677 0.078 Uiso 0.450(9) 1 calc PR B 1
C12C C -0.5118(7) -0.2632(6) 1.1171(6) 0.050(3) Uani 0.450(9) 1 d PDU B 1
H12C H -0.5374 -0.2392 1.0900 0.060 Uiso 0.450(9) 1 calc PR B 1
C7H C -0.4741(5) -0.2472(5) 1.1005(5) 0.032(2) Uani 0.550(9) 1 d PDU B 2
C8H C -0.4466(5) -0.2952(4) 1.1407(4) 0.041(2) Uani 0.550(9) 1 d PDU B 2
H8H H -0.4034 -0.3008 1.1430 0.050 Uiso 0.550(9) 1 calc PR B 2
C9H C -0.4836(5) -0.3340(5) 1.1766(5) 0.046(3) Uani 0.550(9) 1 d PDU B 2
H9H H -0.4656 -0.3666 1.2040 0.056 Uiso 0.550(9) 1 calc PR B 2
C10H C -0.5455(5) -0.3264(5) 1.1736(6) 0.051(3) Uani 0.550(9) 1 d PDU B 2
H10H H -0.5702 -0.3537 1.1986 0.061 Uiso 0.550(9) 1 calc PR B 2
C11H C -0.5725(5) -0.2788(4) 1.1339(4) 0.056(3) Uani 0.550(9) 1 d PDU B 2
H11H H -0.6156 -0.2737 1.1317 0.067 Uiso 0.550(9) 1 calc PR B 2
C12H C -0.5371(4) -0.2391(4) 1.0980(4) 0.042(2) Uani 0.550(9) 1 d PDU B 2
H12H H -0.5559 -0.2062 1.0714 0.051 Uiso 0.550(9) 1 calc PR B 2
C13C C -0.3502(2) -0.2503(2) 1.00596(18) 0.0393(10) Uani 1 1 d . B .
C14C C -0.3570(2) -0.3034(2) 0.9892(2) 0.0434(11) Uani 1 1 d . . .
H14C H -0.3977 -0.3133 1.0018 0.052 Uiso 1 1 calc R B .
C15C C -0.3041(2) -0.3418(2) 0.9539(2) 0.0440(11) Uani 1 1 d . B .
H15C H -0.3082 -0.3783 0.9425 0.053 Uiso 1 1 calc R . .
C16C C -0.2456(2) -0.3269(2) 0.9355(2) 0.0443(11) Uani 1 1 d . . .
H16C H -0.2097 -0.3529 0.9106 0.053 Uiso 1 1 calc R B .
C17C C -0.2383(2) -0.2753(2) 0.9523(2) 0.0432(11) Uani 1 1 d . B .
H17C H -0.1972 -0.2664 0.9402 0.052 Uiso 1 1 calc R . .
C18C C -0.2902(2) -0.2362(2) 0.9868(2) 0.0434(11) Uani 1 1 d . . .
H18C H -0.2853 -0.1997 0.9975 0.052 Uiso 1 1 calc R B .
C19C C -0.4682(2) -0.1526(2) 1.0005(2) 0.0457(11) Uani 1 1 d . B .
C20C C -0.4607(2) -0.1666(2) 0.9418(2) 0.0524(12) Uani 1 1 d . . .
H20C H -0.4286 -0.2016 0.9263 0.063 Uiso 1 1 calc R B .
C21C C -0.5004(3) -0.1288(3) 0.9067(3) 0.0717(18) Uani 1 1 d . B .
H21C H -0.4970 -0.1389 0.8671 0.086 Uiso 1 1 calc R . .
C22C C -0.5453(3) -0.0762(4) 0.9280(3) 0.094(3) Uani 1 1 d . . .
H22C H -0.5701 -0.0490 0.9018 0.112 Uiso 1 1 calc R B .
C23C C -0.5545(4) -0.0626(4) 0.9872(3) 0.116(3) Uani 1 1 d . B .
H23C H -0.5865 -0.0273 1.0023 0.139 Uiso 1 1 calc R . .
C24C C -0.5154(3) -0.1021(3) 1.0241(3) 0.078(2) Uani 1 1 d . . .
H24C H -0.5213 -0.0944 1.0651 0.094 Uiso 1 1 calc R B .
P1D P -0.05164(6) -0.30514(5) 0.45095(5) 0.0375(3) Uani 1 1 d . . .
C1D C -0.1248(2) -0.2635(2) 0.49796(19) 0.0392(10) Uani 1 1 d . . .
C2D C -0.1252(2) -0.2075(2) 0.5154(2) 0.0412(10) Uani 1 1 d . . .
H2D H -0.0866 -0.1940 0.5045 0.049 Uiso 1 1 calc R . .
C3D C -0.1819(2) -0.1718(2) 0.5486(2) 0.0473(12) Uani 1 1 d . . .
H3D H -0.1825 -0.1339 0.5608 0.057 Uiso 1 1 calc R . .
C4D C -0.2376(3) -0.1924(2) 0.5638(2) 0.0538(13) Uani 1 1 d . . .
H4D H -0.2766 -0.1682 0.5868 0.065 Uiso 1 1 calc R . .
C5D C -0.2376(3) -0.2480(2) 0.5460(2) 0.0547(13) Uani 1 1 d . . .
H5D H -0.2766 -0.2609 0.5559 0.066 Uiso 1 1 calc R . .
C6D C -0.1805(2) -0.2842(2) 0.5139(2) 0.0446(11) Uani 1 1 d . . .
H6D H -0.1796 -0.3228 0.5029 0.054 Uiso 1 1 calc R . .
C7D C 0.0141(2) -0.3262(2) 0.4889(2) 0.0458(11) Uani 1 1 d . . .
C8D C 0.0031(3) -0.3160(2) 0.5500(2) 0.0572(13) Uani 1 1 d . . .
H8D H -0.0393 -0.2990 0.5732 0.069 Uiso 1 1 calc R . .
C9D C 0.0565(3) -0.3316(3) 0.5763(3) 0.0689(16) Uani 1 1 d . . .
H9D H 0.0504 -0.3238 0.6174 0.083 Uiso 1 1 calc R . .
C10D C 0.1185(3) -0.3585(3) 0.5423(3) 0.0659(15) Uani 1 1 d . . .
H10D H 0.1545 -0.3681 0.5599 0.079 Uiso 1 1 calc R . .
C11D C 0.1273(3) -0.3710(2) 0.4828(2) 0.0536(13) Uani 1 1 d . . .
H11D H 0.1692 -0.3906 0.4604 0.064 Uiso 1 1 calc R . .
C12D C 0.0765(2) -0.3555(2) 0.4556(2) 0.0504(12) Uani 1 1 d . . .
H12D H 0.0831 -0.3644 0.4149 0.060 Uiso 1 1 calc R . .
C13D C -0.0609(2) -0.3748(2) 0.4327(2) 0.0480(12) Uani 1 1 d . . .
C14D C -0.0716(3) -0.4212(2) 0.4818(2) 0.0592(14) Uani 1 1 d . . .
H14D H -0.0750 -0.4147 0.5226 0.071 Uiso 1 1 calc R . .
C15D C -0.0771(3) -0.4768(3) 0.4695(3) 0.0774(18) Uani 1 1 d . . .
H15D H -0.0853 -0.5082 0.5022 0.093 Uiso 1 1 calc R . .
C16D C -0.0708(4) -0.4864(3) 0.4106(3) 0.086(2) Uani 1 1 d . . .
H16D H -0.0737 -0.5248 0.4024 0.104 Uiso 1 1 calc R . .
C17D C -0.0602(3) -0.4402(3) 0.3622(3) 0.0767(19) Uani 1 1 d . . .
H17D H -0.0567 -0.4473 0.3216 0.092 Uiso 1 1 calc R . .
C18D C -0.0546(3) -0.3843(3) 0.3728(3) 0.0598(14) Uani 1 1 d . . .
H18D H -0.0465 -0.3531 0.3397 0.072 Uiso 1 1 calc R . .
C19D C -0.0321(2) -0.25257(19) 0.3842(2) 0.0376(10) Uani 1 1 d . . .
C20D C 0.0190(2) -0.2273(2) 0.3712(2) 0.0440(11) Uani 1 1 d . . .
H20D H 0.0499 -0.2411 0.3952 0.053 Uiso 1 1 calc R . .
C21D C 0.0259(2) -0.18045(19) 0.3218(2) 0.0429(11) Uani 1 1 d . . .
H21D H 0.0598 -0.1605 0.3142 0.052 Uiso 1 1 calc R . .
C22D C -0.0158(2) -0.1637(2) 0.2849(2) 0.0444(11) Uani 1 1 d . . .
H22D H -0.0096 -0.1337 0.2503 0.053 Uiso 1 1 calc R . .
C23D C -0.0674(2) -0.1902(2) 0.2974(2) 0.0478(12) Uani 1 1 d . . .
H23D H -0.0961 -0.1784 0.2712 0.057 Uiso 1 1 calc R . .
C24D C -0.0772(2) -0.2327(2) 0.3466(2) 0.0450(11) Uani 1 1 d . . .
H24D H -0.1138 -0.2492 0.3562 0.054 Uiso 1 1 calc R . .
P1E P -0.77930(5) -0.34858(5) 1.04132(5) 0.0396(3) Uani 1 1 d . . .
C1E C -0.8144(2) -0.2901(2) 1.0925(2) 0.0411(10) Uani 1 1 d . . .
C2E C -0.8089(3) -0.2292(3) 1.0710(3) 0.0684(17) Uani 1 1 d . . .
H2E H -0.7871 -0.2197 1.0295 0.082 Uiso 1 1 calc R . .
C3E C -0.8343(3) -0.1842(2) 1.1091(3) 0.0675(17) Uani 1 1 d . . .
H3E H -0.8323 -0.1429 1.0938 0.081 Uiso 1 1 calc R . .
C4E C -0.8632(2) -0.1984(2) 1.1700(2) 0.0442(11) Uani 1 1 d . . .
H4E H -0.8799 -0.1668 1.1967 0.053 Uiso 1 1 calc R . .
C5E C -0.86796(19) -0.2577(2) 1.1926(2) 0.0347(9) Uani 1 1 d . . .
H5E H -0.8881 -0.2669 1.2347 0.042 Uiso 1 1 calc R . .
C6E C -0.84341(19) -0.3037(2) 1.15412(19) 0.0346(10) Uani 1 1 d . . .
H6E H -0.8463 -0.3448 1.1697 0.042 Uiso 1 1 calc R . .
C7E C -0.6984(2) -0.3425(3) 1.0025(2) 0.0537(13) Uani 1 1 d . . .
C8E C -0.6622(3) -0.3272(4) 1.0340(3) 0.084(2) Uani 1 1 d . . .
H8E H -0.6799 -0.3200 1.0759 0.101 Uiso 1 1 calc R . .
C9E C -0.5994(3) -0.3220(4) 1.0047(4) 0.098(3) Uani 1 1 d . . .
H9E H -0.5763 -0.3084 1.0265 0.118 Uiso 1 1 calc R . .
C10E C -0.5721(3) -0.3349(4) 0.9499(3) 0.099(3) Uani 1 1 d . . .
H10E H -0.5269 -0.3396 0.9344 0.119 Uiso 1 1 calc R . .
C11E C -0.6091(4) -0.3421(5) 0.9124(4) 0.124(3) Uani 1 1 d . . .
H11E H -0.5917 -0.3434 0.8694 0.148 Uiso 1 1 calc R . .
C12E C -0.6732(4) -0.3474(4) 0.9403(3) 0.099(2) Uani 1 1 d . . .
H12E H -0.6986 -0.3544 0.9165 0.119 Uiso 1 1 calc R . .
C13E C -0.8261(2) -0.3387(2) 0.9869(2) 0.0480(12) Uani 1 1 d . . .
C14E C -0.8097(3) -0.3828(3) 0.9474(3) 0.0686(17) Uani 1 1 d . . .
H14E H -0.7753 -0.4184 0.9507 0.082 Uiso 1 1 calc R . .
C15E C -0.8432(4) -0.3755(3) 0.9026(3) 0.086(2) Uani 1 1 d . . .
H15E H -0.8298 -0.4047 0.8737 0.103 Uiso 1 1 calc R . .
C16E C -0.8946(3) -0.3271(3) 0.9002(3) 0.0726(18) Uani 1 1 d . . .
H16E H -0.9181 -0.3229 0.8703 0.087 Uiso 1 1 calc R . .
C17E C -0.9131(3) -0.2839(3) 0.9407(3) 0.0728(18) Uani 1 1 d . . .
H17E H -0.9493 -0.2498 0.9386 0.087 Uiso 1 1 calc R . .
C18E C -0.8799(2) -0.2893(3) 0.9843(2) 0.0561(13) Uani 1 1 d . . .
H18E H -0.8935 -0.2594 1.0126 0.067 Uiso 1 1 calc R . .
C19E C -0.7751(2) -0.4243(2) 1.0828(2) 0.0402(10) Uani 1 1 d . . .
C20E C -0.8282(2) -0.4477(2) 1.1000(3) 0.0591(14) Uani 1 1 d . . .
H20E H -0.8670 -0.4243 1.0891 0.071 Uiso 1 1 calc R . .
C21E C -0.8257(3) -0.5054(2) 1.1334(3) 0.0663(16) Uani 1 1 d . . .
H21E H -0.8624 -0.5219 1.1443 0.080 Uiso 1 1 calc R . .
C22E C -0.7703(3) -0.5389(2) 1.1507(2) 0.0549(13) Uani 1 1 d . . .
H22E H -0.7694 -0.5777 1.1750 0.066 Uiso 1 1 calc R . .
C23E C -0.7157(3) -0.5158(3) 1.1326(4) 0.084(2) Uani 1 1 d . . .
H23E H -0.6772 -0.5387 1.1443 0.101 Uiso 1 1 calc R . .
C24E C -0.7180(3) -0.4584(2) 1.0970(3) 0.0694(17) Uani 1 1 d . . .
H24E H -0.6805 -0.4430 1.0827 0.083 Uiso 1 1 calc R . .
P1F P -0.32567(6) -0.08508(5) 0.38269(6) 0.0454(3) Uani 1 1 d . . .
C1F C -0.3033(2) -0.1622(2) 0.3610(2) 0.0461(12) Uani 1 1 d . C .
C2F C -0.2639(2) -0.2092(2) 0.3918(3) 0.0551(13) Uani 1 1 d . . .
H2F H -0.2461 -0.1990 0.4205 0.066 Uiso 1 1 calc R C .
C3F C -0.2504(2) -0.2692(2) 0.3819(3) 0.0563(14) Uani 1 1 d . C .
H3F H -0.2242 -0.3007 0.4041 0.068 Uiso 1 1 calc R . .
C4F C -0.2750(2) -0.2839(2) 0.3394(3) 0.0603(16) Uani 1 1 d . . .
H4F H -0.2664 -0.3258 0.3326 0.072 Uiso 1 1 calc R C .
C5F C -0.3122(3) -0.2378(3) 0.3062(2) 0.0614(15) Uani 1 1 d . C .
H5F H -0.3282 -0.2485 0.2763 0.074 Uiso 1 1 calc R . .
C6F C -0.3265(2) -0.1761(2) 0.3164(2) 0.0538(13) Uani 1 1 d . . .
H6F H -0.3515 -0.1444 0.2934 0.065 Uiso 1 1 calc R C .
C7F C -0.3777(18) -0.0366(15) 0.3299(17) 0.036(5) Uani 0.41(4) 1 d PU C 1
C7G C -0.3655(10) -0.0280(10) 0.3345(12) 0.035(4) Uani 0.59(4) 1 d PU C 2
C8F C -0.4372(15) -0.0486(13) 0.3333(14) 0.033(4) Uani 0.41(4) 1 d PU C 1
H8F H -0.4499 -0.0826 0.3599 0.040 Uiso 0.41(4) 1 calc PR C 1
C8G C -0.4213(11) -0.0375(9) 0.3294(10) 0.038(4) Uani 0.59(4) 1 d PU C 2
H8G H -0.4370 -0.0708 0.3543 0.046 Uiso 0.59(4) 1 calc PR C 2
C9F C -0.4758(14) -0.0111(12) 0.2984(12) 0.039(4) Uani 0.41(4) 1 d PU C 1
H9F H -0.5155 -0.0193 0.2994 0.047 Uiso 0.41(4) 1 calc PR C 1
C9G C -0.4553(11) 0.0003(10) 0.2888(9) 0.049(4) Uani 0.59(4) 1 d PU C 2
H9G H -0.4934 -0.0076 0.2846 0.059 Uiso 0.59(4) 1 calc PR C 2
C10F C -0.4582(14) 0.0376(13) 0.2624(11) 0.052(5) Uani 0.41(4) 1 d PU C 1
H10F H -0.4847 0.0609 0.2359 0.063 Uiso 0.41(4) 1 calc PR C 1
C10G C -0.4333(12) 0.0496(6) 0.2544(6) 0.050(4) Uani 0.59(4) 1 d PU C 2
H10G H -0.4569 0.0766 0.2272 0.061 Uiso 0.59(4) 1 calc PR C 2
C11F C -0.4041(17) 0.0564(9) 0.2610(9) 0.045(5) Uani 0.41(4) 1 d PU C 1
H11F H -0.3960 0.0944 0.2394 0.054 Uiso 0.41(4) 1 calc PR C 1
C11G C -0.3754(13) 0.0606(7) 0.2593(8) 0.058(4) Uani 0.59(4) 1 d PU C 2
H11G H -0.3603 0.0948 0.2356 0.070 Uiso 0.59(4) 1 calc PR C 2
C12F C -0.3622(13) 0.0148(12) 0.2940(12) 0.048(4) Uani 0.41(4) 1 d PU C 1
H12F H -0.3219 0.0225 0.2914 0.057 Uiso 0.41(4) 1 calc PR C 1
C12G C -0.3418(10) 0.0212(7) 0.2985(9) 0.046(3) Uani 0.59(4) 1 d PU C 2
H12G H -0.3025 0.0272 0.3015 0.055 Uiso 0.59(4) 1 calc PR C 2
C13F C -0.37751(18) -0.08348(19) 0.4586(2) 0.0344(9) Uani 1 1 d . C .
C14F C -0.4041(2) -0.02730(19) 0.4829(2) 0.0385(10) Uani 1 1 d . . .
H14F H -0.3949 0.0094 0.4591 0.046 Uiso 1 1 calc R C .
C15F C -0.4439(2) -0.0246(2) 0.5414(2) 0.0444(11) Uani 1 1 d . C .
H15F H -0.4612 0.0137 0.5582 0.053 Uiso 1 1 calc R . .
C16F C -0.4589(2) -0.0783(2) 0.5761(2) 0.0442(11) Uani 1 1 d . . .
H16F H -0.4870 -0.0763 0.6162 0.053 Uiso 1 1 calc R C .
C17F C -0.4329(2) -0.1337(2) 0.5518(2) 0.0472(11) Uani 1 1 d . C .
H17F H -0.4432 -0.1700 0.5755 0.057 Uiso 1 1 calc R . .
C18F C -0.3917(2) -0.1378(2) 0.49362(19) 0.0381(10) Uani 1 1 d . . .
H18F H -0.3735 -0.1765 0.4776 0.046 Uiso 1 1 calc R C .
C19F C -0.2553(2) -0.0644(2) 0.3806(3) 0.0709(19) Uani 1 1 d . C .
C20F C -0.2423(3) -0.0518(3) 0.4324(4) 0.082(2) Uani 1 1 d . . .
H20F H -0.2724 -0.0533 0.4713 0.098 Uiso 1 1 calc R C .
C21F C -0.1841(3) -0.0370(3) 0.4263(5) 0.108(3) Uani 1 1 d . C .
H21F H -0.1739 -0.0302 0.4617 0.130 Uiso 1 1 calc R . .
C22F C -0.1411(3) -0.0319(4) 0.3696(6) 0.118(4) Uani 1 1 d . . .
H22F H -0.1026 -0.0200 0.3660 0.142 Uiso 1 1 calc R C .
C23F C -0.1535(4) -0.0434(3) 0.3209(6) 0.133(5) Uani 1 1 d . C .
H23F H -0.1233 -0.0397 0.2823 0.160 Uiso 1 1 calc R . .
C24F C -0.2096(3) -0.0611(3) 0.3233(4) 0.098(3) Uani 1 1 d . . .
H24F H -0.2167 -0.0706 0.2874 0.118 Uiso 1 1 calc R C .

loop_
_atom_site_aniso_label
_atom_site_aniso_U_11
_atom_site_aniso_U_22
_atom_site_aniso_U_33
_atom_site_aniso_U_23
_atom_site_aniso_U_13
_atom_site_aniso_U_12
Co1 0.0402(4) 0.0208(3) 0.0314(4) 0.0029(3) -0.0226(3) -0.0142(3)
O1 0.0468(16) 0.0210(14) 0.0374(16) 0.0076(11) -0.0291(13) -0.0079(12)
O2 0.0381(15) 0.0248(15) 0.0393(16) -0.0004(12) -0.0169(13) -0.0072(12)
O3 0.0640(19) 0.0279(15) 0.0352(16) -0.0018(12) -0.0336(15) -0.0108(14)
O4 0.0470(16) 0.0251(15) 0.0435(17) 0.0026(12) -0.0348(14) -0.0096(13)
O5 0.0544(18) 0.0284(16) 0.060(2) -0.0060(14) -0.0427(16) -0.0081(13)
O6 0.0455(16) 0.0259(15) 0.0433(17) 0.0061(12) -0.0363(14) -0.0064(12)
O7 0.0560(18) 0.0193(14) 0.0446(17) 0.0023(12) -0.0325(15) -0.0109(13)
O8 0.0510(17) 0.0169(13) 0.0406(16) 0.0044(12) -0.0342(14) -0.0046(12)
C1 0.063(3) 0.036(2) 0.036(2) 0.0115(19) -0.032(2) -0.023(2)
C2 0.045(2) 0.036(2) 0.045(3) -0.012(2) -0.014(2) -0.022(2)
C3 0.055(3) 0.032(2) 0.036(2) 0.0112(18) -0.032(2) -0.020(2)
C4 0.051(2) 0.028(2) 0.036(2) 0.0067(17) -0.032(2) -0.0194(19)
C5 0.038(2) 0.026(2) 0.032(2) 0.0052(17) -0.0235(18) -0.0119(17)
C6 0.034(2) 0.028(2) 0.031(2) 0.0058(16) -0.0223(18) -0.0139(17)
C7 0.0274(19) 0.0212(19) 0.031(2) 0.0049(16) -0.0161(17) -0.0099(15)
C8 0.0304(19) 0.0199(19) 0.023(2) 0.0028(15) -0.0100(16) -0.0102(15)
C9 0.0296(19) 0.024(2) 0.027(2) 0.0037(15) -0.0169(17) -0.0107(16)
C10 0.033(2) 0.0218(19) 0.029(2) 0.0056(15) -0.0203(17) -0.0100(16)
C11 0.0270(19) 0.027(2) 0.034(2) 0.0067(17) -0.0170(17) -0.0128(16)
C12 0.039(2) 0.021(2) 0.026(2) 0.0103(16) -0.0224(18) -0.0156(17)
C13 0.055(3) 0.034(2) 0.030(2) 0.0043(18) -0.021(2) -0.026(2)
C14 0.040(2) 0.030(2) 0.040(2) -0.0035(18) -0.0193(19) -0.0154(18)
C15 0.039(2) 0.020(2) 0.040(2) 0.0051(17) -0.0273(19) -0.0068(17)
C16 0.041(2) 0.020(2) 0.032(2) 0.0028(16) -0.0276(19) -0.0036(17)
C17 0.035(2) 0.0184(19) 0.026(2) 0.0029(15) -0.0182(17) -0.0071(16)
C18 0.037(2) 0.025(2) 0.030(2) 0.0024(16) -0.0236(18) -0.0075(17)
C19 0.037(2) 0.0186(19) 0.030(2) 0.0044(15) -0.0179(18) -0.0106(16)
C20 0.042(2) 0.021(2) 0.027(2) 0.0032(16) -0.0187(18) -0.0152(17)
C21 0.0290(19) 0.0219(19) 0.024(2) 0.0024(15) -0.0152(16) -0.0079(15)
C22 0.0298(19) 0.0210(19) 0.027(2) 0.0020(15) -0.0155(16) -0.0073(15)
C23 0.036(2) 0.022(2) 0.029(2) 0.0074(16) -0.0200(18) -0.0068(16)
C24 0.033(2) 0.025(2) 0.030(2) 0.0036(16) -0.0216(18) -0.0110(17)
B1 0.056(3) 0.024(2) 0.048(3) -0.003(2) -0.035(3) -0.014(2)
B2 0.048(3) 0.034(3) 0.040(3) 0.002(2) -0.019(2) -0.025(2)
B3 0.041(3) 0.030(3) 0.059(3) -0.003(2) -0.030(3) -0.014(2)
B4 0.060(3) 0.033(3) 0.047(3) 0.007(2) -0.037(3) -0.023(2)
B5 0.066(3) 0.041(3) 0.037(3) 0.003(2) -0.025(3) -0.032(3)
B6 0.056(3) 0.025(3) 0.060(4) -0.008(2) -0.034(3) -0.015(2)
B7 0.068(3) 0.026(2) 0.040(3) 0.010(2) -0.035(3) -0.027(2)
B8 0.054(3) 0.034(3) 0.048(3) -0.001(2) -0.022(3) -0.025(2)
B9 0.048(3) 0.027(2) 0.036(3) 0.008(2) -0.026(2) -0.022(2)
B10 0.050(3) 0.021(2) 0.034(3) 0.0028(19) -0.025(2) -0.013(2)
B11 0.043(3) 0.027(3) 0.049(3) -0.006(2) -0.024(2) -0.011(2)
B12 0.061(3) 0.029(3) 0.044(3) 0.007(2) -0.038(3) -0.023(2)
B13 0.062(3) 0.032(3) 0.042(3) 0.004(2) -0.031(3) -0.024(2)
B14 0.044(3) 0.018(2) 0.053(3) 0.001(2) -0.031(2) -0.006(2)
B15 0.044(3) 0.027(2) 0.034(3) -0.002(2) -0.019(2) -0.008(2)
B16 0.047(3) 0.019(2) 0.044(3) 0.001(2) -0.031(2) -0.010(2)
B17 0.050(3) 0.030(3) 0.042(3) -0.007(2) -0.023(2) -0.018(2)
B18 0.042(3) 0.021(2) 0.034(3) 0.0015(19) -0.023(2) -0.0059(19)
Co2 0.0392(4) 0.0327(4) 0.0297(4) 0.0075(3) -0.0197(3) -0.0210(3)
O9 0.0478(17) 0.0313(16) 0.0461(18) 0.0084(13) -0.0384(15) -0.0104(13)
O10 0.074(2) 0.0309(17) 0.077(2) -0.0014(16) -0.059(2) -0.0096(15)
O11 0.072(2) 0.0230(16) 0.0480(19) 0.0006(13) -0.0380(17) -0.0024(14)
O12 0.0586(19) 0.0245(15) 0.0452(18) 0.0026(13) -0.0365(16) 0.0057(14)
O13 0.0504(17) 0.0302(16) 0.0336(16) 0.0076(12) -0.0262(14) -0.0005(13)
O14 0.074(2) 0.0356(19) 0.050(2) -0.0067(15) -0.0357(18) 0.0139(16)
O15 0.0576(18) 0.0313(16) 0.0349(16) 0.0010(13) -0.0307(14) -0.0083(14)
O16 0.0475(16) 0.0265(15) 0.0398(17) -0.0022(12) -0.0342(14) -0.0053(13)
C25 0.044(6) 0.020(5) 0.038(4) 0.000(3) -0.023(5) -0.013(5)
C25A 0.060(7) 0.017(6) 0.059(6) 0.010(4) -0.044(6) -0.014(5)
C26 0.036(5) 0.037(6) 0.022(4) -0.004(4) -0.010(4) -0.013(4)
C26A 0.045(7) 0.034(7) 0.031(5) 0.008(4) -0.023(4) -0.024(5)
C27 0.039(2) 0.025(2) 0.031(2) 0.0039(17) -0.0163(19) -0.0056(17)
C28 0.041(2) 0.024(2) 0.025(2) 0.0046(16) -0.0211(18) -0.0057(17)
C29 0.032(2) 0.022(2) 0.030(2) 0.0014(16) -0.0134(17) -0.0065(16)
C30 0.031(2) 0.024(2) 0.027(2) 0.0085(16) -0.0142(17) -0.0080(16)
C31 0.0298(19) 0.026(2) 0.026(2) 0.0082(16) -0.0166(17) -0.0089(16)
C32 0.033(2) 0.026(2) 0.030(2) 0.0035(16) -0.0116(17) -0.0119(17)
C33 0.035(2) 0.025(2) 0.025(2) 0.0014(16) -0.0132(17) -0.0029(17)
C34 0.037(2) 0.028(2) 0.028(2) 0.0004(17) -0.0194(18) -0.0051(17)
C35 0.041(2) 0.030(2) 0.038(2) 0.0092(18) -0.028(2) -0.0165(19)
C36 0.042(2) 0.029(2) 0.027(2) 0.0033(17) -0.0204(19) -0.0029(18)
C37 0.051(6) 0.035(5) 0.021(4) 0.016(4) -0.026(4) -0.031(5)
C37A 0.061(7) 0.033(5) 0.041(5) 0.010(4) -0.026(5) -0.025(5)
C38 0.034(4) 0.017(5) 0.027(5) 0.002(4) -0.015(3) -0.016(3)
C38A 0.058(5) 0.032(6) 0.037(6) 0.002(5) -0.016(4) -0.028(4)
C39 0.086(4) 0.052(3) 0.058(3) 0.018(2) -0.049(3) -0.046(3)
C40 0.069(3) 0.049(3) 0.053(3) 0.019(2) -0.047(3) -0.036(3)
C41 0.048(2) 0.029(2) 0.044(3) 0.0176(19) -0.029(2) -0.0237(19)
C42 0.036(2) 0.040(2) 0.034(2) 0.0107(18) -0.0262(19) -0.0189(19)
C43 0.0252(19) 0.035(2) 0.025(2) 0.0064(17) -0.0114(16) -0.0060(17)
C44 0.037(2) 0.031(2) 0.024(2) 0.0035(17) -0.0148(18) -0.0081(18)
C45 0.0289(19) 0.024(2) 0.0210(19) 0.0082(15) -0.0126(16) -0.0073(16)
C46 0.034(2) 0.030(2) 0.026(2) 0.0111(16) -0.0188(17) -0.0159(17)
C47 0.033(2) 0.035(2) 0.038(3) 0.0028(19) -0.0215(19) -0.0016(18)
C48 0.039(2) 0.026(2) 0.024(2) 0.0057(16) -0.0205(17) -0.0116(17)
B19 0.029(4) 0.026(4) 0.022(6) -0.002(3) -0.017(4) -0.007(4)
B19A 0.038(5) 0.030(5) 0.020(6) -0.005(4) -0.019(5) -0.004(4)
B20 0.041(6) 0.021(4) 0.024(5) -0.006(4) -0.001(4) -0.007(5)
B20A 0.055(9) 0.024(5) 0.026(7) 0.005(5) -0.018(6) -0.008(5)
B21 0.026(4) 0.025(5) 0.056(8) 0.004(6) -0.015(5) -0.012(3)
B21A 0.043(5) 0.029(6) 0.050(7) -0.015(7) -0.015(5) -0.007(4)
B22 0.038(5) 0.022(5) 0.036(5) -0.008(4) -0.002(4) -0.010(4)
B22A 0.043(7) 0.030(7) 0.033(5) -0.006(4) -0.013(4) -0.010(5)
B23 0.047(6) 0.024(4) 0.023(5) -0.005(4) -0.018(5) -0.004(5)
B23A 0.050(6) 0.021(4) 0.033(6) -0.012(5) -0.024(6) 0.000(5)
B24 0.030(4) 0.036(6) 0.041(7) -0.012(5) -0.013(4) -0.016(3)
B24A 0.046(5) 0.044(8) 0.033(7) -0.007(5) -0.018(4) -0.019(5)
B25 0.044(6) 0.036(6) 0.028(4) 0.004(4) -0.011(4) -0.027(5)
B25A 0.069(9) 0.033(6) 0.045(5) 0.013(5) -0.045(6) -0.030(6)
B26 0.036(5) 0.014(4) 0.043(7) 0.000(3) -0.019(4) -0.011(3)
B26A 0.051(5) 0.024(5) 0.066(9) -0.004(5) -0.041(6) -0.006(4)
B27 0.037(2) 0.027(2) 0.029(2) 0.0009(17) -0.0182(19) -0.0063(17)
B28 0.027(6) 0.013(5) 0.022(5) 0.011(4) -0.016(4) -0.016(4)
B28A 0.041(6) 0.025(7) 0.041(7) 0.004(5) -0.019(6) -0.017(5)
B29 0.027(5) 0.026(5) 0.039(6) 0.003(5) -0.017(4) -0.016(4)
B29A 0.036(6) 0.050(6) 0.040(5) -0.007(5) -0.021(4) -0.019(5)
B30 0.051(6) 0.022(4) 0.049(8) 0.010(4) -0.041(6) -0.015(4)
B30A 0.051(6) 0.030(4) 0.054(7) -0.006(4) -0.030(5) -0.019(4)
B31 0.063(7) 0.025(5) 0.050(5) 0.011(4) -0.042(5) -0.025(5)
B31A 0.064(6) 0.029(5) 0.036(5) 0.004(4) -0.023(5) -0.026(4)
B32 0.041(4) 0.031(5) 0.060(8) -0.001(6) -0.036(4) -0.020(4)
B32A 0.048(4) 0.035(5) 0.033(5) 0.007(5) -0.024(4) -0.024(3)
B33 0.038(6) 0.026(5) 0.044(5) 0.004(4) -0.018(4) -0.026(5)
B33A 0.053(7) 0.030(4) 0.042(5) 0.011(4) -0.029(5) -0.024(5)
B34 0.040(4) 0.020(5) 0.031(6) 0.007(3) -0.016(4) -0.022(4)
B34A 0.049(4) 0.030(5) 0.061(8) -0.006(5) -0.022(5) -0.019(4)
B35 0.053(5) 0.037(6) 0.027(4) 0.003(4) -0.024(4) -0.025(4)
B35A 0.059(7) 0.049(7) 0.038(4) -0.004(4) -0.014(4) -0.032(6)
B36 0.055(7) 0.025(5) 0.045(6) 0.003(4) -0.031(5) -0.026(5)
B36A 0.049(6) 0.028(5) 0.042(6) 0.005(4) -0.027(5) -0.018(4)
P1A 0.0296(5) 0.0296(5) 0.0289(6) 0.0053(4) -0.0127(4) -0.0093(4)
C1A 0.0251(19) 0.031(2) 0.030(2) 0.0030(17) -0.0164(17) -0.0072(16)
C2A 0.033(2) 0.033(2) 0.027(2) -0.0021(16) -0.0166(18) -0.0104(17)
C3A 0.038(2) 0.032(2) 0.032(2) 0.0047(18) -0.0144(19) -0.0123(18)
C4A 0.041(2) 0.035(2) 0.033(2) -0.0037(18) -0.0072(19) -0.0115(19)
C5A 0.043(2) 0.034(2) 0.040(3) -0.0039(19) -0.008(2) -0.0049(19)
C6A 0.032(2) 0.027(2) 0.038(2) 0.0021(17) -0.0076(19) -0.0084(17)
C7A 0.030(2) 0.039(2) 0.036(2) 0.0037(19) -0.0123(19) -0.0087(18)
C8A 0.032(2) 0.048(3) 0.035(2) 0.010(2) -0.0133(19) -0.0103(19)
C9A 0.038(2) 0.059(3) 0.056(3) 0.004(2) -0.025(2) -0.015(2)
C10A 0.046(3) 0.087(4) 0.067(4) 0.010(3) -0.019(3) -0.038(3)
C11A 0.056(3) 0.113(5) 0.043(3) 0.006(3) -0.001(3) -0.049(3)
C12A 0.044(3) 0.068(3) 0.037(3) 0.011(2) -0.013(2) -0.026(2)
C13A 0.038(2) 0.030(2) 0.031(2) -0.0003(17) -0.0160(18) -0.0103(18)
C14A 0.050(3) 0.040(3) 0.047(3) 0.007(2) -0.025(2) -0.019(2)
C15A 0.068(3) 0.034(2) 0.044(3) 0.009(2) -0.030(2) -0.018(2)
C16A 0.058(3) 0.033(2) 0.049(3) -0.003(2) -0.034(2) -0.008(2)
C17A 0.043(2) 0.038(2) 0.040(2) -0.0059(19) -0.027(2) -0.0060(19)
C18A 0.034(2) 0.031(2) 0.029(2) -0.0066(17) -0.0089(18) -0.0080(17)
C19A 0.035(2) 0.032(2) 0.028(2) 0.0004(17) -0.0057(18) -0.0116(18)
C20A 0.034(2) 0.039(3) 0.042(3) 0.000(2) -0.013(2) -0.0052(19)
C21A 0.048(3) 0.037(3) 0.038(3) 0.007(2) -0.005(2) -0.004(2)
C22A 0.047(3) 0.032(2) 0.042(3) -0.007(2) 0.009(2) -0.010(2)
C23A 0.045(2) 0.047(3) 0.032(2) -0.007(2) -0.001(2) -0.016(2)
C24A 0.034(2) 0.039(2) 0.030(2) -0.0020(18) -0.0068(18) -0.0089(18)
P1B 0.0400(6) 0.0298(6) 0.0393(6) 0.0040(5) -0.0127(5) -0.0088(5)
C1B 0.084(4) 0.036(3) 0.035(3) 0.011(2) -0.024(3) -0.029(3)
C2B 0.159(7) 0.043(3) 0.081(5) 0.002(3) -0.055(5) -0.032(4)
C3B 0.176(8) 0.076(5) 0.074(5) 0.007(4) -0.066(5) -0.060(5)
C4B 0.154(8) 0.104(6) 0.100(6) 0.067(5) -0.087(6) -0.093(6)
C5B 0.064(4) 0.133(7) 0.055(4) 0.014(4) -0.029(3) -0.038(4)
C6B 0.045(3) 0.080(4) 0.041(3) 0.017(3) -0.013(2) -0.014(3)
C7B 0.036(2) 0.033(2) 0.048(3) 0.0012(19) -0.017(2) -0.0160(19)
C8B 0.036(2) 0.035(2) 0.041(3) 0.0025(19) -0.019(2) -0.0057(19)
C9B 0.038(2) 0.054(3) 0.043(3) -0.006(2) -0.022(2) -0.006(2)
C10B 0.047(3) 0.054(3) 0.061(3) -0.016(3) -0.009(2) -0.021(2)
C11B 0.091(4) 0.045(3) 0.080(4) -0.011(3) 0.005(3) -0.044(3)
C12B 0.067(3) 0.043(3) 0.050(3) 0.000(2) 0.002(3) -0.026(3)
C13B 0.049(3) 0.040(3) 0.059(3) 0.004(2) 0.001(3) -0.015(2)
C14B 0.051(3) 0.118(6) 0.079(5) -0.003(4) -0.013(3) -0.027(4)
C15B 0.039(3) 0.153(8) 0.104(6) 0.006(5) -0.027(4) -0.030(4)
C16B 0.063(4) 0.096(6) 0.129(7) 0.014(5) 0.038(5) -0.016(4)
C17B 0.078(5) 0.104(6) 0.136(8) -0.032(5) 0.013(5) -0.036(5)
C18B 0.077(4) 0.079(5) 0.103(6) -0.027(4) 0.013(4) -0.029(4)
C19B 0.043(2) 0.030(2) 0.039(2) -0.0008(18) -0.013(2) -0.0108(19)
C20B 0.041(2) 0.039(3) 0.055(3) 0.003(2) -0.022(2) -0.011(2)
C21B 0.049(3) 0.035(3) 0.058(3) 0.010(2) -0.023(2) -0.013(2)
C22B 0.056(3) 0.031(2) 0.043(3) 0.007(2) -0.017(2) -0.008(2)
C23B 0.073(4) 0.054(4) 0.158(7) 0.040(4) -0.078(5) -0.025(3)
C24B 0.053(3) 0.049(3) 0.174(7) 0.042(4) -0.066(4) -0.028(3)
P1C 0.0750(8) 0.0283(6) 0.0269(6) -0.0013(4) -0.0106(6) -0.0206(6)
C1C 0.057(3) 0.038(3) 0.037(3) -0.004(2) -0.014(2) -0.007(2)
C2C 0.061(3) 0.035(3) 0.048(3) -0.004(2) -0.019(2) -0.012(2)
C3C 0.064(3) 0.044(3) 0.062(3) -0.014(2) -0.028(3) -0.011(2)
C4C 0.069(3) 0.063(4) 0.064(4) -0.035(3) -0.026(3) -0.011(3)
C5C 0.061(3) 0.061(3) 0.050(3) -0.018(3) -0.020(3) -0.013(3)
C6C 0.062(3) 0.054(3) 0.035(3) -0.011(2) -0.020(2) -0.002(2)
C7C 0.046(7) 0.035(7) 0.040(7) -0.010(5) -0.027(5) -0.013(6)
C8C 0.042(7) 0.087(9) 0.053(7) 0.019(6) -0.016(5) -0.003(6)
C9C 0.081(7) 0.074(8) 0.036(6) 0.007(5) -0.002(6) 0.008(6)
C10C 0.092(9) 0.030(6) 0.057(10) -0.003(7) 0.030(7) -0.017(6)
C11C 0.073(8) 0.055(10) 0.070(9) -0.032(6) 0.009(6) -0.032(7)
C12C 0.054(7) 0.043(7) 0.068(7) -0.019(5) -0.029(6) -0.013(6)
C7H 0.049(6) 0.025(4) 0.033(5) -0.002(3) -0.024(5) -0.011(5)
C8H 0.054(6) 0.028(5) 0.031(5) 0.008(4) -0.008(4) -0.002(4)
C9H 0.067(6) 0.030(5) 0.032(6) 0.000(5) -0.002(5) -0.009(4)
C10H 0.071(6) 0.028(6) 0.050(6) -0.003(4) -0.005(5) -0.019(5)
C11H 0.056(5) 0.056(6) 0.056(6) 0.001(4) -0.008(4) -0.023(4)
C12H 0.039(5) 0.033(5) 0.049(6) 0.004(4) -0.006(4) -0.012(4)
C13C 0.069(3) 0.032(2) 0.022(2) 0.0014(17) -0.018(2) -0.015(2)
C14C 0.059(3) 0.036(3) 0.039(3) -0.005(2) -0.010(2) -0.019(2)
C15C 0.058(3) 0.041(3) 0.041(3) -0.012(2) -0.014(2) -0.019(2)
C16C 0.061(3) 0.040(3) 0.037(3) 0.000(2) -0.021(2) -0.014(2)
C17C 0.056(3) 0.047(3) 0.028(2) 0.007(2) -0.017(2) -0.016(2)
C18C 0.074(3) 0.036(2) 0.033(2) 0.0059(19) -0.028(2) -0.023(2)
C19C 0.046(3) 0.058(3) 0.037(3) -0.009(2) -0.010(2) -0.015(2)
C20C 0.060(3) 0.057(3) 0.043(3) -0.012(2) -0.020(2) -0.007(3)
C21C 0.065(4) 0.095(5) 0.050(3) -0.030(3) -0.028(3) 0.012(3)
C22C 0.069(4) 0.127(6) 0.069(4) -0.041(4) -0.040(3) 0.040(4)
C23C 0.097(5) 0.145(7) 0.094(5) -0.077(5) -0.061(5) 0.063(5)
C24C 0.076(4) 0.094(5) 0.063(4) -0.042(4) -0.032(3) 0.016(4)
P1D 0.0621(7) 0.0261(6) 0.0302(6) 0.0019(4) -0.0157(5) -0.0189(5)
C1D 0.061(3) 0.034(2) 0.029(2) -0.0042(18) -0.007(2) -0.025(2)
C2D 0.052(3) 0.031(2) 0.045(3) 0.002(2) -0.015(2) -0.019(2)
C3D 0.063(3) 0.038(3) 0.047(3) -0.004(2) -0.014(2) -0.022(2)
C4D 0.055(3) 0.046(3) 0.055(3) -0.002(2) -0.010(3) -0.011(2)
C5D 0.066(3) 0.053(3) 0.052(3) 0.007(2) -0.012(3) -0.037(3)
C6D 0.067(3) 0.042(3) 0.031(2) 0.000(2) -0.009(2) -0.028(2)
C7D 0.066(3) 0.037(3) 0.041(3) -0.005(2) -0.017(2) -0.019(2)
C8D 0.080(4) 0.053(3) 0.038(3) -0.001(2) -0.022(3) -0.011(3)
C9D 0.091(4) 0.063(4) 0.054(3) -0.014(3) -0.040(3) 0.004(3)
C10D 0.084(4) 0.062(4) 0.062(4) -0.009(3) -0.042(3) -0.008(3)
C11D 0.065(3) 0.047(3) 0.047(3) -0.007(2) -0.026(3) 0.001(2)
C12D 0.070(3) 0.041(3) 0.042(3) -0.005(2) -0.023(3) -0.007(2)
C13D 0.060(3) 0.045(3) 0.040(3) -0.012(2) 0.004(2) -0.028(2)
C14D 0.082(4) 0.044(3) 0.049(3) -0.001(2) -0.009(3) -0.020(3)
C15D 0.113(5) 0.053(4) 0.068(4) -0.009(3) -0.002(4) -0.042(4)
C16D 0.131(6) 0.059(4) 0.075(4) -0.026(3) 0.011(4) -0.058(4)
C17D 0.109(5) 0.085(4) 0.053(3) -0.025(3) 0.005(3) -0.063(4)
C18D 0.067(3) 0.068(4) 0.057(3) -0.014(3) -0.005(3) -0.042(3)
C19D 0.050(3) 0.026(2) 0.034(2) 0.0001(18) -0.004(2) -0.0140(19)
C20D 0.050(3) 0.040(3) 0.053(3) -0.013(2) -0.019(2) -0.016(2)
C21D 0.068(3) 0.025(2) 0.035(2) -0.0001(18) -0.006(2) -0.018(2)
C22D 0.050(3) 0.034(3) 0.045(3) -0.001(2) -0.012(2) -0.007(2)
C23D 0.056(3) 0.046(3) 0.047(3) 0.002(2) -0.023(2) -0.015(2)
C24D 0.050(3) 0.045(3) 0.043(3) 0.006(2) -0.016(2) -0.019(2)
P1E 0.0400(6) 0.0393(6) 0.0344(6) -0.0037(5) -0.0104(5) -0.0014(5)
C1E 0.036(2) 0.038(3) 0.047(3) -0.003(2) -0.009(2) -0.0084(19)
C2E 0.083(4) 0.048(3) 0.056(3) -0.008(3) 0.017(3) -0.020(3)
C3E 0.081(4) 0.041(3) 0.069(4) -0.014(3) 0.016(3) -0.028(3)
C4E 0.034(2) 0.041(3) 0.059(3) -0.013(2) -0.006(2) -0.013(2)
C5E 0.031(2) 0.042(3) 0.037(2) -0.0073(19) -0.0164(18) -0.0075(18)
C6E 0.031(2) 0.037(2) 0.041(3) 0.0016(19) -0.0206(19) -0.0088(18)
C7E 0.051(3) 0.063(3) 0.040(3) -0.004(2) -0.003(2) -0.012(3)
C8E 0.056(4) 0.110(6) 0.079(5) -0.011(4) 0.013(3) -0.038(4)
C9E 0.050(4) 0.107(6) 0.128(7) -0.019(5) 0.016(4) -0.039(4)
C10E 0.054(4) 0.168(9) 0.060(4) -0.007(5) 0.003(4) -0.025(4)
C11E 0.103(6) 0.141(8) 0.079(6) -0.016(5) 0.032(5) -0.011(6)
C12E 0.099(6) 0.114(6) 0.063(4) -0.021(4) 0.012(4) -0.020(5)
C13E 0.060(3) 0.044(3) 0.036(3) 0.006(2) -0.020(2) -0.006(2)
C14E 0.102(5) 0.042(3) 0.076(4) -0.006(3) -0.054(4) -0.008(3)
C15E 0.136(6) 0.068(4) 0.075(4) -0.002(3) -0.057(5) -0.033(4)
C16E 0.086(4) 0.078(5) 0.068(4) 0.018(3) -0.050(4) -0.029(4)
C17E 0.065(4) 0.094(5) 0.053(4) 0.010(3) -0.029(3) -0.009(3)
C18E 0.056(3) 0.061(3) 0.039(3) 0.004(2) -0.016(2) 0.002(3)
C19E 0.047(3) 0.035(2) 0.033(2) -0.0064(19) -0.013(2) 0.003(2)
C20E 0.039(3) 0.052(3) 0.069(4) 0.016(3) -0.017(3) 0.003(2)
C21E 0.045(3) 0.044(3) 0.085(4) 0.011(3) -0.001(3) 0.001(2)
C22E 0.079(4) 0.038(3) 0.038(3) -0.005(2) -0.017(3) 0.003(3)
C23E 0.102(5) 0.047(3) 0.135(6) 0.001(4) -0.091(5) -0.014(3)
C24E 0.082(4) 0.041(3) 0.104(5) 0.001(3) -0.061(4) -0.012(3)
P1F 0.0401(6) 0.0269(6) 0.0541(8) 0.0048(5) 0.0004(6) -0.0031(5)
C1F 0.045(3) 0.031(2) 0.043(3) 0.000(2) 0.009(2) -0.002(2)
C2F 0.046(3) 0.036(3) 0.071(4) 0.002(2) -0.005(3) -0.005(2)
C3F 0.045(3) 0.038(3) 0.067(4) 0.001(2) 0.000(3) 0.000(2)
C4F 0.053(3) 0.033(3) 0.065(4) -0.002(2) 0.021(3) -0.001(2)
C5F 0.065(3) 0.062(4) 0.037(3) -0.011(2) 0.017(3) -0.012(3)
C6F 0.055(3) 0.041(3) 0.044(3) -0.003(2) 0.007(2) 0.001(2)
C7F 0.048(11) 0.026(9) 0.039(8) -0.007(7) -0.009(8) -0.014(8)
C7G 0.042(8) 0.021(6) 0.038(7) -0.012(5) 0.006(5) -0.011(5)
C8F 0.049(11) 0.027(9) 0.030(8) -0.007(6) -0.012(8) -0.014(6)
C8G 0.044(9) 0.024(7) 0.038(5) -0.008(5) 0.002(7) -0.007(5)
C9F 0.058(11) 0.033(8) 0.032(9) -0.006(6) -0.019(8) -0.010(7)
C9G 0.062(9) 0.041(8) 0.037(7) -0.002(6) -0.005(7) -0.011(6)
C10F 0.087(11) 0.045(10) 0.045(9) 0.001(7) -0.037(9) -0.030(9)
C10G 0.089(12) 0.021(6) 0.041(6) -0.012(4) -0.012(8) -0.012(7)
C11F 0.086(15) 0.028(7) 0.031(7) -0.003(5) -0.014(10) -0.028(9)
C11G 0.085(11) 0.023(5) 0.064(7) 0.002(4) -0.020(8) -0.012(6)
C12F 0.062(10) 0.041(9) 0.044(8) -0.005(6) -0.007(8) -0.025(7)
C12G 0.065(9) 0.020(5) 0.048(6) 0.000(4) -0.001(6) -0.018(5)
C13F 0.028(2) 0.034(2) 0.043(3) -0.0007(19) -0.0118(18) -0.0088(17)
C14F 0.039(2) 0.027(2) 0.055(3) 0.0009(19) -0.020(2) -0.0109(18)
C15F 0.047(3) 0.041(3) 0.047(3) -0.009(2) -0.015(2) -0.009(2)
C16F 0.047(3) 0.045(3) 0.043(3) -0.008(2) -0.011(2) -0.013(2)
C17F 0.056(3) 0.041(3) 0.045(3) 0.005(2) -0.016(2) -0.016(2)
C18F 0.045(2) 0.031(2) 0.037(3) -0.0012(18) -0.010(2) -0.0096(19)
C19F 0.039(3) 0.023(3) 0.128(6) 0.005(3) 0.000(3) -0.002(2)
C20F 0.036(3) 0.051(4) 0.146(7) 0.034(4) -0.035(4) -0.009(2)
C21F 0.051(4) 0.063(4) 0.203(9) 0.032(5) -0.049(5) -0.012(3)
C22F 0.035(4) 0.054(5) 0.240(13) 0.021(6) -0.027(6) -0.002(3)
C23F 0.070(5) 0.034(4) 0.248(14) -0.016(6) 0.050(7) -0.028(4)
C24F 0.068(4) 0.036(3) 0.149(7) -0.009(4) 0.045(4) -0.021(3)

loop_
_atom_type_symbol
_atom_type_description
_atom_type_scat_dispersion_real
_atom_type_scat_dispersion_imag
_atom_type_scat_source
C C 0.0181 0.0091 'International Tables Vol C Tables 4.2.6.8 and 6.1.1.4'
H H 0.0000 0.0000 'International Tables Vol C Tables 4.2.6.8 and 6.1.1.4'
B B 0.0090 0.0039 'International Tables Vol C Tables 4.2.6.8 and 6.1.1.4'
Co Co -2.3653 3.6143 'International Tables Vol C Tables 4.2.6.8 and 6.1.1.4'
O O 0.0492 0.0322 'International Tables Vol C Tables 4.2.6.8 and 6.1.1.4'
P P 0.2955 0.4335 'International Tables Vol C Tables 4.2.6.8 and 6.1.1.4'

loop_
_geom_angle_atom_site_label_1
_geom_angle_atom_site_label_2
_geom_angle_atom_site_label_3
_geom_angle
C1 Co1 C2 46.33(19)
C1 Co1 C13 101.08(16)
C1 Co1 C14 133.98(18)
C1 Co1 B1 83.65(18)
C1 Co1 B2 83.75(18)
C1 Co1 B3 48.6(2)
C1 Co1 B10 175.48(17)
C1 Co1 B11 129.52(19)
C1 Co1 B12 96.18(18)
C2 Co1 C13 102.07(17)
C2 Co1 C14 101.71(17)
C2 Co1 B1 48.97(19)
C2 Co1 B2 83.83(19)
C2 Co1 B3 83.35(19)
C2 Co1 B10 132.12(19)
C2 Co1 B11 173.59(17)
C2 Co1 B12 131.1(2)
C13 Co1 B1 132.7(2)
C13 Co1 B2 174.00(19)
C13 Co1 B3 130.25(19)
C13 Co1 B10 83.35(17)
C13 Co1 B11 83.26(19)
C13 Co1 B12 47.7(2)
C14 Co1 C13 46.54(16)
C14 Co1 B1 97.36(18)
C14 Co1 B2 131.60(18)
C14 Co1 B3 174.34(19)
C14 Co1 B10 49.01(18)
C14 Co1 B11 84.53(17)
C14 Co1 B12 83.04(17)
B1 Co1 B2 50.9(2)
B1 Co1 B11 129.3(2)
B1 Co1 B12 179.57(18)
B3 Co1 B1 87.86(19)
B3 Co1 B2 50.96(19)
B3 Co1 B11 90.5(2)
B3 Co1 B12 91.73(19)
B10 Co1 B1 92.68(18)
B10 Co1 B2 91.90(19)
B10 Co1 B3 128.9(2)
B10 Co1 B11 51.51(18)
B10 Co1 B12 87.47(18)
B11 Co1 B2 90.9(2)
B12 Co1 B2 128.7(2)
B12 Co1 B11 50.6(2)
C12 O4 H4 109.5
C23 O8 H8 109.5
Co1 C1 H1 106.5
C2 C1 Co1 66.9(2)
C2 C1 H1 120.9
C2 C1 B3 112.7(3)
C2 C1 B4 111.1(3)
C2 C1 B5 62.6(3)
B3 C1 Co1 67.6(2)
B3 C1 H1 117.8
B3 C1 B5 115.4(3)
B4 C1 Co1 125.5(3)
B4 C1 H1 117.1
B4 C1 B3 64.0(3)
B4 C1 B5 61.0(3)
B5 C1 Co1 125.6(3)
B5 C1 H1 115.7
Co1 C2 H2 106.9
C1 C2 Co1 66.8(2)
C1 C2 H2 120.7
C1 C2 B1 112.4(4)
C1 C2 B5 62.1(3)
C1 C2 B6 113.1(3)
B1 C2 Co1 67.4(2)
B1 C2 H2 118.5
B1 C2 B5 115.6(3)
B1 C2 B6 63.5(3)
B5 C2 Co1 125.0(3)
B5 C2 H2 115.4
B6 C2 Co1 125.7(3)
B6 C2 H2 115.5
B6 C2 B5 63.2(3)
C4 C3 B9 176.1(4)
C3 C4 C5 176.3(4)
C6 C5 C4 120.7(3)
C6 C5 C10 119.4(3)
C10 C5 C4 119.8(3)
C5 C6 H6 119.7
C5 C6 C7 120.7(3)
C7 C6 H6 119.7
C6 C7 C11 119.8(3)
C8 C7 C6 118.8(3)
C8 C7 C11 121.5(3)
C7 C8 H8A 119.7
C9 C8 C7 120.7(3)
C9 C8 H8A 119.7
C8 C9 C12 119.0(3)
C10 C9 C8 120.3(3)
C10 C9 C12 120.7(3)
C5 C10 H10 120.2
C9 C10 C5 119.7(3)
C9 C10 H10 120.2
O1 C11 C7 113.4(3)
O2 C11 O1 126.1(3)
O2 C11 C7 120.3(3)
O3 C12 O4 125.9(3)
O3 C12 C9 121.8(3)
O4 C12 C9 112.3(3)
Co1 C13 H13 107.4
C14 C13 Co1 66.25(19)
C14 C13 H13 121.0
C14 C13 B12 112.4(3)
C14 C13 B13 111.9(3)
C14 C13 B17 62.4(2)
B12 C13 Co1 67.2(2)
B12 C13 H13 117.9
B12 C13 B13 63.9(3)
B12 C13 B17 115.8(3)
B13 C13 Co1 125.0(3)
B13 C13 H13 116.5
B13 C13 B17 62.0(3)
B17 C13 Co1 124.7(3)
B17 C13 H13 115.4
Co1 C14 H14 107.5
C13 C14 Co1 67.21(19)
C13 C14 H14 121.6
C13 C14 B10 111.3(3)
C13 C14 B16 110.6(3)
C13 C14 B17 61.3(2)
B10 C14 Co1 66.47(19)
B10 C14 H14 119.0
B10 C14 B17 114.9(3)
B16 C14 Co1 123.9(3)
B16 C14 H14 117.2
B16 C14 B10 63.1(3)
B16 C14 B17 62.2(3)
B17 C14 Co1 124.6(3)
B17 C14 H14 115.8
C16 C15 B18 176.3(4)
C15 C16 C17 177.3(4)
C18 C17 C16 120.1(3)
C18 C17 C22 118.4(3)
C22 C17 C16 121.6(3)
C17 C18 H18 119.6
C19 C18 C17 120.9(3)
C19 C18 H18 119.6
C18 C19 C23 119.6(3)
C20 C19 C18 119.5(3)
C20 C19 C23 120.9(3)
C19 C20 H20B 120.0
C19 C20 C21 120.1(3)
C21 C20 H20B 120.0
C20 C21 C24 119.5(3)
C22 C21 C20 120.6(3)
C22 C21 C24 119.9(3)
C17 C22 H22B 119.7
C21 C22 C17 120.6(3)
C21 C22 H22B 119.7
O7 C23 O8 126.6(3)
O7 C23 C19 119.3(3)
O8 C23 C19 114.1(3)
O5 C24 O6 126.0(3)
O5 C24 C21 120.1(3)
O6 C24 C21 113.9(3)
Co1 B1 H1A 111.7
C2 B1 Co1 63.7(2)
C2 B1 H1A 126.5
C2 B1 B2 103.9(3)
C2 B1 B6 58.6(3)
C2 B1 B7 103.0(3)
B2 B1 Co1 65.2(2)
B2 B1 H1A 122.7
B6 B1 Co1 117.9(3)
B6 B1 H1A 119.5
B6 B1 B2 108.5(3)
B7 B1 Co1 117.7(3)
B7 B1 H1A 121.5
B7 B1 B2 60.0(3)
B7 B1 B6 59.7(3)
Co1 B2 H2A 113.7
B1 B2 Co1 63.9(2)
B1 B2 H2A 123.3
B1 B2 B3 106.7(4)
B3 B2 Co1 63.8(2)
B3 B2 H2A 122.8
B7 B2 Co1 115.4(3)
B7 B2 B1 58.7(3)
B7 B2 H2A 120.9
B7 B2 B3 107.2(3)
B8 B2 Co1 116.4(3)
B8 B2 B1 107.1(4)
B8 B2 H2A 120.1
B8 B2 B3 59.9(3)
B8 B2 B7 60.2(3)
Co1 B3 H3 112.2
C1 B3 Co1 63.9(2)
C1 B3 B2 104.3(3)
C1 B3 H3 126.0
C1 B3 B4 57.6(3)
C1 B3 B8 103.5(4)
B2 B3 Co1 65.3(2)
B2 B3 H3 123.2
B4 B3 Co1 116.5(3)
B4 B3 B2 107.1(3)
B4 B3 H3 120.6
B8 B3 Co1 116.9(3)
B8 B3 B2 58.9(3)
B8 B3 H3 121.5
B8 B3 B4 60.1(3)
C1 B4 B3 58.4(3)
C1 B4 H4A 124.6
C1 B4 B5 60.6(3)
C1 B4 B8 103.9(3)
C1 B4 B9 105.9(3)
B3 B4 H4A 120.7
B3 B4 B8 59.9(3)
B3 B4 B9 109.1(3)
B5 B4 B3 110.3(3)
B5 B4 H4A 119.7
B5 B4 B8 108.9(4)
B5 B4 B9 60.6(3)
B8 B4 H4A 122.9
B8 B4 B9 60.1(3)
B9 B4 H4A 121.7
C1 B5 C2 55.3(3)
C1 B5 B4 58.5(3)
C1 B5 H5 125.4
C1 B5 B6 103.7(3)
C1 B5 B9 105.1(4)
C2 B5 H5 126.2
C2 B5 B6 58.3(2)
C2 B5 B9 103.9(3)
B4 B5 C2 103.2(4)
B4 B5 H5 121.5
B4 B5 B6 109.3(4)
B4 B5 B9 61.6(3)
B6 B5 H5 121.8
B9 B5 H5 122.3
B9 B5 B6 60.3(3)
C2 B6 B1 58.0(3)
C2 B6 B5 58.6(3)
C2 B6 H6A 126.0
C2 B6 B7 102.1(3)
C2 B6 B9 103.1(3)
B1 B6 B5 107.3(3)
B1 B6 H6A 121.9
B5 B6 H6A 122.1
B7 B6 B1 59.0(3)
B7 B6 B5 106.0(4)
B7 B6 H6A 124.0
B7 B6 B9 59.5(3)
B9 B6 B1 107.1(4)
B9 B6 B5 59.0(3)
B9 B6 H6A 123.0
B1 B7 B2 61.2(3)
B1 B7 B6 61.3(3)
B1 B7 H7 120.6
B1 B7 B8 108.4(3)
B1 B7 B9 110.0(3)
B2 B7 H7 120.6
B6 B7 B2 110.8(3)
B6 B7 H7 120.1
B6 B7 B8 109.2(3)
B8 B7 B2 59.4(3)
B8 B7 H7 122.0
B9 B7 B2 109.5(3)
B9 B7 B6 60.9(3)
B9 B7 H7 120.6
B9 B7 B8 60.5(3)
B2 B8 B3 61.1(3)
B2 B8 B4 108.8(3)
B2 B8 B7 60.4(3)
B2 B8 H8B 120.4
B2 B8 B9 109.5(4)
B3 B8 B4 60.0(3)
B3 B8 H8B 121.0
B3 B8 B9 109.1(4)
B4 B8 H8B 122.3
B4 B8 B9 60.0(3)
B7 B8 B3 108.2(3)
B7 B8 B4 106.5(4)
B7 B8 H8B 122.6
B7 B8 B9 59.5(3)
B9 B8 H8B 121.1
C3 B9 B4 123.6(3)
C3 B9 B5 121.9(4)
C3 B9 B6 120.7(4)
C3 B9 B7 122.2(3)
C3 B9 B8 123.0(4)
B4 B9 B6 106.6(3)
B4 B9 B8 59.9(3)
B5 B9 B4 57.8(3)
B5 B9 B6 60.6(3)
B5 B9 B7 107.3(3)
B5 B9 B8 106.5(3)
B7 B9 B4 106.9(3)
B7 B9 B6 59.6(3)
B7 B9 B8 60.0(3)
B8 B9 B6 107.7(3)
Co1 B10 H10A 111.4
C14 B10 Co1 64.5(2)
C14 B10 H10A 125.5
C14 B10 B11 104.7(3)
C14 B10 B15 104.4(3)
C14 B10 B16 58.3(3)
B11 B10 Co1 65.2(2)
B11 B10 H10A 123.2
B15 B10 Co1 118.0(3)
B15 B10 H10A 120.9
B15 B10 B11 59.6(2)
B15 B10 B16 60.0(3)
B16 B10 Co1 117.9(3)
B16 B10 H10A 120.1
B16 B10 B11 107.6(3)
Co1 B11 H11 113.4
B10 B11 Co1 63.3(2)
B10 B11 H11 123.8
B12 B11 Co1 64.3(2)
B12 B11 B10 105.8(4)
B12 B11 H11 123.2
B14 B11 Co1 116.8(3)
B14 B11 B10 107.2(3)
B14 B11 H11 119.9
B14 B11 B12 59.4(3)
B14 B11 B15 60.8(3)
B15 B11 Co1 115.9(3)
B15 B11 B10 59.1(2)
B15 B11 H11 120.4
B15 B11 B12 107.3(3)
Co1 B12 H12A 111.2
C13 B12 Co1 65.1(2)
C13 B12 B11 105.7(3)
C13 B12 H12A 125.0
C13 B12 B13 58.2(3)
C13 B12 B14 104.3(3)
B11 B12 Co1 65.2(2)
B11 B12 H12A 122.6
B13 B12 Co1 118.1(3)
B13 B12 B11 108.0(3)
B13 B12 H12A 120.2
B14 B12 Co1 118.0(3)
B14 B12 B11 59.9(3)
B14 B12 H12A 121.2
B14 B12 B13 59.7(3)
C13 B13 B12 58.0(3)
C13 B13 H13A 124.9
C13 B13 B14 104.4(3)
C13 B13 B17 59.8(3)
C13 B13 B18 105.7(3)
B12 B13 H13A 121.4
B14 B13 B12 60.0(3)
B14 B13 H13A 122.1
B14 B13 B18 60.8(3)
B17 B13 B12 109.0(3)
B17 B13 H13A 120.3
B17 B13 B14 109.4(4)
B17 B13 B18 60.6(3)
B18 B13 B12 109.0(4)
B18 B13 H13A 121.5
B11 B14 H14A 120.7
B11 B14 B15 59.8(3)
B11 B14 B18 109.1(3)
B12 B14 B11 60.7(3)
B12 B14 H14A 121.6
B12 B14 B15 107.5(3)
B12 B14 B18 108.3(4)
B13 B14 B11 109.1(3)
B13 B14 B12 60.3(3)
B13 B14 H14A 121.7
B13 B14 B15 107.2(3)
B13 B14 B18 59.6(3)
B15 B14 H14A 122.5
B18 B14 H14A 121.4
B18 B14 B15 60.1(2)
B10 B15 B11 61.3(3)
B10 B15 B14 107.8(3)
B10 B15 H15 121.1
B10 B15 B16 60.3(3)
B10 B15 B18 108.4(3)
B11 B15 B14 59.4(2)
B11 B15 H15 120.9
B11 B15 B18 108.2(3)
B14 B15 H15 122.8
B16 B15 B11 109.1(3)
B16 B15 B14 106.9(3)
B16 B15 H15 121.7
B16 B15 B18 59.8(3)
B18 B15 B14 59.5(2)
B18 B15 H15 121.8
C14 B16 B10 58.6(2)
C14 B16 B15 104.4(3)
C14 B16 H16A 124.7
C14 B16 B17 59.6(2)
C14 B16 B18 105.2(3)
B10 B16 H16A 121.2
B15 B16 B10 59.8(3)
B15 B16 H16A 122.4
B15 B16 B18 60.6(3)
B17 B16 B10 108.9(3)
B17 B16 B15 108.4(3)
B17 B16 H16A 120.9
B17 B16 B18 59.8(3)
B18 B16 B10 108.6(3)
B18 B16 H16A 122.0
C13 B17 C14 56.3(2)
C13 B17 B13 58.2(3)
C13 B17 B16 103.4(3)
C13 B17 H17 125.5
C13 B17 B18 104.2(3)
C14 B17 B13 103.9(3)
C14 B17 B16 58.2(2)
C14 B17 H17 125.1
C14 B17 B18 104.6(3)
B13 B17 B16 108.0(4)
B13 B17 H17 122.3
B13 B17 B18 60.2(3)
B16 B17 H17 122.4
B16 B17 B18 60.4(3)
B18 B17 H17 122.7
C15 B18 B13 120.7(3)
C15 B18 B14 119.3(3)
C15 B18 B15 122.1(4)
C15 B18 B16 125.1(3)
C15 B18 B17 123.5(4)
B13 B18 B14 59.5(3)
B13 B18 B15 107.4(3)
B13 B18 B16 106.5(3)
B13 B18 B17 59.1(3)
B14 B18 B15 60.4(3)
B16 B18 B14 107.5(3)
B16 B18 B15 59.6(3)
B17 B18 B14 107.2(3)
B17 B18 B15 107.6(3)
B17 B18 B16 59.7(3)
C25 Co2 C25A 17.8(4)
C25 Co2 C26 45.8(4)
C25 Co2 C26A 29.4(4)
C25 Co2 C37 99.4(4)
C25 Co2 C37A 92.3(4)
C25 Co2 C38 131.1(5)
C25 Co2 C38A 117.4(5)
C25 Co2 B19 82.5(4)
C25 Co2 B19A 68.3(5)
C25 Co2 B20 87.9(5)
C25 Co2 B20A 88.5(6)
C25 Co2 B21 53.6(4)
C25 Co2 B21A 63.0(6)
C25 Co2 B28 174.8(5)
C25 Co2 B28A 164.5(6)
C25 Co2 B29 136.2(6)
C25 Co2 B29A 142.2(6)
C25 Co2 B30 97.9(4)
C25 Co2 B30A 101.7(5)
C25A Co2 B21A 48.5(6)
C26 Co2 C25A 61.8(4)
C26 Co2 C26A 16.7(4)
C26 Co2 C37 98.5(4)
C26 Co2 C38 98.8(4)
C26 Co2 B19 46.2(4)
C26 Co2 B20 83.9(5)
C26 Co2 B20A 76.4(6)
C26 Co2 B21A 88.9(5)
C26 Co2 B28 129.0(5)
C26 Co2 B29 177.7(6)
C26 Co2 B29A 165.0(5)
C26 Co2 B30 129.8(6)
C26 Co2 B30A 144.0(5)
C26A Co2 C25A 46.1(5)
C26A Co2 C37 97.1(4)
C26A Co2 C38 109.7(5)
C26A Co2 B21A 80.8(6)
C26A Co2 B28 145.4(6)
C26A Co2 B29 165.5(6)
C26A Co2 B30 117.6(5)
C37 Co2 C25A 107.0(5)
C37 Co2 C38 45.6(4)
C37 Co2 B21A 146.2(6)
C37 Co2 B28 80.5(5)
C37 Co2 B29 82.3(4)
C37A Co2 C25A 93.9(4)
C37A Co2 C26 108.6(5)
C37A Co2 C26A 101.2(5)
C37A Co2 C37 22.2(4)
C37A Co2 C38 65.1(4)
C37A Co2 B19 146.0(6)
C37A Co2 B19A 135.7(6)
C37A Co2 B20 162.6(6)
C37A Co2 B20A 173.6(7)
C37A Co2 B21A 124.8(6)
C37A Co2 B28 89.5(5)
C37A Co2 B29 72.9(5)
C37A Co2 B29A 85.3(5)
C37A Co2 B30 26.6(5)
C37A Co2 B30A 48.5(5)
C38 Co2 C25A 146.4(5)
C38 Co2 B21A 164.9(6)
C38 Co2 B28 45.8(4)
C38A Co2 C25A 129.7(6)
C38A Co2 C26 97.0(4)
C38A Co2 C26A 103.2(5)
C38A Co2 C37 26.7(4)
C38A Co2 C37A 47.4(5)
C38A Co2 C38 19.2(3)
C38A Co2 B19 106.0(5)
C38A Co2 B19A 105.7(5)
C38A Co2 B20 145.5(6)
C38A Co2 B20A 137.1(7)
C38A Co2 B21 161.1(6)
C38A Co2 B21A 171.5(6)
C38A Co2 B28 60.8(5)
C38A Co2 B28A 52.6(6)
C38A Co2 B29 82.7(5)
C38A Co2 B29A 88.1(5)
C38A Co2 B30 67.1(5)
C38A Co2 B30A 84.7(5)
B19 Co2 C25A 91.0(4)
B19 Co2 C26A 59.9(5)
B19 Co2 C37 125.7(5)
B19 Co2 C38 93.4(4)
B19 Co2 B21A 82.5(5)
B19 Co2 B28 93.3(5)
B19 Co2 B29 131.7(5)
B19 Co2 B30 172.4(6)
B19A Co2 C25A 79.2(5)
B19A Co2 C26 30.6(5)
B19A Co2 C26A 44.2(5)
B19A Co2 C37 119.3(5)
B19A Co2 C38 97.4(5)
B19A Co2 B19 15.8(4)
B19A Co2 B20 60.0(6)
B19A Co2 B20A 50.2(6)
B19A Co2 B21A 82.5(6)
B19A Co2 B28 107.1(6)
B19A Co2 B29 147.4(6)
B19A Co2 B29A 134.4(6)
B19A Co2 B30 160.1(7)
B19A Co2 B30A 168.0(5)
B20 Co2 C25A 81.1(5)
B20 Co2 C26A 87.4(6)
B20 Co2 C37 171.8(6)
B20 Co2 C38 126.4(5)
B20 Co2 B19 51.3(5)
B20 Co2 B21A 41.2(7)
B20 Co2 B28 91.9(6)
B20 Co2 B29 95.0(6)
B20 Co2 B30 136.2(7)
B20 Co2 B30A 114.5(6)
B20A Co2 C25A 84.9(7)
B20A Co2 C26A 82.5(7)
B20A Co2 C37 163.3(7)
B20A Co2 C38 118.8(6)
B20A Co2 B19 40.4(6)
B20A Co2 B20 11.1(7)
B20A Co2 B21A 50.3(6)
B20A Co2 B28 90.3(7)
B20A Co2 B29 102.2(7)
B20A Co2 B29A 90.2(7)
B20A Co2 B30 147.0(8)
B20A Co2 B30A 125.2(7)
B21 Co2 C25A 37.6(5)
B21 Co2 C26 86.5(5)
B21 Co2 C26A 75.6(6)
B21 Co2 C37 134.5(6)
B21 Co2 C37A 114.0(6)
B21 Co2 C38 174.7(4)
B21 Co2 B19 89.8(5)
B21 Co2 B19A 86.8(6)
B21 Co2 B20 53.2(5)
B21 Co2 B20A 61.7(7)
B21 Co2 B21A 12.6(6)
B21 Co2 B28 129.8(6)
B21 Co2 B28A 139.8(6)
B21 Co2 B29 94.4(6)
B21 Co2 B29A 93.2(6)
B21 Co2 B30 96.4(6)
B21 Co2 B30A 81.7(5)
B28 Co2 C25A 166.7(6)
B28 Co2 B21A 119.7(7)
B28A Co2 C25A 177.4(7)
B28A Co2 C26 119.9(6)
B28A Co2 C26A 135.8(7)
B28A Co2 C37 75.0(6)
B28A Co2 C37A 87.4(6)
B28A Co2 C38 36.1(5)
B28A Co2 B19 89.2(6)
B28A Co2 B19A 101.4(7)
B28A Co2 B20 97.0(7)
B28A Co2 B20A 93.6(8)
B28A Co2 B21A 129.0(7)
B28A Co2 B28 10.8(7)
B28A Co2 B29 58.2(7)
B28A Co2 B29A 53.2(6)
B28A Co2 B30 88.7(6)
B28A Co2 B30A 89.7(6)
B29 Co2 C25A 120.1(6)
B29 Co2 C38 80.3(5)
B29 Co2 B21A 91.6(6)
B29 Co2 B28 49.0(5)
B29A Co2 C25A 124.6(7)
B29A Co2 C26A 168.6(6)
B29A Co2 C37 92.4(4)
B29A Co2 C38 81.5(5)
B29A Co2 B19 118.8(5)
B29A Co2 B20 84.0(6)
B29A Co2 B21A 87.8(6)
B29A Co2 B28 42.9(6)
B29A Co2 B29 13.0(4)
B29A Co2 B30 65.1(5)
B29A Co2 B30A 50.3(5)
B30 Co2 C25A 91.4(4)
B30 Co2 C37 46.8(5)
B30 Co2 C38 80.7(5)
B30 Co2 B21A 104.4(7)
B30 Co2 B28 85.9(5)
B30 Co2 B29 52.1(5)
B30A Co2 C25A 89.5(5)
B30A Co2 C26A 128.3(6)
B30A Co2 C37 67.8(4)
B30A Co2 C38 94.3(4)
B30A Co2 B19 165.4(5)
B30A Co2 B21A 86.9(6)
B30A Co2 B28 83.1(5)
B30A Co2 B29 38.3(5)
B30A Co2 B30 21.8(4)
C36 O12 H12 109.5
C48 O16 H16 109.5
Co2 C25 H25 106.6
C26 C25 Co2 71.3(6)
C26 C25 H25 118.7
C26 C25 B21 112.1(8)
C26 C25 B25 62.1(6)
C26 C25 B26 111.2(7)
B21 C25 Co2 63.6(6)
B21 C25 H25 121.1
B25 C25 Co2 128.1(7)
B25 C25 H25 114.8
B25 C25 B21 114.0(8)
B25 C25 B26 61.7(6)
B26 C25 Co2 121.5(7)
B26 C25 H25 118.9
B26 C25 B21 62.2(7)
Co2 C25A H25A 111.7
C26A C25A Co2 63.5(6)
C26A C25A H25A 124.7
C26A C25A B21A 106.0(10)
C26A C25A B25A 59.0(7)
C26A C25A B26A 105.7(8)
B21A C25A Co2 66.5(7)
B21A C25A H25A 122.6
B21A C25A B26A 58.5(9)
B25A C25A Co2 117.5(8)
B25A C25A H25A 119.8
B25A C25A B21A 107.9(9)
B25A C25A B26A 60.7(8)
B26A C25A Co2 117.8(8)
B26A C25A H25A 120.8
Co2 C26 H26 109.4
C25 C26 Co2 62.9(5)
C25 C26 H26 120.9
C25 C26 B19 113.3(8)
C25 C26 B24 113.5(8)
C25 C26 B25 63.3(6)
B19 C26 Co2 68.5(6)
B19 C26 H26 116.5
B19 C26 B24 64.7(6)
B19 C26 B25 115.7(7)
B24 C26 Co2 125.6(8)
B24 C26 H26 115.2
B24 C26 B25 61.6(6)
B25 C26 Co2 121.5(7)
B25 C26 H26 116.6
Co2 C26A H26A 105.9
C25A C26A Co2 70.4(6)
C25A C26A H26A 117.6
C25A C26A B24A 114.0(10)
C25A C26A B25A 63.1(8)
B19A C26A Co2 64.8(7)
B19A C26A C25A 112.4(10)
B19A C26A H26A 121.6
B19A C26A B24A 63.0(8)
B19A C26A B25A 111.5(9)
B24A C26A Co2 124.3(8)
B24A C26A H26A 116.8
B24A C26A B25A 60.7(7)
B25A C26A Co2 127.2(10)
B25A C26A H26A 116.7
C28 C27 B27 176.1(4)
C27 C28 C29 175.4(4)
C30 C29 C28 122.1(3)
C34 C29 C28 120.1(3)
C34 C29 C30 117.9(3)
C29 C30 H30 119.6
C31 C30 C29 120.8(3)
C31 C30 H30 119.6
C30 C31 C32 120.0(3)
C30 C31 C35 119.6(3)
C32 C31 C35 120.4(3)
C31 C32 H32 119.7
C33 C32 C31 120.5(4)
C33 C32 H32 119.7
C32 C33 C34 119.2(4)
C32 C33 C36 121.1(3)
C34 C33 C36 119.7(3)
C29 C34 H34 119.2
C33 C34 C29 121.5(3)
C33 C34 H34 119.2
O9 C35 C31 114.6(3)
O10 C35 O9 125.2(3)
O10 C35 C31 120.1(4)
O11 C36 O12 126.4(4)
O11 C36 C33 120.0(3)
O12 C36 C33 113.5(3)
Co2 C37 H37 106.2
C38 C37 Co2 68.3(5)
C38 C37 H37 121.5
C38 C37 B30 111.7(8)
C38 C37 B31 110.8(7)
C38 C37 B35 61.5(6)
B30 C37 Co2 66.2(5)
B30 C37 H37 118.4
B30 C37 B31 64.6(8)
B30 C37 B35 116.2(7)
B31 C37 Co2 125.6(8)
B31 C37 H37 116.6
B31 C37 B35 62.0(6)
B35 C37 Co2 126.3(7)
B35 C37 H37 115.1
Co2 C37A H37A 107.7
C38A C37A Co2 64.6(5)
C38A C37A H37A 121.8
C38A C37A B30A 113.2(8)
C38A C37A B31A 112.0(8)
C38A C37A B35A 61.3(7)
B30A C37A Co2 69.2(5)
B30A C37A H37A 116.5
B30A C37A B31A 64.1(7)
B30A C37A B35A 115.7(8)
B31A C37A Co2 126.3(8)
B31A C37A H37A 115.7
B31A C37A B35A 62.2(7)
B35A C37A Co2 122.1(8)
B35A C37A H37A 117.0
Co2 C38 H38 106.6
C37 C38 Co2 66.1(5)
C37 C38 H38 122.0
C37 C38 B28 112.9(9)
C37 C38 B34 110.3(7)
C37 C38 B35 61.7(6)
B28 C38 Co2 68.7(7)
B28 C38 H38 116.6
B28 C38 B35 116.2(8)
B34 C38 Co2 126.0(7)
B34 C38 H38 117.0
B34 C38 B28 64.2(8)
B34 C38 B35 61.4(6)
B35 C38 Co2 124.3(7)
B35 C38 H38 116.1
Co2 C38A H38A 107.1
C37A C38A Co2 68.0(6)
C37A C38A H38A 119.6
C37A C38A B28A 111.2(10)
C37A C38A B34A 113.4(8)
C37A C38A B35A 64.1(8)
B28A C38A Co2 64.6(8)
B28A C38A H38A 120.1
B34A C38A Co2 124.2(8)
B34A C38A H38A 116.3
B34A C38A B28A 64.0(9)
B34A C38A B35A 62.3(7)
B35A C38A Co2 127.8(9)
B35A C38A H38A 113.6
B35A C38A B28A 115.8(8)
C40 C39 B36 171.4(9)
C40 C39 B36A 173.7(9)
B36 C39 B36A 14.2(11)
C39 C40 C41 175.5(6)
C42 C41 C40 120.4(4)
C42 C41 C46 119.2(4)
C46 C41 C40 120.5(4)
C41 C42 H42 119.8
C41 C42 C43 120.4(3)
C43 C42 H42 119.8
C42 C43 C44 120.0(4)
C42 C43 C47 119.5(3)
C44 C43 C47 120.5(4)
C43 C44 H44 120.2
C45 C44 C43 119.7(4)
C45 C44 H44 120.2
C44 C45 C46 120.0(3)
C44 C45 C48 119.9(3)
C46 C45 C48 120.1(3)
C41 C46 H46 119.8
C45 C46 C41 120.4(3)
C45 C46 H46 119.8
O13 C47 C43 113.9(4)
O14 C47 O13 125.9(4)
O14 C47 C43 120.2(4)
O15 C48 O16 126.0(3)
O15 C48 C45 120.7(3)
O16 C48 C45 113.3(3)
Co2 B19 H19 112.4
C26 B19 Co2 65.3(5)
C26 B19 H19 123.7
C26 B19 B20 106.8(10)
C26 B19 B23 105.1(8)
C26 B19 B24 58.9(6)
B20 B19 Co2 63.8(8)
B20 B19 H19 122.5
B23 B19 Co2 116.1(7)
B23 B19 H19 121.6
B23 B19 B20 59.8(7)
B24 B19 Co2 117.9(7)
B24 B19 H19 119.8
B24 B19 B20 108.3(8)
B24 B19 B23 59.6(6)
Co2 B19A H19A 104.2
C26A B19A Co2 71.0(8)
C26A B19A H19A 118.5
C26A B19A B20A 113.4(12)
C26A B19A B23A 112.8(11)
C26A B19A B24A 63.2(8)
B20A B19A Co2 66.1(9)
B20A B19A H19A 119.7
B23A B19A Co2 125.1(10)
B23A B19A H19A 117.4
B23A B19A B20A 62.7(10)
B23A B19A B24A 62.4(8)
B24A B19A Co2 130.2(10)
B24A B19A H19A 113.7
B24A B19A B20A 115.6(11)
Co2 B20 H20 115.3
B19 B20 Co2 64.9(7)
B19 B20 H20 123.1
B21 B20 Co2 59.5(9)
B21 B20 B19 104.4(11)
B21 B20 H20 124.9
B22 B20 Co2 112.9(10)
B22 B20 B19 106.9(9)
B22 B20 H20 121.0
B22 B20 B21 59.8(7)
B22 B20 B23 61.2(7)
B23 B20 Co2 117.2(8)
B23 B20 B19 60.0(7)
B23 B20 H20 118.5
B23 B20 B21 108.2(10)
Co2 B20A H20A 108.4
B19A B20A Co2 63.6(9)
B19A B20A H20A 127.3
B19A B20A B21A 104.1(14)
B19A B20A B22A 102.6(12)
B19A B20A B23A 57.8(8)
B21A B20A Co2 70.1(9)
B21A B20A H20A 122.5
B22A B20A Co2 121.6(12)
B22A B20A H20A 121.2
B22A B20A B21A 58.6(8)
B23A B20A Co2 118.2(12)
B23A B20A H20A 121.4
B23A B20A B21A 106.1(12)
B23A B20A B22A 58.9(9)
Co2 B21 H21 110.7
C25 B21 Co2 62.8(6)
C25 B21 B20 103.2(9)
C25 B21 H21 126.9
C25 B21 B22 103.2(7)
C25 B21 B26 58.8(6)
B20 B21 Co2 67.3(8)
B20 B21 H21 123.3
B22 B21 Co2 119.0(8)
B22 B21 B20 58.8(8)
B22 B21 H21 121.3
B22 B21 B26 59.3(6)
B26 B21 Co2 117.6(7)
B26 B21 B20 106.6(8)
B26 B21 H21 120.4
Co2 B21A H21A 114.3
C25A B21A Co2 65.0(6)
C25A B21A B20A 103.8(12)
C25A B21A H21A 123.2
B20A B21A Co2 59.6(10)
B20A B21A H21A 125.1
B22A B21A Co2 114.0(11)
B22A B21A C25A 106.6(10)
B22A B21A B20A 60.4(10)
B22A B21A H21A 121.1
B22A B21A B26A 59.9(7)
B26A B21A Co2 118.8(10)
B26A B21A C25A 61.3(8)
B26A B21A B20A 108.1(11)
B26A B21A H21A 118.1
B20 B22 B21 61.4(8)
B20 B22 H22 119.8
B20 B22 B23 60.6(7)
B20 B22 B26 110.1(10)
B20 B22 B27 110.7(8)
B21 B22 H22 120.0
B21 B22 B23 109.1(9)
B21 B22 B27 110.9(8)
B23 B22 H22 122.4
B23 B22 B27 59.9(7)
B26 B22 B21 61.1(6)
B26 B22 H22 121.5
B26 B22 B23 107.3(9)
B26 B22 B27 60.5(6)
B27 B22 H22 120.1
B20A B22A H22A 121.8
B21A B22A B20A 61.0(9)
B21A B22A H22A 121.4
B21A B22A B26A 60.3(9)
B23A B22A B20A 59.4(9)
B23A B22A B21A 108.5(11)
B23A B22A H22A 121.7
B23A B22A B26A 108.1(12)
B23A B22A B27 59.4(9)
B26A B22A B20A 108.9(11)
B26A B22A H22A 121.3
B27 B22A B20A 106.1(11)
B27 B22A B21A 106.5(10)
B27 B22A H22A 123.6
B27 B22A B26A 59.1(8)
B19 B23 B22 104.8(9)
B19 B23 H23 122.9
B19 B23 B27 108.4(8)
B20 B23 B19 60.2(7)
B20 B23 B22 58.3(7)
B20 B23 H23 121.4
B20 B23 B27 109.3(9)
B22 B23 H23 123.8
B22 B23 B27 60.5(7)
B24 B23 B19 59.1(6)
B24 B23 B20 108.3(9)
B24 B23 B22 106.8(10)
B24 B23 H23 121.7
B24 B23 B27 61.2(7)
B27 B23 H23 120.2
B19A B23A B20A 59.4(9)
B19A B23A B22A 106.0(12)
B19A B23A H23A 125.2
B19A B23A B24A 59.1(8)
B19A B23A B27 102.4(11)
B20A B23A H23A 119.7
B22A B23A B20A 61.7(10)
B22A B23A H23A 120.9
B24A B23A B20A 110.1(11)
B24A B23A B22A 109.0(13)
B24A B23A H23A 121.1
B27 B23A B20A 108.8(11)
B27 B23A B22A 60.6(9)
B27 B23A H23A 123.9
B27 B23A B24A 58.0(9)
C26 B24 B19 56.4(5)
C26 B24 B23 104.5(8)
C26 B24 H24 125.0
C26 B24 B25 59.5(6)
C26 B24 B27 106.5(7)
B19 B24 B23 61.3(7)
B19 B24 H24 121.9
B19 B24 B27 109.6(8)
B23 B24 H24 121.8
B23 B24 B27 60.5(8)
B25 B24 B19 107.1(7)
B25 B24 B23 108.7(9)
B25 B24 H24 121.2
B25 B24 B27 61.0(6)
B27 B24 H24 120.7
C26A B24A B23A 102.2(10)
C26A B24A H24A 126.2
C26A B24A B25A 59.7(7)
B19A B24A C26A 53.9(7)
B19A B24A B23A 58.5(9)
B19A B24A H24A 126.1
B19A B24A B25A 103.3(10)
B23A B24A H24A 122.2
B25A B24A B23A 108.4(12)
B25A B24A H24A 121.8
B27 B24A C26A 103.8(10)
B27 B24A B19A 104.0(10)
B27 B24A B23A 60.9(9)
B27 B24A H24A 122.9
B27 B24A B25A 59.6(8)
C25 B25 B24 104.2(8)
C25 B25 H25B 124.5
C25 B25 B26 60.3(6)
C25 B25 B27 107.8(7)
C26 B25 C25 54.6(5)
C26 B25 B24 58.9(7)
C26 B25 H25B 125.4
C26 B25 B26 104.0(7)
C26 B25 B27 107.1(8)
B24 B25 H25B 121.3
B24 B25 B26 109.7(9)
B24 B25 B27 62.5(7)
B26 B25 H25B 121.4
B26 B25 B27 61.0(6)
B27 B25 H25B 120.1
C25A B25A H25C 121.3
C25A B25A B26A 61.4(8)
C26A B25A C25A 57.8(7)
C26A B25A B24A 59.6(8)
C26A B25A H25C 125.1
C26A B25A B26A 105.2(10)
B24A B25A C25A 108.6(9)
B24A B25A H25C 120.8
B24A B25A B26A 108.8(10)
B26A B25A H25C 121.6
B27 B25A C25A 107.4(10)
B27 B25A C26A 103.6(8)
B27 B25A B24A 59.5(8)
B27 B25A H25C 123.6
B27 B25A B26A 59.4(7)
C25 B26 B21 58.9(6)
C25 B26 B22 103.5(7)
C25 B26 B25 58.0(6)
C25 B26 H26B 125.3
C25 B26 B27 105.6(7)
B21 B26 H26B 120.7
B21 B26 B27 110.4(7)
B22 B26 B21 59.6(6)
B22 B26 H26B 123.0
B22 B26 B27 61.2(6)
B25 B26 B21 108.1(8)
B25 B26 B22 107.5(8)
B25 B26 H26B 121.9
B25 B26 B27 60.5(6)
B27 B26 H26B 120.6
C25A B26A H26C 124.3
B21A B26A C25A 60.2(7)
B21A B26A B25A 107.0(10)
B21A B26A H26C 121.2
B22A B26A C25A 105.7(9)
B22A B26A B21A 59.8(8)
B22A B26A B25A 105.6(10)
B22A B26A H26C 122.3
B25A B26A C25A 57.9(8)
B25A B26A H26C 123.7
B27 B26A C25A 102.6(9)
B27 B26A B21A 107.0(10)
B27 B26A B22A 60.2(8)
B27 B26A B25A 56.7(7)
B27 B26A H26C 124.2
C27 B27 B22 124.7(5)
C27 B27 B22A 119.6(6)
C27 B27 B23 123.8(6)
C27 B27 B23A 124.9(7)
C27 B27 B24 124.3(5)
C27 B27 B24A 122.0(7)
C27 B27 B25 123.9(5)
C27 B27 B25A 117.9(6)
C27 B27 B26 123.7(5)
C27 B27 B26A 114.7(6)
B22 B27 B24 104.1(6)
B22A B27 B22 16.9(5)
B22A B27 B23 46.4(7)
B22A B27 B24 98.9(7)
B22A B27 B25 114.6(7)
B22A B27 B26 74.9(6)
B23 B27 B22 59.7(6)
B23 B27 B24 58.4(5)
B23A B27 B22 71.9(8)
B23A B27 B22A 60.1(7)
B23A B27 B23 14.4(7)
B23A B27 B24 44.5(7)
B23A B27 B25 93.8(7)
B23A B27 B26 109.6(8)
B23A B27 B26A 110.0(9)
B24A B27 B22 112.1(8)
B24A B27 B22A 111.1(9)
B24A B27 B23 74.6(7)
B24A B27 B23A 61.1(7)
B24A B27 B24 17.1(6)
B24A B27 B25 41.2(7)
B24A B27 B25A 60.9(7)
B24A B27 B26 94.3(7)
B24A B27 B26A 113.5(8)
B25 B27 B22 103.7(6)
B25 B27 B23 103.5(6)
B25 B27 B24 56.5(5)
B25 B27 B26 58.5(5)
B25A B27 B22 96.9(7)
B25A B27 B22A 111.6(8)
B25A B27 B23 116.4(7)
B25A B27 B23A 109.6(8)
B25A B27 B24 76.0(7)
B25A B27 B25 19.7(6)
B25A B27 B26 43.0(7)
B25A B27 B26A 63.9(7)
B26 B27 B22 58.3(5)
B26 B27 B23 105.4(6)
B26 B27 B24 103.2(6)
B26A B27 B22 44.1(7)
B26A B27 B22A 60.7(7)
B26A B27 B23 100.9(7)
B26A B27 B24 119.1(7)
B26A B27 B25 79.8(7)
B26A B27 B26 21.3(5)
Co2 B28 H28 112.2
C38 B28 Co2 65.5(6)
C38 B28 H28 125.3
C38 B28 B29 104.5(10)
C38 B28 B33 102.8(10)
C38 B28 B34 57.8(7)
B29 B28 Co2 63.7(7)
B29 B28 H28 123.7
B33 B28 Co2 115.4(10)
B33 B28 H28 122.6
B33 B28 B29 58.8(9)
B33 B28 B34 59.4(9)
B34 B28 Co2 117.6(7)
B34 B28 H28 120.3
B34 B28 B29 106.9(9)
Co2 B28A H28A 112.0
C38A B28A Co2 62.8(7)
C38A B28A H28A 127.8
C38A B28A B29A 103.9(11)
C38A B28A B33A 101.7(10)
C38A B28A B34A 57.1(7)
B29A B28A Co2 66.5(9)
B29A B28A H28A 121.9
B29A B28A B34A 108.8(10)
B33A B28A Co2 117.6(11)
B33A B28A H28A 121.7
B33A B28A B29A 59.6(10)
B33A B28A B34A 60.2(9)
B34A B28A Co2 116.1(9)
B34A B28A H28A 120.2
Co2 B29 H29 111.7
B28 B29 Co2 67.3(7)
B28 B29 H29 121.5
B28 B29 B30 106.2(10)
B28 B29 B32 107.3(10)
B30 B29 Co2 62.9(6)
B30 B29 H29 125.5
B32 B29 Co2 115.2(8)
B32 B29 H29 121.8
B32 B29 B30 57.5(6)
B33 B29 Co2 119.7(10)
B33 B29 B28 60.2(7)
B33 B29 H29 119.8
B33 B29 B30 105.3(10)
B33 B29 B32 59.9(8)
Co2 B29A H29A 115.5
B28A B29A Co2 60.3(8)
B28A B29A H29A 124.3
B28A B29A B32A 105.9(10)
B30A B29A Co2 65.4(7)
B30A B29A B28A 106.0(11)
B30A B29A H29A 122.5
B30A B29A B32A 59.1(6)
B30A B29A B33A 105.3(9)
B32A B29A Co2 115.2(8)
B32A B29A H29A 121.1
B33A B29A Co2 112.0(10)
B33A B29A B28A 59.3(8)
B33A B29A H29A 122.6
B33A B29A B32A 58.5(7)
Co2 B30 H30A 109.3
C37 B30 Co2 67.0(5)
C37 B30 B29 104.5(8)
C37 B30 H30A 125.3
C37 B30 B31 57.8(7)
C37 B30 B32 103.9(8)
B29 B30 Co2 65.0(5)
B29 B30 H30A 123.7
B31 B30 Co2 120.3(9)
B31 B30 B29 107.4(8)
B31 B30 H30A 120.0
B32 B30 Co2 119.5(7)
B32 B30 B29 60.1(7)
B32 B30 H30A 120.9
B32 B30 B31 59.6(7)
Co2 B30A H30B 114.0
C37A B30A Co2 62.3(5)
C37A B30A B29A 105.6(9)
C37A B30A H30B 126.0
C37A B30A B31A 58.4(7)
C37A B30A B32A 103.4(8)
B29A B30A Co2 64.2(7)
B29A B30A H30B 121.0
B29A B30A B31A 109.6(8)
B31A B30A Co2 115.2(8)
B31A B30A H30B 120.2
B32A B30A Co2 116.2(7)
B32A B30A B29A 61.6(7)
B32A B30A H30B 121.3
B32A B30A B31A 59.1(6)
C37 B31 B30 57.6(6)
C37 B31 H31 124.8
C37 B31 B32 103.8(8)
C37 B31 B35 60.7(7)
C37 B31 B36 105.6(9)
B30 B31 H31 121.6
B30 B31 B36 108.3(9)
B32 B31 B30 59.7(8)
B32 B31 H31 122.6
B32 B31 B36 60.4(8)
B35 B31 B30 109.3(7)
B35 B31 H31 120.0
B35 B31 B32 109.0(8)
B35 B31 B36 60.2(8)
B36 B31 H31 121.9
C37A B31A B30A 57.5(6)
C37A B31A H31A 125.2
C37A B31A B32A 103.4(7)
C37A B31A B35A 60.2(7)
C37A B31A B36A 104.3(9)
B30A B31A H31A 121.6
B32A B31A B30A 60.0(6)
B32A B31A H31A 122.9
B32A B31A B35A 107.6(8)
B32A B31A B36A 59.9(7)
B35A B31A B30A 108.6(7)
B35A B31A H31A 121.0
B35A B31A B36A 59.2(8)
B36A B31A B30A 107.8(9)
B36A B31A H31A 122.8
B29 B32 H32A 121.0
B30 B32 B29 62.5(7)
B30 B32 H32A 120.1
B30 B32 B33 108.1(8)
B30 B32 B36 109.4(11)
B31 B32 B29 110.1(8)
B31 B32 B30 60.7(8)
B31 B32 H32A 120.9
B31 B32 B33 107.1(10)
B31 B32 B36 60.7(9)
B33 B32 B29 58.4(9)
B33 B32 H32A 123.5
B33 B32 B36 58.7(10)
B36 B32 B29 107.3(9)
B36 B32 H32A 121.9
B29A B32A H32B 121.1
B30A B32A B29A 59.3(7)
B30A B32A H32B 122.0
B31A B32A B29A 109.3(8)
B31A B32A B30A 61.0(6)
B31A B32A H32B 120.8
B31A B32A B33A 108.1(10)
B31A B32A B36A 60.8(8)
B33A B32A B29A 59.9(9)
B33A B32A B30A 106.5(9)
B33A B32A H32B 122.6
B33A B32A B36A 60.3(10)
B36A B32A B29A 109.8(9)
B36A B32A B30A 109.4(10)
B36A B32A H32B 120.3
B28 B33 B32 109.4(11)
B28 B33 H33 120.7
B29 B33 B28 61.0(8)
B29 B33 B32 61.7(9)
B29 B33 H33 119.2
B29 B33 B34 109.7(11)
B32 B33 H33 121.4
B34 B33 B28 60.6(9)
B34 B33 B32 107.1(12)
B34 B33 H33 122.4
B36 B33 B28 109.5(12)
B36 B33 B29 111.8(13)
B36 B33 B32 60.9(9)
B36 B33 H33 120.4
B36 B33 B34 59.0(10)
B28A B33A B29A 61.1(9)
B28A B33A H33A 120.5
B28A B33A B34A 60.8(9)
B29A B33A H33A 119.5
B29A B33A B34A 110.5(12)
B32A B33A B28A 109.7(13)
B32A B33A B29A 61.6(9)
B32A B33A H33A 121.3
B32A B33A B34A 108.5(12)
B32A B33A B36A 60.0(8)
B34A B33A H33A 121.0
B36A B33A B28A 110.0(13)
B36A B33A B29A 110.8(12)
B36A B33A H33A 120.6
B36A B33A B34A 60.5(10)
C38 B34 B28 58.0(6)
C38 B34 B33 103.5(10)
C38 B34 H34A 124.7
C38 B34 B35 60.6(6)
C38 B34 B36 106.9(9)
B28 B34 H34A 120.7
B33 B34 B28 60.0(8)
B33 B34 H34A 123.2
B35 B34 B28 110.3(8)
B35 B34 B33 109.0(11)
B35 B34 H34A 119.5
B36 B34 B28 109.8(10)
B36 B34 B33 60.0(10)
B36 B34 H34A 120.8
B36 B34 B35 61.6(9)
C38A B34A B28A 58.9(7)
C38A B34A B33A 102.2(10)
C38A B34A H34B 125.6
C38A B34A B35A 58.9(7)
C38A B34A B36A 103.2(10)
B28A B34A H34B 121.1
B33A B34A B28A 59.0(8)
B33A B34A H34B 124.4
B35A B34A B28A 108.8(10)
B35A B34A B33A 106.1(11)
B35A B34A H34B 121.5
B35A B34A B36A 59.3(8)
B36A B34A B28A 107.2(11)
B36A B34A B33A 58.9(9)
B36A B34A H34B 123.4
C37 B35 B31 57.3(6)
C37 B35 B34 103.7(7)
C37 B35 H35 125.4
C37 B35 B36 103.7(9)
C38 B35 C37 56.8(5)
C38 B35 B31 103.3(8)
C38 B35 B34 58.0(6)
C38 B35 H35 125.6
C38 B35 B36 102.9(9)
B31 B35 H35 122.3
B31 B35 B36 61.1(8)
B34 B35 B31 107.8(9)
B34 B35 H35 122.6
B34 B35 B36 59.0(8)
B36 B35 H35 123.5
C37A B35A B31A 57.6(7)
C37A B35A B34A 102.9(8)
C37A B35A H35A 126.8
C37A B35A B36A 103.5(9)
C38A B35A C37A 54.5(6)
C38A B35A B31A 102.7(8)
C38A B35A B34A 58.8(7)
C38A B35A H35A 125.9
C38A B35A B36A 104.9(9)
B31A B35A H35A 122.1
B34A B35A B31A 109.6(8)
B34A B35A H35A 121.2
B34A B35A B36A 61.7(8)
B36A B35A B31A 60.7(7)
B36A B35A H35A 122.1
C39 B36 B31 119.8(13)
C39 B36 B32 113.1(12)
C39 B36 B33 118.4(15)
C39 B36 B34 129.1(12)
C39 B36 B35 129.2(13)
B32 B36 B31 58.9(8)
B33 B36 B31 107.1(11)
B33 B36 B32 60.4(9)
B33 B36 B35 108.1(11)
B34 B36 B31 106.2(11)
B34 B36 B32 108.4(10)
B34 B36 B33 61.0(10)
B34 B36 B35 59.5(8)
B35 B36 B31 58.7(9)
B35 B36 B32 106.6(10)
C39 B36A B31A 127.0(12)
C39 B36A B32A 129.5(12)
C39 B36A B33A 122.2(13)
C39 B36A B34A 114.1(9)
C39 B36A B35A 116.8(11)
B31A B36A B34A 107.0(11)
B32A B36A B31A 59.3(7)
B32A B36A B33A 59.7(9)
B32A B36A B34A 108.4(11)
B33A B36A B31A 106.4(11)
B33A B36A B34A 60.6(9)
B35A B36A B31A 60.1(9)
B35A B36A B32A 107.9(10)
B35A B36A B33A 107.2(12)
B35A B36A B34A 59.0(9)
C1A P1A C7A 109.41(18)
C13A P1A C1A 106.43(18)
C13A P1A C7A 111.07(19)
C19A P1A C1A 109.31(18)
C19A P1A C7A 109.44(19)
C19A P1A C13A 111.11(18)
C2A C1A P1A 121.3(3)
C6A C1A P1A 118.4(3)
C6A C1A C2A 120.3(4)
C1A C2A H2AA 120.1
C3A C2A C1A 119.7(4)
C3A C2A H2AA 120.1
C2A C3A H3A 120.1
C2A C3A C4A 119.8(4)
C4A C3A H3A 120.1
C3A C4A H4AA 119.9
C3A C4A C5A 120.2(4)
C5A C4A H4AA 119.9
C4A C5A H5A 119.5
C6A C5A C4A 120.9(4)
C6A C5A H5A 119.5
C1A C6A H6AA 120.5
C5A C6A C1A 119.1(4)
C5A C6A H6AA 120.5
C8A C7A P1A 120.7(3)
C12A C7A P1A 118.9(3)
C12A C7A C8A 120.5(4)
C7A C8A H8AA 120.2
C7A C8A C9A 119.7(4)
C9A C8A H8AA 120.2
C8A C9A H9A 120.2
C10A C9A C8A 119.7(5)
C10A C9A H9A 120.2
C9A C10A H10B 119.8
C9A C10A C11A 120.5(4)
C11A C10A H10B 119.8
C10A C11A H11A 119.9
C10A C11A C12A 120.2(5)
C12A C11A H11A 119.9
C7A C12A C11A 119.4(5)
C7A C12A H12B 120.3
C11A C12A H12B 120.3
C14A C13A P1A 123.4(3)
C14A C13A C18A 120.1(4)
C18A C13A P1A 116.5(3)
C13A C14A H14B 120.1
C15A C14A C13A 119.8(4)
C15A C14A H14B 120.1
C14A C15A H15A 120.1
C14A C15A C16A 119.7(4)
C16A C15A H15A 120.1
C15A C16A H16B 120.0
C17A C16A C15A 120.1(4)
C17A C16A H16B 120.0
C16A C17A H17A 119.6
C16A C17A C18A 120.8(4)
C18A C17A H17A 119.6
C13A C18A H18A 120.3
C17A C18A C13A 119.5(4)
C17A C18A H18A 120.3
C20A C19A P1A 117.6(3)
C20A C19A C24A 120.0(4)
C24A C19A P1A 122.2(3)
C19A C20A H20G 119.7
C21A C20A C19A 120.6(4)
C21A C20A H20G 119.7
C20A C21A H21B 120.0
C20A C21A C22A 120.0(4)
C22A C21A H21B 120.0
C21A C22A H22G 120.4
C23A C22A C21A 119.3(4)
C23A C22A H22G 120.4
C22A C23A H23B 119.3
C22A C23A C24A 121.4(4)
C24A C23A H23B 119.3
C19A C24A H24B 120.6
C23A C24A C19A 118.7(4)
C23A C24A H24B 120.6
C7B P1B C1B 109.3(2)
C7B P1B C13B 108.1(2)
C7B P1B C19B 110.9(2)
C13B P1B C1B 111.2(3)
C13B P1B C19B 108.7(2)
C19B P1B C1B 108.6(2)
C2B C1B P1B 121.0(5)
C2B C1B C6B 117.5(5)
C6B C1B P1B 121.5(4)
C1B C2B H2B 120.7
C1B C2B C3B 118.6(6)
C3B C2B H2B 120.7
C2B C3B H3B 119.6
C4B C3B C2B 120.7(7)
C4B C3B H3B 119.6
C3B C4B H4B 118.9
C3B C4B C5B 122.2(7)
C5B C4B H4B 118.9
C4B C5B H5B 120.5
C4B C5B C6B 119.0(7)
C6B C5B H5B 120.5
C1B C6B C5B 121.3(6)
C1B C6B H6B 119.3
C5B C6B H6B 119.3
C8B C7B P1B 122.1(3)
C8B C7B C12B 119.7(4)
C12B C7B P1B 118.2(4)
C7B C8B H8BA 119.5
C9B C8B C7B 121.1(4)
C9B C8B H8BA 119.5
C8B C9B H9B 120.0
C8B C9B C10B 119.9(5)
C10B C9B H9B 120.0
C9B C10B H10I 120.0
C9B C10B C11B 120.1(5)
C11B C10B H10I 120.0
C10B C11B H11B 119.7
C10B C11B C12B 120.5(5)
C12B C11B H11B 119.7
C7B C12B H12I 120.7
C11B C12B C7B 118.7(5)
C11B C12B H12I 120.7
C14B C13B P1B 121.9(5)
C14B C13B C18B 122.5(5)
C18B C13B P1B 115.3(4)
C13B C14B H14G 120.0
C13B C14B C15B 120.1(7)
C15B C14B H14G 120.0
C14B C15B H15B 118.1
C16B C15B C14B 123.8(8)
C16B C15B H15B 118.1
C15B C16B H16G 121.6
C15B C16B C17B 116.8(7)
C17B C16B H16G 121.6
C16B C17B H17B 120.1
C18B C17B C16B 119.8(8)
C18B C17B H17B 120.1
C13B C18B H18B 122.2
C17B C18B C13B 115.5(7)
C17B C18B H18B 122.2
C20B C19B P1B 121.4(3)
C24B C19B P1B 119.9(3)
C24B C19B C20B 118.7(4)
C19B C20B H20H 119.6
C19B C20B C21B 120.9(4)
C21B C20B H20H 119.6
C20B C21B H21G 120.0
C20B C21B C22B 120.0(4)
C22B C21B H21G 120.0
C21B C22B H22H 120.4
C23B C22B C21B 119.1(4)
C23B C22B H22H 120.4
C22B C23B H23G 120.0
C22B C23B C24B 120.0(5)
C24B C23B H23G 120.0
C19B C24B C23B 121.2(5)
C19B C24B H24G 119.4
C23B C24B H24G 119.4
C1C P1C C7C 102.3(4)
C1C P1C C7H 112.9(4)
C7C P1C C7H 19.6(3)
C13C P1C C1C 111.1(2)
C13C P1C C7C 101.1(5)
C13C P1C C7H 110.3(4)
C19C P1C C1C 107.6(2)
C19C P1C C7C 124.0(4)
C19C P1C C7H 104.5(4)
C19C P1C C13C 110.2(2)
C2C C1C P1C 119.1(3)
C6C C1C P1C 120.0(4)
C6C C1C C2C 120.9(4)
C1C C2C H2C 120.0
C1C C2C C3C 120.0(5)
C3C C2C H2C 120.0
C2C C3C H3C 120.5
C4C C3C C2C 118.9(5)
C4C C3C H3C 120.5
C3C C4C H4C 119.3
C5C C4C C3C 121.4(4)
C5C C4C H4C 119.3
C4C C5C H5C 120.2
C4C C5C C6C 119.6(5)
C6C C5C H5C 120.2
C1C C6C C5C 119.1(5)
C1C C6C H6C 120.5
C5C C6C H6C 120.5
C8C C7C P1C 121.3(8)
C12C C7C P1C 117.0(9)
C12C C7C C8C 121.6(12)
C7C C8C H8C 120.9
C9C C8C C7C 118.2(13)
C9C C8C H8C 120.9
C8C C9C H9C 119.8
C8C C9C C10C 120.4(13)
C10C C9C H9C 119.8
C9C C10C H10C 119.4
C11C C10C C9C 121.2(14)
C11C C10C H10C 119.4
C10C C11C H11C 120.0
C10C C11C C12C 120.0(14)
C12C C11C H11C 120.0
C7C C12C H12C 120.9
C11C C12C C7C 118.2(12)
C11C C12C H12C 120.9
C8H C7H P1C 116.8(7)
C12H C7H P1C 122.9(6)
C12H C7H C8H 120.2(9)
C7H C8H H8H 120.7
C9H C8H C7H 118.5(9)
C9H C8H H8H 120.7
C8H C9H H9H 119.4
C10H C9H C8H 121.2(10)
C10H C9H H9H 119.4
C9H C10H H10H 120.0
C9H C10H C11H 120.0(10)
C11H C10H H10H 120.0
C10H C11H H11H 119.9
C12H C11H C10H 120.2(9)
C12H C11H H11H 119.9
C7H C12H H12H 120.0
C11H C12H C7H 119.9(9)
C11H C12H H12H 120.0
C14C C13C P1C 117.4(4)
C18C C13C P1C 123.0(3)
C18C C13C C14C 119.6(4)
C13C C14C H14C 120.2
C15C C14C C13C 119.6(4)
C15C C14C H14C 120.2
C14C C15C H15C 120.2
C16C C15C C14C 119.7(4)
C16C C15C H15C 120.2
C15C C16C H16C 119.5
C17C C16C C15C 121.1(5)
C17C C16C H16C 119.5
C16C C17C H17C 119.8
C16C C17C C18C 120.3(4)
C18C C17C H17C 119.8
C13C C18C H18C 120.2
C17C C18C C13C 119.7(4)
C17C C18C H18C 120.2
C20C C19C P1C 121.3(4)
C24C C19C P1C 117.4(4)
C24C C19C C20C 121.2(5)
C19C C20C H20C 120.6
C21C C20C C19C 118.8(5)
C21C C20C H20C 120.6
C20C C21C H21C 119.6
C20C C21C C22C 120.8(5)
C22C C21C H21C 119.6
C21C C22C H22C 119.6
C21C C22C C23C 120.9(6)
C23C C22C H22C 119.6
C22C C23C H23C 120.8
C22C C23C C24C 118.4(6)
C24C C23C H23C 120.8
C19C C24C C23C 119.7(5)
C19C C24C H24C 120.1
C23C C24C H24C 120.1
C1D P1D C7D 111.5(2)
C1D P1D C13D 111.5(2)
C1D P1D C19D 105.4(2)
C13D P1D C7D 107.8(2)
C19D P1D C7D 108.2(2)
C19D P1D C13D 112.6(2)
C2D C1D P1D 118.1(3)
C6D C1D P1D 121.0(3)
C6D C1D C2D 120.8(4)
C1D C2D H2D 120.0
C3D C2D C1D 120.1(4)
C3D C2D H2D 120.0
C2D C3D H3D 120.5
C2D C3D C4D 119.0(4)
C4D C3D H3D 120.5
C3D C4D H4D 119.4
C3D C4D C5D 121.3(5)
C5D C4D H4D 119.4
C4D C5D H5D 120.2
C6D C5D C4D 119.6(4)
C6D C5D H5D 120.2
C1D C6D C5D 119.4(4)
C1D C6D H6D 120.3
C5D C6D H6D 120.3
C8D C7D P1D 121.0(4)
C8D C7D C12D 120.8(5)
C12D C7D P1D 118.2(3)
C7D C8D H8D 120.8
C7D C8D C9D 118.4(5)
C9D C8D H8D 120.8
C8D C9D H9D 119.8
C10D C9D C8D 120.4(5)
C10D C9D H9D 119.8
C9D C10D H10D 120.1
C11D C10D C9D 119.8(5)
C11D C10D H10D 120.1
C10D C11D H11D 119.4
C12D C11D C10D 121.2(5)
C12D C11D H11D 119.4
C7D C12D H12D 120.3
C11D C12D C7D 119.4(4)
C11D C12D H12D 120.3
C14D C13D P1D 116.8(4)
C18D C13D P1D 121.9(4)
C18D C13D C14D 121.2(5)
C13D C14D H14D 120.6
C15D C14D C13D 118.8(5)
C15D C14D H14D 120.6
C14D C15D H15D 119.9
C16D C15D C14D 120.3(6)
C16D C15D H15D 119.9
C15D C16D H16D 119.7
C15D C16D C17D 120.5(5)
C17D C16D H16D 119.7
C16D C17D H17D 119.6
C18D C17D C16D 120.9(5)
C18D C17D H17D 119.6
C13D C18D H18D 120.8
C17D C18D C13D 118.4(5)
C17D C18D H18D 120.8
C20D C19D P1D 123.6(4)
C20D C19D C24D 119.7(4)
C24D C19D P1D 116.4(3)
C19D C20D H20D 120.2
C19D C20D C21D 119.5(4)
C21D C20D H20D 120.2
C20D C21D H21D 120.0
C22D C21D C20D 120.1(4)
C22D C21D H21D 120.0
C21D C22D H22D 119.8
C21D C22D C23D 120.4(4)
C23D C22D H22D 119.8
C22D C23D H23D 119.8
C24D C23D C22D 120.4(4)
C24D C23D H23D 119.8
C19D C24D H24D 120.2
C23D C24D C19D 119.6(4)
C23D C24D H24D 120.2
C1E P1E C7E 107.8(2)
C1E P1E C19E 110.9(2)
C13E P1E C1E 110.5(2)
C13E P1E C7E 110.5(2)
C13E P1E C19E 108.4(2)
C19E P1E C7E 108.7(2)
C2E C1E P1E 119.2(4)
C6E C1E P1E 121.8(3)
C6E C1E C2E 118.8(4)
C1E C2E H2E 119.8
C3E C2E C1E 120.3(5)
C3E C2E H2E 119.8
C2E C3E H3E 120.0
C2E C3E C4E 120.1(5)
C4E C3E H3E 120.0
C3E C4E H4E 119.6
C3E C4E C5E 120.8(4)
C5E C4E H4E 119.6
C4E C5E H5E 120.1
C4E C5E C6E 119.8(4)
C6E C5E H5E 120.1
C1E C6E H6E 120.0
C5E C6E C1E 120.1(4)
C5E C6E H6E 120.0
C8E C7E P1E 119.5(4)
C8E C7E C12E 118.2(6)
C12E C7E P1E 122.1(5)
C7E C8E H8E 119.8
C7E C8E C9E 120.4(7)
C9E C8E H8E 119.8
C8E C9E H9E 118.9
C10E C9E C8E 122.2(8)
C10E C9E H9E 118.9
C9E C10E H10E 120.1
C9E C10E C11E 119.8(7)
C11E C10E H10E 120.1
C10E C11E H11E 120.8
C10E C11E C12E 118.4(7)
C12E C11E H11E 120.8
C7E C12E C11E 119.4(8)
C7E C12E H12E 120.3
C11E C12E H12E 120.3
C14E C13E P1E 118.6(4)
C14E C13E C18E 118.7(5)
C18E C13E P1E 122.7(4)
C13E C14E H14E 119.8
C13E C14E C15E 120.3(6)
C15E C14E H14E 119.8
C14E C15E H15E 119.9
C16E C15E C14E 120.2(6)
C16E C15E H15E 119.9
C15E C16E H16E 119.9
C15E C16E C17E 120.1(6)
C17E C16E H16E 119.9
C16E C17E H17E 119.6
C16E C17E C18E 120.7(6)
C18E C17E H17E 119.6
C13E C18E H18E 120.1
C17E C18E C13E 119.8(5)
C17E C18E H18E 120.1
C20E C19E P1E 120.0(3)
C20E C19E C24E 120.5(5)
C24E C19E P1E 119.5(4)
C19E C20E H20E 119.9
C19E C20E C21E 120.2(5)
C21E C20E H20E 119.9
C20E C21E H21E 119.8
C22E C21E C20E 120.4(5)
C22E C21E H21E 119.8
C21E C22E H22E 120.1
C21E C22E C23E 119.8(5)
C23E C22E H22E 120.1
C22E C23E H23E 120.3
C22E C23E C24E 119.3(5)
C24E C23E H23E 120.3
C19E C24E C23E 119.7(6)
C19E C24E H24E 120.1
C23E C24E H24E 120.1
C1F P1F C7F 105.0(11)
C7G P1F C1F 114.9(8)
C7G P1F C7F 12.4(11)
C7G P1F C13F 107.7(8)
C7G P1F C19F 106.2(7)
C13F P1F C1F 109.2(2)
C13F P1F C7F 105.8(12)
C19F P1F C1F 108.6(2)
C19F P1F C7F 117.7(10)
C19F P1F C13F 110.1(3)
C2F C1F P1F 118.7(4)
C6F C1F P1F 121.6(4)
C6F C1F C2F 119.6(5)
C1F C2F H2F 119.2
C3F C2F C1F 121.7(5)
C3F C2F H2F 119.2
C2F C3F H3F 120.4
C2F C3F C4F 119.1(5)
C4F C3F H3F 120.4
C3F C4F H4F 119.8
C3F C4F C5F 120.5(5)
C5F C4F H4F 119.8
C4F C5F H5F 119.7
C4F C5F C6F 120.6(6)
C6F C5F H5F 119.7
C1F C6F C5F 118.4(5)
C1F C6F H6F 120.8
C5F C6F H6F 120.8
C8F C7F P1F 120(2)
C12F C7F P1F 120.6(19)
C12F C7F C8F 119(2)
C8G C7G P1F 114.4(15)
C8G C7G C12G 120.1(17)
C12G C7G P1F 125.3(12)
C7F C8F H8F 120.4
C9F C8F C7F 119(2)
C9F C8F H8F 120.4
C7G C8G H8G 119.3
C7G C8G C9G 121.4(14)
C9G C8G H8G 119.3
C8F C9F H9F 120.0
C10F C9F C8F 120.0(16)
C10F C9F H9F 120.0
C8G C9G H9G 120.6
C10G C9G C8G 118.8(13)
C10G C9G H9G 120.6
C9F C10F H10F 117.6
C9F C10F C11F 124.7(18)
C11F C10F H10F 117.6
C9G C10G H10G 119.6
C9G C10G C11G 120.7(14)
C11G C10G H10G 119.6
C10F C11F H11F 122.8
C10F C11F C12F 114.3(19)
C12F C11F H11F 122.8
C10G C11G H11G 120.6
C12G C11G C10G 118.9(13)
C12G C11G H11G 120.6
C7F C12F C11F 122.1(18)
C7F C12F H12F 119.0
C11F C12F H12F 119.0
C7G C12G H12G 120.0
C11G C12G C7G 120.0(13)
C11G C12G H12G 120.0
C14F C13F P1F 118.8(3)
C14F C13F C18F 120.0(4)
C18F C13F P1F 121.3(3)
C13F C14F H14F 119.9
C15F C14F C13F 120.1(4)
C15F C14F H14F 119.9
C14F C15F H15F 119.9
C14F C15F C16F 120.2(4)
C16F C15F H15F 119.9
C15F C16F H16F 120.2
C17F C16F C15F 119.5(4)
C17F C16F H16F 120.2
C16F C17F H17F 119.3
C16F C17F C18F 121.4(4)
C18F C17F H17F 119.3
C13F C18F H18F 120.6
C17F C18F C13F 118.8(4)
C17F C18F H18F 120.6
C20F C19F P1F 123.1(5)
C20F C19F C24F 119.1(6)
C24F C19F P1F 117.8(6)
C19F C20F H20F 120.6
C19F C20F C21F 118.9(8)
C21F C20F H20F 120.6
C20F C21F H21F 119.4
C22F C21F C20F 121.2(9)
C22F C21F H21F 119.4
C21F C22F H22F 120.1
C23F C22F C21F 119.8(8)
C23F C22F H22F 120.1
C22F C23F H23F 118.7
C22F C23F C24F 122.7(10)
C24F C23F H23F 118.7
C19F C24F H24F 120.9
C23F C24F C19F 118.2(9)
C23F C24F H24F 120.9

loop_
_geom_bond_atom_site_label_1
_geom_bond_atom_site_label_2
_geom_bond_distance
Co1 C1 2.024(4)
Co1 C2 2.026(4)
Co1 C13 2.057(4)
Co1 C14 2.042(4)
Co1 B1 2.087(5)
Co1 B2 2.110(5)
Co1 B3 2.084(4)
Co1 B10 2.074(4)
Co1 B11 2.107(5)
Co1 B12 2.091(5)
O1 C11 1.288(5)
O2 C11 1.236(5)
O3 C12 1.217(5)
O4 H4 0.8400
O4 C12 1.303(5)
O5 C24 1.221(5)
O6 C24 1.278(5)
O7 C23 1.235(5)
O8 H8 0.8400
O8 C23 1.279(4)
C1 H1 1.1200
C1 C2 1.593(6)
C1 B3 1.691(7)
C1 B4 1.676(6)
C1 B5 1.712(7)
C2 H2 1.1200
C2 B1 1.706(7)
C2 B5 1.721(6)
C2 B6 1.716(6)
C3 C4 1.212(6)
C3 B9 1.533(6)
C4 C5 1.449(5)
C5 C6 1.383(6)
C5 C10 1.409(5)
C6 H6 0.9500
C6 C7 1.398(5)
C7 C8 1.388(5)
C7 C11 1.490(5)
C8 H8A 0.9500
C8 C9 1.387(5)
C9 C10 1.375(5)
C9 C12 1.508(5)
C10 H10 0.9500
C13 H13 1.1200
C13 C14 1.620(6)
C13 B12 1.676(7)
C13 B13 1.680(6)
C13 B17 1.709(5)
C14 H14 1.1200
C14 B10 1.708(7)
C14 B16 1.702(6)
C14 B17 1.727(6)
C15 C16 1.212(5)
C15 B18 1.523(6)
C16 C17 1.432(5)
C17 C18 1.397(5)
C17 C22 1.401(5)
C18 H18 0.9500
C18 C19 1.390(5)
C19 C20 1.380(5)
C19 C23 1.519(5)
C20 H20B 0.9500
C20 C21 1.389(5)
C21 C22 1.367(5)
C21 C24 1.528(5)
C22 H22B 0.9500
B1 H1A 1.1200
B1 B2 1.803(8)
B1 B6 1.799(6)
B1 B7 1.758(6)
B2 H2A 1.1200
B2 B3 1.804(7)
B2 B7 1.782(7)
B2 B8 1.765(6)
B3 H3 1.1200
B3 B4 1.785(7)
B3 B8 1.783(6)
B4 H4A 1.1200
B4 B5 1.719(8)
B4 B8 1.787(7)
B4 B9 1.787(7)
B5 H5 1.1200
B5 B6 1.800(7)
B5 B9 1.770(7)
B6 H6A 1.1200
B6 B7 1.771(8)
B6 B9 1.795(7)
B7 H7 1.1200
B7 B8 1.779(8)
B7 B9 1.771(6)
B8 H8B 1.1200
B8 B9 1.789(8)
B10 H10A 1.1200
B10 B11 1.817(7)
B10 B15 1.776(6)
B10 B16 1.785(6)
B11 H11 1.1200
B11 B12 1.793(7)
B11 B14 1.779(6)
B11 B15 1.786(6)
B12 H12A 1.1200
B12 B13 1.776(6)
B12 B14 1.770(6)
B13 H13A 1.1200
B13 B14 1.765(8)
B13 B17 1.747(7)
B13 B18 1.766(6)
B14 H14A 1.1200
B14 B15 1.805(6)
B14 B18 1.788(6)
B15 H15 1.1200
B15 B16 1.781(7)
B15 B18 1.799(7)
B16 H16A 1.1200
B16 B17 1.772(7)
B16 B18 1.785(6)
B17 H17 1.1200
B17 B18 1.774(7)
Co2 C25 1.922(10)
Co2 C25A 2.209(13)
Co2 C26 2.044(12)
Co2 C26A 2.099(13)
Co2 C37 2.113(10)
Co2 C37A 1.979(10)
Co2 C38 2.149(10)
Co2 C38A 1.929(10)
Co2 B19 2.093(12)
Co2 B19A 2.009(15)
Co2 B20 2.07(2)
Co2 B20A 2.05(2)
Co2 B21 1.937(17)
Co2 B21A 2.235(18)
Co2 B28 2.200(16)
Co2 B28A 1.960(19)
Co2 B29 2.139(15)
Co2 B29A 2.070(18)
Co2 B30 2.100(11)
Co2 B30A 2.090(11)
O9 C35 1.281(5)
O10 C35 1.225(5)
O11 C36 1.225(5)
O12 H12 0.8400
O12 C36 1.279(5)
O13 C47 1.281(5)
O14 C47 1.238(5)
O15 C48 1.230(5)
O16 H16 0.8400
O16 C48 1.284(5)
C25 H25 1.1200
C25 C26 1.548(13)
C25 B21 1.740(15)
C25 B25 1.697(14)
C25 B26 1.739(13)
C25A H25A 1.1200
C25A C26A 1.690(18)
C25A B21A 1.83(2)
C25A B25A 1.782(18)
C25A B26A 1.846(18)
C26 H26 1.1200
C26 B19 1.623(13)
C26 B24 1.669(14)
C26 B25 1.680(14)
C26A H26A 1.1200
C26A B19A 1.548(17)
C26A B24A 1.711(18)
C26A B25A 1.713(17)
C27 C28 1.188(6)
C27 B27 1.537(6)
C28 C29 1.442(5)
C29 C30 1.397(5)
C29 C34 1.395(5)
C30 H30 0.9500
C30 C31 1.374(5)
C31 C32 1.380(5)
C31 C35 1.519(5)
C32 H32 0.9500
C32 C33 1.379(5)
C33 C34 1.379(5)
C33 C36 1.519(5)
C34 H34 0.9500
C37 H37 1.1200
C37 C38 1.652(13)
C37 B30 1.672(19)
C37 B31 1.677(13)
C37 B35 1.737(16)
C37A H37A 1.1200
C37A C38A 1.571(16)
C37A B30A 1.674(17)
C37A B31A 1.690(15)
C37A B35A 1.735(16)
C38 H38 1.1200
C38 B28 1.693(14)
C38 B34 1.689(13)
C38 B35 1.735(12)
C38A H38A 1.1200
C38A B28A 1.724(17)
C38A B34A 1.690(15)
C38A B35A 1.692(15)
C39 C40 1.187(7)
C39 B36 1.477(17)
C39 B36A 1.647(17)
C40 C41 1.450(6)
C41 C42 1.388(6)
C41 C46 1.401(5)
C42 H42 0.9500
C42 C43 1.393(6)
C43 C44 1.398(5)
C43 C47 1.501(6)
C44 H44 0.9500
C44 C45 1.388(5)
C45 C46 1.393(5)
C45 C48 1.500(5)
C46 H46 0.9500
B19 H19 1.1200
B19 B20 1.804(15)
B19 B23 1.801(17)
B19 B24 1.762(14)
B19A H19A 1.1200
B19A B20A 1.72(2)
B19A B23A 1.695(19)
B19A B24A 1.707(19)
B20 H20 1.1200
B20 B21 1.801(19)
B20 B22 1.754(19)
B20 B23 1.796(18)
B20A H20A 1.1200
B20A B21A 1.83(2)
B20A B22A 1.82(3)
B20A B23A 1.78(2)
B21 H21 1.1200
B21 B22 1.772(15)
B21 B26 1.798(16)
B21A H21A 1.1200
B21A B22A 1.786(18)
B21A B26A 1.80(2)
B22 H22 1.1200
B22 B23 1.806(16)
B22 B26 1.766(15)
B22 B27 1.821(15)
B22A H22A 1.1200
B22A B23A 1.77(2)
B22A B26A 1.787(18)
B22A B27 1.780(19)
B23 H23 1.1200
B23 B24 1.772(15)
B23 B27 1.810(18)
B23A H23A 1.1200
B23A B24A 1.76(2)
B23A B27 1.76(2)
B24 H24 1.1200
B24 B25 1.715(15)
B24 B27 1.822(15)
B24A H24A 1.1200
B24A B25A 1.731(19)
B24A B27 1.71(2)
B25 H25B 1.1200
B25 B26 1.763(14)
B25 B27 1.798(14)
B25A H25C 1.1200
B25A B26A 1.83(2)
B25A B27 1.709(16)
B26 H26B 1.1200
B26 B27 1.807(12)
B26A H26C 1.1200
B26A B27 1.759(15)
B28 H28 1.1200
B28 B29 1.800(19)
B28 B33 1.786(15)
B28 B34 1.80(2)
B28A H28A 1.1200
B28A B29A 1.81(2)
B28A B33A 1.776(17)
B28A B34A 1.81(2)
B29 H29 1.1200
B29 B30 1.863(19)
B29 B32 1.821(16)
B29 B33 1.76(3)
B29A H29A 1.1200
B29A B30A 1.770(18)
B29A B32A 1.811(15)
B29A B33A 1.78(3)
B30 H30A 1.1200
B30 B31 1.789(19)
B30 B32 1.772(16)
B30A H30B 1.1200
B30A B31A 1.785(15)
B30A B32A 1.767(14)
B31 H31 1.1200
B31 B32 1.77(2)
B31 B35 1.758(18)
B31 B36 1.80(2)
B31A H31A 1.1200
B31A B32A 1.751(15)
B31A B35A 1.770(19)
B31A B36A 1.779(18)
B32 H32A 1.1200
B32 B33 1.79(2)
B32 B36 1.796(18)
B32A H32B 1.1200
B32A B33A 1.76(2)
B32A B36A 1.762(18)
B33 H33 1.1200
B33 B34 1.77(2)
B33 B36 1.76(3)
B33A H33A 1.1200
B33A B34A 1.80(2)
B33A B36A 1.77(2)
B34 H34A 1.1200
B34 B35 1.749(14)
B34 B36 1.74(2)
B34A H34B 1.1200
B34A B35A 1.749(19)
B34A B36A 1.80(2)
B35 H35 1.1200
B35 B36 1.79(2)
B35A H35A 1.1200
B35A B36A 1.75(2)
P1A C1A 1.799(4)
P1A C7A 1.801(4)
P1A C13A 1.796(4)
P1A C19A 1.795(4)
C1A C2A 1.404(5)
C1A C6A 1.399(6)
C2A H2AA 0.9500
C2A C3A 1.379(6)
C3A H3A 0.9500
C3A C4A 1.382(6)
C4A H4AA 0.9500
C4A C5A 1.398(6)
C5A H5A 0.9500
C5A C6A 1.365(6)
C6A H6AA 0.9500
C7A C8A 1.390(6)
C7A C12A 1.373(6)
C8A H8AA 0.9500
C8A C9A 1.393(6)
C9A H9A 0.9500
C9A C10A 1.369(7)
C10A H10B 0.9500
C10A C11A 1.383(8)
C11A H11A 0.9500
C11A C12A 1.388(7)
C12A H12B 0.9500
C13A C14A 1.389(6)
C13A C18A 1.396(6)
C14A H14B 0.9500
C14A C15A 1.383(6)
C15A H15A 0.9500
C15A C16A 1.404(7)
C16A H16B 0.9500
C16A C17A 1.365(6)
C17A H17A 0.9500
C17A C18A 1.384(6)
C18A H18A 0.9500
C19A C20A 1.386(6)
C19A C24A 1.395(6)
C20A H20G 0.9500
C20A C21A 1.382(6)
C21A H21B 0.9500
C21A C22A 1.388(7)
C22A H22G 0.9500
C22A C23A 1.384(7)
C23A H23B 0.9500
C23A C24A 1.389(6)
C24A H24B 0.9500
P1B C1B 1.804(5)
P1B C7B 1.784(4)
P1B C13B 1.793(5)
P1B C19B 1.802(4)
C1B C2B 1.368(8)
C1B C6B 1.378(7)
C2B H2B 0.9500
C2B C3B 1.465(10)
C3B H3B 0.9500
C3B C4B 1.257(11)
C4B H4B 0.9500
C4B C5B 1.358(11)
C5B H5B 0.9500
C5B C6B 1.392(7)
C6B H6B 0.9500
C7B C8B 1.389(6)
C7B C12B 1.395(6)
C8B H8BA 0.9500
C8B C9B 1.363(6)
C9B H9B 0.9500
C9B C10B 1.376(7)
C10B H10I 0.9500
C10B C11B 1.388(8)
C11B H11B 0.9500
C11B C12B 1.392(7)
C12B H12I 0.9500
C13B C14B 1.299(8)
C13B C18B 1.428(9)
C14B H14G 0.9500
C14B C15B 1.399(9)
C15B H15B 0.9500
C15B C16B 1.258(11)
C16B H16G 0.9500
C16B C17B 1.514(13)
C17B H17B 0.9500
C17B C18B 1.383(10)
C18B H18B 0.9500
C19B C20B 1.374(6)
C19B C24B 1.362(7)
C20B H20H 0.9500
C20B C21B 1.379(6)
C21B H21G 0.9500
C21B C22B 1.390(6)
C22B H22H 0.9500
C22B C23B 1.363(7)
C23B H23G 0.9500
C23B C24B 1.394(8)
C24B H24G 0.9500
P1C C1C 1.806(5)
P1C C7C 1.810(14)
P1C C7H 1.819(11)
P1C C13C 1.804(5)
P1C C19C 1.768(5)
C1C C2C 1.390(7)
C1C C6C 1.375(6)
C2C H2C 0.9500
C2C C3C 1.393(6)
C3C H3C 0.9500
C3C C4C 1.389(7)
C4C H4C 0.9500
C4C C5C 1.369(8)
C5C H5C 0.9500
C5C C6C 1.417(7)
C6C H6C 0.9500
C7C C8C 1.396(11)
C7C C12C 1.393(11)
C8C H8C 0.9500
C8C C9C 1.362(12)
C9C H9C 0.9500
C9C C10C 1.379(12)
C10C H10C 0.9500
C10C C11C 1.367(13)
C11C H11C 0.9500
C11C C12C 1.384(12)
C12C H12C 0.9500
C7H C8H 1.406(10)
C7H C12H 1.381(10)
C8H H8H 0.9500
C8H C9H 1.380(10)
C9H H9H 0.9500
C9H C10H 1.362(11)
C10H H10H 0.9500
C10H C11H 1.389(11)
C11H H11H 0.9500
C11H C12H 1.371(9)
C12H H12H 0.9500
C13C C14C 1.395(6)
C13C C18C 1.395(7)
C14C H14C 0.9500
C14C C15C 1.388(6)
C15C H15C 0.9500
C15C C16C 1.372(7)
C16C H16C 0.9500
C16C C17C 1.367(6)
C17C H17C 0.9500
C17C C18C 1.377(7)
C18C H18C 0.9500
C19C C20C 1.388(6)
C19C C24C 1.385(7)
C20C H20C 0.9500
C20C C21C 1.371(7)
C21C H21C 0.9500
C21C C22C 1.384(8)
C22C H22C 0.9500
C22C C23C 1.387(8)
C23C H23C 0.9500
C23C C24C 1.403(9)
C24C H24C 0.9500
P1D C1D 1.786(5)
P1D C7D 1.817(5)
P1D C13D 1.793(4)
P1D C19D 1.787(4)
C1D C2D 1.400(6)
C1D C6D 1.385(6)
C2D H2D 0.9500
C2D C3D 1.384(7)
C3D H3D 0.9500
C3D C4D 1.384(7)
C4D H4D 0.9500
C4D C5D 1.399(7)
C5D H5D 0.9500
C5D C6D 1.386(7)
C6D H6D 0.9500
C7D C8D 1.398(6)
C7D C12D 1.414(7)
C8D H8D 0.9500
C8D C9D 1.414(7)
C9D H9D 0.9500
C9D C10D 1.401(8)
C10D H10D 0.9500
C10D C11D 1.388(7)
C11D H11D 0.9500
C11D C12D 1.374(7)
C12D H12D 0.9500
C13D C14D 1.410(7)
C13D C18D 1.385(7)
C14D H14D 0.9500
C14D C15D 1.391(7)
C15D H15D 0.9500
C15D C16D 1.364(8)
C16D H16D 0.9500
C16D C17D 1.395(9)
C17D H17D 0.9500
C17D C18D 1.384(7)
C18D H18D 0.9500
C19D C20D 1.358(6)
C19D C24D 1.429(6)
C20D H20D 0.9500
C20D C21D 1.409(6)
C21D H21D 0.9500
C21D C22D 1.359(6)
C22D H22D 0.9500
C22D C23D 1.386(7)
C23D H23D 0.9500
C23D C24D 1.352(7)
C24D H24D 0.9500
P1E C1E 1.788(5)
P1E C7E 1.803(5)
P1E C13E 1.787(5)
P1E C19E 1.798(5)
C1E C2E 1.411(7)
C1E C6E 1.388(6)
C2E H2E 0.9500
C2E C3E 1.356(7)
C3E H3E 0.9500
C3E C4E 1.376(7)
C4E H4E 0.9500
C4E C5E 1.376(6)
C5E H5E 0.9500
C5E C6E 1.379(6)
C6E H6E 0.9500
C7E C8E 1.370(8)
C7E C12E 1.383(8)
C8E H8E 0.9500
C8E C9E 1.399(8)
C9E H9E 0.9500
C9E C10E 1.272(10)
C10E H10E 0.9500
C10E C11E 1.409(12)
C11E H11E 0.9500
C11E C12E 1.421(11)
C12E H12E 0.9500
C13E C14E 1.373(7)
C13E C18E 1.394(7)
C14E H14E 0.9500
C14E C15E 1.393(8)
C15E H15E 0.9500
C15E C16E 1.346(10)
C16E H16E 0.9500
C16E C17E 1.369(9)
C17E H17E 0.9500
C17E C18E 1.372(7)
C18E H18E 0.9500
C19E C20E 1.365(7)
C19E C24E 1.379(7)
C20E H20E 0.9500
C20E C21E 1.386(7)
C21E H21E 0.9500
C21E C22E 1.373(7)
C22E H22E 0.9500
C22E C23E 1.393(9)
C23E H23E 0.9500
C23E C24E 1.400(8)
C24E H24E 0.9500
P1F C1F 1.801(5)
P1F C7F 1.90(3)
P1F C7G 1.75(2)
P1F C13F 1.789(4)
P1F C19F 1.753(6)
C1F C2F 1.396(7)
C1F C6F 1.386(7)
C2F H2F 0.9500
C2F C3F 1.358(7)
C3F H3F 0.9500
C3F C4F 1.375(8)
C4F H4F 0.9500
C4F C5F 1.388(8)
C5F H5F 0.9500
C5F C6F 1.395(7)
C6F H6F 0.9500
C7F C8F 1.41(2)
C7F C12F 1.37(3)
C7G C8G 1.361(17)
C7G C12G 1.40(2)
C8F H8F 0.9500
C8F C9F 1.35(3)
C8G H8G 0.9500
C8G C9G 1.38(2)
C9F H9F 0.9500
C9F C10F 1.34(2)
C9G H9G 0.9500
C9G C10G 1.374(18)
C10F H10F 0.9500
C10F C11F 1.38(2)
C10G H10G 0.9500
C10G C11G 1.423(17)
C11F H11F 0.9500
C11F C12F 1.40(3)
C11G H11G 0.9500
C11G C12G 1.367(19)
C12F H12F 0.9500
C12G H12G 0.9500
C13F C14F 1.387(6)
C13F C18F 1.408(6)
C14F H14F 0.9500
C14F C15F 1.378(6)
C15F H15F 0.9500
C15F C16F 1.399(7)
C16F H16F 0.9500
C16F C17F 1.372(7)
C17F H17F 0.9500
C17F C18F 1.385(6)
C18F H18F 0.9500
C19F C20F 1.392(10)
C19F C24F 1.415(9)
C20F H20F 0.9500
C20F C21F 1.398(8)
C21F H21F 0.9500
C21F C22F 1.381(13)
C22F H22F 0.9500
C22F C23F 1.309(14)
C23F H23F 0.9500
C23F C24F 1.407(11)
C24F H24F 0.9500

loop_
_geom_hbond_atom_site_label_D
_geom_hbond_atom_site_label_H
_geom_hbond_atom_site_label_A
_geom_hbond_distance_DH
_geom_hbond_distance_HA
_geom_hbond_distance_DA
_geom_hbond_angle_DHA
_geom_hbond_site_symmetry_A
O4 H4 O9 0.84 1.63 2.458(3) 166.4 2_557
O8 H8 O1 0.84 1.63 2.459(3) 169.0 1_545
O12 H12 O13 0.84 1.62 2.448(4) 166.6 1_565
O16 H16 O6 0.84 1.61 2.444(3) 171.6 2_446
C8F H8F O14 0.95 2.04 2.86(3) 144.4 2_446

loop_
_geom_torsion_atom_site_label_1
_geom_torsion_atom_site_label_2
_geom_torsion_atom_site_label_3
_geom_torsion_atom_site_label_4
_geom_torsion
Co1 C1 C2 B1 -51.0(3)
Co1 C1 C2 B5 -159.0(3)
Co1 C1 C2 B6 -120.5(4)
Co1 C1 B3 B2 52.7(2)
Co1 C1 B3 B4 154.2(3)
Co1 C1 B3 B8 113.6(3)
Co1 C1 B4 B3 -29.7(4)
Co1 C1 B4 B5 115.0(4)
Co1 C1 B4 B8 10.9(5)
Co1 C1 B4 B9 73.3(5)
Co1 C1 B5 C2 23.9(3)
Co1 C1 B5 B4 -114.8(4)
Co1 C1 B5 B6 -10.3(5)
Co1 C1 B5 B9 -72.8(4)
Co1 C2 B1 B2 -52.8(2)
Co1 C2 B1 B6 -156.3(3)
Co1 C2 B1 B7 -114.7(3)
Co1 C2 B5 C1 -23.7(3)
Co1 C2 B5 B4 11.6(5)
Co1 C2 B5 B6 116.4(4)
Co1 C2 B5 B9 75.2(4)
Co1 C2 B6 B1 27.2(3)
Co1 C2 B6 B5 -115.3(4)
Co1 C2 B6 B7 -13.8(5)
Co1 C2 B6 B9 -75.0(4)
Co1 C13 C14 B10 51.1(2)
Co1 C13 C14 B16 119.3(3)
Co1 C13 C14 B17 158.6(3)
Co1 C13 B12 B11 -52.3(2)
Co1 C13 B12 B13 -154.1(3)
Co1 C13 B12 B14 -114.6(3)
Co1 C13 B13 B12 29.5(3)
Co1 C13 B13 B14 -10.1(4)
Co1 C13 B13 B17 -114.5(4)
Co1 C13 B13 B18 -73.3(4)
Co1 C13 B17 C14 -23.9(3)
Co1 C13 B17 B13 115.0(4)
Co1 C13 B17 B16 12.0(5)
Co1 C13 B17 B18 74.4(4)
Co1 C14 B10 B11 52.7(2)
Co1 C14 B10 B15 114.5(3)
Co1 C14 B10 B16 154.6(3)
Co1 C14 B16 B10 -28.3(3)
Co1 C14 B16 B15 11.6(4)
Co1 C14 B16 B17 114.7(4)
Co1 C14 B16 B18 74.5(4)
Co1 C14 B17 C13 24.1(3)
Co1 C14 B17 B13 -11.0(5)
Co1 C14 B17 B16 -113.8(4)
Co1 C14 B17 B18 -73.4(4)
Co1 B1 B2 B3 -48.7(2)
Co1 B1 B2 B7 -149.0(3)
Co1 B1 B2 B8 -111.6(3)
Co1 B1 B6 C2 -24.1(3)
Co1 B1 B6 B5 8.9(5)
Co1 B1 B6 B7 107.4(4)
Co1 B1 B6 B9 70.9(4)
Co1 B1 B7 B2 31.9(3)
Co1 B1 B7 B6 -107.8(4)
Co1 B1 B7 B8 -5.5(5)
Co1 B1 B7 B9 -70.0(5)
Co1 B2 B3 C1 -51.8(2)
Co1 B2 B3 B4 -111.8(3)
Co1 B2 B3 B8 -149.2(3)
Co1 B2 B7 B1 -30.8(3)
Co1 B2 B7 B6 6.6(4)
Co1 B2 B7 B8 107.2(4)
Co1 B2 B7 B9 71.9(4)
Co1 B2 B8 B3 30.9(3)
Co1 B2 B8 B4 -6.8(5)
Co1 B2 B8 B7 -105.6(4)
Co1 B2 B8 B9 -70.7(4)
Co1 B3 B4 C1 25.9(3)
Co1 B3 B4 B5 -6.6(5)
Co1 B3 B4 B8 -107.2(4)
Co1 B3 B4 B9 -71.4(4)
Co1 B3 B8 B2 -31.5(3)
Co1 B3 B8 B4 106.6(4)
Co1 B3 B8 B7 7.6(5)
Co1 B3 B8 B9 70.8(4)
Co1 B10 B11 B12 49.6(2)
Co1 B10 B11 B14 111.9(3)
Co1 B10 B11 B15 150.6(3)
Co1 B10 B15 B11 -30.3(3)
Co1 B10 B15 B14 8.0(4)
Co1 B10 B15 B16 107.7(3)
Co1 B10 B15 B18 70.9(4)
Co1 B10 B16 C14 26.0(3)
Co1 B10 B16 B15 -107.9(3)
Co1 B10 B16 B17 -7.2(4)
Co1 B10 B16 B18 -70.7(4)
Co1 B11 B12 C13 52.3(2)
Co1 B11 B12 B13 113.3(4)
Co1 B11 B12 B14 150.0(3)
Co1 B11 B14 B12 -30.3(3)
Co1 B11 B14 B13 6.9(4)
Co1 B11 B14 B15 106.2(3)
Co1 B11 B14 B18 70.4(4)
Co1 B11 B15 B10 29.2(3)
Co1 B11 B15 B14 -107.6(4)
Co1 B11 B15 B16 -8.8(4)
Co1 B11 B15 B18 -72.3(4)
Co1 B12 B13 C13 -26.7(3)
Co1 B12 B13 B14 107.7(3)
Co1 B12 B13 B17 5.7(5)
Co1 B12 B13 B18 70.3(5)
Co1 B12 B14 B11 30.9(3)
Co1 B12 B14 B13 -107.9(4)
Co1 B12 B14 B15 -7.6(5)
Co1 B12 B14 B18 -71.1(4)
C1 Co1 C2 B1 128.9(3)
C1 Co1 C2 B5 22.7(3)
C1 Co1 C2 B6 102.6(4)
C1 Co1 C13 C14 142.1(2)
C1 Co1 C13 B12 -88.3(2)
C1 Co1 C13 B13 -117.0(3)
C1 Co1 C13 B17 165.2(4)
C1 Co1 C14 C13 -56.9(3)
C1 Co1 C14 B10 175.4(2)
C1 Co1 C14 B16 -157.1(3)
C1 Co1 C14 B17 -79.7(4)
C1 Co1 B1 C2 -34.5(2)
C1 Co1 B1 B2 87.1(2)
C1 Co1 B1 B6 -11.6(3)
C1 Co1 B1 B7 56.8(3)
C1 Co1 B2 B1 -86.9(2)
C1 Co1 B2 B3 39.8(3)
C1 Co1 B2 B7 -57.7(3)
C1 Co1 B2 B8 10.1(4)
C1 Co1 B3 B2 -121.9(3)
C1 Co1 B3 B4 -24.3(3)
C1 Co1 B3 B8 -92.4(4)
C1 Co1 B10 C14 -133(2)
C1 Co1 B10 B11 105(3)
C1 Co1 B10 B15 134(2)
C1 Co1 B10 B16 -157(2)
C1 Co1 B11 B10 -174.3(2)
C1 Co1 B11 B12 60.1(3)
C1 Co1 B11 B14 89.0(3)
C1 Co1 B11 B15 157.8(3)
C1 Co1 B12 C13 99.4(2)
C1 Co1 B12 B11 -137.7(2)
C1 Co1 B12 B13 124.3(4)
C1 Co1 B12 B14 -167.1(3)
C1 C2 B1 Co1 50.6(3)
C1 C2 B1 B2 -2.2(4)
C1 C2 B1 B6 -105.6(4)
C1 C2 B1 B7 -64.1(4)
C1 C2 B5 B4 35.3(3)
C1 C2 B5 B6 140.1(4)
C1 C2 B5 B9 98.9(4)
C1 C2 B6 B1 104.4(4)
C1 C2 B6 B5 -38.1(4)
C1 C2 B6 B7 63.4(4)
C1 C2 B6 B9 2.2(5)
C1 B3 B4 B5 -32.5(3)
C1 B3 B4 B8 -133.1(4)
C1 B3 B4 B9 -97.3(4)
C1 B3 B8 B2 -98.7(4)
C1 B3 B8 B4 39.3(3)
C1 B3 B8 B7 -59.6(4)
C1 B3 B8 B9 3.5(4)
C1 B4 B5 C2 -33.9(3)
C1 B4 B5 B6 -94.5(3)
C1 B4 B5 B9 -132.7(3)
C1 B4 B8 B2 -1.6(5)
C1 B4 B8 B3 -39.8(3)
C1 B4 B8 B7 62.1(4)
C1 B4 B8 B9 100.5(4)
C1 B4 B9 C3 151.0(4)
C1 B4 B9 B5 41.7(3)
C1 B4 B9 B6 4.0(5)
C1 B4 B9 B7 -58.4(4)
C1 B4 B9 B8 -97.2(4)
C1 B5 B6 C2 32.9(3)
C1 B5 B6 B1 0.2(5)
C1 B5 B6 B7 -61.7(4)
C1 B5 B6 B9 -99.8(4)
C1 B5 B9 C3 -152.7(4)
C1 B5 B9 B4 -40.4(3)
C1 B5 B9 B6 97.4(3)
C1 B5 B9 B7 59.0(4)
C1 B5 B9 B8 -4.0(4)
C2 Co1 C1 B3 -129.0(3)
C2 Co1 C1 B4 -100.2(4)
C2 Co1 C1 B5 -23.0(3)
C2 Co1 C13 C14 94.8(2)
C2 Co1 C13 B12 -135.6(2)
C2 Co1 C13 B13 -164.3(3)
C2 Co1 C13 B17 117.9(4)
C2 Co1 C14 C13 -95.6(2)
C2 Co1 C14 B10 136.7(2)
C2 Co1 C14 B16 164.2(3)
C2 Co1 C14 B17 -118.4(4)
C2 Co1 B1 B2 121.6(3)
C2 Co1 B1 B6 22.9(3)
C2 Co1 B1 B7 91.3(4)
C2 Co1 B2 B1 -40.3(2)
C2 Co1 B2 B3 86.4(3)
C2 Co1 B2 B7 -11.1(3)
C2 Co1 B2 B8 56.7(4)
C2 Co1 B3 C1 34.5(2)
C2 Co1 B3 B2 -87.4(3)
C2 Co1 B3 B4 10.2(3)
C2 Co1 B3 B8 -58.0(4)
C2 Co1 B10 C14 -65.0(3)
C2 Co1 B10 B11 173.1(2)
C2 Co1 B10 B15 -158.3(3)
C2 Co1 B10 B16 -89.4(4)
C2 Co1 B11 B10 -126.7(16)
C2 Co1 B11 B12 107.7(17)
C2 Co1 B11 B14 136.6(16)
C2 Co1 B11 B15 -154.6(15)
C2 Co1 B12 C13 65.2(3)
C2 Co1 B12 B11 -171.9(2)
C2 Co1 B12 B13 90.1(4)
C2 Co1 B12 B14 158.8(3)
C2 C1 B3 Co1 -50.8(3)
C2 C1 B3 B2 1.9(4)
C2 C1 B3 B4 103.4(4)
C2 C1 B3 B8 62.8(4)
C2 C1 B4 B3 -105.7(4)
C2 C1 B4 B5 38.9(4)
C2 C1 B4 B8 -65.2(5)
C2 C1 B4 B9 -2.8(5)
C2 C1 B5 B4 -138.7(4)
C2 C1 B5 B6 -34.2(3)
C2 C1 B5 B9 -96.7(4)
C2 B1 B2 Co1 51.9(2)
C2 B1 B2 B3 3.2(4)
C2 B1 B2 B7 -97.1(3)
C2 B1 B2 B8 -59.7(4)
C2 B1 B6 B5 33.0(3)
C2 B1 B6 B7 131.5(4)
C2 B1 B6 B9 95.0(4)
C2 B1 B7 B2 98.7(4)
C2 B1 B7 B6 -41.0(3)
C2 B1 B7 B8 61.4(4)
C2 B1 B7 B9 -3.2(5)
C2 B5 B6 B1 -32.7(3)
C2 B5 B6 B7 -94.6(3)
C2 B5 B6 B9 -132.7(4)
C2 B5 B9 C3 150.1(4)
C2 B5 B9 B4 -97.7(4)
C2 B5 B9 B6 40.1(3)
C2 B5 B9 B7 1.7(5)
C2 B5 B9 B8 -61.3(4)
C2 B6 B7 B1 40.5(3)
C2 B6 B7 B2 3.1(4)
C2 B6 B7 B8 -60.5(4)
C2 B6 B7 B9 -98.3(3)
C2 B6 B9 C3 -151.8(4)
C2 B6 B9 B4 -3.8(5)
C2 B6 B9 B5 -40.1(3)
C2 B6 B9 B7 96.4(4)
C2 B6 B9 B8 59.3(4)
C3 C4 C5 C6 -36(7)
C3 C4 C5 C10 145(7)
C4 C3 B9 B4 -169(7)
C4 C3 B9 B5 -99(7)
C4 C3 B9 B6 -27(7)
C4 C3 B9 B7 45(7)
C4 C3 B9 B8 117(7)
C4 C5 C6 C7 175.2(4)
C4 C5 C10 C9 -175.7(4)
C5 C6 C7 C8 0.1(6)
C5 C6 C7 C11 179.5(4)
C6 C5 C10 C9 5.1(6)
C6 C7 C8 C9 6.1(5)
C6 C7 C11 O1 -29.2(5)
C6 C7 C11 O2 153.4(4)
C7 C8 C9 C10 -6.7(6)
C7 C8 C9 C12 171.6(3)
C8 C7 C11 O1 150.2(3)
C8 C7 C11 O2 -27.2(5)
C8 C9 C10 C5 1.0(6)
C8 C9 C12 O3 23.7(6)
C8 C9 C12 O4 -155.7(3)
C10 C5 C6 C7 -5.6(6)
C10 C9 C12 O3 -158.0(4)
C10 C9 C12 O4 22.6(5)
C11 C7 C8 C9 -173.2(3)
C12 C9 C10 C5 -177.2(3)
C13 Co1 C1 C2 -96.2(2)
C13 Co1 C1 B3 134.9(2)
C13 Co1 C1 B4 163.6(4)
C13 Co1 C1 B5 -119.2(4)
C13 Co1 C2 C1 93.9(2)
C13 Co1 C2 B1 -137.2(2)
C13 Co1 C2 B5 116.6(4)
C13 Co1 C2 B6 -163.6(3)
C13 Co1 C14 B10 -127.7(3)
C13 Co1 C14 B16 -100.2(4)
C13 Co1 C14 B17 -22.8(3)
C13 Co1 B1 C2 64.7(3)
C13 Co1 B1 B2 -173.7(2)
C13 Co1 B1 B6 87.6(4)
C13 Co1 B1 B7 156.1(3)
C13 Co1 B2 B1 129.3(17)
C13 Co1 B2 B3 -104.0(17)
C13 Co1 B2 B7 158.5(16)
C13 Co1 B2 B8 -133.7(16)
C13 Co1 B3 C1 -65.7(3)
C13 Co1 B3 B2 172.4(2)
C13 Co1 B3 B4 -90.0(4)
C13 Co1 B3 B8 -158.2(3)
C13 Co1 B10 C14 35.3(2)
C13 Co1 B10 B11 -86.7(2)
C13 Co1 B10 B15 -58.0(3)
C13 Co1 B10 B16 10.9(3)
C13 Co1 B11 B10 86.8(2)
C13 Co1 B11 B12 -38.7(2)
C13 Co1 B11 B14 -9.8(3)
C13 Co1 B11 B15 58.9(3)
C13 Co1 B12 B11 122.9(3)
C13 Co1 B12 B13 24.9(3)
C13 Co1 B12 B14 93.6(4)
C13 C14 B10 Co1 -51.5(2)
C13 C14 B10 B11 1.2(4)
C13 C14 B10 B15 63.0(4)
C13 C14 B10 B16 103.1(3)
C13 C14 B16 B10 -104.1(3)
C13 C14 B16 B15 -64.2(4)
C13 C14 B16 B17 39.0(3)
C13 C14 B16 B18 -1.3(4)
C13 C14 B17 B13 -35.1(3)
C13 C14 B17 B16 -137.8(4)
C13 C14 B17 B18 -97.4(3)
C13 B12 B13 B14 134.5(3)
C13 B12 B13 B17 32.5(3)
C13 B12 B13 B18 97.0(4)
C13 B12 B14 B11 100.1(3)
C13 B12 B14 B13 -38.7(3)
C13 B12 B14 B15 61.5(4)
C13 B12 B14 B18 -2.0(4)
C13 B13 B14 B11 1.2(4)
C13 B13 B14 B12 38.7(3)
C13 B13 B14 B15 -62.0(4)
C13 B13 B14 B18 -100.2(3)
C13 B13 B17 C14 34.2(3)
C13 B13 B17 B16 94.9(3)
C13 B13 B17 B18 133.3(3)
C13 B13 B18 C15 -153.9(4)
C13 B13 B18 B14 98.0(3)
C13 B13 B18 B15 59.7(4)
C13 B13 B18 B16 -2.9(4)
C13 B13 B18 B17 -40.7(3)
C13 B17 B18 C15 148.1(4)
C13 B17 B18 B13 39.6(3)
C13 B17 B18 B14 3.1(4)
C13 B17 B18 B15 -60.6(4)
C13 B17 B18 B16 -97.5(3)
C14 Co1 C1 C2 -57.9(3)
C14 Co1 C1 B3 173.1(2)
C14 Co1 C1 B4 -158.1(3)
C14 Co1 C1 B5 -80.9(4)
C14 Co1 C2 C1 141.5(2)
C14 Co1 C2 B1 -89.6(2)
C14 Co1 C2 B5 164.2(3)
C14 Co1 C2 B6 -115.9(4)
C14 Co1 C13 B12 129.6(3)
C14 Co1 C13 B13 100.9(4)
C14 Co1 C13 B17 23.1(3)
C14 Co1 B1 C2 99.1(2)
C14 Co1 B1 B2 -139.3(2)
C14 Co1 B1 B6 122.0(3)
C14 Co1 B1 B7 -169.5(3)
C14 Co1 B2 B1 59.9(3)
C14 Co1 B2 B3 -173.4(3)
C14 Co1 B2 B7 89.1(4)
C14 Co1 B2 B8 156.9(3)
C14 Co1 B3 C1 -119.1(19)
C14 Co1 B3 B2 118.9(19)
C14 Co1 B3 B4 -143.4(18)
C14 Co1 B3 B8 148.4(18)
C14 Co1 B10 B11 -122.0(3)
C14 Co1 B10 B15 -93.3(4)
C14 Co1 B10 B16 -24.4(3)
C14 Co1 B11 B10 40.0(2)
C14 Co1 B11 B12 -85.5(2)
C14 Co1 B11 B14 -56.6(3)
C14 Co1 B11 B15 12.1(3)
C14 Co1 B12 C13 -34.3(2)
C14 Co1 B12 B11 88.6(2)
C14 Co1 B12 B13 -9.4(3)
C14 Co1 B12 B14 59.3(3)
C14 C13 B12 Co1 49.7(2)
C14 C13 B12 B11 -2.6(4)
C14 C13 B12 B13 -104.3(3)
C14 C13 B12 B14 -64.8(4)
C14 C13 B13 B12 105.1(4)
C14 C13 B13 B14 65.5(4)
C14 C13 B13 B17 -38.9(3)
C14 C13 B13 B18 2.3(5)
C14 C13 B17 B13 138.9(4)
C14 C13 B17 B16 35.9(3)
C14 C13 B17 B18 98.3(4)
C14 B10 B11 Co1 -52.3(2)
C14 B10 B11 B12 -2.7(4)
C14 B10 B11 B14 59.5(4)
C14 B10 B11 B15 98.3(3)
C14 B10 B15 B11 -98.8(3)
C14 B10 B15 B14 -60.5(4)
C14 B10 B15 B16 39.2(3)
C14 B10 B15 B18 2.4(4)
C14 B10 B16 B15 -134.0(3)
C14 B10 B16 B17 -33.2(3)
C14 B10 B16 B18 -96.8(4)
C14 B16 B17 C13 -35.0(3)
C14 B16 B17 B13 -95.5(3)
C14 B16 B17 B18 -133.9(3)
C14 B16 B18 C15 151.9(4)
C14 B16 B18 B13 2.6(4)
C14 B16 B18 B14 -60.0(4)
C14 B16 B18 B15 -98.3(3)
C14 B16 B18 B17 40.1(3)
C14 B17 B18 C15 -153.6(4)
C14 B17 B18 B13 97.8(3)
C14 B17 B18 B14 61.3(4)
C14 B17 B18 B15 -2.3(4)
C14 B17 B18 B16 -39.3(3)
C15 C16 C17 C18 17(10)
C15 C16 C17 C22 -164(10)
C16 C15 B18 B13 -41(8)
C16 C15 B18 B14 29(8)
C16 C15 B18 B15 100(7)
C16 C15 B18 B16 173(7)
C16 C15 B18 B17 -113(7)
C16 C17 C18 C19 178.6(4)
C16 C17 C22 C21 -179.5(4)
C17 C18 C19 C20 1.8(6)
C17 C18 C19 C23 -178.1(4)
C18 C17 C22 C21 0.0(6)
C18 C19 C20 C21 -1.8(6)
C18 C19 C23 O7 -172.4(4)
C18 C19 C23 O8 9.1(5)
C19 C20 C21 C22 0.9(6)
C19 C20 C21 C24 -178.5(4)
C20 C19 C23 O7 7.7(6)
C20 C19 C23 O8 -170.8(4)
C20 C21 C22 C17 0.0(6)
C20 C21 C24 O5 -0.4(6)
C20 C21 C24 O6 177.9(4)
C22 C17 C18 C19 -0.9(6)
C22 C21 C24 O5 -179.9(4)
C22 C21 C24 O6 -1.6(5)
C23 C19 C20 C21 178.1(4)
C24 C21 C22 C17 179.5(3)
B1 Co1 C1 C2 36.2(3)
B1 Co1 C1 B3 -92.8(3)
B1 Co1 C1 B4 -64.0(4)
B1 Co1 C1 B5 13.2(4)
B1 Co1 C2 C1 -128.9(3)
B1 Co1 C2 B5 -106.2(4)
B1 Co1 C2 B6 -26.3(3)
B1 Co1 C13 C14 50.5(3)
B1 Co1 C13 B12 -179.9(2)
B1 Co1 C13 B13 151.5(3)
B1 Co1 C13 B17 73.7(4)
B1 Co1 C14 C13 -145.1(3)
B1 Co1 C14 B10 87.2(2)
B1 Co1 C14 B16 114.7(3)
B1 Co1 C14 B17 -168.0(4)
B1 Co1 B2 B3 126.7(3)
B1 Co1 B2 B7 29.2(3)
B1 Co1 B2 B8 97.0(4)
B1 Co1 B3 C1 83.4(3)
B1 Co1 B3 B2 -38.5(3)
B1 Co1 B3 B4 59.1(3)
B1 Co1 B3 B8 -9.0(4)
B1 Co1 B10 C14 -97.4(2)
B1 Co1 B10 B11 140.6(3)
B1 Co1 B10 B15 169.2(3)
B1 Co1 B10 B16 -121.8(3)
B1 Co1 B11 B10 -55.0(3)
B1 Co1 B11 B12 179.5(2)
B1 Co1 B11 B14 -151.7(3)
B1 Co1 B11 B15 -82.9(4)
B1 Co1 B12 C13 166(100)
B1 Co1 B12 B11 -71(24)
B1 Co1 B12 B13 -169(100)
B1 Co1 B12 B14 -100(24)
B1 C2 B5 C1 -102.9(4)
B1 C2 B5 B4 -67.6(5)
B1 C2 B5 B6 37.1(4)
B1 C2 B5 B9 -4.1(5)
B1 C2 B6 B5 -142.5(4)
B1 C2 B6 B7 -41.0(3)
B1 C2 B6 B9 -102.2(4)
B1 B2 B3 Co1 48.7(2)
B1 B2 B3 C1 -3.1(4)
B1 B2 B3 B4 -63.1(4)
B1 B2 B3 B8 -100.4(4)
B1 B2 B7 B6 37.4(3)
B1 B2 B7 B8 138.0(4)
B1 B2 B7 B9 102.7(4)
B1 B2 B8 B3 99.7(4)
B1 B2 B8 B4 62.0(5)
B1 B2 B8 B7 -36.7(3)
B1 B2 B8 B9 -1.9(5)
B1 B6 B7 B2 -37.3(3)
B1 B6 B7 B8 -101.0(3)
B1 B6 B7 B9 -138.8(3)
B1 B6 B9 C3 148.0(4)
B1 B6 B9 B4 -63.9(4)
B1 B6 B9 B5 -100.3(4)
B1 B6 B9 B7 36.3(3)
B1 B6 B9 B8 -0.9(4)
B1 B7 B8 B2 38.2(3)
B1 B7 B8 B3 -1.3(5)
B1 B7 B8 B4 -64.4(4)
B1 B7 B8 B9 -103.1(4)
B1 B7 B9 C3 -147.3(4)
B1 B7 B9 B4 61.6(5)
B1 B7 B9 B5 0.9(5)
B1 B7 B9 B6 -38.0(3)
B1 B7 B9 B8 100.4(4)
B2 Co1 C1 C2 87.4(3)
B2 Co1 C1 B3 -41.5(3)
B2 Co1 C1 B4 -12.8(4)
B2 Co1 C1 B5 64.4(4)
B2 Co1 C2 C1 -87.2(2)
B2 Co1 C2 B1 41.7(2)
B2 Co1 C2 B5 -64.5(4)
B2 Co1 C2 B6 15.3(4)
B2 Co1 C13 C14 -74.6(18)
B2 Co1 C13 B12 55.0(18)
B2 Co1 C13 B13 26.3(19)
B2 Co1 C13 B17 -51.5(19)
B2 Co1 C14 C13 172.3(3)
B2 Co1 C14 B10 44.5(3)
B2 Co1 C14 B16 72.0(4)
B2 Co1 C14 B17 149.4(3)
B2 Co1 B1 C2 -121.6(3)
B2 Co1 B1 B6 -98.7(4)
B2 Co1 B1 B7 -30.2(3)
B2 Co1 B3 C1 121.9(3)
B2 Co1 B3 B4 97.7(4)
B2 Co1 B3 B8 29.5(3)
B2 Co1 B10 C14 -148.3(2)
B2 Co1 B10 B11 89.7(3)
B2 Co1 B10 B15 118.3(3)
B2 Co1 B10 B16 -172.8(3)
B2 Co1 B11 B10 -91.7(2)
B2 Co1 B11 B12 142.8(2)
B2 Co1 B11 B14 171.6(3)
B2 Co1 B11 B15 -119.6(3)
B2 Co1 B12 C13 -173.7(2)
B2 Co1 B12 B11 -50.8(3)
B2 Co1 B12 B13 -148.8(3)
B2 Co1 B12 B14 -80.1(4)
B2 B1 B6 C2 -95.3(4)
B2 B1 B6 B5 -62.3(4)
B2 B1 B6 B7 36.2(3)
B2 B1 B6 B9 -0.3(5)
B2 B1 B7 B6 -139.7(4)
B2 B1 B7 B8 -37.4(3)
B2 B1 B7 B9 -101.9(4)
B2 B3 B4 C1 96.3(4)
B2 B3 B4 B5 63.8(4)
B2 B3 B4 B8 -36.8(3)
B2 B3 B4 B9 -1.0(5)
B2 B3 B8 B4 138.0(4)
B2 B3 B8 B7 39.1(3)
B2 B3 B8 B9 102.2(4)
B2 B7 B8 B3 -39.4(3)
B2 B7 B8 B4 -102.6(3)
B2 B7 B8 B9 -141.3(4)
B2 B7 B9 C3 147.2(4)
B2 B7 B9 B4 -3.9(5)
B2 B7 B9 B5 -64.6(5)
B2 B7 B9 B6 -103.5(4)
B2 B7 B9 B8 34.9(3)
B2 B8 B9 C3 -146.3(4)
B2 B8 B9 B4 101.0(4)
B2 B8 B9 B5 65.5(4)
B2 B8 B9 B6 1.7(5)
B2 B8 B9 B7 -35.2(3)
B3 Co1 C1 C2 129.0(3)
B3 Co1 C1 B4 28.8(4)
B3 Co1 C1 B5 105.9(4)
B3 Co1 C2 C1 -35.9(2)
B3 Co1 C2 B1 93.0(3)
B3 Co1 C2 B5 -13.2(4)
B3 Co1 C2 B6 66.6(4)
B3 Co1 C13 C14 -173.7(3)
B3 Co1 C13 B12 -44.1(3)
B3 Co1 C13 B13 -72.8(4)
B3 Co1 C13 B17 -150.6(3)
B3 Co1 C14 C13 58(2)
B3 Co1 C14 B10 -70(2)
B3 Co1 C14 B16 -43(2)
B3 Co1 C14 B17 35(2)
B3 Co1 B1 C2 -83.0(2)
B3 Co1 B1 B2 38.6(2)
B3 Co1 B1 B6 -60.2(4)
B3 Co1 B1 B7 8.3(4)
B3 Co1 B2 B1 -126.7(3)
B3 Co1 B2 B7 -97.5(4)
B3 Co1 B2 B8 -29.7(3)
B3 Co1 B10 C14 173.2(2)
B3 Co1 B10 B11 51.2(3)
B3 Co1 B10 B15 79.8(4)
B3 Co1 B10 B16 148.8(3)
B3 Co1 B11 B10 -142.6(2)
B3 Co1 B11 B12 91.8(2)
B3 Co1 B11 B14 120.7(3)
B3 Co1 B11 B15 -170.5(3)
B3 Co1 B12 C13 147.9(2)
B3 Co1 B12 B11 -89.2(3)
B3 Co1 B12 B13 172.8(4)
B3 Co1 B12 B14 -118.6(4)
B3 C1 C2 Co1 51.1(3)
B3 C1 C2 B1 0.2(4)
B3 C1 C2 B5 -107.9(4)
B3 C1 C2 B6 -69.3(4)
B3 C1 B4 B5 144.7(4)
B3 C1 B4 B8 40.6(3)
B3 C1 B4 B9 103.0(4)
B3 C1 B5 C2 103.6(4)
B3 C1 B5 B4 -35.1(3)
B3 C1 B5 B6 69.4(4)
B3 C1 B5 B9 6.9(5)
B3 B2 B7 B1 -99.4(4)
B3 B2 B7 B6 -62.0(4)
B3 B2 B7 B8 38.6(3)
B3 B2 B7 B9 3.3(5)
B3 B2 B8 B4 -37.7(4)
B3 B2 B8 B7 -136.5(4)
B3 B2 B8 B9 -101.6(4)
B3 B4 B5 C1 31.7(3)
B3 B4 B5 C2 -2.2(5)
B3 B4 B5 B6 -62.8(4)
B3 B4 B5 B9 -101.1(4)
B3 B4 B8 B2 38.2(4)
B3 B4 B8 B7 101.9(3)
B3 B4 B8 B9 140.3(3)
B3 B4 B9 C3 -147.6(4)
B3 B4 B9 B5 103.1(4)
B3 B4 B9 B6 65.5(4)
B3 B4 B9 B7 3.0(5)
B3 B4 B9 B8 -35.8(3)
B3 B8 B9 C3 148.5(4)
B3 B8 B9 B4 35.8(3)
B3 B8 B9 B5 0.3(4)
B3 B8 B9 B6 -63.4(4)
B3 B8 B9 B7 -100.4(4)
B4 C1 C2 Co1 120.8(3)
B4 C1 C2 B1 69.8(4)
B4 C1 C2 B5 -38.2(4)
B4 C1 C2 B6 0.3(5)
B4 C1 B3 Co1 -154.2(3)
B4 C1 B3 B2 -101.5(3)
B4 C1 B3 B8 -40.6(3)
B4 C1 B5 C2 138.7(4)
B4 C1 B5 B6 104.5(4)
B4 C1 B5 B9 42.0(3)
B4 B3 B8 B2 -138.0(4)
B4 B3 B8 B7 -98.9(4)
B4 B3 B8 B9 -35.8(3)
B4 B5 B6 C2 93.9(4)
B4 B5 B6 B1 61.2(4)
B4 B5 B6 B7 -0.7(4)
B4 B5 B6 B9 -38.8(3)
B4 B5 B9 C3 -112.3(4)
B4 B5 B9 B6 137.8(3)
B4 B5 B9 B7 99.4(4)
B4 B5 B9 B8 36.4(3)
B4 B8 B9 C3 112.7(4)
B4 B8 B9 B5 -35.5(3)
B4 B8 B9 B6 -99.3(3)
B4 B8 B9 B7 -136.2(3)
B5 C1 C2 Co1 159.0(3)
B5 C1 C2 B1 108.1(4)
B5 C1 C2 B6 38.5(4)
B5 C1 B3 Co1 -120.1(3)
B5 C1 B3 B2 -67.4(4)
B5 C1 B3 B4 34.0(3)
B5 C1 B3 B8 -6.5(4)
B5 C1 B4 B3 -144.7(4)
B5 C1 B4 B8 -104.1(4)
B5 C1 B4 B9 -41.7(3)
B5 C2 B1 Co1 119.3(4)
B5 C2 B1 B2 66.4(4)
B5 C2 B1 B6 -37.0(4)
B5 C2 B1 B7 4.6(5)
B5 C2 B6 B1 142.5(4)
B5 C2 B6 B7 101.5(4)
B5 C2 B6 B9 40.3(3)
B5 B4 B8 B2 -64.8(4)
B5 B4 B8 B3 -103.0(4)
B5 B4 B8 B7 -1.2(4)
B5 B4 B8 B9 37.3(3)
B5 B4 B9 C3 109.3(5)
B5 B4 B9 B6 -37.6(3)
B5 B4 B9 B7 -100.1(4)
B5 B4 B9 B8 -138.9(3)
B5 B6 B7 B1 100.9(3)
B5 B6 B7 B2 63.6(4)
B5 B6 B7 B8 -0.1(4)
B5 B6 B7 B9 -37.8(3)
B5 B6 B9 C3 -111.7(5)
B5 B6 B9 B4 36.4(3)
B5 B6 B9 B7 136.5(4)
B5 B6 B9 B8 99.4(4)
B6 C2 B1 Co1 156.3(3)
B6 C2 B1 B2 103.4(3)
B6 C2 B1 B7 41.6(3)
B6 C2 B5 C1 -140.1(4)
B6 C2 B5 B4 -104.7(4)
B6 C2 B5 B9 -41.2(4)
B6 B1 B2 Co1 112.9(3)
B6 B1 B2 B3 64.2(4)
B6 B1 B2 B7 -36.1(3)
B6 B1 B2 B8 1.3(5)
B6 B1 B7 B2 139.7(4)
B6 B1 B7 B8 102.3(4)
B6 B1 B7 B9 37.8(4)
B6 B5 B9 C3 109.9(5)
B6 B5 B9 B4 -137.8(3)
B6 B5 B9 B7 -38.4(3)
B6 B5 B9 B8 -101.4(3)
B6 B7 B8 B2 103.4(3)
B6 B7 B8 B3 63.9(4)
B6 B7 B8 B4 0.8(4)
B6 B7 B8 B9 -37.9(3)
B6 B7 B9 C3 -109.3(5)
B6 B7 B9 B4 99.6(4)
B6 B7 B9 B5 38.9(3)
B6 B7 B9 B8 138.4(3)
B7 B1 B2 Co1 149.0(3)
B7 B1 B2 B3 100.3(3)
B7 B1 B2 B8 37.4(3)
B7 B1 B6 C2 -131.5(4)
B7 B1 B6 B5 -98.6(4)
B7 B1 B6 B9 -36.5(3)
B7 B2 B3 Co1 110.4(3)
B7 B2 B3 C1 58.6(4)
B7 B2 B3 B4 -1.4(5)
B7 B2 B3 B8 -38.8(3)
B7 B2 B8 B3 136.5(4)
B7 B2 B8 B4 98.7(4)
B7 B2 B8 B9 34.9(3)
B7 B6 B9 C3 111.8(4)
B7 B6 B9 B4 -100.2(4)
B7 B6 B9 B5 -136.5(4)
B7 B6 B9 B8 -37.1(3)
B7 B8 B9 C3 -111.1(4)
B7 B8 B9 B4 136.2(3)
B7 B8 B9 B5 100.7(3)
B7 B8 B9 B6 37.0(3)
B8 B2 B3 Co1 149.2(3)
B8 B2 B3 C1 97.3(4)
B8 B2 B3 B4 37.4(3)
B8 B2 B7 B1 -138.0(4)
B8 B2 B7 B6 -100.7(4)
B8 B2 B7 B9 -35.3(3)
B8 B3 B4 C1 133.1(4)
B8 B3 B4 B5 100.7(4)
B8 B3 B4 B9 35.9(3)
B8 B4 B5 C1 95.7(3)
B8 B4 B5 C2 61.8(4)
B8 B4 B5 B6 1.2(4)
B8 B4 B5 B9 -37.1(3)
B8 B4 B9 C3 -111.8(5)
B8 B4 B9 B5 138.9(3)
B8 B4 B9 B6 101.2(4)
B8 B4 B9 B7 38.8(3)
B8 B7 B9 C3 112.3(5)
B8 B7 B9 B4 -38.7(3)
B8 B7 B9 B5 -99.5(4)
B8 B7 B9 B6 -138.4(3)
B9 C3 C4 C5 18(13)
B9 B4 B5 C1 132.7(3)
B9 B4 B5 C2 98.9(3)
B9 B4 B5 B6 38.2(3)
B9 B4 B8 B2 -102.1(4)
B9 B4 B8 B3 -140.3(3)
B9 B4 B8 B7 -38.5(3)
B9 B5 B6 C2 132.7(4)
B9 B5 B6 B1 99.9(4)
B9 B5 B6 B7 38.1(3)
B9 B6 B7 B1 138.8(3)
B9 B6 B7 B2 101.4(4)
B9 B6 B7 B8 37.8(3)
B9 B7 B8 B2 141.3(4)
B9 B7 B8 B3 101.8(4)
B9 B7 B8 B4 38.7(3)
B10 Co1 C1 C2 72(3)
B10 Co1 C1 B3 -57(3)
B10 Co1 C1 B4 -28(3)
B10 Co1 C1 B5 49(3)
B10 Co1 C2 C1 -174.2(2)
B10 Co1 C2 B1 -45.3(3)
B10 Co1 C2 B5 -151.5(3)
B10 Co1 C2 B6 -71.6(4)
B10 Co1 C13 C14 -37.0(2)
B10 Co1 C13 B12 92.6(2)
B10 Co1 C13 B13 64.0(3)
B10 Co1 C13 B17 -13.8(4)
B10 Co1 C14 C13 127.7(3)
B10 Co1 C14 B16 27.5(3)
B10 Co1 C14 B17 104.9(4)
B10 Co1 B1 C2 148.1(2)
B10 Co1 B1 B2 -90.3(2)
B10 Co1 B1 B6 171.0(4)
B10 Co1 B1 B7 -120.5(4)
B10 Co1 B2 B1 91.9(2)
B10 Co1 B2 B3 -141.4(3)
B10 Co1 B2 B7 121.1(3)
B10 Co1 B2 B8 -171.1(4)
B10 Co1 B3 C1 175.1(2)
B10 Co1 B3 B2 53.2(3)
B10 Co1 B3 B4 150.9(3)
B10 Co1 B3 B8 82.7(4)
B10 Co1 B11 B12 -125.5(3)
B10 Co1 B11 B14 -96.7(3)
B10 Co1 B11 B15 -27.9(3)
B10 Co1 B12 C13 -83.3(2)
B10 Co1 B12 B11 39.6(2)
B10 Co1 B12 B13 -58.4(4)
B10 Co1 B12 B14 10.3(4)
B10 C14 B16 B15 39.9(3)
B10 C14 B16 B17 143.1(3)
B10 C14 B16 B18 102.9(3)
B10 C14 B17 C13 101.6(4)
B10 C14 B17 B13 66.5(4)
B10 C14 B17 B16 -36.2(3)
B10 C14 B17 B18 4.2(4)
B10 B11 B12 Co1 -49.1(2)
B10 B11 B12 C13 3.2(4)
B10 B11 B12 B13 64.2(4)
B10 B11 B12 B14 100.9(3)
B10 B11 B14 B12 -98.6(4)
B10 B11 B14 B13 -61.3(4)
B10 B11 B14 B15 38.0(3)
B10 B11 B14 B18 2.2(5)
B10 B11 B15 B14 -136.8(4)
B10 B11 B15 B16 -38.0(3)
B10 B11 B15 B18 -101.5(4)
B10 B15 B16 C14 -39.4(3)
B10 B15 B16 B17 -101.6(3)
B10 B15 B16 B18 -138.9(3)
B10 B15 B18 C15 151.8(4)
B10 B15 B18 B13 -62.3(4)
B10 B15 B18 B14 -100.2(3)
B10 B15 B18 B16 37.0(3)
B10 B15 B18 B17 0.0(4)
B10 B16 B17 C13 -2.2(4)
B10 B16 B17 C14 32.8(3)
B10 B16 B17 B13 -62.7(4)
B10 B16 B17 B18 -101.0(4)
B10 B16 B18 C15 -146.7(4)
B10 B16 B18 B13 64.0(4)
B10 B16 B18 B14 1.4(5)
B10 B16 B18 B15 -36.8(3)
B10 B16 B18 B17 101.5(3)
B11 Co1 C1 C2 173.5(2)
B11 Co1 C1 B3 44.5(3)
B11 Co1 C1 B4 73.3(4)
B11 Co1 C1 B5 150.4(4)
B11 Co1 C2 C1 -52.0(18)
B11 Co1 C2 B1 76.9(17)
B11 Co1 C2 B5 -29.3(19)
B11 Co1 C2 B6 50.6(18)
B11 Co1 C13 C14 -88.8(2)
B11 Co1 C13 B12 40.7(2)
B11 Co1 C13 B13 12.1(3)
B11 Co1 C13 B17 -65.7(4)
B11 Co1 C14 C13 85.9(3)
B11 Co1 C14 B10 -41.8(2)
B11 Co1 C14 B16 -14.3(3)
B11 Co1 C14 B17 63.1(4)
B11 Co1 B1 C2 -171.9(2)
B11 Co1 B1 B2 -50.3(3)
B11 Co1 B1 B6 -149.1(3)
B11 Co1 B1 B7 -80.6(4)
B11 Co1 B2 B1 143.4(2)
B11 Co1 B2 B3 -89.9(3)
B11 Co1 B2 B7 172.6(3)
B11 Co1 B2 B8 -119.6(4)
B11 Co1 B3 C1 -147.3(2)
B11 Co1 B3 B2 90.8(3)
B11 Co1 B3 B4 -171.5(3)
B11 Co1 B3 B8 120.3(4)
B11 Co1 B10 C14 122.0(3)
B11 Co1 B10 B15 28.6(3)
B11 Co1 B10 B16 97.6(4)
B11 Co1 B12 C13 -122.9(3)
B11 Co1 B12 B13 -98.0(4)
B11 Co1 B12 B14 -29.4(3)
B11 B10 B15 B14 38.3(3)
B11 B10 B15 B16 138.0(4)
B11 B10 B15 B18 101.2(4)
B11 B10 B16 C14 96.7(3)
B11 B10 B16 B15 -37.3(3)
B11 B10 B16 B17 63.5(4)
B11 B10 B16 B18 -0.1(5)
B11 B12 B13 C13 -97.7(4)
B11 B12 B13 B14 36.8(3)
B11 B12 B13 B17 -65.2(5)
B11 B12 B13 B18 -0.7(5)
B11 B12 B14 B13 -138.8(4)
B11 B12 B14 B15 -38.6(3)
B11 B12 B14 B18 -102.1(4)
B11 B14 B15 B10 -39.1(3)
B11 B14 B15 B16 -102.6(4)
B11 B14 B15 B18 -140.4(4)
B11 B14 B18 C15 148.0(4)
B11 B14 B18 B13 -101.5(4)
B11 B14 B18 B15 35.6(3)
B11 B14 B18 B16 -2.2(5)
B11 B14 B18 B17 -65.2(4)
B11 B15 B16 C14 -0.9(4)
B11 B15 B16 B10 38.4(3)
B11 B15 B16 B17 -63.2(4)
B11 B15 B16 B18 -100.4(4)
B11 B15 B18 C15 -143.2(4)
B11 B15 B18 B13 2.7(4)
B11 B15 B18 B14 -35.2(3)
B11 B15 B18 B16 102.0(3)
B11 B15 B18 B17 65.0(4)
B12 Co1 C1 C2 -144.2(3)
B12 Co1 C1 B3 86.8(3)
B12 Co1 C1 B4 115.6(4)
B12 Co1 C1 B5 -167.2(4)
B12 Co1 C2 C1 50.5(3)
B12 Co1 C2 B1 179.4(2)
B12 Co1 C2 B5 73.2(4)
B12 Co1 C2 B6 153.1(3)
B12 Co1 C13 C14 -129.6(3)
B12 Co1 C13 B13 -28.7(3)
B12 Co1 C13 B17 -106.5(4)
B12 Co1 C14 C13 35.0(3)
B12 Co1 C14 B10 -92.7(2)
B12 Co1 C14 B16 -65.2(3)
B12 Co1 C14 B17 12.2(4)
B12 Co1 B1 C2 -101(24)
B12 Co1 B1 B2 20(24)
B12 Co1 B1 B6 -78(24)
B12 Co1 B1 B7 -10(25)
B12 Co1 B2 B1 -179.8(2)
B12 Co1 B2 B3 -53.1(3)
B12 Co1 B2 B7 -150.6(3)
B12 Co1 B2 B8 -82.8(4)
B12 Co1 B3 C1 -96.7(3)
B12 Co1 B3 B2 141.4(3)
B12 Co1 B3 B4 -121.0(3)
B12 Co1 B3 B8 170.8(4)
B12 Co1 B10 C14 83.0(2)
B12 Co1 B10 B11 -39.0(3)
B12 Co1 B10 B15 -10.4(3)
B12 Co1 B10 B16 58.6(3)
B12 Co1 B11 B10 125.5(3)
B12 Co1 B11 B14 28.8(3)
B12 Co1 B11 B15 97.6(4)
B12 C13 C14 Co1 -50.2(3)
B12 C13 C14 B10 0.9(4)
B12 C13 C14 B16 69.0(4)
B12 C13 C14 B17 108.4(4)
B12 C13 B13 B14 -39.6(3)
B12 C13 B13 B17 -144.0(4)
B12 C13 B13 B18 -102.9(4)
B12 C13 B17 C14 -103.1(4)
B12 C13 B17 B13 35.9(4)
B12 C13 B17 B16 -67.2(4)
B12 C13 B17 B18 -4.7(5)
B12 B11 B14 B13 37.3(3)
B12 B11 B14 B15 136.5(4)
B12 B11 B14 B18 100.8(4)
B12 B11 B15 B10 98.4(4)
B12 B11 B15 B14 -38.4(3)
B12 B11 B15 B16 60.4(4)
B12 B11 B15 B18 -3.1(4)
B12 B13 B14 B11 -37.4(3)
B12 B13 B14 B15 -100.7(3)
B12 B13 B14 B18 -138.8(3)
B12 B13 B17 C13 -31.8(3)
B12 B13 B17 C14 2.5(5)
B12 B13 B17 B16 63.1(4)
B12 B13 B17 B18 101.6(4)
B12 B13 B18 C15 145.2(4)
B12 B13 B18 B14 37.1(3)
B12 B13 B18 B15 -1.2(5)
B12 B13 B18 B16 -63.8(4)
B12 B13 B18 B17 -101.7(4)
B12 B14 B15 B10 -0.2(4)
B12 B14 B15 B11 39.0(3)
B12 B14 B15 B16 -63.6(4)
B12 B14 B15 B18 -101.4(4)
B12 B14 B18 C15 -147.5(4)
B12 B14 B18 B13 -37.1(3)
B12 B14 B18 B15 100.1(3)
B12 B14 B18 B16 62.2(4)
B12 B14 B18 B17 -0.7(4)
B13 C13 C14 Co1 -119.9(3)
B13 C13 C14 B10 -68.8(4)
B13 C13 C14 B16 -0.7(5)
B13 C13 C14 B17 38.7(3)
B13 C13 B12 Co1 154.1(3)
B13 C13 B12 B11 101.7(3)
B13 C13 B12 B14 39.5(3)
B13 C13 B17 C14 -138.9(4)
B13 C13 B17 B16 -103.0(4)
B13 C13 B17 B18 -40.6(3)
B13 B12 B14 B11 138.8(4)
B13 B12 B14 B15 100.3(4)
B13 B12 B14 B18 36.8(3)
B13 B14 B15 B10 63.4(4)
B13 B14 B15 B11 102.5(4)
B13 B14 B15 B16 -0.1(4)
B13 B14 B15 B18 -37.9(3)
B13 B14 B18 C15 -110.4(4)
B13 B14 B18 B15 137.1(3)
B13 B14 B18 B16 99.3(4)
B13 B14 B18 B17 36.3(3)
B13 B17 B18 C15 108.5(4)
B13 B17 B18 B14 -36.5(3)
B13 B17 B18 B15 -100.2(3)
B13 B17 B18 B16 -137.1(3)
B14 B11 B12 Co1 -150.0(3)
B14 B11 B12 C13 -97.7(3)
B14 B11 B12 B13 -36.7(3)
B14 B11 B15 B10 136.8(4)
B14 B11 B15 B16 98.8(4)
B14 B11 B15 B18 35.3(3)
B14 B12 B13 C13 -134.5(3)
B14 B12 B13 B17 -102.0(4)
B14 B12 B13 B18 -37.4(3)
B14 B13 B17 C13 -95.7(3)
B14 B13 B17 C14 -61.5(4)
B14 B13 B17 B16 -0.8(4)
B14 B13 B17 B18 37.6(3)
B14 B13 B18 C15 108.1(4)
B14 B13 B18 B15 -38.3(3)
B14 B13 B18 B16 -100.9(3)
B14 B13 B18 B17 -138.7(3)
B14 B15 B16 C14 61.8(4)
B14 B15 B16 B10 101.2(3)
B14 B15 B16 B17 -0.4(4)
B14 B15 B16 B18 -37.7(3)
B14 B15 B18 C15 -108.0(4)
B14 B15 B18 B13 37.9(3)
B14 B15 B18 B16 137.2(3)
B14 B15 B18 B17 100.2(3)
B15 B10 B11 Co1 -150.6(3)
B15 B10 B11 B12 -101.0(3)
B15 B10 B11 B14 -38.8(3)
B15 B10 B16 C14 134.0(3)
B15 B10 B16 B17 100.8(4)
B15 B10 B16 B18 37.2(3)
B15 B11 B12 Co1 -111.0(3)
B15 B11 B12 C13 -58.7(4)
B15 B11 B12 B13 2.3(5)
B15 B11 B12 B14 39.0(3)
B15 B11 B14 B12 -136.5(4)
B15 B11 B14 B13 -99.3(4)
B15 B11 B14 B18 -35.8(3)
B15 B14 B18 C15 112.4(4)
B15 B14 B18 B13 -137.1(3)
B15 B14 B18 B16 -37.9(3)
B15 B14 B18 B17 -100.8(3)
B15 B16 B17 C13 61.3(4)
B15 B16 B17 C14 96.3(3)
B15 B16 B17 B13 0.8(4)
B15 B16 B17 B18 -37.6(3)
B15 B16 B18 C15 -109.9(5)
B15 B16 B18 B13 100.8(3)
B15 B16 B18 B14 38.3(3)
B15 B16 B18 B17 138.4(3)
B16 C14 B10 Co1 -154.6(3)
B16 C14 B10 B11 -101.8(3)
B16 C14 B10 B15 -40.0(3)
B16 C14 B17 C13 137.8(4)
B16 C14 B17 B13 102.7(4)
B16 C14 B17 B18 40.4(3)
B16 B10 B11 Co1 -113.2(3)
B16 B10 B11 B12 -63.5(4)
B16 B10 B11 B14 -1.3(5)
B16 B10 B11 B15 37.4(3)
B16 B10 B15 B11 -138.0(4)
B16 B10 B15 B14 -99.7(4)
B16 B10 B15 B18 -36.8(3)
B16 B15 B18 C15 114.8(4)
B16 B15 B18 B13 -99.3(4)
B16 B15 B18 B14 -137.2(3)
B16 B15 B18 B17 -37.0(3)
B16 B17 B18 C15 -114.3(4)
B16 B17 B18 B13 137.1(3)
B16 B17 B18 B14 100.6(3)
B16 B17 B18 B15 37.0(3)
B17 C13 C14 Co1 -158.6(3)
B17 C13 C14 B10 -107.5(3)
B17 C13 C14 B16 -39.4(3)
B17 C13 B12 Co1 118.9(3)
B17 C13 B12 B11 66.5(4)
B17 C13 B12 B13 -35.2(4)
B17 C13 B12 B14 4.3(5)
B17 C13 B13 B12 144.0(4)
B17 C13 B13 B14 104.4(4)
B17 C13 B13 B18 41.2(3)
B17 C14 B10 Co1 -118.7(3)
B17 C14 B10 B11 -66.0(4)
B17 C14 B10 B15 -4.2(4)
B17 C14 B10 B16 35.9(3)
B17 C14 B16 B10 -143.1(3)
B17 C14 B16 B15 -103.1(3)
B17 C14 B16 B18 -40.2(3)
B17 B13 B14 B11 63.8(4)
B17 B13 B14 B12 101.2(4)
B17 B13 B14 B15 0.6(4)
B17 B13 B14 B18 -37.6(3)
B17 B13 B18 C15 -113.1(4)
B17 B13 B18 B14 138.7(3)
B17 B13 B18 B15 100.4(3)
B17 B13 B18 B16 37.8(3)
B17 B16 B18 C15 111.8(5)
B17 B16 B18 B13 -37.5(3)
B17 B16 B18 B14 -100.1(3)
B17 B16 B18 B15 -138.4(3)
B18 C15 C16 C17 -6(16)
B18 B13 B14 B11 101.4(3)
B18 B13 B14 B12 138.8(3)
B18 B13 B14 B15 38.1(3)
B18 B13 B17 C13 -133.3(3)
B18 B13 B17 C14 -99.1(3)
B18 B13 B17 B16 -38.5(3)
B18 B14 B15 B10 101.3(4)
B18 B14 B15 B11 140.4(4)
B18 B14 B15 B16 37.8(3)
B18 B15 B16 C14 99.5(3)
B18 B15 B16 B10 138.9(3)
B18 B15 B16 B17 37.3(3)
B18 B16 B17 C13 98.9(3)
B18 B16 B17 C14 133.9(3)
B18 B16 B17 B13 38.4(3)
Co2 C25 C26 B19 -48.0(7)
Co2 C25 C26 B24 -119.4(9)
Co2 C25 C26 B25 -156.3(7)
Co2 C25 B21 B20 55.5(9)
Co2 C25 B21 B22 116.0(9)
Co2 C25 B21 B26 157.1(7)
Co2 C25 B25 C26 29.0(8)
Co2 C25 B25 B24 -4.6(12)
Co2 C25 B25 B26 -109.4(9)
Co2 C25 B25 B27 -69.8(10)
Co2 C25 B26 B21 -24.2(7)
Co2 C25 B26 B22 17.0(10)
Co2 C25 B26 B25 119.4(9)
Co2 C25 B26 B27 80.5(8)
Co2 C25A C26A B19A -50.6(8)
Co2 C25A C26A B24A -119.8(10)
Co2 C25A C26A B25A -154.1(8)
Co2 C25A B21A B20A 46.4(10)
Co2 C25A B21A B22A 109.2(11)
Co2 C25A B21A B26A 149.7(9)
Co2 C25A B25A C26A 26.1(8)
Co2 C25A B25A B24A -6.4(14)
Co2 C25A B25A B26A -108.2(9)
Co2 C25A B25A B27 -69.3(12)
Co2 C25A B26A B21A -31.5(10)
Co2 C25A B26A B22A 8.7(13)
Co2 C25A B26A B25A 107.6(9)
Co2 C25A B26A B27 71.0(10)
Co2 C26 B19 B20 -49.8(7)
Co2 C26 B19 B23 -112.2(7)
Co2 C26 B19 B24 -151.4(7)
Co2 C26 B24 B19 33.2(8)
Co2 C26 B24 B23 -6.7(12)
Co2 C26 B24 B25 -110.1(9)
Co2 C26 B24 B27 -69.7(10)
Co2 C26 B25 C25 -24.9(7)
Co2 C26 B25 B24 116.4(9)
Co2 C26 B25 B26 11.6(11)
Co2 C26 B25 B27 75.1(9)
Co2 C26A B19A B20A -52.0(11)
Co2 C26A B19A B23A -120.9(12)
Co2 C26A B19A B24A -160.0(10)
Co2 C26A B24A B19A 22.0(10)
Co2 C26A B24A B23A -12.8(16)
Co2 C26A B24A B25A -117.2(12)
Co2 C26A B24A B27 -75.5(12)
Co2 C26A B25A C25A -31.0(9)
Co2 C26A B25A B24A 112.7(11)
Co2 C26A B25A B26A 9.6(13)
Co2 C26A B25A B27 71.1(12)
Co2 C37 C38 B28 51.7(7)
Co2 C37 C38 B34 121.4(8)
Co2 C37 C38 B35 160.2(6)
Co2 C37 B30 B29 -54.3(6)
Co2 C37 B30 B31 -155.9(6)
Co2 C37 B30 B32 -116.5(7)
Co2 C37 B31 B30 27.3(8)
Co2 C37 B31 B32 -12.2(12)
Co2 C37 B31 B35 -116.4(10)
Co2 C37 B31 B36 -74.8(13)
Co2 C37 B35 C38 -23.0(7)
Co2 C37 B35 B31 115.2(9)
Co2 C37 B35 B34 12.7(12)
Co2 C37 B35 B36 73.6(11)
Co2 C37A C38A B28A 49.2(8)
Co2 C37A C38A B34A 119.1(9)
Co2 C37A C38A B35A 158.5(7)
Co2 C37A B30A B29A -49.0(7)
Co2 C37A B30A B31A -152.7(7)
Co2 C37A B30A B32A -112.8(7)
Co2 C37A B31A B30A 32.1(9)
Co2 C37A B31A B32A -8.2(13)
Co2 C37A B31A B35A -111.0(10)
Co2 C37A B31A B36A -70.1(13)
Co2 C37A B35A C38A -23.0(8)
Co2 C37A B35A B31A 117.4(10)
Co2 C37A B35A B34A 12.2(12)
Co2 C37A B35A B36A 75.9(13)
Co2 C38 B28 B29 51.6(8)
Co2 C38 B28 B33 112.3(10)
Co2 C38 B28 B34 152.7(7)
Co2 C38 B34 B28 -31.9(9)
Co2 C38 B34 B33 9.0(12)
Co2 C38 B34 B35 113.5(9)
Co2 C38 B34 B36 71.3(11)
Co2 C38 B35 C37 22.0(7)
Co2 C38 B35 B31 -13.1(10)
Co2 C38 B35 B34 -116.0(8)
Co2 C38 B35 B36 -76.1(10)
Co2 C38A B28A B29A 53.9(8)
Co2 C38A B28A B33A 115.2(12)
Co2 C38A B28A B34A 157.5(9)
Co2 C38A B34A B28A -24.7(10)
Co2 C38A B34A B33A 17.1(13)
Co2 C38A B34A B35A 118.7(11)
Co2 C38A B34A B36A 77.6(12)
Co2 C38A B35A C37A 25.5(8)
Co2 C38A B35A B31A -8.0(12)
Co2 C38A B35A B34A -113.4(11)
Co2 C38A B35A B36A -70.7(13)
Co2 B19 B20 B21 -45.6(9)
Co2 B19 B20 B22 -107.9(11)
Co2 B19 B20 B23 -148.6(8)
Co2 B19 B23 B20 31.3(9)
Co2 B19 B23 B22 -7.5(11)
Co2 B19 B23 B24 -108.5(8)
Co2 B19 B23 B27 -70.8(9)
Co2 B19 B24 C26 -29.5(7)
Co2 B19 B24 B23 105.5(9)
Co2 B19 B24 B25 3.2(11)
Co2 B19 B24 B27 67.8(9)
Co2 B19A B20A B21A -58.8(10)
Co2 B19A B20A B22A -119.2(11)
Co2 B19A B20A B23A -159.2(11)
Co2 B19A B23A B20A 23.4(12)
Co2 B19A B23A B22A -18.7(18)
Co2 B19A B23A B24A -121.5(13)
Co2 B19A B23A B27 -81.3(13)
Co2 B19A B24A C26A -25.1(12)
Co2 B19A B24A B23A 114.0(14)
Co2 B19A B24A B25A 10.4(17)
Co2 B19A B24A B27 71.9(13)
Co2 B20 B21 C25 -52.6(7)
Co2 B20 B21 B22 -150.2(8)
Co2 B20 B21 B26 -113.6(8)
Co2 B20 B22 B21 27.7(8)
Co2 B20 B22 B23 -109.5(8)
Co2 B20 B22 B26 -10.5(11)
Co2 B20 B22 B27 -75.5(10)
Co2 B20 B23 B19 -32.0(8)
Co2 B20 B23 B22 102.5(11)
Co2 B20 B23 B24 3.7(14)
Co2 B20 B23 B27 68.6(11)
Co2 B20A B21A C25A -49.6(8)
Co2 B20A B21A B22A -151.0(10)
Co2 B20A B21A B26A -113.4(10)
Co2 B20A B22A B21A 32.3(11)
Co2 B20A B22A B23A -106.1(13)
Co2 B20A B22A B26A -5.7(16)
Co2 B20A B22A B27 -67.9(12)
Co2 B20A B23A B19A -21.2(11)
Co2 B20A B23A B22A 111.8(13)
Co2 B20A B23A B24A 10.5(17)
Co2 B20A B23A B27 72.4(13)
Co2 B21 B22 B20 -31.6(8)
Co2 B21 B22 B23 7.1(12)
Co2 B21 B22 B26 106.7(8)
Co2 B21 B22 B27 71.2(10)
Co2 B21 B26 C25 23.0(7)
Co2 B21 B26 B22 -109.0(9)
Co2 B21 B26 B25 -8.9(11)
Co2 B21 B26 B27 -73.4(9)
Co2 B21A B22A B20A -27.2(11)
Co2 B21A B22A B23A 9.8(15)
Co2 B21A B22A B26A 110.6(11)
Co2 B21A B22A B27 72.4(12)
Co2 B21A B26A C25A 31.5(8)
Co2 B21A B26A B22A -102.5(12)
Co2 B21A B26A B25A -4.0(13)
Co2 B21A B26A B27 -63.6(12)
Co2 B28 B29 B30 50.4(7)
Co2 B28 B29 B32 110.7(9)
Co2 B28 B29 B33 149.1(10)
Co2 B28 B33 B29 -30.6(10)
Co2 B28 B33 B32 9.1(16)
Co2 B28 B33 B34 108.4(9)
Co2 B28 B33 B36 74.1(15)
Co2 B28 B34 C38 28.1(7)
Co2 B28 B34 B33 -104.6(11)
Co2 B28 B34 B35 -3.8(13)
Co2 B28 B34 B36 -69.9(12)
Co2 B28A B29A B30A 48.6(8)
Co2 B28A B29A B32A 110.3(9)
Co2 B28A B29A B33A 147.2(10)
Co2 B28A B33A B29A -34.1(10)
Co2 B28A B33A B32A 5.1(16)
Co2 B28A B33A B34A 105.9(11)
Co2 B28A B33A B36A 69.3(16)
Co2 B28A B34A C38A 22.3(8)
Co2 B28A B34A B33A -108.3(12)
Co2 B28A B34A B35A -10.4(13)
Co2 B28A B34A B36A -73.0(12)
Co2 B29 B30 C37 55.6(6)
Co2 B29 B30 B31 115.9(10)
Co2 B29 B30 B32 153.5(9)
Co2 B29 B32 B30 -26.0(9)
Co2 B29 B32 B31 12.8(12)
Co2 B29 B32 B33 111.0(11)
Co2 B29 B32 B36 77.2(12)
Co2 B29 B33 B28 33.0(9)
Co2 B29 B33 B32 -103.7(10)
Co2 B29 B33 B34 -4.3(15)
Co2 B29 B33 B36 -67.9(13)
Co2 B29A B30A C37A 47.9(6)
Co2 B29A B30A B31A 109.3(9)
Co2 B29A B30A B32A 144.9(8)
Co2 B29A B32A B30A -35.3(9)
Co2 B29A B32A B31A 1.1(12)
Co2 B29A B32A B33A 101.4(11)
Co2 B29A B32A B36A 66.1(12)
Co2 B29A B33A B28A 30.5(9)
Co2 B29A B33A B32A -106.9(9)
Co2 B29A B33A B34A -6.3(13)
Co2 B29A B33A B36A -71.5(12)
Co2 B30 B31 C37 -25.8(7)
Co2 B30 B31 B32 108.6(9)
Co2 B30 B31 B35 7.4(12)
Co2 B30 B31 B36 71.4(13)
Co2 B30 B32 B29 27.7(10)
Co2 B30 B32 B31 -109.8(11)
Co2 B30 B32 B33 -9.9(16)
Co2 B30 B32 B36 -72.2(14)
Co2 B30A B31A C37A -26.7(6)
Co2 B30A B31A B32A 106.7(8)
Co2 B30A B31A B35A 6.6(10)
Co2 B30A B31A B36A 69.3(11)
Co2 B30A B32A B29A 35.2(8)
Co2 B30A B32A B31A -105.0(9)
Co2 B30A B32A B33A -3.1(13)
Co2 B30A B32A B36A -66.8(11)
C25 Co2 C25A C26A -16.5(15)
C25 Co2 C25A B21A -140.1(18)
C25 Co2 C25A B25A -41.4(14)
C25 Co2 C25A B26A -111.0(18)
C25 Co2 C26 B19 132.8(7)
C25 Co2 C26 B24 100.6(9)
C25 Co2 C26 B25 24.9(7)
C25 Co2 C26A C25A 10.2(9)
C25 Co2 C26A B19A 138.1(12)
C25 Co2 C26A B24A 116.4(16)
C25 Co2 C26A B25A 39.4(10)
C25 Co2 C37 C38 140.4(6)
C25 Co2 C37 B30 -92.0(7)
C25 Co2 C37 B31 -119.0(10)
C25 Co2 C37 B35 162.1(9)
C25 Co2 C37A C38A 126.0(7)
C25 Co2 C37A B30A -103.7(6)
C25 Co2 C37A B31A -134.4(11)
C25 Co2 C37A B35A 148.4(10)
C25 Co2 C38 C37 -56.6(7)
C25 Co2 C38 B28 174.3(7)
C25 Co2 C38 B34 -155.0(8)
C25 Co2 C38 B35 -77.8(9)
C25 Co2 C38A C37A -65.5(7)
C25 Co2 C38A B28A 165.9(7)
C25 Co2 C38A B34A -169.5(9)
C25 Co2 C38A B35A -90.1(10)
C25 Co2 B19 C26 -32.1(5)
C25 Co2 B19 B20 93.4(7)
C25 Co2 B19 B23 63.3(8)
C25 Co2 B19 B24 -4.5(8)
C25 Co2 B19A C26A -20.7(7)
C25 Co2 B19A B20A 107.1(9)
C25 Co2 B19A B23A 84.4(13)
C25 Co2 B19A B24A 2.9(11)
C25 Co2 B20 B19 -82.0(6)
C25 Co2 B20 B21 44.5(6)
C25 Co2 B20 B22 16.7(8)
C25 Co2 B20 B23 -51.5(10)
C25 Co2 B20A B19A -62.7(8)
C25 Co2 B20A B21A 55.3(8)
C25 Co2 B20A B22A 26.3(12)
C25 Co2 B20A B23A -42.7(12)
C25 Co2 B21 B20 -119.6(8)
C25 Co2 B21 B22 -90.5(9)
C25 Co2 B21 B26 -22.1(7)
C25 Co2 B21A C25A 12.7(6)
C25 Co2 B21A B20A -112.6(9)
C25 Co2 B21A B22A -85.1(11)
C25 Co2 B21A B26A -17.6(9)
C25 Co2 B28 C38 -55(6)
C25 Co2 B28 B29 -177(43)
C25 Co2 B28 B33 -148(5)
C25 Co2 B28 B34 -81(5)
C25 Co2 B28A C38A -54(2)
C25 Co2 B28A B29A -175.1(18)
C25 Co2 B28A B33A -143.3(18)
C25 Co2 B28A B34A -75(2)
C25 Co2 B29 B28 179.7(7)
C25 Co2 B29 B30 55.9(9)
C25 Co2 B29 B32 80.5(11)
C25 Co2 B29 B33 148.8(10)
C25 Co2 B29A B28A 177.9(8)
C25 Co2 B29A B30A 50.3(9)
C25 Co2 B29A B32A 83.3(11)
C25 Co2 B29A B33A 147.7(8)
C25 Co2 B30 C37 95.5(6)
C25 Co2 B30 B29 -144.6(7)
C25 Co2 B30 B31 119.1(9)
C25 Co2 B30 B32 -171.0(11)
C25 Co2 B30A C37A 82.6(6)
C25 Co2 B30A B29A -151.2(7)
C25 Co2 B30A B31A 108.1(7)
C25 Co2 B30A B32A 174.5(8)
C25 C26 B19 Co2 45.4(6)
C25 C26 B19 B20 -4.4(11)
C25 C26 B19 B23 -66.8(10)
C25 C26 B19 B24 -106.1(9)
C25 C26 B24 B19 105.7(9)
C25 C26 B24 B23 65.9(11)
C25 C26 B24 B25 -37.6(8)
C25 C26 B24 B27 2.9(11)
C25 C26 B25 B24 141.3(9)
C25 C26 B25 B26 36.5(7)
C25 C26 B25 B27 100.0(8)
C25 B21 B22 B20 -97.6(10)
C25 B21 B22 B23 -58.9(11)
C25 B21 B22 B26 40.8(7)
C25 B21 B22 B27 5.3(11)
C25 B21 B26 B22 -132.0(8)
C25 B21 B26 B25 -32.0(8)
C25 B21 B26 B27 -96.4(7)
C25 B25 B26 B21 32.3(8)
C25 B25 B26 B22 95.3(8)
C25 B25 B26 B27 136.0(7)
C25 B25 B27 C27 -151.3(6)
C25 B25 B27 B22 -1.0(9)
C25 B25 B27 B22A 12.7(10)
C25 B25 B27 B23 60.6(9)
C25 B25 B27 B23A 71.3(9)
C25 B25 B27 B24 97.0(8)
C25 B25 B27 B24A 107.1(13)
C25 B25 B27 B25A -73(2)
C25 B25 B27 B26 -39.4(7)
C25 B25 B27 B26A -38.3(8)
C25 B26 B27 C27 149.9(6)
C25 B26 B27 B22 -97.1(8)
C25 B26 B27 B22A -94.4(9)
C25 B26 B27 B23 -58.9(8)
C25 B26 B27 B23A -44.5(9)
C25 B26 B27 B24 1.5(8)
C25 B26 B27 B24A 16.3(8)
C25 B26 B27 B25 37.7(7)
C25 B26 B27 B25A 53.6(9)
C25 B26 B27 B26A -139(2)
C25A Co2 C25 C26 150.3(18)
C25A Co2 C25 B21 22.7(15)
C25A Co2 C25 B25 123(2)
C25A Co2 C25 B26 46.5(15)
C25A Co2 C26 C25 -9.9(6)
C25A Co2 C26 B19 122.9(7)
C25A Co2 C26 B24 90.8(9)
C25A Co2 C26 B25 15.1(8)
C25A Co2 C26A B19A 127.9(9)
C25A Co2 C26A B24A 106.2(13)
C25A Co2 C26A B25A 29.2(9)
C25A Co2 C37 C38 156.9(6)
C25A Co2 C37 B30 -75.5(7)
C25A Co2 C37 B31 -102.4(10)
C25A Co2 C37 B35 178.6(9)
C25A Co2 C37A C38A 143.8(7)
C25A Co2 C37A B30A -85.9(7)
C25A Co2 C37A B31A -116.7(11)
C25A Co2 C37A B35A 166.1(10)
C25A Co2 C38 C37 -42.6(9)
C25A Co2 C38 B28 -171.7(8)
C25A Co2 C38 B34 -141.1(9)
C25A Co2 C38 B35 -63.8(10)
C25A Co2 C38A C37A -50.0(8)
C25A Co2 C38A B28A -178.6(8)
C25A Co2 C38A B34A -154.0(10)
C25A Co2 C38A B35A -74.7(11)
C25A Co2 B19 C26 -47.7(6)
C25A Co2 B19 B20 77.7(7)
C25A Co2 B19 B23 47.7(8)
C25A Co2 B19 B24 -20.1(9)
C25A Co2 B19A C26A -35.4(7)
C25A Co2 B19A B20A 92.4(9)
C25A Co2 B19A B23A 69.7(13)
C25A Co2 B19A B24A -11.8(12)
C25A Co2 B20 B19 -98.5(6)
C25A Co2 B20 B21 27.9(6)
C25A Co2 B20 B22 0.1(8)
C25A Co2 B20 B23 -68.1(10)
C25A Co2 B20A B19A -80.1(8)
C25A Co2 B20A B21A 37.9(8)
C25A Co2 B20A B22A 8.8(12)
C25A Co2 B20A B23A -60.2(12)
C25A Co2 B21 C25 -11.1(7)
C25A Co2 B21 B20 -130.7(10)
C25A Co2 B21 B22 -101.6(11)
C25A Co2 B21 B26 -33.2(8)
C25A Co2 B21A B20A -125.3(10)
C25A Co2 B21A B22A -97.9(11)
C25A Co2 B21A B26A -30.3(8)
C25A Co2 B28 C38 159.7(18)
C25A Co2 B28 B29 37(2)
C25A Co2 B28 B33 67(2)
C25A Co2 B28 B34 133.7(19)
C25A Co2 B28A C38A 155(13)
C25A Co2 B28A B29A 34(13)
C25A Co2 B28A B33A 66(13)
C25A Co2 B28A B34A 135(13)
C25A Co2 B29 B28 -170.7(7)
C25A Co2 B29 B30 65.6(8)
C25A Co2 B29 B32 90.1(10)
C25A Co2 B29 B33 158.4(10)
C25A Co2 B29A B28A -178.2(7)
C25A Co2 B29A B30A 54.2(8)
C25A Co2 B29A B32A 87.2(10)
C25A Co2 B29A B33A 151.6(8)
C25A Co2 B30 C37 112.2(7)
C25A Co2 B30 B29 -128.0(8)
C25A Co2 B30 B31 135.7(10)
C25A Co2 B30 B32 -154.4(12)
C25A Co2 B30A C37A 95.7(7)
C25A Co2 B30A B29A -138.2(8)
C25A Co2 B30A B31A 121.2(8)
C25A Co2 B30A B32A -172.4(9)
C25A C26A B19A Co2 53.5(8)
C25A C26A B19A B20A 1.5(15)
C25A C26A B19A B23A -67.4(13)
C25A C26A B19A B24A -106.5(11)
C25A C26A B24A B19A 103.9(11)
C25A C26A B24A B23A 69.1(13)
C25A C26A B24A B25A -35.3(11)
C25A C26A B24A B27 6.4(13)
C25A C26A B25A B24A 143.8(11)
C25A C26A B25A B26A 40.7(8)
C25A C26A B25A B27 102.2(11)
C25A B21A B22A B20A -96.7(13)
C25A B21A B22A B23A -59.6(15)
C25A B21A B22A B26A 41.2(10)
C25A B21A B22A B27 2.9(14)
C25A B21A B26A B22A -134.0(11)
C25A B21A B26A B25A -35.4(9)
C25A B21A B26A B27 -95.0(10)
C25A B25A B26A B21A 36.5(9)
C25A B25A B26A B22A 99.0(10)
C25A B25A B26A B27 135.9(8)
C25A B25A B27 C27 -145.3(7)
C25A B25A B27 B22 -9.8(10)
C25A B25A B27 B22A -1.1(12)
C25A B25A B27 B23 49.7(12)
C25A B25A B27 B23A 63.5(12)
C25A B25A B27 B24 93.1(9)
C25A B25A B27 B24A 101.7(10)
C25A B25A B27 B25 102(2)
C25A B25A B27 B26 -34.6(8)
C25A B25A B27 B26A -39.8(9)
C25A B26A B27 C27 147.5(6)
C25A B26A B27 B22 -97.3(11)
C25A B26A B27 B22A -101.1(10)
C25A B26A B27 B23 -77.1(9)
C25A B26A B27 B23A -65.5(10)
C25A B26A B27 B24 -17.3(11)
C25A B26A B27 B24A 0.8(11)
C25A B26A B27 B25 24.8(8)
C25A B26A B27 B25A 37.1(8)
C25A B26A B27 B26 27.4(16)
C26 Co2 C25 B21 -127.7(7)
C26 Co2 C25 B25 -26.9(8)
C26 Co2 C25 B26 -103.8(8)
C26 Co2 C25A C26A 7.2(7)
C26 Co2 C25A B21A -116.4(8)
C26 Co2 C25A B25A -17.7(9)
C26 Co2 C25A B26A -87.3(9)
C26 Co2 C26A C25A -157(2)
C26 Co2 C26A B19A -29.4(19)
C26 Co2 C26A B24A -51.0(19)
C26 Co2 C26A B25A -128(3)
C26 Co2 C37 C38 94.0(6)
C26 Co2 C37 B30 -138.4(6)
C26 Co2 C37 B31 -165.4(10)
C26 Co2 C37 B35 115.7(9)
C26 Co2 C37A C38A 82.3(6)
C26 Co2 C37A B30A -147.4(6)
C26 Co2 C37A B31A -178.2(9)
C26 Co2 C37A B35A 104.6(9)
C26 Co2 C38 C37 -93.4(6)
C26 Co2 C38 B28 137.5(7)
C26 Co2 C38 B34 168.2(9)
C26 Co2 C38 B35 -114.5(8)
C26 Co2 C38A C37A -108.8(7)
C26 Co2 C38A B28A 122.5(8)
C26 Co2 C38A B34A 147.1(10)
C26 Co2 C38A B35A -133.5(10)
C26 Co2 B19 B20 125.4(8)
C26 Co2 B19 B23 95.4(9)
C26 Co2 B19 B24 27.6(7)
C26 Co2 B19A C26A 16.1(9)
C26 Co2 B19A B20A 143.9(13)
C26 Co2 B19A B23A 121.1(17)
C26 Co2 B19A B24A 39.7(12)
C26 Co2 B20 B19 -36.2(5)
C26 Co2 B20 B21 90.3(6)
C26 Co2 B20 B22 62.4(8)
C26 Co2 B20 B23 -5.8(10)
C26 Co2 B20A B19A -18.0(7)
C26 Co2 B20A B21A 100.0(8)
C26 Co2 B20A B22A 71.0(12)
C26 Co2 B20A B23A 2.0(11)
C26 Co2 B21 C25 34.6(5)
C26 Co2 B21 B20 -84.9(7)
C26 Co2 B21 B22 -55.8(8)
C26 Co2 B21 B26 12.5(8)
C26 Co2 B21A C25A 52.1(6)
C26 Co2 B21A B20A -73.2(8)
C26 Co2 B21A B22A -45.7(10)
C26 Co2 B21A B26A 21.8(10)
C26 Co2 B28 C38 -59.1(8)
C26 Co2 B28 B29 178.7(6)
C26 Co2 B28 B33 -152.2(10)
C26 Co2 B28 B34 -85.1(10)
C26 Co2 B28A C38A -74.8(8)
C26 Co2 B28A B29A 164.0(6)
C26 Co2 B28A B33A -164.2(10)
C26 Co2 B28A B34A -95.8(10)
C26 Co2 B29 B28 -27(13)
C26 Co2 B29 B30 -151(13)
C26 Co2 B29 B32 -126(13)
C26 Co2 B29 B33 -58(13)
C26 Co2 B29A B28A -67(2)
C26 Co2 B29A B30A 165.1(19)
C26 Co2 B29A B32A -161.9(16)
C26 Co2 B29A B33A -98(2)
C26 Co2 B30 C37 58.7(7)
C26 Co2 B30 B29 178.5(7)
C26 Co2 B30 B31 82.3(9)
C26 Co2 B30 B32 152.2(9)
C26 Co2 B30A C37A 60.3(9)
C26 Co2 B30A B29A -173.5(8)
C26 Co2 B30A B31A 85.9(9)
C26 Co2 B30A B32A 152.2(7)
C26 C25 B21 Co2 -54.0(7)
C26 C25 B21 B20 1.5(12)
C26 C25 B21 B22 62.1(11)
C26 C25 B21 B26 103.1(8)
C26 C25 B25 B24 -33.5(8)
C26 C25 B25 B26 -138.4(8)
C26 C25 B25 B27 -98.7(8)
C26 C25 B26 B21 -104.6(9)
C26 C25 B26 B22 -63.4(10)
C26 C25 B26 B25 39.0(8)
C26 C25 B26 B27 0.1(10)
C26 B19 B20 Co2 50.7(6)
C26 B19 B20 B21 5.0(12)
C26 B19 B20 B22 -57.2(13)
C26 B19 B20 B23 -98.0(9)
C26 B19 B23 B20 100.9(10)
C26 B19 B23 B22 62.1(10)
C26 B19 B23 B24 -38.9(8)
C26 B19 B23 B27 -1.2(10)
C26 B19 B24 B23 134.9(9)
C26 B19 B24 B25 32.6(8)
C26 B19 B24 B27 97.2(8)
C26 B24 B25 C25 31.7(7)
C26 B24 B25 B26 94.8(8)
C26 B24 B25 B27 134.7(7)
C26 B24 B27 C27 -150.7(6)
C26 B24 B27 B22 57.6(9)
C26 B24 B27 B22A 74.0(9)
C26 B24 B27 B23 97.6(9)
C26 B24 B27 B23A 102.2(13)
C26 B24 B27 B24A -63(3)
C26 B24 B27 B25 -39.7(7)
C26 B24 B27 B25A -36.2(9)
C26 B24 B27 B26 -2.6(9)
C26 B24 B27 B26A 12.6(11)
C26 B25 B26 C25 -33.9(7)
C26 B25 B26 B21 -1.6(10)
C26 B25 B26 B22 61.4(10)
C26 B25 B26 B27 102.1(8)
C26 B25 B27 C27 151.2(6)
C26 B25 B27 B22 -58.4(8)
C26 B25 B27 B22A -44.8(10)
C26 B25 B27 B23 3.1(9)
C26 B25 B27 B23A 13.9(9)
C26 B25 B27 B24 39.6(7)
C26 B25 B27 B24A 49.6(11)
C26 B25 B27 B25A -130(3)
C26 B25 B27 B26 -96.8(7)
C26 B25 B27 B26A -95.7(8)
C26A Co2 C25 C26 -5.0(11)
C26A Co2 C25 B21 -132.7(11)
C26A Co2 C25 B25 -31.9(10)
C26A Co2 C25 B26 -108.8(12)
C26A Co2 C25A B21A -123.6(9)
C26A Co2 C25A B25A -24.9(9)
C26A Co2 C25A B26A -94.5(9)
C26A Co2 C26 C25 8.5(19)
C26A Co2 C26 B19 141(2)
C26A Co2 C26 B24 109(2)
C26A Co2 C26 B25 33.5(18)
C26A Co2 C37 C38 110.7(6)
C26A Co2 C37 B30 -121.6(7)
C26A Co2 C37 B31 -148.6(10)
C26A Co2 C37 B35 132.4(9)
C26A Co2 C37A C38A 97.8(7)
C26A Co2 C37A B30A -131.9(7)
C26A Co2 C37A B31A -162.7(10)
C26A Co2 C37A B35A 120.1(10)
C26A Co2 C38 C37 -80.4(6)
C26A Co2 C38 B28 150.5(7)
C26A Co2 C38 B34 -178.8(8)
C26A Co2 C38 B35 -101.5(8)
C26A Co2 C38A C37A -93.1(7)
C26A Co2 C38A B28A 138.3(8)
C26A Co2 C38A B34A 162.8(10)
C26A Co2 C38A B35A -117.8(10)
C26A Co2 B19 C26 -12.0(7)
C26A Co2 B19 B20 113.5(8)
C26A Co2 B19 B23 83.4(9)
C26A Co2 B19 B24 15.6(8)
C26A Co2 B19A B20A 127.8(11)
C26A Co2 B19A B23A 105.1(14)
C26A Co2 B19A B24A 23.6(11)
C26A Co2 B20 B19 -52.6(6)
C26A Co2 B20 B21 73.9(7)
C26A Co2 B20 B22 46.1(9)
C26A Co2 B20 B23 -22.1(10)
C26A Co2 B20A B19A -33.8(8)
C26A Co2 B20A B21A 84.2(8)
C26A Co2 B20A B22A 55.2(12)
C26A Co2 B20A B23A -13.8(12)
C26A Co2 B21 C25 21.9(5)
C26A Co2 B21 B20 -97.7(7)
C26A Co2 B21 B22 -68.6(8)
C26A Co2 B21 B26 -0.2(8)
C26A Co2 B21A C25A 37.4(6)
C26A Co2 B21A B20A -87.9(9)
C26A Co2 B21A B22A -60.4(10)
C26A Co2 B21A B26A 7.1(10)
C26A Co2 B28 C38 -54.6(11)
C26A Co2 B28 B29 -176.8(8)
C26A Co2 B28 B33 -147.7(11)
C26A Co2 B28 B34 -80.5(12)
C26A Co2 B28A C38A -68.2(10)
C26A Co2 B28A B29A 170.6(7)
C26A Co2 B28A B33A -157.6(10)
C26A Co2 B28A B34A -89.2(12)
C26A Co2 B29 B28 173(2)
C26A Co2 B29 B30 49(2)
C26A Co2 B29 B32 73(2)
C26A Co2 B29 B33 142(2)
C26A Co2 B29A B28A -145(3)
C26A Co2 B29A B30A 88(3)
C26A Co2 B29A B32A 121(3)
C26A Co2 B29A B33A -175(3)
C26A Co2 B30 C37 72.5(7)
C26A Co2 B30 B29 -167.7(7)
C26A Co2 B30 B31 96.1(9)
C26A Co2 B30 B32 166.0(10)
C26A Co2 B30A C37A 68.4(8)
C26A Co2 B30A B29A -165.4(8)
C26A Co2 B30A B31A 94.0(8)
C26A Co2 B30A B32A 160.3(8)
C26A C25A B21A Co2 -50.8(7)
C26A C25A B21A B20A -4.4(13)
C26A C25A B21A B22A 58.4(13)
C26A C25A B21A B26A 98.9(9)
C26A C25A B25A B24A -32.5(10)
C26A C25A B25A B26A -134.3(9)
C26A C25A B25A B27 -95.4(10)
C26A C25A B26A B21A -99.5(11)
C26A C25A B26A B22A -59.2(12)
C26A C25A B26A B25A 39.6(8)
C26A C25A B26A B27 3.1(11)
C26A B19A B20A Co2 54.5(10)
C26A B19A B20A B21A -4.3(17)
C26A B19A B20A B22A -64.7(14)
C26A B19A B20A B23A -104.6(13)
C26A B19A B23A B20A 105.6(14)
C26A B19A B23A B22A 63.5(16)
C26A B19A B23A B24A -39.4(11)
C26A B19A B23A B27 0.9(15)
C26A B19A B24A B23A 139.1(12)
C26A B19A B24A B25A 35.4(10)
C26A B19A B24A B27 97.0(10)
C26A B24A B25A C25A 31.9(10)
C26A B24A B25A B26A 97.0(10)
C26A B24A B25A B27 131.5(10)
C26A B24A B27 C27 -148.3(7)
C26A B24A B27 B22 43.8(10)
C26A B24A B27 B22A 61.9(10)
C26A B24A B27 B23 91.2(10)
C26A B24A B27 B23A 96.5(11)
C26A B24A B27 B24 109(3)
C26A B24A B27 B25 -41.8(9)
C26A B24A B27 B25A -41.7(8)
C26A B24A B27 B26 -13.6(9)
C26A B24A B27 B26A -4.2(12)
C26A B25A B26A C25A -38.9(8)
C26A B25A B26A B21A -2.5(12)
C26A B25A B26A B22A 60.1(11)
C26A B25A B26A B27 97.0(9)
C26A B25A B27 C27 154.6(7)
C26A B25A B27 B22 -69.9(10)
C26A B25A B27 B22A -61.2(12)
C26A B25A B27 B23 -10.4(12)
C26A B25A B27 B23A 3.4(13)
C26A B25A B27 B24 33.0(9)
C26A B25A B27 B24A 41.6(9)
C26A B25A B27 B25 42(2)
C26A B25A B27 B26 -94.7(11)
C26A B25A B27 B26A -99.9(10)
C27 C28 C29 C30 128(5)
C27 C28 C29 C34 -52(5)
C28 C27 B27 B22 -40(6)
C28 C27 B27 B22A -59(6)
C28 C27 B27 B23 -114(6)
C28 C27 B27 B23A -131(6)
C28 C27 B27 B24 174(100)
C28 C27 B27 B24A 154(6)
C28 C27 B27 B25 104(6)
C28 C27 B27 B25A 82(6)
C28 C27 B27 B26 32(6)
C28 C27 B27 B26A 10(6)
C28 C29 C30 C31 -178.2(4)
C28 C29 C34 C33 178.8(4)
C29 C30 C31 C32 -0.6(6)
C29 C30 C31 C35 -179.5(4)
C30 C29 C34 C33 -1.1(6)
C30 C31 C32 C33 -1.2(6)
C30 C31 C35 O9 6.9(5)
C30 C31 C35 O10 -173.5(4)
C31 C32 C33 C34 1.7(6)
C31 C32 C33 C36 -177.1(4)
C32 C31 C35 O9 -172.1(4)
C32 C31 C35 O10 7.5(6)
C32 C33 C34 C29 -0.6(6)
C32 C33 C36 O11 -4.8(6)
C32 C33 C36 O12 172.6(4)
C34 C29 C30 C31 1.7(6)
C34 C33 C36 O11 176.3(4)
C34 C33 C36 O12 -6.3(6)
C35 C31 C32 C33 177.7(4)
C36 C33 C34 C29 178.3(4)
C37 Co2 C25 C26 -92.8(6)
C37 Co2 C25 B21 139.5(7)
C37 Co2 C25 B25 -119.7(9)
C37 Co2 C25 B26 163.4(8)
C37 Co2 C25A C26A -83.5(7)
C37 Co2 C25A B21A 152.9(7)
C37 Co2 C25A B25A -108.4(9)
C37 Co2 C25A B26A -178.0(9)
C37 Co2 C26 C25 94.9(6)
C37 Co2 C26 B19 -132.4(6)
C37 Co2 C26 B24 -164.5(9)
C37 Co2 C26 B25 119.8(9)
C37 Co2 C26A C25A 106.7(7)
C37 Co2 C26A B19A -125.4(8)
C37 Co2 C26A B24A -147.0(12)
C37 Co2 C26A B25A 136.0(10)
C37 Co2 C37A C38A 16.5(10)
C37 Co2 C37A B30A 146.8(14)
C37 Co2 C37A B31A 116.0(15)
C37 Co2 C37A B35A 38.8(10)
C37 Co2 C38 B28 -129.1(7)
C37 Co2 C38 B34 -98.4(8)
C37 Co2 C38 B35 -21.2(6)
C37 Co2 C38A C37A -13.8(8)
C37 Co2 C38A B28A -142.5(11)
C37 Co2 C38A B34A -117.9(13)
C37 Co2 C38A B35A -38.5(9)
C37 Co2 B19 C26 64.1(7)
C37 Co2 B19 B20 -170.5(7)
C37 Co2 B19 B23 159.5(7)
C37 Co2 B19 B24 91.7(8)
C37 Co2 B19A C26A 68.1(8)
C37 Co2 B19A B20A -164.1(9)
C37 Co2 B19A B23A 173.1(12)
C37 Co2 B19A B24A 91.7(13)
C37 Co2 B20 B19 71(4)
C37 Co2 B20 B21 -162(3)
C37 Co2 B20 B22 170(3)
C37 Co2 B20 B23 102(4)
C37 Co2 B20A B19A 56(2)
C37 Co2 B20A B21A 174.0(18)
C37 Co2 B20A B22A 145.0(16)
C37 Co2 B20A B23A 76(3)
C37 Co2 B21 C25 -63.9(7)
C37 Co2 B21 B20 176.5(6)
C37 Co2 B21 B22 -154.4(7)
C37 Co2 B21 B26 -86.0(9)
C37 Co2 B21A C25A -51.6(11)
C37 Co2 B21A B20A -176.9(9)
C37 Co2 B21A B22A -149.4(9)
C37 Co2 B21A B26A -81.9(13)
C37 Co2 B28 C38 34.2(5)
C37 Co2 B28 B29 -88.0(7)
C37 Co2 B28 B33 -58.9(11)
C37 Co2 B28 B34 8.2(8)
C37 Co2 B28A C38A 16.5(5)
C37 Co2 B28A B29A -104.7(7)
C37 Co2 B28A B33A -72.9(11)
C37 Co2 B28A B34A -4.5(9)
C37 Co2 B29 B28 84.1(7)
C37 Co2 B29 B30 -39.6(6)
C37 Co2 B29 B32 -15.1(9)
C37 Co2 B29 B33 53.2(10)
C37 Co2 B29A B28A 69.2(8)
C37 Co2 B29A B30A -58.4(6)
C37 Co2 B29A B32A -25.3(10)
C37 Co2 B29A B33A 39.0(9)
C37 Co2 B30 B29 119.8(8)
C37 Co2 B30 B31 23.6(7)
C37 Co2 B30 B32 93.5(11)
C37 Co2 B30A C37A -12.9(5)
C37 Co2 B30A B29A 113.3(7)
C37 Co2 B30A B31A 12.7(7)
C37 Co2 B30A B32A 79.0(8)
C37 C38 B28 Co2 -50.4(6)
C37 C38 B28 B29 1.3(12)
C37 C38 B28 B33 61.9(12)
C37 C38 B28 B34 102.4(8)
C37 C38 B34 B28 -106.4(10)
C37 C38 B34 B33 -65.5(11)
C37 C38 B34 B35 38.9(9)
C37 C38 B34 B36 -3.2(12)
C37 C38 B35 B31 -35.2(7)
C37 C38 B35 B34 -138.0(9)
C37 C38 B35 B36 -98.1(10)
C37 B30 B31 B32 134.3(8)
C37 B30 B31 B35 33.2(8)
C37 B30 B31 B36 97.1(11)
C37 B30 B32 B29 98.9(9)
C37 B30 B32 B31 -38.6(8)
C37 B30 B32 B33 61.3(13)
C37 B30 B32 B36 -1.0(13)
C37 B31 B32 B29 -1.2(12)
C37 B31 B32 B30 38.4(8)
C37 B31 B32 B33 -63.1(11)
C37 B31 B32 B36 -100.3(11)
C37 B31 B35 C38 34.9(7)
C37 B31 B35 B34 95.2(8)
C37 B31 B35 B36 132.5(9)
C37 B31 B36 C39 -162.2(12)
C37 B31 B36 B32 97.3(10)
C37 B31 B36 B33 59.3(15)
C37 B31 B36 B34 -4.7(15)
C37 B31 B36 B35 -41.9(9)
C37 B35 B36 C39 144.4(14)
C37 B35 B36 B31 39.7(8)
C37 B35 B36 B32 3.9(13)
C37 B35 B36 B33 -59.7(13)
C37 B35 B36 B34 -98.0(8)
C37A Co2 C25 C26 -113.9(7)
C37A Co2 C25 B21 118.4(7)
C37A Co2 C25 B25 -140.8(10)
C37A Co2 C25 B26 142.2(9)
C37A Co2 C25A C26A -101.8(7)
C37A Co2 C25A B21A 134.6(8)
C37A Co2 C25A B25A -126.7(10)
C37A Co2 C25A B26A 163.7(10)
C37A Co2 C26 C25 74.5(7)
C37A Co2 C26 B19 -152.8(6)
C37A Co2 C26 B24 175.1(9)
C37A Co2 C26 B25 99.4(9)
C37A Co2 C26A C25A 84.6(7)
C37A Co2 C26A B19A -147.5(8)
C37A Co2 C26A B24A -169.1(12)
C37A Co2 C26A B25A 113.9(11)
C37A Co2 C37 C38 -147.0(13)
C37A Co2 C37 B30 -19.4(11)
C37A Co2 C37 B31 -46.3(11)
C37A Co2 C37 B35 -125.3(15)
C37A Co2 C38 C37 13.1(5)
C37A Co2 C38 B28 -116.0(7)
C37A Co2 C38 B34 -85.3(8)
C37A Co2 C38 B35 -8.1(7)
C37A Co2 C38A B28A -128.6(9)
C37A Co2 C38A B34A -104.1(11)
C37A Co2 C38A B35A -24.7(8)
C37A Co2 B19 C26 50.8(9)
C37A Co2 B19 B20 176.2(8)
C37A Co2 B19 B23 146.2(8)
C37A Co2 B19 B24 78.4(11)
C37A Co2 B19A C26A 49.1(10)
C37A Co2 B19A B20A 176.9(9)
C37A Co2 B19A B23A 154.1(12)
C37A Co2 B19A B24A 72.6(15)
C37A Co2 B20 B19 -172.9(15)
C37A Co2 B20 B21 -46(2)
C37A Co2 B20 B22 -74(2)
C37A Co2 B20 B23 -142.5(15)
C37A Co2 B20A B19A -160(5)
C37A Co2 B20A B21A -42(6)
C37A Co2 B20A B22A -71(6)
C37A Co2 B20A B23A -140(5)
C37A Co2 B21 C25 -74.1(7)
C37A Co2 B21 B20 166.3(7)
C37A Co2 B21 B22 -164.6(8)
C37A Co2 B21 B26 -96.3(9)
C37A Co2 B21A C25A -59.8(8)
C37A Co2 B21A B20A 174.8(8)
C37A Co2 B21A B22A -157.7(9)
C37A Co2 B21A B26A -90.2(11)
C37A Co2 B28 C38 54.6(6)
C37A Co2 B28 B29 -67.6(7)
C37A Co2 B28 B33 -38.5(11)
C37A Co2 B28 B34 28.6(9)
C37A Co2 B28A C38A 35.1(6)
C37A Co2 B28A B29A -86.1(7)
C37A Co2 B28A B33A -54.2(11)
C37A Co2 B28A B34A 14.2(10)
C37A Co2 B29 B28 104.7(7)
C37A Co2 B29 B30 -19.0(6)
C37A Co2 B29 B32 5.6(8)
C37A Co2 B29 B33 73.9(10)
C37A Co2 B29A B28A 90.3(8)
C37A Co2 B29A B30A -37.3(6)
C37A Co2 B29A B32A -4.3(9)
C37A Co2 B29A B33A 60.1(9)
C37A Co2 B30 C37 16.2(9)
C37A Co2 B30 B29 136.1(12)
C37A Co2 B30 B31 39.8(10)
C37A Co2 B30 B32 109.7(15)
C37A Co2 B30A B29A 126.2(8)
C37A Co2 B30A B31A 25.6(6)
C37A Co2 B30A B32A 91.9(9)
C37A C38A B28A Co2 -51.0(7)
C37A C38A B28A B29A 2.9(12)
C37A C38A B28A B33A 64.2(13)
C37A C38A B28A B34A 106.5(9)
C37A C38A B34A B28A -103.2(11)
C37A C38A B34A B33A -61.4(12)
C37A C38A B34A B35A 40.2(10)
C37A C38A B34A B36A -0.9(13)
C37A C38A B35A B31A -33.5(8)
C37A C38A B35A B34A -138.8(10)
C37A C38A B35A B36A -96.1(11)
C37A B30A B31A B32A 133.3(9)
C37A B30A B31A B35A 33.3(8)
C37A B30A B31A B36A 95.9(10)
C37A B30A B32A B29A 100.7(9)
C37A B30A B32A B31A -39.6(8)
C37A B30A B32A B33A 62.4(12)
C37A B30A B32A B36A -1.3(11)
C37A B31A B32A B29A 3.5(12)
C37A B31A B32A B30A 39.1(8)
C37A B31A B32A B33A -60.1(11)
C37A B31A B32A B36A -98.9(10)
C37A B31A B35A C38A 32.2(7)
C37A B31A B35A B34A 93.2(8)
C37A B31A B35A B36A 132.3(10)
C37A B31A B36A C39 -144.0(13)
C37A B31A B36A B32A 97.4(9)
C37A B31A B36A B33A 59.3(13)
C37A B31A B36A B34A -4.2(13)
C37A B31A B36A B35A -41.4(9)
C37A B35A B36A C39 159.1(10)
C37A B35A B36A B31A 40.0(8)
C37A B35A B36A B32A 3.5(14)
C37A B35A B36A B33A -59.4(13)
C37A B35A B36A B34A -97.6(9)
C38 Co2 C25 C26 -55.6(7)
C38 Co2 C25 B21 176.7(6)
C38 Co2 C25 B25 -82.5(9)
C38 Co2 C25 B26 -159.4(7)
C38 Co2 C25A C26A -53.1(9)
C38 Co2 C25A B21A -176.7(8)
C38 Co2 C25A B25A -78.0(11)
C38 Co2 C25A B26A -147.6(8)
C38 Co2 C26 C25 141.0(6)
C38 Co2 C26 B19 -86.2(6)
C38 Co2 C26 B24 -118.4(9)
C38 Co2 C26 B25 166.0(8)
C38 Co2 C26A C25A 152.0(6)
C38 Co2 C26A B19A -80.1(8)
C38 Co2 C26A B24A -101.8(12)
C38 Co2 C26A B25A -178.8(9)
C38 Co2 C37 B30 127.6(7)
C38 Co2 C37 B31 100.7(10)
C38 Co2 C37 B35 21.7(7)
C38 Co2 C37A C38A -8.9(5)
C38 Co2 C37A B30A 121.4(6)
C38 Co2 C37A B31A 90.6(9)
C38 Co2 C37A B35A 13.4(8)
C38 Co2 C38A C37A 154.6(15)
C38 Co2 C38A B28A 26.0(13)
C38 Co2 C38A B34A 50.6(13)
C38 Co2 C38A B35A 130.0(18)
C38 Co2 B19 C26 98.9(6)
C38 Co2 B19 B20 -135.6(7)
C38 Co2 B19 B23 -165.7(8)
C38 Co2 B19 B24 126.5(8)
C38 Co2 B19A C26A 110.7(8)
C38 Co2 B19A B20A -121.5(9)
C38 Co2 B19A B23A -144.2(13)
C38 Co2 B19A B24A 134.3(12)
C38 Co2 B20 B19 60.2(8)
C38 Co2 B20 B21 -173.4(5)
C38 Co2 B20 B22 158.8(7)
C38 Co2 B20 B23 90.6(10)
C38 Co2 B20A B19A 74.7(9)
C38 Co2 B20A B21A -167.3(7)
C38 Co2 B20A B22A 163.6(10)
C38 Co2 B20A B23A 94.6(12)
C38 Co2 B21 C25 -152(5)
C38 Co2 B21 B20 88(6)
C38 Co2 B21 B22 117(5)
C38 Co2 B21 B26 -175(5)
C38 Co2 B21A C25A 173.0(16)
C38 Co2 B21A B20A 48(2)
C38 Co2 B21A B22A 75(2)
C38 Co2 B21A B26A 142.6(15)
C38 Co2 B28 B29 -122.2(8)
C38 Co2 B28 B33 -93.1(11)
C38 Co2 B28 B34 -26.0(7)
C38 Co2 B28A C38A -14.1(7)
C38 Co2 B28A B29A -135.3(11)
C38 Co2 B28A B33A -103.4(14)
C38 Co2 B28A B34A -35.1(8)
C38 Co2 B29 B28 38.0(6)
C38 Co2 B29 B30 -85.7(7)
C38 Co2 B29 B32 -61.2(9)
C38 Co2 B29 B33 7.1(10)
C38 Co2 B29A B28A 24.8(7)
C38 Co2 B29A B30A -102.8(6)
C38 Co2 B29A B32A -69.8(9)
C38 Co2 B29A B33A -5.4(8)
C38 Co2 B30 C37 -35.0(5)
C38 Co2 B30 B29 84.8(7)
C38 Co2 B30 B31 -11.4(8)
C38 Co2 B30 B32 58.5(10)
C38 Co2 B30A C37A -50.9(6)
C38 Co2 B30A B29A 75.3(7)
C38 Co2 B30A B31A -25.4(8)
C38 Co2 B30A B32A 41.0(9)
C38 C37 B30 Co2 52.4(6)
C38 C37 B30 B29 -1.9(9)
C38 C37 B30 B31 -103.5(8)
C38 C37 B30 B32 -64.0(9)
C38 C37 B31 B30 105.0(9)
C38 C37 B31 B32 65.5(12)
C38 C37 B31 B35 -38.8(9)
C38 C37 B31 B36 2.8(14)
C38 C37 B35 B31 138.2(9)
C38 C37 B35 B34 35.7(7)
C38 C37 B35 B36 96.6(9)
C38 B28 B29 Co2 -52.7(7)
C38 B28 B29 B30 -2.3(11)
C38 B28 B29 B32 58.0(12)
C38 B28 B29 B33 96.4(12)
C38 B28 B33 B29 -99.4(11)
C38 B28 B33 B32 -59.6(15)
C38 B28 B33 B34 39.6(9)
C38 B28 B33 B36 5.4(16)
C38 B28 B34 B33 -132.7(11)
C38 B28 B34 B35 -31.9(9)
C38 B28 B34 B36 -98.0(10)
C38 B34 B35 C37 -35.2(7)
C38 B34 B35 B31 -94.9(8)
C38 B34 B35 B36 -133.1(9)
C38 B34 B36 C39 159.4(16)
C38 B34 B36 B31 4.8(14)
C38 B34 B36 B32 -57.2(14)
C38 B34 B36 B33 -96.1(12)
C38 B34 B36 B35 41.6(8)
C38 B35 B36 C39 -157.1(14)
C38 B35 B36 B31 98.2(9)
C38 B35 B36 B32 62.4(13)
C38 B35 B36 B33 -1.2(14)
C38 B35 B36 B34 -39.4(8)
C38A Co2 C25 C26 -71.9(7)
C38A Co2 C25 B21 160.4(7)
C38A Co2 C25 B25 -98.7(9)
C38A Co2 C25 B26 -175.7(8)
C38A Co2 C25A C26A -67.4(8)
C38A Co2 C25A B21A 169.0(7)
C38A Co2 C25A B25A -92.3(10)
C38A Co2 C25A B26A -161.9(8)
C38A Co2 C26 C25 121.7(7)
C38A Co2 C26 B19 -105.5(7)
C38A Co2 C26 B24 -137.6(10)
C38A Co2 C26 B25 146.7(9)
C38A Co2 C26A C25A 133.1(7)
C38A Co2 C26A B19A -99.0(8)
C38A Co2 C26A B24A -120.6(12)
C38A Co2 C26A B25A 162.4(10)
C38A Co2 C37 C38 5.3(8)
C38A Co2 C37 B30 132.9(10)
C38A Co2 C37 B31 106.0(12)
C38A Co2 C37 B35 27.0(9)
C38A Co2 C37A B30A 130.3(7)
C38A Co2 C37A B31A 99.5(10)
C38A Co2 C37A B35A 22.3(8)
C38A Co2 C38 C37 -7.2(12)
C38A Co2 C38 B28 -136.3(15)
C38A Co2 C38 B34 -105.7(15)
C38A Co2 C38 B35 -28.4(11)
C38A Co2 B19 C26 84.3(6)
C38A Co2 B19 B20 -150.3(7)
C38A Co2 B19 B23 179.7(8)
C38A Co2 B19 B24 111.9(8)
C38A Co2 B19A C26A 93.0(8)
C38A Co2 B19A B20A -139.2(9)
C38A Co2 B19A B23A -161.9(13)
C38A Co2 B19A B24A 116.6(13)
C38A Co2 B20 B19 57.2(11)
C38A Co2 B20 B21 -176.3(7)
C38A Co2 B20 B22 155.9(7)
C38A Co2 B20 B23 87.7(13)
C38A Co2 B20A B19A 67.7(12)
C38A Co2 B20A B21A -174.3(8)
C38A Co2 B20A B22A 156.6(9)
C38A Co2 B20A B23A 87.7(14)
C38A Co2 B21 C25 -67.0(15)
C38A Co2 B21 B20 173.4(13)
C38A Co2 B21 B22 -157.5(12)
C38A Co2 B21 B26 -89.1(16)
C38A Co2 B21A C25A -82(4)
C38A Co2 B21A B20A 153(4)
C38A Co2 B21A B22A -180(62)
C38A Co2 B21A B26A -112(4)
C38A Co2 B28 C38 15.0(5)
C38A Co2 B28 B29 -107.1(7)
C38A Co2 B28 B33 -78.0(11)
C38A Co2 B28 B34 -10.9(8)
C38A Co2 B28A B29A -121.2(9)
C38A Co2 B28A B33A -89.3(12)
C38A Co2 B28A B34A -21.0(8)
C38A Co2 B29 B28 57.2(7)
C38A Co2 B29 B30 -66.5(7)
C38A Co2 B29 B32 -42.0(9)
C38A Co2 B29 B33 26.3(10)
C38A Co2 B29A B28A 42.9(8)
C38A Co2 B29A B30A -84.7(7)
C38A Co2 B29A B32A -51.7(10)
C38A Co2 B29A B33A 12.7(9)
C38A Co2 B30 C37 -20.9(5)
C38A Co2 B30 B29 98.9(7)
C38A Co2 B30 B31 2.6(8)
C38A Co2 B30 B32 72.6(10)
C38A Co2 B30A C37A -34.3(6)
C38A Co2 B30A B29A 91.9(7)
C38A Co2 B30A B31A -8.7(7)
C38A Co2 B30A B32A 57.6(8)
C38A C37A B30A Co2 48.6(6)
C38A C37A B30A B29A -0.4(10)
C38A C37A B30A B31A -104.1(8)
C38A C37A B30A B32A -64.2(9)
C38A C37A B31A B30A 106.1(9)
C38A C37A B31A B32A 65.7(12)
C38A C37A B31A B35A -37.1(9)
C38A C37A B31A B36A 3.9(13)
C38A C37A B35A B31A 140.4(9)
C38A C37A B35A B34A 35.3(9)
C38A C37A B35A B36A 98.9(11)
C38A B28A B29A Co2 -51.6(7)
C38A B28A B29A B30A -3.0(13)
C38A B28A B29A B32A 58.7(13)
C38A B28A B29A B33A 95.6(11)
C38A B28A B33A B29A -99.3(12)
C38A B28A B33A B32A -60.2(15)
C38A B28A B33A B34A 40.6(9)
C38A B28A B33A B36A 4.0(16)
C38A B28A B34A B33A -130.5(12)
C38A B28A B34A B35A -32.7(9)
C38A B28A B34A B36A -95.3(11)
C38A B34A B35A C37A -33.4(8)
C38A B34A B35A B31A -93.3(8)
C38A B34A B35A B36A -131.9(10)
C38A B34A B36A C39 148.8(11)
C38A B34A B36A B31A 3.2(13)
C38A B34A B36A B32A -59.3(13)
C38A B34A B36A B33A -96.4(12)
C38A B34A B36A B35A 40.9(8)
C38A B35A B36A C39 -144.5(11)
C38A B35A B36A B31A 96.4(10)
C38A B35A B36A B32A 59.9(14)
C38A B35A B36A B33A -3.0(15)
C38A B35A B36A B34A -41.2(9)
C39 C40 C41 C42 53(6)
C39 C40 C41 C46 -126(6)
C40 C39 B36 B31 126(6)
C40 C39 B36 B32 -168(6)
C40 C39 B36 B33 -100(7)
C40 C39 B36 B34 -26(8)
C40 C39 B36 B35 54(8)
C40 C39 B36A B31A -76(8)
C40 C39 B36A B32A 2(9)
C40 C39 B36A B33A 78(8)
C40 C39 B36A B34A 147(7)
C40 C39 B36A B35A -147(7)
C40 C41 C42 C43 -173.0(4)
C40 C41 C46 C45 174.4(4)
C41 C42 C43 C44 -1.5(6)
C41 C42 C43 C47 179.1(4)
C42 C41 C46 C45 -4.6(6)
C42 C43 C44 C45 -4.6(6)
C42 C43 C47 O13 23.5(5)
C42 C43 C47 O14 -157.2(4)
C43 C44 C45 C46 6.0(6)
C43 C44 C45 C48 -173.2(3)
C44 C43 C47 O13 -156.0(4)
C44 C43 C47 O14 23.3(6)
C44 C45 C46 C41 -1.4(6)
C44 C45 C48 O15 -23.0(6)
C44 C45 C48 O16 156.7(4)
C46 C41 C42 C43 6.0(6)
C46 C45 C48 O15 157.8(4)
C46 C45 C48 O16 -22.5(5)
C47 C43 C44 C45 174.8(4)
C48 C45 C46 C41 177.8(4)
B19 Co2 C25 C26 32.3(5)
B19 Co2 C25 B21 -95.4(6)
B19 Co2 C25 B25 5.4(9)
B19 Co2 C25 B26 -71.5(8)
B19 Co2 C25A C26A 44.5(6)
B19 Co2 C25A B21A -79.1(7)
B19 Co2 C25A B25A 19.6(10)
B19 Co2 C25A B26A -50.0(9)
B19 Co2 C26 C25 -132.8(7)
B19 Co2 C26 B24 -32.1(8)
B19 Co2 C26 B25 -107.8(9)
B19 Co2 C26A C25A -125.9(8)
B19 Co2 C26A B19A 2.0(8)
B19 Co2 C26A B24A -19.6(10)
B19 Co2 C26A B25A -96.6(11)
B19 Co2 C37 C38 53.0(7)
B19 Co2 C37 B30 -179.4(6)
B19 Co2 C37 B31 153.6(9)
B19 Co2 C37 B35 74.7(9)
B19 Co2 C37A C38A 46.2(10)
B19 Co2 C37A B30A 176.5(8)
B19 Co2 C37A B31A 145.7(10)
B19 Co2 C37A B35A 68.5(12)
B19 Co2 C38 C37 -139.5(6)
B19 Co2 C38 B28 91.4(7)
B19 Co2 C38 B34 122.0(9)
B19 Co2 C38 B35 -160.7(8)
B19 Co2 C38A C37A -155.2(6)
B19 Co2 C38A B28A 76.2(8)
B19 Co2 C38A B34A 100.8(10)
B19 Co2 C38A B35A -179.8(9)
B19 Co2 B19A C26A -173(3)
B19 Co2 B19A B20A -46(2)
B19 Co2 B19A B23A -68(2)
B19 Co2 B19A B24A -150(3)
B19 Co2 B20 B21 126.5(8)
B19 Co2 B20 B22 98.7(10)
B19 Co2 B20 B23 30.5(8)
B19 Co2 B20A B19A 17.4(7)
B19 Co2 B20A B21A 135.5(13)
B19 Co2 B20A B22A 106.4(16)
B19 Co2 B20A B23A 37.4(10)
B19 Co2 B21 C25 80.7(5)
B19 Co2 B21 B20 -38.9(6)
B19 Co2 B21 B22 -9.8(8)
B19 Co2 B21 B26 58.6(8)
B19 Co2 B21A C25A 98.0(6)
B19 Co2 B21A B20A -27.3(8)
B19 Co2 B21A B22A 0.2(10)
B19 Co2 B21A B26A 67.7(10)
B19 Co2 B28 C38 -91.5(6)
B19 Co2 B28 B29 146.4(7)
B19 Co2 B28 B33 175.4(11)
B19 Co2 B28 B34 -117.4(9)
B19 Co2 B28A C38A -111.0(7)
B19 Co2 B28A B29A 127.8(7)
B19 Co2 B28A B33A 159.7(12)
B19 Co2 B28A B34A -132.0(10)
B19 Co2 B29 B28 -47.8(9)
B19 Co2 B29 B30 -171.5(7)
B19 Co2 B29 B32 -147.0(7)
B19 Co2 B29 B33 -78.7(12)
B19 Co2 B29A B28A -64.4(8)
B19 Co2 B29A B30A 168.1(6)
B19 Co2 B29A B32A -158.9(8)
B19 Co2 B29A B33A -94.6(9)
B19 Co2 B30 C37 3(4)
B19 Co2 B30 B29 123(4)
B19 Co2 B30 B31 27(4)
B19 Co2 B30 B32 97(4)
B19 Co2 B30A C37A -172.1(16)
B19 Co2 B30A B29A -45.9(19)
B19 Co2 B30A B31A -146.6(16)
B19 Co2 B30A B32A -80(2)
B19 C26 B24 B23 -39.9(8)
B19 C26 B24 B25 -143.3(8)
B19 C26 B24 B27 -102.9(8)
B19 C26 B25 C25 -104.4(9)
B19 C26 B25 B24 36.9(8)
B19 C26 B25 B26 -67.9(10)
B19 C26 B25 B27 -4.4(10)
B19 B20 B21 Co2 48.7(7)
B19 B20 B21 C25 -3.9(12)
B19 B20 B21 B22 -101.5(10)
B19 B20 B21 B26 -64.9(12)
B19 B20 B22 B21 97.0(12)
B19 B20 B22 B23 -40.2(9)
B19 B20 B22 B26 58.8(13)
B19 B20 B22 B27 -6.2(14)
B19 B20 B23 B22 134.5(11)
B19 B20 B23 B24 35.7(9)
B19 B20 B23 B27 100.6(8)
B19 B23 B24 C26 37.5(7)
B19 B23 B24 B25 99.7(9)
B19 B23 B24 B27 138.5(8)
B19 B23 B27 C27 -149.3(6)
B19 B23 B27 B22 97.0(10)
B19 B23 B27 B22A 110.1(12)
B19 B23 B27 B23A -50(4)
B19 B23 B27 B24 -36.8(7)
B19 B23 B27 B24A -30.9(9)
B19 B23 B27 B25 -1.2(9)
B19 B23 B27 B25A 14.7(11)
B19 B23 B27 B26 59.4(9)
B19 B23 B27 B26A 80.8(9)
B19 B24 B25 C25 0.3(11)
B19 B24 B25 C26 -31.4(7)
B19 B24 B25 B26 63.4(11)
B19 B24 B25 B27 103.3(8)
B19 B24 B27 C27 149.8(6)
B19 B24 B27 B22 -1.9(9)
B19 B24 B27 B22A 14.5(9)
B19 B24 B27 B23 38.1(8)
B19 B24 B27 B23A 42.7(11)
B19 B24 B27 B24A -122(3)
B19 B24 B27 B25 -99.2(8)
B19 B24 B27 B25A -95.7(9)
B19 B24 B27 B26 -62.1(8)
B19 B24 B27 B26A -46.8(11)
B19A Co2 C25 C26 25.1(7)
B19A Co2 C25 B21 -102.6(7)
B19A Co2 C25 B25 -1.8(9)
B19A Co2 C25 B26 -78.7(8)
B19A Co2 C25A C26A 34.1(6)
B19A Co2 C25A B21A -89.5(8)
B19A Co2 C25A B25A 9.2(10)
B19A Co2 C25A B26A -60.4(9)
B19A Co2 C26 C25 -129.2(12)
B19A Co2 C26 B19 3.6(11)
B19A Co2 C26 B24 -28.5(11)
B19A Co2 C26 B25 -104.2(13)
B19A Co2 C26A C25A -127.9(9)
B19A Co2 C26A B24A -21.7(10)
B19A Co2 C26A B25A -98.7(11)
B19A Co2 C37 C38 70.1(7)
B19A Co2 C37 B30 -162.3(7)
B19A Co2 C37 B31 170.7(10)
B19A Co2 C37 B35 91.8(10)
B19A Co2 C37A C38A 65.3(9)
B19A Co2 C37A B30A -164.4(8)
B19A Co2 C37A B31A 164.8(10)
B19A Co2 C37A B35A 87.6(11)
B19A Co2 C38 C37 -124.2(7)
B19A Co2 C38 B28 106.7(8)
B19A Co2 C38 B34 137.3(9)
B19A Co2 C38 B35 -145.4(9)
B19A Co2 C38A C37A -138.8(7)
B19A Co2 C38A B28A 92.6(8)
B19A Co2 C38A B34A 117.2(11)
B19A Co2 C38A B35A -163.4(10)
B19A Co2 B19 C26 -7(2)
B19A Co2 B19 B20 119(2)
B19A Co2 B19 B23 89(2)
B19A Co2 B19 B24 21(2)
B19A Co2 B20 B19 -16.0(6)
B19A Co2 B20 B21 110.5(8)
B19A Co2 B20 B22 82.7(10)
B19A Co2 B20 B23 14.5(9)
B19A Co2 B20A B21A 118.0(11)
B19A Co2 B20A B22A 89.0(14)
B19A Co2 B20A B23A 20.0(10)
B19A Co2 B21 C25 65.3(6)
B19A Co2 B21 B20 -54.3(7)
B19A Co2 B21 B22 -25.2(9)
B19A Co2 B21 B26 43.2(9)
B19A Co2 B21A C25A 82.1(7)
B19A Co2 B21A B20A -43.2(9)
B19A Co2 B21A B22A -15.7(11)
B19A Co2 B21A B26A 51.8(10)
B19A Co2 B28 C38 -83.7(7)
B19A Co2 B28 B29 154.1(7)
B19A Co2 B28 B33 -176.8(11)
B19A Co2 B28 B34 -109.6(9)
B19A Co2 B28A C38A -101.1(7)
B19A Co2 B28A B29A 137.8(7)
B19A Co2 B28A B33A 169.6(11)
B19A Co2 B28A B34A -122.0(10)
B19A Co2 B29 B28 -50.6(13)
B19A Co2 B29 B30 -174.3(10)
B19A Co2 B29 B32 -149.8(9)
B19A Co2 B29 B33 -81.5(15)
B19A Co2 B29A B28A -67.3(10)
B19A Co2 B29A B30A 165.1(8)
B19A Co2 B29A B32A -161.9(8)
B19A Co2 B29A B33A -97.5(10)
B19A Co2 B30 C37 51.2(18)
B19A Co2 B30 B29 171.0(16)
B19A Co2 B30 B31 74.7(18)
B19A Co2 B30 B32 144.7(15)
B19A Co2 B30A C37A 116(3)
B19A Co2 B30A B29A -118(3)
B19A Co2 B30A B31A 141(3)
B19A Co2 B30A B32A -152(3)
B19A C26A B24A B23A -34.8(11)
B19A C26A B24A B25A -139.2(12)
B19A C26A B24A B27 -97.5(10)
B19A C26A B25A C25A -105.0(12)
B19A C26A B25A B24A 38.7(11)
B19A C26A B25A B26A -64.4(13)
B19A C26A B25A B27 -2.9(14)
B19A B20A B21A Co2 54.6(10)
B19A B20A B21A C25A 5.1(15)
B19A B20A B21A B22A -96.4(13)
B19A B20A B21A B26A -58.8(15)
B19A B20A B22A B21A 99.0(14)
B19A B20A B22A B23A -39.4(11)
B19A B20A B22A B26A 60.9(14)
B19A B20A B22A B27 -1.3(14)
B19A B20A B23A B22A 132.9(13)
B19A B20A B23A B24A 31.7(11)
B19A B20A B23A B27 93.5(11)
B19A B23A B24A C26A 32.8(10)
B19A B23A B24A B25A 94.6(11)
B19A B23A B24A B27 131.9(11)
B19A B23A B27 C27 -151.5(8)
B19A B23A B27 B22 88.4(10)
B19A B23A B27 B22A 101.5(12)
B19A B23A B27 B23 118(5)
B19A B23A B27 B24 -45.9(10)
B19A B23A B27 B24A -40.9(9)
B19A B23A B27 B25 -14.8(10)
B19A B23A B27 B25A -2.7(13)
B19A B23A B27 B26 43.1(11)
B19A B23A B27 B26A 65.7(12)
B19A B24A B25A C25A -1.0(14)
B19A B24A B25A C26A -32.9(9)
B19A B24A B25A B26A 64.2(12)
B19A B24A B25A B27 98.6(10)
B19A B24A B27 C27 156.1(7)
B19A B24A B27 B22 -11.8(11)
B19A B24A B27 B22A 6.3(11)
B19A B24A B27 B23 35.6(9)
B19A B24A B27 B23A 40.9(10)
B19A B24A B27 B24 53(3)
B19A B24A B27 B25 -97.4(13)
B19A B24A B27 B25A -97.4(10)
B19A B24A B27 B26 -69.2(9)
B19A B24A B27 B26A -59.8(11)
B20 Co2 C25 C26 83.5(6)
B20 Co2 C25 B21 -44.2(6)
B20 Co2 C25 B25 56.6(9)
B20 Co2 C25 B26 -20.3(8)
B20 Co2 C25A C26A 95.0(7)
B20 Co2 C25A B21A -28.6(8)
B20 Co2 C25A B25A 70.1(10)
B20 Co2 C25A B26A 0.5(9)
B20 Co2 C26 C25 -93.0(6)
B20 Co2 C26 B19 39.7(6)
B20 Co2 C26 B24 7.6(9)
B20 Co2 C26 B25 -68.1(9)
B20 Co2 C26A C25A -80.1(7)
B20 Co2 C26A B19A 47.8(8)
B20 Co2 C26A B24A 26.1(12)
B20 Co2 C26A B25A -50.9(10)
B20 Co2 C37 C38 -13(4)
B20 Co2 C37 B30 115(4)
B20 Co2 C37 B31 88(4)
B20 Co2 C37 B35 9(4)
B20 Co2 C37A C38A -143.7(18)
B20 Co2 C37A B30A -13(2)
B20 Co2 C37A B31A -44(2)
B20 Co2 C37A B35A -121.4(19)
B20 Co2 C38 C37 177.8(7)
B20 Co2 C38 B28 48.7(8)
B20 Co2 C38 B34 79.4(10)
B20 Co2 C38 B35 156.6(8)
B20 Co2 C38A C37A 161.8(9)
B20 Co2 C38A B28A 33.1(12)
B20 Co2 C38A B34A 57.7(14)
B20 Co2 C38A B35A 137.1(11)
B20 Co2 B19 C26 -125.4(8)
B20 Co2 B19 B23 -30.0(8)
B20 Co2 B19 B24 -97.8(10)
B20 Co2 B19A C26A -121.3(9)
B20 Co2 B19A B20A 6.5(12)
B20 Co2 B19A B23A -16.2(13)
B20 Co2 B19A B24A -97.7(14)
B20 Co2 B20A B19A -149(5)
B20 Co2 B20A B21A -31(5)
B20 Co2 B20A B22A -60(5)
B20 Co2 B20A B23A -129(6)
B20 Co2 B21 C25 119.6(8)
B20 Co2 B21 B22 29.1(8)
B20 Co2 B21 B26 97.5(9)
B20 Co2 B21A C25A 134.1(11)
B20 Co2 B21A B20A 8.8(13)
B20 Co2 B21A B22A 36.2(11)
B20 Co2 B21A B26A 103.8(14)
B20 Co2 B28 C38 -142.8(6)
B20 Co2 B28 B29 95.0(7)
B20 Co2 B28 B33 124.1(11)
B20 Co2 B28 B34 -168.7(9)
B20 Co2 B28A C38A -161.8(7)
B20 Co2 B28A B29A 77.0(7)
B20 Co2 B28A B33A 108.9(12)
B20 Co2 B28A B34A 177.2(10)
B20 Co2 B29 B28 -88.1(8)
B20 Co2 B29 B30 148.2(8)
B20 Co2 B29 B32 172.7(9)
B20 Co2 B29 B33 -119.0(11)
B20 Co2 B29A B28A -103.5(8)
B20 Co2 B29A B30A 129.0(8)
B20 Co2 B29A B32A 162.0(10)
B20 Co2 B29A B33A -133.6(10)
B20 Co2 B30 C37 -169.3(8)
B20 Co2 B30 B29 -49.4(10)
B20 Co2 B30 B31 -145.7(10)
B20 Co2 B30 B32 -75.8(13)
B20 Co2 B30A C37A 175.6(7)
B20 Co2 B30A B29A -58.2(8)
B20 Co2 B30A B31A -158.8(8)
B20 Co2 B30A B32A -92.5(10)
B20 B19 B23 B22 -38.8(9)
B20 B19 B23 B24 -139.8(10)
B20 B19 B23 B27 -102.1(10)
B20 B19 B24 C26 -99.0(10)
B20 B19 B24 B23 36.0(9)
B20 B19 B24 B25 -66.3(11)
B20 B19 B24 B27 -1.7(11)
B20 B21 B22 B23 38.7(8)
B20 B21 B22 B26 138.4(9)
B20 B21 B22 B27 102.9(9)
B20 B21 B26 C25 95.7(10)
B20 B21 B26 B22 -36.4(9)
B20 B21 B26 B25 63.7(11)
B20 B21 B26 B27 -0.7(11)
B20 B22 B23 B19 39.8(9)
B20 B22 B23 B24 101.4(11)
B20 B22 B23 B27 142.8(9)
B20 B22 B26 C25 -2.5(11)
B20 B22 B26 B21 38.4(9)
B20 B22 B26 B25 -62.7(10)
B20 B22 B26 B27 -103.0(9)
B20 B22 B27 C27 -146.5(9)
B20 B22 B27 B22A -69(3)
B20 B22 B27 B23 -34.3(9)
B20 B22 B27 B23A -26.1(11)
B20 B22 B27 B24 5.1(11)
B20 B22 B27 B24A 21.0(12)
B20 B22 B27 B25 63.5(10)
B20 B22 B27 B25A 82.3(11)
B20 B22 B27 B26 102.0(10)
B20 B22 B27 B26A 122.5(13)
B20 B23 B24 C26 1.4(12)
B20 B23 B24 B19 -36.1(9)
B20 B23 B24 B25 63.6(12)
B20 B23 B24 B27 102.4(10)
B20 B23 B27 C27 146.7(7)
B20 B23 B27 B22 33.0(8)
B20 B23 B27 B22A 46.1(10)
B20 B23 B27 B23A -114(4)
B20 B23 B27 B24 -100.8(9)
B20 B23 B27 B24A -94.8(10)
B20 B23 B27 B25 -65.2(9)
B20 B23 B27 B25A -49.3(11)
B20 B23 B27 B26 -4.6(10)
B20 B23 B27 B26A 16.8(10)
B20A Co2 C25 C26 72.4(7)
B20A Co2 C25 B21 -55.3(7)
B20A Co2 C25 B25 45.5(10)
B20A Co2 C25 B26 -31.4(8)
B20A Co2 C25A C26A 84.5(7)
B20A Co2 C25A B21A -39.1(8)
B20A Co2 C25A B25A 59.6(10)
B20A Co2 C25A B26A -10.0(9)
B20A Co2 C26 C25 -101.4(7)
B20A Co2 C26 B19 31.4(7)
B20A Co2 C26 B24 -0.7(9)
B20A Co2 C26 B25 -76.4(10)
B20A Co2 C26A C25A -90.1(7)
B20A Co2 C26A B19A 37.8(8)
B20A Co2 C26A B24A 16.1(12)
B20A Co2 C26A B25A -60.9(11)
B20A Co2 C37 C38 23(2)
B20A Co2 C37 B30 151(2)
B20A Co2 C37 B31 124(2)
B20A Co2 C37 B35 45(2)
B20A Co2 C37A C38A -137(6)
B20A Co2 C37A B30A -7(6)
B20A Co2 C37A B31A -38(6)
B20A Co2 C37A B35A -115(6)
B20A Co2 C38 C37 -172.6(8)
B20A Co2 C38 B28 58.3(9)
B20A Co2 C38 B34 88.9(10)
B20A Co2 C38 B35 166.2(9)
B20A Co2 C38A C37A 173.6(10)
B20A Co2 C38A B28A 45.0(11)
B20A Co2 C38A B34A 69.6(13)
B20A Co2 C38A B35A 148.9(11)
B20A Co2 B19 C26 -128.7(11)
B20A Co2 B19 B20 -3.2(14)
B20A Co2 B19 B23 -33.3(12)
B20A Co2 B19 B24 -101.1(13)
B20A Co2 B19A C26A -127.8(11)
B20A Co2 B19A B23A -22.7(12)
B20A Co2 B19A B24A -104.2(15)
B20A Co2 B20 B19 11(5)
B20A Co2 B20 B21 137(5)
B20A Co2 B20 B22 110(5)
B20A Co2 B20 B23 41(5)
B20A Co2 B21 C25 111.1(8)
B20A Co2 B21 B20 -8.5(10)
B20A Co2 B21 B22 20.6(9)
B20A Co2 B21 B26 89.0(10)
B20A Co2 B21A C25A 125.3(10)
B20A Co2 B21A B22A 27.5(11)
B20A Co2 B21A B26A 95.0(13)
B20A Co2 B28 C38 -131.8(7)
B20A Co2 B28 B29 106.0(8)
B20A Co2 B28 B33 135.1(12)
B20A Co2 B28 B34 -157.7(10)
B20A Co2 B28A C38A -151.2(8)
B20A Co2 B28A B29A 87.6(8)
B20A Co2 B28A B33A 119.5(12)
B20A Co2 B28A B34A -172.2(11)
B20A Co2 B29 B28 -79.5(9)
B20A Co2 B29 B30 156.7(8)
B20A Co2 B29 B32 -178.7(10)
B20A Co2 B29 B33 -110.4(11)
B20A Co2 B29A B28A -94.3(9)
B20A Co2 B29A B30A 138.1(8)
B20A Co2 B29A B32A 171.2(10)
B20A Co2 B29A B33A -124.5(10)
B20A Co2 B30 C37 -165.0(12)
B20A Co2 B30 B29 -45.2(14)
B20A Co2 B30 B31 -141.5(13)
B20A Co2 B30 B32 -71.5(16)
B20A Co2 B30A C37A 179.1(8)
B20A Co2 B30A B29A -54.7(10)
B20A Co2 B30A B31A -155.3(9)
B20A Co2 B30A B32A -89.0(11)
B20A B19A B23A B22A -42.1(12)
B20A B19A B23A B24A -144.9(13)
B20A B19A B23A B27 -104.7(12)
B20A B19A B24A C26A -104.6(14)
B20A B19A B24A B23A 34.5(12)
B20A B19A B24A B25A -69.1(15)
B20A B19A B24A B27 -7.6(15)
B20A B21A B22A B23A 37.1(12)
B20A B21A B22A B26A 137.9(13)
B20A B21A B22A B27 99.6(11)
B20A B21A B26A C25A 96.1(13)
B20A B21A B26A B22A -37.8(12)
B20A B21A B26A B25A 60.7(13)
B20A B21A B26A B27 1.1(14)
B20A B22A B23A B19A 41.0(12)
B20A B22A B23A B24A 103.2(13)
B20A B22A B23A B27 136.4(11)
B20A B22A B26A C25A -2.1(14)
B20A B22A B26A B21A 38.3(11)
B20A B22A B26A B25A -62.5(12)
B20A B22A B26A B27 -97.8(11)
B20A B22A B27 C27 -153.8(9)
B20A B22A B27 B22 94(3)
B20A B22A B27 B23 -43.8(12)
B20A B22A B27 B23A -38.2(10)
B20A B22A B27 B24 -15.7(10)
B20A B22A B27 B24A -3.2(12)
B20A B22A B27 B25 41.5(11)
B20A B22A B27 B25A 62.7(12)
B20A B22A B27 B26 85.6(10)
B20A B22A B27 B26A 102.7(11)
B20A B23A B24A C26A 1.0(15)
B20A B23A B24A B19A -31.8(11)
B20A B23A B24A B25A 62.8(15)
B20A B23A B24A B27 100.1(12)
B20A B23A B27 C27 146.9(9)
B20A B23A B27 B22 26.8(10)
B20A B23A B27 B22A 39.9(11)
B20A B23A B27 B23 57(4)
B20A B23A B27 B24 -107.5(14)
B20A B23A B27 B24A -102.5(12)
B20A B23A B27 B25 -76.4(11)
B20A B23A B27 B25A -64.3(13)
B20A B23A B27 B26 -18.5(12)
B20A B23A B27 B26A 4.1(13)
B21 Co2 C25 C26 127.7(7)
B21 Co2 C25 B25 100.8(10)
B21 Co2 C25 B26 23.9(7)
B21 Co2 C25A C26A 133.0(10)
B21 Co2 C25A B21A 9.3(10)
B21 Co2 C25A B25A 108.0(12)
B21 Co2 C25A B26A 38.5(9)
B21 Co2 C26 C25 -39.7(6)
B21 Co2 C26 B19 93.1(6)
B21 Co2 C26 B24 61.0(9)
B21 Co2 C26 B25 -14.7(9)
B21 Co2 C26A C25A -27.5(6)
B21 Co2 C26A B19A 100.4(8)
B21 Co2 C26A B24A 78.8(12)
B21 Co2 C26A B25A 1.8(10)
B21 Co2 C37 C38 -172.5(6)
B21 Co2 C37 B30 -44.9(8)
B21 Co2 C37 B31 -71.8(11)
B21 Co2 C37 B35 -150.8(9)
B21 Co2 C37A C38A 176.9(6)
B21 Co2 C37A B30A -52.8(7)
B21 Co2 C37A B31A -83.6(10)
B21 Co2 C37A B35A -160.8(9)
B21 Co2 C38 C37 94(6)
B21 Co2 C38 B28 -35(6)
B21 Co2 C38 B34 -5(6)
B21 Co2 C38 B35 73(6)
B21 Co2 C38A C37A -8.9(17)
B21 Co2 C38A B28A -137.6(15)
B21 Co2 C38A B34A -113.0(17)
B21 Co2 C38A B35A -34(2)
B21 Co2 B19 C26 -85.4(6)
B21 Co2 B19 B20 40.1(7)
B21 Co2 B19 B23 10.0(8)
B21 Co2 B19 B24 -57.8(8)
B21 Co2 B19A C26A -72.6(8)
B21 Co2 B19A B20A 55.2(9)
B21 Co2 B19A B23A 32.5(13)
B21 Co2 B19A B24A -49.0(13)
B21 Co2 B20 B19 -126.5(8)
B21 Co2 B20 B22 -27.8(7)
B21 Co2 B20 B23 -96.0(11)
B21 Co2 B20A B19A -111.4(10)
B21 Co2 B20A B21A 6.6(9)
B21 Co2 B20A B22A -22.4(11)
B21 Co2 B20A B23A -91.4(13)
B21 Co2 B21A C25A -27(3)
B21 Co2 B21A B20A -152(4)
B21 Co2 B21A B22A -125(4)
B21 Co2 B21A B26A -57(3)
B21 Co2 B28 C38 176.0(6)
B21 Co2 B28 B29 53.8(9)
B21 Co2 B28 B33 82.9(12)
B21 Co2 B28 B34 150.0(9)
B21 Co2 B28A C38A 160.2(8)
B21 Co2 B28A B29A 39.1(12)
B21 Co2 B28A B33A 70.9(15)
B21 Co2 B28A B34A 139.3(9)
B21 Co2 B29 B28 -141.5(8)
B21 Co2 B29 B30 94.7(8)
B21 Co2 B29 B32 119.3(9)
B21 Co2 B29 B33 -172.4(11)
B21 Co2 B29A B28A -156.0(8)
B21 Co2 B29A B30A 76.5(7)
B21 Co2 B29A B32A 109.5(10)
B21 Co2 B29A B33A 173.9(9)
B21 Co2 B30 C37 149.6(6)
B21 Co2 B30 B29 -90.6(7)
B21 Co2 B30 B31 173.1(9)
B21 Co2 B30 B32 -116.9(11)
B21 Co2 B30A C37A 132.6(7)
B21 Co2 B30A B29A -101.2(8)
B21 Co2 B30A B31A 158.2(9)
B21 Co2 B30A B32A -135.5(10)
B21 C25 C26 Co2 49.9(7)
B21 C25 C26 B19 1.9(11)
B21 C25 C26 B24 -69.5(11)
B21 C25 C26 B25 -106.3(9)
B21 C25 B25 C26 103.3(10)
B21 C25 B25 B24 69.8(11)
B21 C25 B25 B26 -35.1(9)
B21 C25 B25 B27 4.6(11)
B21 C25 B26 B22 41.2(7)
B21 C25 B26 B25 143.6(9)
B21 C25 B26 B27 104.7(8)
B21 B20 B22 B23 -137.3(9)
B21 B20 B22 B26 -38.3(8)
B21 B20 B22 B27 -103.3(8)
B21 B20 B23 B19 -96.4(12)
B21 B20 B23 B22 38.1(8)
B21 B20 B23 B24 -60.7(12)
B21 B20 B23 B27 4.3(12)
B21 B22 B23 B19 0.7(12)
B21 B22 B23 B20 -39.1(9)
B21 B22 B23 B24 62.3(12)
B21 B22 B23 B27 103.7(8)
B21 B22 B26 C25 -40.9(8)
B21 B22 B26 B25 -101.1(9)
B21 B22 B26 B27 -141.5(8)
B21 B22 B27 C27 147.2(7)
B21 B22 B27 B22A -135(4)
B21 B22 B27 B23 -100.5(10)
B21 B22 B27 B23A -92.4(10)
B21 B22 B27 B24 -61.2(10)
B21 B22 B27 B24A -45.3(11)
B21 B22 B27 B25 -2.8(10)
B21 B22 B27 B25A 16.1(10)
B21 B22 B27 B26 35.7(8)
B21 B22 B27 B26A 56.3(10)
B21 B26 B27 C27 -148.0(7)
B21 B26 B27 B22 -35.0(8)
B21 B26 B27 B22A -32.2(9)
B21 B26 B27 B23 3.2(9)
B21 B26 B27 B23A 17.6(10)
B21 B26 B27 B24 63.6(9)
B21 B26 B27 B24A 78.5(9)
B21 B26 B27 B25 99.8(8)
B21 B26 B27 B25A 115.7(11)
B21 B26 B27 B26A -77(2)
B21A Co2 C25 C26 117.7(7)
B21A Co2 C25 B21 -10.0(8)
B21A Co2 C25 B25 90.8(10)
B21A Co2 C25 B26 13.9(8)
B21A Co2 C25A C26A 123.6(9)
B21A Co2 C25A B25A 98.7(11)
B21A Co2 C25A B26A 29.1(9)
B21A Co2 C26 C25 -52.1(7)
B21A Co2 C26 B19 80.7(7)
B21A Co2 C26 B24 48.6(9)
B21A Co2 C26 B25 -27.1(9)
B21A Co2 C26A C25A -39.2(7)
B21A Co2 C26A B19A 88.7(8)
B21A Co2 C26A B24A 67.0(12)
B21A Co2 C26A B25A -10.0(10)
B21A Co2 C37 C38 -165.2(9)
B21A Co2 C37 B30 -37.6(11)
B21A Co2 C37 B31 -64.5(14)
B21A Co2 C37 B35 -143.5(11)
B21A Co2 C37A C38A -175.7(7)
B21A Co2 C37A B30A -45.4(8)
B21A Co2 C37A B31A -76.2(11)
B21A Co2 C37A B35A -153.4(10)
B21A Co2 C38 C37 146.9(19)
B21A Co2 C38 B28 18(2)
B21A Co2 C38 B34 48(2)
B21A Co2 C38 B35 125.8(19)
B21A Co2 C38A C37A 25(4)
B21A Co2 C38A B28A -104(4)
B21A Co2 C38A B34A -80(5)
B21A Co2 C38A B35A 0(5)
B21A Co2 B19 C26 -95.7(7)
B21A Co2 B19 B20 29.8(8)
B21A Co2 B19 B23 -0.3(9)
B21A Co2 B19 B24 -68.1(9)
B21A Co2 B19A C26A -84.5(8)
B21A Co2 B19A B20A 43.3(9)
B21A Co2 B19A B23A 20.6(13)
B21A Co2 B19A B24A -60.9(13)
B21A Co2 B20 B19 -131.6(11)
B21A Co2 B20 B21 -5.1(11)
B21A Co2 B20 B22 -32.9(10)
B21A Co2 B20 B23 -101.1(14)
B21A Co2 B20A B19A -118.0(11)
B21A Co2 B20A B22A -29.0(10)
B21A Co2 B20A B23A -98.0(14)
B21A Co2 B21 C25 135(4)
B21A Co2 B21 B20 15(3)
B21A Co2 B21 B22 45(3)
B21A Co2 B21 B26 113(4)
B21A Co2 B28 C38 -174.7(6)
B21A Co2 B28 B29 63.1(9)
B21A Co2 B28 B33 92.2(12)
B21A Co2 B28 B34 159.3(9)
B21A Co2 B28A C38A 169.3(7)
B21A Co2 B28A B29A 48.2(10)
B21A Co2 B28A B33A 80.0(13)
B21A Co2 B28A B34A 148.4(9)
B21A Co2 B29 B28 -129.2(8)
B21A Co2 B29 B30 107.1(8)
B21A Co2 B29 B32 131.6(10)
B21A Co2 B29 B33 -160.1(11)
B21A Co2 B29A B28A -144.6(8)
B21A Co2 B29A B30A 87.9(8)
B21A Co2 B29A B32A 120.9(10)
B21A Co2 B29A B33A -174.8(10)
B21A Co2 B30 C37 159.5(7)
B21A Co2 B30 B29 -80.6(8)
B21A Co2 B30 B31 -176.9(9)
B21A Co2 B30 B32 -107.0(12)
B21A Co2 B30A C37A 144.2(7)
B21A Co2 B30A B29A -89.6(8)
B21A Co2 B30A B31A 169.7(9)
B21A Co2 B30A B32A -123.9(10)
B21A C25A C26A Co2 52.6(7)
B21A C25A C26A B19A 2.0(12)
B21A C25A C26A B24A -67.2(12)
B21A C25A C26A B25A -101.5(10)
B21A C25A B25A C26A 98.3(11)
B21A C25A B25A B24A 65.8(14)
B21A C25A B25A B26A -35.9(10)
B21A C25A B25A B27 2.9(13)
B21A C25A B26A B22A 40.3(10)
B21A C25A B26A B25A 139.1(11)
B21A C25A B26A B27 102.5(10)
B21A B20A B22A B23A -138.4(13)
B21A B20A B22A B26A -38.0(11)
B21A B20A B22A B27 -100.2(10)
B21A B20A B23A B19A -96.8(15)
B21A B20A B23A B22A 36.1(11)
B21A B20A B23A B24A -65.1(16)
B21A B20A B23A B27 -3.3(15)
B21A B22A B23A B19A 3.2(16)
B21A B22A B23A B20A -37.8(12)
B21A B22A B23A B24A 65.4(15)
B21A B22A B23A B27 98.6(11)
B21A B22A B26A C25A -40.5(10)
B21A B22A B26A B25A -100.8(10)
B21A B22A B26A B27 -136.2(10)
B21A B22A B27 C27 142.3(9)
B21A B22A B27 B22 30(3)
B21A B22A B27 B23 -107.7(14)
B21A B22A B27 B23A -102.0(12)
B21A B22A B27 B24 -79.6(10)
B21A B22A B27 B24A -67.1(12)
B21A B22A B27 B25 -22.4(12)
B21A B22A B27 B25A -1.2(13)
B21A B22A B27 B26 21.7(9)
B21A B22A B27 B26A 38.9(10)
B21A B26A B27 C27 -150.1(7)
B21A B26A B27 B22 -35.0(9)
B21A B26A B27 B22A -38.7(9)
B21A B26A B27 B23 -14.7(11)
B21A B26A B27 B23A -3.2(12)
B21A B26A B27 B24 45.0(12)
B21A B26A B27 B24A 63.1(12)
B21A B26A B27 B25 87.2(9)
B21A B26A B27 B25A 99.5(10)
B21A B26A B27 B26 90(2)
B22 B20 B21 Co2 150.2(8)
B22 B20 B21 C25 97.6(9)
B22 B20 B21 B26 36.6(9)
B22 B20 B23 B19 -134.5(11)
B22 B20 B23 B24 -98.9(11)
B22 B20 B23 B27 -33.9(9)
B22 B21 B26 C25 132.0(8)
B22 B21 B26 B25 100.1(9)
B22 B21 B26 B27 35.6(7)
B22 B23 B24 C26 -60.0(11)
B22 B23 B24 B19 -97.5(10)
B22 B23 B24 B25 2.2(13)
B22 B23 B24 B27 41.0(8)
B22 B23 B27 C27 113.7(7)
B22 B23 B27 B22A 13.1(10)
B22 B23 B27 B23A -147(4)
B22 B23 B27 B24 -133.8(8)
B22 B23 B27 B24A -127.9(9)
B22 B23 B27 B25 -98.2(7)
B22 B23 B27 B25A -82.3(9)
B22 B23 B27 B26 -37.6(7)
B22 B23 B27 B26A -16.2(8)
B22 B26 B27 C27 -113.0(7)
B22 B26 B27 B22A 2.7(10)
B22 B26 B27 B23 38.2(7)
B22 B26 B27 B23A 52.6(8)
B22 B26 B27 B24 98.6(7)
B22 B26 B27 B24A 113.4(8)
B22 B26 B27 B25 134.8(7)
B22 B26 B27 B25A 150.7(10)
B22 B26 B27 B26A -42(2)
B22A B20A B21A Co2 151.0(10)
B22A B20A B21A C25A 101.4(11)
B22A B20A B21A B26A 37.6(11)
B22A B20A B23A B19A -132.9(13)
B22A B20A B23A B24A -101.3(14)
B22A B20A B23A B27 -39.4(10)
B22A B21A B26A C25A 134.0(11)
B22A B21A B26A B25A 98.5(11)
B22A B21A B26A B27 38.9(9)
B22A B23A B24A C26A -64.9(15)
B22A B23A B24A B19A -97.7(13)
B22A B23A B24A B25A -3.1(16)
B22A B23A B24A B27 34.2(10)
B22A B23A B27 C27 107.0(8)
B22A B23A B27 B22 -13.1(8)
B22A B23A B27 B23 17(4)
B22A B23A B27 B24 -147.4(13)
B22A B23A B27 B24A -142.4(10)
B22A B23A B27 B25 -116.3(8)
B22A B23A B27 B25A -104.2(9)
B22A B23A B27 B26 -58.4(8)
B22A B23A B27 B26A -35.8(9)
B22A B26A B27 C27 -111.4(8)
B22A B26A B27 B22 3.8(12)
B22A B26A B27 B23 24.0(9)
B22A B26A B27 B23A 35.6(9)
B22A B26A B27 B24 83.8(9)
B22A B26A B27 B24A 101.9(10)
B22A B26A B27 B25 125.9(8)
B22A B26A B27 B25A 138.2(9)
B22A B26A B27 B26 128(2)
B23 B19 B20 Co2 148.6(8)
B23 B19 B20 B21 103.0(10)
B23 B19 B20 B22 40.8(10)
B23 B19 B24 C26 -134.9(9)
B23 B19 B24 B25 -102.3(10)
B23 B19 B24 B27 -37.7(8)
B23 B20 B21 Co2 111.4(9)
B23 B20 B21 C25 58.9(12)
B23 B20 B21 B22 -38.7(9)
B23 B20 B21 B26 -2.2(13)
B23 B20 B22 B21 137.3(9)
B23 B20 B22 B26 99.0(10)
B23 B20 B22 B27 34.0(8)
B23 B22 B26 C25 61.8(10)
B23 B22 B26 B21 102.7(10)
B23 B22 B26 B25 1.5(11)
B23 B22 B26 B27 -38.8(7)
B23 B22 B27 C27 -112.2(7)
B23 B22 B27 B22A -35(3)
B23 B22 B27 B23A 8.2(10)
B23 B22 B27 B24 39.3(7)
B23 B22 B27 B24A 55.3(9)
B23 B22 B27 B25 97.8(7)
B23 B22 B27 B25A 116.6(8)
B23 B22 B27 B26 136.3(8)
B23 B22 B27 B26A 156.8(11)
B23 B24 B25 C25 -64.4(11)
B23 B24 B25 C26 -96.1(9)
B23 B24 B25 B26 -1.3(12)
B23 B24 B25 B27 38.5(8)
B23 B24 B27 C27 111.8(7)
B23 B24 B27 B22 -40.0(8)
B23 B24 B27 B22A -23.6(8)
B23 B24 B27 B23A 4.6(14)
B23 B24 B27 B24A -160(3)
B23 B24 B27 B25 -137.3(8)
B23 B24 B27 B25A -133.8(9)
B23 B24 B27 B26 -100.1(8)
B23 B24 B27 B26A -84.9(9)
B23A B19A B20A Co2 159.2(11)
B23A B19A B20A B21A 100.3(13)
B23A B19A B20A B22A 40.0(11)
B23A B19A B24A C26A -139.1(12)
B23A B19A B24A B25A -103.6(13)
B23A B19A B24A B27 -42.1(10)
B23A B20A B21A Co2 114.7(12)
B23A B20A B21A C25A 65.2(14)
B23A B20A B21A B22A -36.3(11)
B23A B20A B21A B26A 1.3(16)
B23A B20A B22A B21A 138.4(13)
B23A B20A B22A B26A 100.4(14)
B23A B20A B22A B27 38.1(10)
B23A B22A B26A C25A 60.9(13)
B23A B22A B26A B21A 101.4(12)
B23A B22A B26A B25A 0.5(13)
B23A B22A B26A B27 -34.8(9)
B23A B22A B27 C27 -115.6(8)
B23A B22A B27 B22 132(3)
B23A B22A B27 B23 -5.6(13)
B23A B22A B27 B24 22.5(9)
B23A B22A B27 B24A 35.0(9)
B23A B22A B27 B25 79.7(9)
B23A B22A B27 B25A 100.9(10)
B23A B22A B27 B26 123.8(8)
B23A B22A B27 B26A 140.9(10)
B23A B24A B25A C25A -61.8(14)
B23A B24A B25A C26A -93.7(12)
B23A B24A B25A B26A 3.4(14)
B23A B24A B25A B27 37.8(10)
B23A B24A B27 C27 115.3(8)
B23A B24A B27 B22 -52.7(9)
B23A B24A B27 B22A -34.5(9)
B23A B24A B27 B23 -5.3(12)
B23A B24A B27 B24 12(3)
B23A B24A B27 B25 -138.3(13)
B23A B24A B27 B25A -138.2(11)
B23A B24A B27 B26 -110.1(9)
B23A B24A B27 B26A -100.7(10)
B24 C26 B19 Co2 151.4(7)
B24 C26 B19 B20 101.6(9)
B24 C26 B19 B23 39.2(8)
B24 C26 B25 C25 -141.3(9)
B24 C26 B25 B26 -104.8(9)
B24 C26 B25 B27 -41.3(8)
B24 B19 B20 Co2 112.7(8)
B24 B19 B20 B21 67.1(12)
B24 B19 B20 B22 4.9(14)
B24 B19 B20 B23 -35.9(9)
B24 B19 B23 B20 139.8(10)
B24 B19 B23 B22 101.0(10)
B24 B19 B23 B27 37.7(7)
B24 B23 B27 C27 -112.6(7)
B24 B23 B27 B22 133.8(8)
B24 B23 B27 B22A 146.9(11)
B24 B23 B27 B23A -13(4)
B24 B23 B27 B24A 5.9(9)
B24 B23 B27 B25 35.6(7)
B24 B23 B27 B25A 51.5(10)
B24 B23 B27 B26 96.2(7)
B24 B23 B27 B26A 117.6(8)
B24 B25 B26 C25 -95.4(9)
B24 B25 B26 B21 -63.1(10)
B24 B25 B26 B22 -0.2(10)
B24 B25 B26 B27 40.5(7)
B24 B25 B27 C27 111.7(7)
B24 B25 B27 B22 -98.0(7)
B24 B25 B27 B22A -84.4(8)
B24 B25 B27 B23 -36.4(7)
B24 B25 B27 B23A -25.7(9)
B24 B25 B27 B24A 10.1(12)
B24 B25 B27 B25A -170(3)
B24 B25 B27 B26 -136.4(7)
B24 B25 B27 B26A -135.3(8)
B24A C26A B19A Co2 160.0(10)
B24A C26A B19A B20A 108.0(13)
B24A C26A B19A B23A 39.0(11)
B24A C26A B25A C25A -143.8(11)
B24A C26A B25A B26A -103.1(11)
B24A C26A B25A B27 -41.6(9)
B24A B19A B20A Co2 124.8(12)
B24A B19A B20A B21A 66.0(16)
B24A B19A B20A B22A 5.6(16)
B24A B19A B20A B23A -34.4(12)
B24A B19A B23A B20A 144.9(13)
B24A B19A B23A B22A 102.9(14)
B24A B19A B23A B27 40.3(10)
B24A B23A B27 C27 -110.6(8)
B24A B23A B27 B22 129.2(9)
B24A B23A B27 B22A 142.4(10)
B24A B23A B27 B23 159(4)
B24A B23A B27 B24 -5.0(12)
B24A B23A B27 B25 26.0(9)
B24A B23A B27 B25A 38.2(10)
B24A B23A B27 B26 83.9(9)
B24A B23A B27 B26A 106.6(10)
B24A B25A B26A C25A -101.4(10)
B24A B25A B26A B21A -65.0(12)
B24A B25A B26A B22A -2.4(12)
B24A B25A B26A B27 34.5(9)
B24A B25A B27 C27 113.0(8)
B24A B25A B27 B22 -111.5(9)
B24A B25A B27 B22A -102.9(10)
B24A B25A B27 B23 -52.0(10)
B24A B25A B27 B23A -38.3(10)
B24A B25A B27 B24 -8.6(9)
B24A B25A B27 B25 0(2)
B24A B25A B27 B26 -136.3(11)
B24A B25A B27 B26A -141.5(9)
B25 C25 C26 Co2 156.3(7)
B25 C25 C26 B19 108.2(8)
B25 C25 C26 B24 36.9(8)
B25 C25 B21 Co2 -122.2(8)
B25 C25 B21 B20 -66.7(12)
B25 C25 B21 B22 -6.1(12)
B25 C25 B21 B26 34.9(8)
B25 C25 B26 B21 -143.6(9)
B25 C25 B26 B22 -102.4(9)
B25 C25 B26 B27 -38.9(7)
B25 C26 B19 Co2 115.7(8)
B25 C26 B19 B20 65.9(11)
B25 C26 B19 B23 3.5(11)
B25 C26 B19 B24 -35.7(8)
B25 C26 B24 B19 143.3(8)
B25 C26 B24 B23 103.4(10)
B25 C26 B24 B27 40.4(7)
B25 B24 B27 C27 -111.0(6)
B25 B24 B27 B22 97.3(7)
B25 B24 B27 B22A 113.7(7)
B25 B24 B27 B23 137.3(8)
B25 B24 B27 B23A 141.9(12)
B25 B24 B27 B24A -23(3)
B25 B24 B27 B25A 3.5(9)
B25 B24 B27 B26 37.2(6)
B25 B24 B27 B26A 52.4(9)
B25 B26 B27 C27 112.1(6)
B25 B26 B27 B22 -134.8(7)
B25 B26 B27 B22A -132.1(8)
B25 B26 B27 B23 -96.6(7)
B25 B26 B27 B23A -82.2(8)
B25 B26 B27 B24 -36.2(6)
B25 B26 B27 B24A -21.4(7)
B25 B26 B27 B25A 15.8(9)
B25 B26 B27 B26A -177(2)
B25A C25A C26A Co2 154.1(8)
B25A C25A C26A B19A 103.6(11)
B25A C25A C26A B24A 34.4(10)
B25A C25A B21A Co2 -112.8(9)
B25A C25A B21A B20A -66.4(13)
B25A C25A B21A B22A -3.6(14)
B25A C25A B21A B26A 36.9(10)
B25A C25A B26A B21A -139.1(11)
B25A C25A B26A B22A -98.8(11)
B25A C25A B26A B27 -36.6(8)
B25A C26A B19A Co2 122.2(11)
B25A C26A B19A B20A 70.2(15)
B25A C26A B19A B23A 1.3(16)
B25A C26A B19A B24A -37.8(11)
B25A C26A B24A B19A 139.2(12)
B25A C26A B24A B23A 104.3(13)
B25A C26A B24A B27 41.7(9)
B25A B24A B27 C27 -106.5(8)
B25A B24A B27 B22 85.6(8)
B25A B24A B27 B22A 103.7(9)
B25A B24A B27 B23 132.9(9)
B25A B24A B27 B23A 138.2(11)
B25A B24A B27 B24 150(3)
B25A B24A B27 B25 0.0(12)
B25A B24A B27 B26 28.2(8)
B25A B24A B27 B26A 37.6(9)
B25A B26A B27 C27 110.4(7)
B25A B26A B27 B22 -134.5(10)
B25A B26A B27 B22A -138.2(9)
B25A B26A B27 B23 -114.2(8)
B25A B26A B27 B23A -102.7(9)
B25A B26A B27 B24 -54.5(9)
B25A B26A B27 B24A -36.4(9)
B25A B26A B27 B25 -12.3(7)
B25A B26A B27 B26 -9.8(19)
B26 C25 C26 Co2 117.5(7)
B26 C25 C26 B19 69.4(10)
B26 C25 C26 B24 -1.9(12)
B26 C25 C26 B25 -38.8(8)
B26 C25 B21 Co2 -157.1(7)
B26 C25 B21 B20 -101.6(9)
B26 C25 B21 B22 -41.0(8)
B26 C25 B25 C26 138.4(8)
B26 C25 B25 B24 104.9(9)
B26 C25 B25 B27 39.7(6)
B26 B21 B22 B20 -138.4(9)
B26 B21 B22 B23 -99.6(10)
B26 B21 B22 B27 -35.5(8)
B26 B22 B23 B19 -64.0(11)
B26 B22 B23 B20 -103.7(10)
B26 B22 B23 B24 -2.3(12)
B26 B22 B23 B27 39.0(7)
B26 B22 B27 C27 111.5(6)
B26 B22 B27 B22A -171(3)
B26 B22 B27 B23 -136.3(8)
B26 B22 B27 B23A -128.1(8)
B26 B22 B27 B24 -96.9(7)
B26 B22 B27 B24A -81.0(8)
B26 B22 B27 B25 -38.5(6)
B26 B22 B27 B25A -19.7(7)
B26 B22 B27 B26A 20.5(8)
B26 B25 B27 C27 -111.9(6)
B26 B25 B27 B22 38.4(6)
B26 B25 B27 B22A 52.0(8)
B26 B25 B27 B23 100.0(7)
B26 B25 B27 B23A 110.7(8)
B26 B25 B27 B24 136.4(7)
B26 B25 B27 B24A 146.5(12)
B26 B25 B27 B25A -33(2)
B26 B25 B27 B26A 1.1(8)
B26A C25A C26A Co2 113.7(8)
B26A C25A C26A B19A 63.1(12)
B26A C25A C26A B24A -6.1(13)
B26A C25A C26A B25A -40.5(9)
B26A C25A B21A Co2 -149.7(9)
B26A C25A B21A B20A -103.3(12)
B26A C25A B21A B22A -40.5(10)
B26A C25A B25A C26A 134.3(9)
B26A C25A B25A B24A 101.7(11)
B26A C25A B25A B27 38.9(8)
B26A B21A B22A B20A -137.9(13)
B26A B21A B22A B23A -100.8(14)
B26A B21A B22A B27 -38.3(10)
B26A B22A B23A B19A -60.7(15)
B26A B22A B23A B20A -101.7(13)
B26A B22A B23A B24A 1.5(15)
B26A B22A B23A B27 34.7(9)
B26A B22A B27 C27 103.5(7)
B26A B22A B27 B22 -9(3)
B26A B22A B27 B23 -146.5(12)
B26A B22A B27 B23A -140.9(10)
B26A B22A B27 B24 -118.4(8)
B26A B22A B27 B24A -105.9(9)
B26A B22A B27 B25 -61.2(9)
B26A B22A B27 B25A -40.0(9)
B26A B22A B27 B26 -17.1(6)
B26A B25A B27 C27 -105.5(7)
B26A B25A B27 B22 30.0(8)
B26A B25A B27 B22A 38.6(8)
B26A B25A B27 B23 89.5(9)
B26A B25A B27 B23A 103.2(9)
B26A B25A B27 B24 132.9(8)
B26A B25A B27 B24A 141.5(9)
B26A B25A B27 B25 142(3)
B26A B25A B27 B26 5.2(10)
B27 C27 C28 C29 4(10)
B27 B22 B23 B19 -103.0(8)
B27 B22 B23 B20 -142.8(9)
B27 B22 B23 B24 -41.4(8)
B27 B22 B26 C25 100.6(7)
B27 B22 B26 B21 141.5(8)
B27 B22 B26 B25 40.3(7)
B27 B22A B23A B19A -95.4(11)
B27 B22A B23A B20A -136.4(11)
B27 B22A B23A B24A -33.2(10)
B27 B22A B26A C25A 95.7(10)
B27 B22A B26A B21A 136.2(10)
B27 B22A B26A B25A 35.3(8)
B27 B23 B24 C26 -101.0(8)
B27 B23 B24 B19 -138.5(8)
B27 B23 B24 B25 -38.8(8)
B27 B23A B24A C26A -99.1(11)
B27 B23A B24A B19A -131.9(11)
B27 B23A B24A B25A -37.3(9)
B27 B24 B25 C25 -103.0(7)
B27 B24 B25 C26 -134.7(7)
B27 B24 B25 B26 -39.8(7)
B27 B24A B25A C25A -99.6(11)
B27 B24A B25A C26A -131.5(10)
B27 B24A B25A B26A -34.5(8)
B27 B25 B26 C25 -136.0(7)
B27 B25 B26 B21 -103.6(8)
B27 B25 B26 B22 -40.7(7)
B27 B25A B26A C25A -135.9(8)
B27 B25A B26A B21A -99.5(10)
B27 B25A B26A B22A -36.9(8)
B28 Co2 C25 C26 -4(6)
B28 Co2 C25 B21 -132(5)
B28 Co2 C25 B25 -31(6)
B28 Co2 C25 B26 -108(5)
B28 Co2 C25A C26A 154(2)
B28 Co2 C25A B21A 30(2)
B28 Co2 C25A B25A 129(2)
B28 Co2 C25A B26A 59(2)
B28 Co2 C26 C25 179.5(7)
B28 Co2 C26 B19 -47.7(8)
B28 Co2 C26 B24 -79.9(10)
B28 Co2 C26 B25 -155.5(9)
B28 Co2 C26A C25A -169.7(9)
B28 Co2 C26A B19A -41.8(12)
B28 Co2 C26A B24A -63.4(16)
B28 Co2 C26A B25A -140.5(11)
B28 Co2 C37 C38 -34.3(5)
B28 Co2 C37 B30 93.3(6)
B28 Co2 C37 B31 66.3(10)
B28 Co2 C37 B35 -12.6(9)
B28 Co2 C37A C38A -49.0(6)
B28 Co2 C37A B30A 81.3(6)
B28 Co2 C37A B31A 50.5(10)
B28 Co2 C37A B35A -26.7(10)
B28 Co2 C38 C37 129.1(7)
B28 Co2 C38 B34 30.7(8)
B28 Co2 C38 B35 107.9(9)
B28 Co2 C38A C37A 120.1(7)
B28 Co2 C38A B28A -8.6(9)
B28 Co2 C38A B34A 16.0(9)
B28 Co2 C38A B35A 95.4(10)
B28 Co2 B19 C26 144.8(6)
B28 Co2 B19 B20 -89.7(8)
B28 Co2 B19 B23 -119.8(9)
B28 Co2 B19 B24 172.4(8)
B28 Co2 B19A C26A 156.7(8)
B28 Co2 B19A B20A -75.6(10)
B28 Co2 B19A B23A -98.3(14)
B28 Co2 B19A B24A -179.8(12)
B28 Co2 B20 B19 92.8(7)
B28 Co2 B20 B21 -140.8(6)
B28 Co2 B20 B22 -168.6(9)
B28 Co2 B20 B23 123.2(10)
B28 Co2 B20A B19A 112.2(9)
B28 Co2 B20A B21A -129.7(9)
B28 Co2 B20A B22A -158.8(12)
B28 Co2 B20A B23A 132.2(12)
B28 Co2 B21 C25 174.9(6)
B28 Co2 B21 B20 55.3(8)
B28 Co2 B21 B22 84.4(9)
B28 Co2 B21 B26 152.8(7)
B28 Co2 B21A C25A -172.4(6)
B28 Co2 B21A B20A 62.3(10)
B28 Co2 B21A B22A 89.7(11)
B28 Co2 B21A B26A 157.3(9)
B28 Co2 B28A C38A 136(5)
B28 Co2 B28A B29A 15(4)
B28 Co2 B28A B33A 47(4)
B28 Co2 B28A B34A 115(5)
B28 Co2 B29 B30 -123.7(9)
B28 Co2 B29 B32 -99.2(11)
B28 Co2 B29 B33 -30.9(9)
B28 Co2 B29A B28A -4.1(11)
B28 Co2 B29A B30A -131.7(10)
B28 Co2 B29A B32A -98.7(12)
B28 Co2 B29A B33A -34.3(10)
B28 Co2 B30 C37 -80.8(6)
B28 Co2 B30 B29 39.0(7)
B28 Co2 B30 B31 -57.3(9)
B28 Co2 B30 B32 12.6(11)
B28 Co2 B30A C37A -95.4(6)
B28 Co2 B30A B29A 30.8(8)
B28 Co2 B30A B31A -69.9(8)
B28 Co2 B30A B32A -3.5(9)
B28 C38 B34 B33 40.9(9)
B28 C38 B34 B35 145.3(10)
B28 C38 B34 B36 103.2(11)
B28 C38 B35 C37 103.2(10)
B28 C38 B35 B31 68.0(11)
B28 C38 B35 B34 -34.8(11)
B28 C38 B35 B36 5.1(13)
B28 B29 B30 Co2 -53.0(8)
B28 B29 B30 C37 2.5(11)
B28 B29 B30 B31 62.9(12)
B28 B29 B30 B32 100.5(10)
B28 B29 B32 B30 -98.5(11)
B28 B29 B32 B31 -59.7(12)
B28 B29 B32 B33 38.5(9)
B28 B29 B32 B36 4.7(13)
B28 B29 B33 B32 -136.7(11)
B28 B29 B33 B34 -37.4(10)
B28 B29 B33 B36 -100.9(13)
B28 B33 B34 C38 -39.9(8)
B28 B33 B34 B35 -103.0(9)
B28 B33 B34 B36 -141.8(11)
B28 B33 B36 C39 156.3(13)
B28 B33 B36 B31 -64.5(16)
B28 B33 B36 B32 -101.8(13)
B28 B33 B36 B34 34.9(11)
B28 B33 B36 B35 -2.6(17)
B28 B34 B35 C37 -4.2(12)
B28 B34 B35 C38 31.0(8)
B28 B34 B35 B31 -63.9(10)
B28 B34 B35 B36 -102.2(10)
B28 B34 B36 C39 -139.2(16)
B28 B34 B36 B31 66.2(13)
B28 B34 B36 B32 4.2(15)
B28 B34 B36 B33 -34.7(11)
B28 B34 B36 B35 103.0(9)
B28A Co2 C25 C26 -26(2)
B28A Co2 C25 B21 -153(2)
B28A Co2 C25 B25 -52(2)
B28A Co2 C25 B26 -129(2)
B28A Co2 C25A C26A 138(13)
B28A Co2 C25A B21A 14(13)
B28A Co2 C25A B25A 113(13)
B28A Co2 C25A B26A 43(13)
B28A Co2 C26 C25 172.4(7)
B28A Co2 C26 B19 -54.9(8)
B28A Co2 C26 B24 -87.0(10)
B28A Co2 C26 B25 -162.7(9)
B28A Co2 C26A C25A -177.5(8)
B28A Co2 C26A B19A -49.7(11)
B28A Co2 C26A B24A -71.3(14)
B28A Co2 C26A B25A -148.3(11)
B28A Co2 C37 C38 -24.8(6)
B28A Co2 C37 B30 102.8(7)
B28A Co2 C37 B31 75.9(10)
B28A Co2 C37 B35 -3.1(9)
B28A Co2 C37A C38A -38.4(7)
B28A Co2 C37A B30A 91.9(7)
B28A Co2 C37A B31A 61.1(10)
B28A Co2 C37A B35A -16.1(10)
B28A Co2 C38 C37 136.6(10)
B28A Co2 C38 B28 7.4(12)
B28A Co2 C38 B34 38.1(11)
B28A Co2 C38 B35 115.4(11)
B28A Co2 C38A C37A 128.6(9)
B28A Co2 C38A B34A 24.6(10)
B28A Co2 C38A B35A 104.0(11)
B28A Co2 B19 C26 134.8(7)
B28A Co2 B19 B20 -99.7(8)
B28A Co2 B19 B23 -129.8(9)
B28A Co2 B19 B24 162.4(9)
B28A Co2 B19A C26A 147.1(8)
B28A Co2 B19A B20A -85.1(10)
B28A Co2 B19A B23A -107.8(14)
B28A Co2 B19A B24A 170.7(13)
B28A Co2 B20 B19 83.2(8)
B28A Co2 B20 B21 -150.3(7)
B28A Co2 B20 B22 -178.1(9)
B28A Co2 B20 B23 113.7(10)
B28A Co2 B20A B19A 101.9(9)
B28A Co2 B20A B21A -140.1(9)
B28A Co2 B20A B22A -169.1(12)
B28A Co2 B20A B23A 121.9(13)
B28A Co2 B21 C25 169.2(9)
B28A Co2 B21 B20 49.6(11)
B28A Co2 B21 B22 78.7(12)
B28A Co2 B21 B26 147.1(9)
B28A Co2 B21A C25A -179.2(8)
B28A Co2 B21A B20A 55.5(11)
B28A Co2 B21A B22A 83.0(13)
B28A Co2 B21A B26A 150.5(10)
B28A Co2 B28 C38 -24(4)
B28A Co2 B28 B29 -146(5)
B28A Co2 B28 B33 -117(5)
B28A Co2 B28 B34 -50(4)
B28A Co2 B29 B28 7.1(10)
B28A Co2 B29 B30 -116.7(9)
B28A Co2 B29 B32 -92.1(11)
B28A Co2 B29 B33 -23.8(11)
B28A Co2 B29A B30A -127.6(9)
B28A Co2 B29A B32A -94.6(11)
B28A Co2 B29A B33A -30.2(9)
B28A Co2 B30 C37 -70.4(7)
B28A Co2 B30 B29 49.5(8)
B28A Co2 B30 B31 -46.8(10)
B28A Co2 B30 B32 23.1(12)
B28A Co2 B30A C37A -86.8(7)
B28A Co2 B30A B29A 39.4(7)
B28A Co2 B30A B31A -61.2(8)
B28A Co2 B30A B32A 5.1(9)
B28A C38A B34A B33A 41.8(9)
B28A C38A B34A B35A 143.4(11)
B28A C38A B34A B36A 102.3(12)
B28A C38A B35A C37A 102.3(12)
B28A C38A B35A B31A 68.8(13)
B28A C38A B35A B34A -36.6(12)
B28A C38A B35A B36A 6.2(15)
B28A B29A B30A Co2 -45.7(8)
B28A B29A B30A C37A 2.2(11)
B28A B29A B30A B31A 63.6(12)
B28A B29A B30A B32A 99.2(10)
B28A B29A B32A B30A -99.4(12)
B28A B29A B32A B31A -63.1(13)
B28A B29A B32A B33A 37.2(10)
B28A B29A B32A B36A 1.9(14)
B28A B29A B33A B32A -137.4(11)
B28A B29A B33A B34A -36.8(10)
B28A B29A B33A B36A -102.0(13)
B28A B33A B34A C38A -41.8(10)
B28A B33A B34A B35A -102.6(10)
B28A B33A B34A B36A -139.9(12)
B28A B33A B36A C39 138.2(14)
B28A B33A B36A B31A -63.8(15)
B28A B33A B36A B32A -101.7(14)
B28A B33A B36A B34A 36.7(11)
B28A B33A B36A B35A -0.7(17)
B28A B34A B35A C37A -0.7(12)
B28A B34A B35A C38A 32.7(9)
B28A B34A B35A B31A -60.6(11)
B28A B34A B35A B36A -99.3(11)
B28A B34A B36A C39 -150.1(11)
B28A B34A B36A B31A 64.3(13)
B28A B34A B36A B32A 1.8(14)
B28A B34A B36A B33A -35.3(11)
B28A B34A B36A B35A 102.0(10)
B29 Co2 C25 C26 178.6(7)
B29 Co2 C25 B21 50.9(9)
B29 Co2 C25 B25 151.7(9)
B29 Co2 C25 B26 74.8(10)
B29 Co2 C25A C26A -174.3(7)
B29 Co2 C25A B21A 62.1(8)
B29 Co2 C25A B25A 160.8(9)
B29 Co2 C25A B26A 91.2(9)
B29 Co2 C26 C25 -155(13)
B29 Co2 C26 B19 -22(13)
B29 Co2 C26 B24 -54(13)
B29 Co2 C26 B25 -130(13)
B29 Co2 C26A C25A 20(2)
B29 Co2 C26A B19A 148(2)
B29 Co2 C26A B24A 126(2)
B29 Co2 C26A B25A 49(3)
B29 Co2 C37 C38 -83.9(6)
B29 Co2 C37 B30 43.7(6)
B29 Co2 C37 B31 16.8(10)
B29 Co2 C37 B35 -62.2(9)
B29 Co2 C37A C38A -95.9(7)
B29 Co2 C37A B30A 34.4(7)
B29 Co2 C37A B31A 3.6(10)
B29 Co2 C37A B35A -73.6(10)
B29 Co2 C38 C37 88.7(5)
B29 Co2 C38 B28 -40.4(6)
B29 Co2 C38 B34 -9.7(8)
B29 Co2 C38 B35 67.5(7)
B29 Co2 C38A C37A 73.4(6)
B29 Co2 C38A B28A -55.2(7)
B29 Co2 C38A B34A -30.6(10)
B29 Co2 C38A B35A 48.8(10)
B29 Co2 B19 C26 178.9(7)
B29 Co2 B19 B20 -55.7(9)
B29 Co2 B19 B23 -85.7(10)
B29 Co2 B19 B24 -153.5(9)
B29 Co2 B19A C26A -165.7(11)
B29 Co2 B19A B20A -37.9(15)
B29 Co2 B19A B23A -60.7(18)
B29 Co2 B19A B24A -142.2(13)
B29 Co2 B20 B19 141.8(7)
B29 Co2 B20 B21 -91.8(7)
B29 Co2 B20 B22 -119.6(9)
B29 Co2 B20 B23 172.2(10)
B29 Co2 B20A B19A 160.2(8)
B29 Co2 B20A B21A -81.8(9)
B29 Co2 B20A B22A -110.9(12)
B29 Co2 B20A B23A -179.9(12)
B29 Co2 B21 C25 -147.4(6)
B29 Co2 B21 B20 93.0(7)
B29 Co2 B21 B22 122.1(9)
B29 Co2 B21 B26 -169.5(8)
B29 Co2 B21A C25A -130.1(7)
B29 Co2 B21A B20A 104.6(9)
B29 Co2 B21A B22A 132.1(11)
B29 Co2 B21A B26A -160.4(11)
B29 Co2 B28 C38 122.2(8)
B29 Co2 B28 B33 29.1(10)
B29 Co2 B28 B34 96.2(10)
B29 Co2 B28A C38A 106.6(8)
B29 Co2 B28A B29A -14.5(6)
B29 Co2 B28A B33A 17.3(10)
B29 Co2 B28A B34A 85.7(10)
B29 Co2 B29A B28A 108(4)
B29 Co2 B29A B30A -19(3)
B29 Co2 B29A B32A 14(3)
B29 Co2 B29A B33A 78(3)
B29 Co2 B30 C37 -119.8(8)
B29 Co2 B30 B31 -96.3(10)
B29 Co2 B30 B32 -26.4(10)
B29 Co2 B30A C37A -119.3(10)
B29 Co2 B30A B29A 6.9(11)
B29 Co2 B30A B31A -93.7(10)
B29 Co2 B30A B32A -27.4(9)
B29 B28 B33 B32 39.8(11)
B29 B28 B33 B34 139.0(11)
B29 B28 B33 B36 104.8(14)
B29 B28 B34 C38 96.8(10)
B29 B28 B34 B33 -35.9(11)
B29 B28 B34 B35 64.9(11)
B29 B28 B34 B36 -1.2(13)
B29 B30 B31 C37 -96.5(9)
B29 B30 B31 B32 37.8(9)
B29 B30 B31 B35 -63.4(12)
B29 B30 B31 B36 0.6(14)
B29 B30 B32 B31 -137.5(9)
B29 B30 B32 B33 -37.6(11)
B29 B30 B32 B36 -99.9(11)
B29 B32 B33 B28 -39.5(11)
B29 B32 B33 B34 -103.6(12)
B29 B32 B33 B36 -141.6(12)
B29 B32 B36 C39 144.3(12)
B29 B32 B36 B31 -103.8(9)
B29 B32 B36 B33 33.7(11)
B29 B32 B36 B34 -5.5(15)
B29 B32 B36 B35 -68.1(14)
B29 B33 B34 C38 -2.3(14)
B29 B33 B34 B28 37.6(10)
B29 B33 B34 B35 -65.5(13)
B29 B33 B34 B36 -104.2(13)
B29 B33 B36 C39 -138.1(12)
B29 B33 B36 B31 1.2(16)
B29 B33 B36 B32 -36.1(10)
B29 B33 B36 B34 100.6(11)
B29 B33 B36 B35 63.0(14)
B29A Co2 C25 C26 160.9(8)
B29A Co2 C25 B21 33.2(9)
B29A Co2 C25 B25 134.0(10)
B29A Co2 C25 B26 57.0(11)
B29A Co2 C25A C26A 171.3(7)
B29A Co2 C25A B21A 47.7(9)
B29A Co2 C25A B25A 146.4(9)
B29A Co2 C25A B26A 76.8(10)
B29A Co2 C26 C25 -129(2)
B29A Co2 C26 B19 4(2)
B29A Co2 C26 B24 -29(3)
B29A Co2 C26 B25 -104(2)
B29A Co2 C26A C25A -39(3)
B29A Co2 C26A B19A 89(3)
B29A Co2 C26A B24A 67(3)
B29A Co2 C26A B25A -10(3)
B29A Co2 C37 C38 -75.7(6)
B29A Co2 C37 B30 51.9(7)
B29A Co2 C37 B31 25.0(10)
B29A Co2 C37 B35 -54.0(9)
B29A Co2 C37A C38A -91.7(7)
B29A Co2 C37A B30A 38.6(6)
B29A Co2 C37A B31A 7.8(10)
B29A Co2 C37A B35A -69.4(10)
B29A Co2 C38 C37 101.8(6)
B29A Co2 C38 B28 -27.3(6)
B29A Co2 C38 B34 3.4(8)
B29A Co2 C38 B35 80.6(8)
B29A Co2 C38A C37A 85.3(7)
B29A Co2 C38A B28A -43.3(7)
B29A Co2 C38A B34A -18.7(10)
B29A Co2 C38A B35A 60.7(10)
B29A Co2 B19 C26 -178.9(7)
B29A Co2 B19 B20 -53.5(9)
B29A Co2 B19 B23 -83.5(10)
B29A Co2 B19 B24 -151.3(9)
B29A Co2 B19A C26A -163.9(9)
B29A Co2 B19A B20A -36.1(13)
B29A Co2 B19A B23A -58.9(16)
B29A Co2 B19A B24A -140.3(13)
B29A Co2 B20 B19 134.9(8)
B29A Co2 B20 B21 -98.6(7)
B29A Co2 B20 B22 -126.4(9)
B29A Co2 B20 B23 165.4(11)
B29A Co2 B20A B19A 155.1(9)
B29A Co2 B20A B21A -86.9(9)
B29A Co2 B20A B22A -115.9(13)
B29A Co2 B20A B23A 175.1(13)
B29A Co2 B21 C25 -160.4(6)
B29A Co2 B21 B20 80.0(7)
B29A Co2 B21 B22 109.1(9)
B29A Co2 B21 B26 177.5(8)
B29A Co2 B21A C25A -142.5(7)
B29A Co2 B21A B20A 92.2(9)
B29A Co2 B21A B22A 119.6(11)
B29A Co2 B21A B26A -172.8(11)
B29A Co2 B28 C38 138.2(9)
B29A Co2 B28 B29 16.0(7)
B29A Co2 B28 B33 45.1(10)
B29A Co2 B28 B34 112.2(11)
B29A Co2 B28A C38A 121.2(9)
B29A Co2 B28A B33A 31.8(10)
B29A Co2 B28A B34A 100.2(11)
B29A Co2 B29 B28 -56(3)
B29A Co2 B29 B30 180(4)
B29A Co2 B29 B32 -156(4)
B29A Co2 B29 B33 -87(4)
B29A Co2 B30 C37 -119.9(7)
B29A Co2 B30 B29 0.0(10)
B29A Co2 B30 B31 -96.3(10)
B29A Co2 B30 B32 -26.4(11)
B29A Co2 B30A C37A -126.2(8)
B29A Co2 B30A B31A -100.6(9)
B29A Co2 B30A B32A -34.3(8)
B29A B28A B33A B32A 39.2(11)
B29A B28A B33A B34A 140.0(12)
B29A B28A B33A B36A 103.4(13)
B29A B28A B34A C38A 94.7(12)
B29A B28A B34A B33A -35.8(11)
B29A B28A B34A B35A 62.0(13)
B29A B28A B34A B36A -0.6(14)
B29A B30A B31A C37A -96.7(10)
B29A B30A B31A B32A 36.7(9)
B29A B30A B31A B35A -63.4(11)
B29A B30A B31A B36A -0.7(13)
B29A B30A B32A B31A -140.3(10)
B29A B30A B32A B33A -38.3(11)
B29A B30A B32A B36A -102.0(10)
B29A B32A B33A B28A -39.0(11)
B29A B32A B33A B34A -103.8(12)
B29A B32A B33A B36A -141.3(12)
B29A B32A B36A C39 143.7(14)
B29A B32A B36A B31A -101.6(9)
B29A B32A B36A B33A 35.1(11)
B29A B32A B36A B34A -2.4(14)
B29A B32A B36A B35A -64.8(13)
B29A B33A B34A C38A -4.8(13)
B29A B33A B34A B28A 36.9(10)
B29A B33A B34A B35A -65.7(12)
B29A B33A B34A B36A -103.0(12)
B29A B33A B36A C39 -156.2(12)
B29A B33A B36A B31A 1.8(16)
B29A B33A B36A B32A -36.1(10)
B29A B33A B36A B34A 102.4(12)
B29A B33A B36A B35A 64.9(14)
B30 Co2 C25 C26 -140.1(7)
B30 Co2 C25 B21 92.2(8)
B30 Co2 C25 B25 -167.0(10)
B30 Co2 C25 B26 116.1(9)
B30 Co2 C25A C26A -128.3(8)
B30 Co2 C25A B21A 108.1(9)
B30 Co2 C25A B25A -153.2(11)
B30 Co2 C25A B26A 137.2(10)
B30 Co2 C26 C25 55.8(8)
B30 Co2 C26 B19 -171.4(7)
B30 Co2 C26 B24 156.5(9)
B30 Co2 C26 B25 80.8(10)
B30 Co2 C26A C25A 62.3(8)
B30 Co2 C26A B19A -169.8(8)
B30 Co2 C26A B24A 168.5(11)
B30 Co2 C26A B25A 91.5(11)
B30 Co2 C37 C38 -127.6(7)
B30 Co2 C37 B31 -26.9(8)
B30 Co2 C37 B35 -105.9(9)
B30 Co2 C37A C38A -130.9(11)
B30 Co2 C37A B30A -0.6(9)
B30 Co2 C37A B31A -31.3(10)
B30 Co2 C37A B35A -108.5(13)
B30 Co2 C38 C37 35.8(6)
B30 Co2 C38 B28 -93.3(7)
B30 Co2 C38 B34 -62.7(9)
B30 Co2 C38 B35 14.6(8)
B30 Co2 C38A C37A 21.6(5)
B30 Co2 C38A B28A -107.0(8)
B30 Co2 C38A B34A -82.5(10)
B30 Co2 C38A B35A -3.1(9)
B30 Co2 B19 C26 61(4)
B30 Co2 B19 B20 -174(3)
B30 Co2 B19 B23 156(3)
B30 Co2 B19 B24 89(4)
B30 Co2 B19A C26A 28(2)
B30 Co2 B19A B20A 155.3(16)
B30 Co2 B19A B23A 132.6(17)
B30 Co2 B19A B24A 51(2)
B30 Co2 B20 B19 178.8(6)
B30 Co2 B20 B21 -54.7(9)
B30 Co2 B20 B22 -82.5(11)
B30 Co2 B20 B23 -150.7(9)
B30 Co2 B20A B19A -164.9(9)
B30 Co2 B20A B21A -46.9(15)
B30 Co2 B20A B22A -75.9(17)
B30 Co2 B20A B23A -144.9(11)
B30 Co2 B21 C25 -95.1(7)
B30 Co2 B21 B20 145.4(7)
B30 Co2 B21 B22 174.5(9)
B30 Co2 B21 B26 -117.2(9)
B30 Co2 B21A C25A -78.9(8)
B30 Co2 B21A B20A 155.8(9)
B30 Co2 B21A B22A -176.7(10)
B30 Co2 B21A B26A -109.2(10)
B30 Co2 B28 C38 81.0(7)
B30 Co2 B28 B29 -41.2(7)
B30 Co2 B28 B33 -12.1(11)
B30 Co2 B28 B34 55.1(9)
B30 Co2 B28A C38A 61.7(7)
B30 Co2 B28A B29A -59.4(7)
B30 Co2 B28A B33A -27.6(12)
B30 Co2 B28A B34A 40.8(11)
B30 Co2 B29 B28 123.7(9)
B30 Co2 B29 B32 24.6(8)
B30 Co2 B29 B33 92.9(12)
B30 Co2 B29A B28A 108.4(8)
B30 Co2 B29A B30A -19.2(5)
B30 Co2 B29A B32A 13.9(8)
B30 Co2 B29A B33A 78.2(9)
B30 Co2 B30A C37A 0.7(11)
B30 Co2 B30A B29A 126.9(14)
B30 Co2 B30A B31A 26.3(10)
B30 Co2 B30A B32A 92.6(14)
B30 C37 C38 Co2 -51.3(6)
B30 C37 C38 B28 0.4(11)
B30 C37 C38 B34 70.1(10)
B30 C37 C38 B35 108.9(8)
B30 C37 B31 B32 -39.5(9)
B30 C37 B31 B35 -143.7(8)
B30 C37 B31 B36 -102.1(11)
B30 C37 B35 C38 -101.7(9)
B30 C37 B35 B31 36.6(9)
B30 C37 B35 B34 -65.9(11)
B30 C37 B35 B36 -5.1(12)
B30 B29 B32 B31 38.9(9)
B30 B29 B32 B33 137.1(12)
B30 B29 B32 B36 103.3(12)
B30 B29 B33 B28 100.2(10)
B30 B29 B33 B32 -36.6(9)
B30 B29 B33 B34 62.8(13)
B30 B29 B33 B36 -0.8(14)
B30 B31 B32 B29 -39.6(8)
B30 B31 B32 B33 -101.5(10)
B30 B31 B32 B36 -138.7(9)
B30 B31 B35 C37 -32.0(8)
B30 B31 B35 C38 3.0(11)
B30 B31 B35 B34 63.3(10)
B30 B31 B35 B36 100.6(11)
B30 B31 B36 C39 137.5(12)
B30 B31 B36 B32 36.9(9)
B30 B31 B36 B33 -1.1(15)
B30 B31 B36 B34 -65.1(14)
B30 B31 B36 B35 -102.2(9)
B30 B32 B33 B28 0.0(17)
B30 B32 B33 B29 39.4(11)
B30 B32 B33 B34 -64.2(14)
B30 B32 B33 B36 -102.1(12)
B30 B32 B36 C39 -149.5(12)
B30 B32 B36 B31 -37.6(9)
B30 B32 B36 B33 99.8(10)
B30 B32 B36 B34 60.7(15)
B30 B32 B36 B35 -1.9(14)
B30A Co2 C25 C26 -161.9(6)
B30A Co2 C25 B21 70.4(7)
B30A Co2 C25 B25 171.2(9)
B30A Co2 C25 B26 94.3(9)
B30A Co2 C25A C26A -150.1(7)
B30A Co2 C25A B21A 86.3(8)
B30A Co2 C25A B25A -175.0(10)
B30A Co2 C25A B26A 115.4(10)
B30A Co2 C26 C25 31.1(10)
B30A Co2 C26 B19 163.9(8)
B30A Co2 C26 B24 131.8(10)
B30A Co2 C26 B25 56.1(12)
B30A Co2 C26A C25A 39.4(9)
B30A Co2 C26A B19A 167.3(8)
B30A Co2 C26A B24A 145.7(11)
B30A Co2 C26A B25A 68.7(12)
B30A Co2 C37 C38 -120.7(6)
B30A Co2 C37 B30 6.9(6)
B30A Co2 C37 B31 -20.1(9)
B30A Co2 C37 B35 -99.0(9)
B30A Co2 C37A C38A -130.3(7)
B30A Co2 C37A B31A -30.8(9)
B30A Co2 C37A B35A -108.0(10)
B30A Co2 C38 C37 53.0(6)
B30A Co2 C38 B28 -76.1(6)
B30A Co2 C38 B34 -45.5(9)
B30A Co2 C38 B35 31.8(8)
B30A Co2 C38A C37A 35.0(6)
B30A Co2 C38A B28A -93.6(7)
B30A Co2 C38A B34A -69.1(10)
B30A Co2 C38A B35A 10.3(9)
B30A Co2 B19 C26 -139.8(18)
B30A Co2 B19 B20 -14(2)
B30A Co2 B19 B23 -44(2)
B30A Co2 B19 B24 -112.2(18)
B30A Co2 B19A C26A -56(3)
B30A Co2 B19A B20A 72(3)
B30A Co2 B19A B23A 49(4)
B30A Co2 B19A B24A -32(4)
B30A Co2 B20 B19 176.1(6)
B30A Co2 B20 B21 -57.4(7)
B30A Co2 B20 B22 -85.3(9)
B30A Co2 B20 B23 -153.5(9)
B30A Co2 B20A B19A -166.0(7)
B30A Co2 B20A B21A -48.0(11)
B30A Co2 B20A B22A -77.0(14)
B30A Co2 B20A B23A -146.0(10)
B30A Co2 B21 C25 -111.2(7)
B30A Co2 B21 B20 129.2(7)
B30A Co2 B21 B22 158.3(9)
B30A Co2 B21 B26 -133.3(9)
B30A Co2 B21A C25A -92.1(7)
B30A Co2 B21A B20A 142.6(9)
B30A Co2 B21A B22A 170.0(11)
B30A Co2 B21A B26A -122.4(11)
B30A Co2 B28 C38 102.8(6)
B30A Co2 B28 B29 -19.4(7)
B30A Co2 B28 B33 9.7(11)
B30A Co2 B28 B34 76.8(9)
B30A Co2 B28A C38A 83.6(7)
B30A Co2 B28A B29A -37.6(7)
B30A Co2 B28A B33A -5.8(11)
B30A Co2 B28A B34A 62.6(10)
B30A Co2 B29 B28 147.8(11)
B30A Co2 B29 B30 24.1(6)
B30A Co2 B29 B32 48.6(8)
B30A Co2 B29 B33 116.9(13)
B30A Co2 B29A B28A 127.6(9)
B30A Co2 B29A B32A 33.0(8)
B30A Co2 B29A B33A 97.4(10)
B30A Co2 B30 C37 -162.6(15)
B30A Co2 B30 B29 -42.8(13)
B30A Co2 B30 B31 -139.1(17)
B30A Co2 B30 B32 -69.1(15)
B30A C37A C38A Co2 -50.9(6)
B30A C37A C38A B28A -1.7(11)
B30A C37A C38A B34A 68.2(11)
B30A C37A C38A B35A 107.6(8)
B30A C37A B31A B32A -40.3(8)
B30A C37A B31A B35A -143.2(8)
B30A C37A B31A B36A -102.2(10)
B30A C37A B35A C38A -103.7(9)
B30A C37A B35A B31A 36.7(9)
B30A C37A B35A B34A -68.4(12)
B30A C37A B35A B36A -4.8(14)
B30A B29A B32A B31A 36.3(9)
B30A B29A B32A B33A 136.6(12)
B30A B29A B32A B36A 101.3(11)
B30A B29A B33A B28A 99.7(12)
B30A B29A B33A B32A -37.7(9)
B30A B29A B33A B34A 62.9(13)
B30A B29A B33A B36A -2.3(15)
B30A B31A B32A B29A -35.6(8)
B30A B31A B32A B33A -99.2(10)
B30A B31A B32A B36A -138.1(10)
B30A B31A B35A C37A -32.2(7)
B30A B31A B35A C38A -0.1(11)
B30A B31A B35A B34A 61.0(10)
B30A B31A B35A B36A 100.1(10)
B30A B31A B36A C39 156.0(12)
B30A B31A B36A B32A 37.4(9)
B30A B31A B36A B33A -0.7(14)
B30A B31A B36A B34A -64.2(13)
B30A B31A B36A B35A -101.4(9)
B30A B32A B33A B28A -1.0(15)
B30A B32A B33A B29A 38.0(10)
B30A B32A B33A B34A -65.8(13)
B30A B32A B33A B36A -103.2(11)
B30A B32A B36A C39 -152.9(13)
B30A B32A B36A B31A -38.3(8)
B30A B32A B36A B33A 98.4(11)
B30A B32A B36A B34A 61.0(13)
B30A B32A B36A B35A -1.4(14)
B31 C37 C38 Co2 -121.2(9)
B31 C37 C38 B28 -69.5(12)
B31 C37 C38 B34 0.2(12)
B31 C37 C38 B35 39.0(9)
B31 C37 B30 Co2 155.9(6)
B31 C37 B30 B29 101.6(8)
B31 C37 B30 B32 39.5(8)
B31 C37 B35 C38 -138.2(9)
B31 C37 B35 B34 -102.5(10)
B31 C37 B35 B36 -41.6(9)
B31 B30 B32 B29 137.5(9)
B31 B30 B32 B33 99.9(12)
B31 B30 B32 B36 37.6(10)
B31 B32 B33 B28 64.0(14)
B31 B32 B33 B29 103.5(9)
B31 B32 B33 B34 -0.2(13)
B31 B32 B33 B36 -38.1(10)
B31 B32 B36 C39 -111.9(15)
B31 B32 B36 B33 137.4(10)
B31 B32 B36 B34 98.3(12)
B31 B32 B36 B35 35.7(9)
B31 B35 B36 C39 104.7(18)
B31 B35 B36 B32 -35.8(9)
B31 B35 B36 B33 -99.4(12)
B31 B35 B36 B34 -137.7(9)
B31A C37A C38A Co2 -121.0(9)
B31A C37A C38A B28A -71.8(12)
B31A C37A C38A B34A -1.9(13)
B31A C37A C38A B35A 37.4(8)
B31A C37A B30A Co2 152.7(7)
B31A C37A B30A B29A 103.7(8)
B31A C37A B30A B32A 39.9(7)
B31A C37A B35A C38A -140.4(9)
B31A C37A B35A B34A -105.1(9)
B31A C37A B35A B36A -41.5(9)
B31A B30A B32A B29A 140.3(10)
B31A B30A B32A B33A 101.9(11)
B31A B30A B32A B36A 38.2(9)
B31A B32A B33A B28A 63.2(13)
B31A B32A B33A B29A 102.2(9)
B31A B32A B33A B34A -1.6(13)
B31A B32A B33A B36A -39.0(10)
B31A B32A B36A C39 -114.7(16)
B31A B32A B36A B33A 136.7(11)
B31A B32A B36A B34A 99.3(11)
B31A B32A B36A B35A 36.8(9)
B31A B35A B36A C39 119.2(13)
B31A B35A B36A B32A -36.5(8)
B31A B35A B36A B33A -99.4(11)
B31A B35A B36A B34A -137.6(9)
B32 B29 B30 Co2 -153.5(9)
B32 B29 B30 C37 -97.9(9)
B32 B29 B30 B31 -37.6(9)
B32 B29 B33 B28 136.7(11)
B32 B29 B33 B34 99.4(13)
B32 B29 B33 B36 35.8(10)
B32 B30 B31 C37 -134.3(8)
B32 B30 B31 B35 -101.2(9)
B32 B30 B31 B36 -37.2(9)
B32 B31 B35 C37 -95.6(8)
B32 B31 B35 C38 -60.6(9)
B32 B31 B35 B34 -0.3(10)
B32 B31 B35 B36 37.0(8)
B32 B31 B36 C39 100.6(15)
B32 B31 B36 B33 -38.0(9)
B32 B31 B36 B34 -102.0(11)
B32 B31 B36 B35 -139.1(9)
B32 B33 B34 C38 63.1(12)
B32 B33 B34 B28 103.0(12)
B32 B33 B34 B35 0.0(14)
B32 B33 B34 B36 -38.8(10)
B32 B33 B36 C39 -101.9(14)
B32 B33 B36 B31 37.3(10)
B32 B33 B36 B34 136.8(11)
B32 B33 B36 B35 99.2(11)
B32A B29A B30A Co2 -144.9(8)
B32A B29A B30A C37A -97.0(8)
B32A B29A B30A B31A -35.6(8)
B32A B29A B33A B28A 137.4(11)
B32A B29A B33A B34A 100.6(12)
B32A B29A B33A B36A 35.4(10)
B32A B30A B31A C37A -133.3(9)
B32A B30A B31A B35A -100.1(9)
B32A B30A B31A B36A -37.4(9)
B32A B31A B35A C37A -95.7(8)
B32A B31A B35A C38A -63.5(9)
B32A B31A B35A B34A -2.4(10)
B32A B31A B35A B36A 36.7(8)
B32A B31A B36A C39 118.6(16)
B32A B31A B36A B33A -38.1(9)
B32A B31A B36A B34A -101.6(11)
B32A B31A B36A B35A -138.8(9)
B32A B33A B34A C38A 60.9(13)
B32A B33A B34A B28A 102.7(14)
B32A B33A B34A B35A 0.1(14)
B32A B33A B34A B36A -37.3(9)
B32A B33A B36A C39 -120.1(15)
B32A B33A B36A B31A 37.9(9)
B32A B33A B36A B34A 138.5(11)
B32A B33A B36A B35A 101.0(11)
B33 B28 B29 Co2 -149.1(10)
B33 B28 B29 B30 -98.7(11)
B33 B28 B29 B32 -38.4(10)
B33 B28 B34 C38 132.7(11)
B33 B28 B34 B35 100.8(12)
B33 B28 B34 B36 34.7(12)
B33 B29 B30 Co2 -115.8(9)
B33 B29 B30 C37 -60.3(10)
B33 B29 B30 B31 0.0(13)
B33 B29 B30 B32 37.7(9)
B33 B29 B32 B30 -137.1(12)
B33 B29 B32 B31 -98.2(11)
B33 B29 B32 B36 -33.8(11)
B33 B32 B36 C39 110.6(16)
B33 B32 B36 B31 -137.4(10)
B33 B32 B36 B34 -39.1(11)
B33 B32 B36 B35 -101.8(12)
B33 B34 B35 C37 59.9(11)
B33 B34 B35 C38 95.1(10)
B33 B34 B35 B31 0.2(12)
B33 B34 B35 B36 -38.0(10)
B33 B34 B36 C39 -104(2)
B33 B34 B36 B31 100.9(12)
B33 B34 B36 B32 38.9(11)
B33 B34 B36 B35 137.7(11)
B33A B28A B29A Co2 -147.2(10)
B33A B28A B29A B30A -98.6(10)
B33A B28A B29A B32A -36.9(10)
B33A B28A B34A C38A 130.5(12)
B33A B28A B34A B35A 97.9(12)
B33A B28A B34A B36A 35.2(11)
B33A B29A B30A Co2 -107.5(10)
B33A B29A B30A C37A -59.6(11)
B33A B29A B30A B31A 1.8(13)
B33A B29A B30A B32A 37.4(9)
B33A B29A B32A B30A -136.6(12)
B33A B29A B32A B31A -100.3(12)
B33A B29A B32A B36A -35.3(12)
B33A B32A B36A C39 108.6(17)
B33A B32A B36A B31A -136.7(11)
B33A B32A B36A B34A -37.5(10)
B33A B32A B36A B35A -99.9(13)
B33A B34A B35A C37A 61.4(12)
B33A B34A B35A C38A 94.7(10)
B33A B34A B35A B31A 1.4(12)
B33A B34A B35A B36A -37.2(10)
B33A B34A B36A C39 -114.8(16)
B33A B34A B36A B31A 99.6(12)
B33A B34A B36A B32A 37.1(11)
B33A B34A B36A B35A 137.3(12)
B34 C38 B28 Co2 -152.7(7)
B34 C38 B28 B29 -101.1(10)
B34 C38 B28 B33 -40.4(10)
B34 C38 B35 C37 138.0(9)
B34 C38 B35 B31 102.8(9)
B34 C38 B35 B36 39.9(8)
B34 B28 B29 Co2 -112.9(7)
B34 B28 B29 B30 -62.5(10)
B34 B28 B29 B32 -2.2(12)
B34 B28 B29 B33 36.2(10)
B34 B28 B33 B29 -139.0(11)
B34 B28 B33 B32 -99.2(14)
B34 B28 B33 B36 -34.3(11)
B34 B33 B36 C39 121.3(14)
B34 B33 B36 B31 -99.4(12)
B34 B33 B36 B32 -136.8(11)
B34 B33 B36 B35 -37.6(10)
B34 B35 B36 C39 -117.6(17)
B34 B35 B36 B31 137.7(9)
B34 B35 B36 B32 101.9(12)
B34 B35 B36 B33 38.2(12)
B34A C38A B28A Co2 -157.5(9)
B34A C38A B28A B29A -103.6(11)
B34A C38A B28A B33A -42.3(11)
B34A C38A B35A C37A 138.8(10)
B34A C38A B35A B31A 105.3(9)
B34A C38A B35A B36A 42.7(9)
B34A B28A B29A Co2 -111.1(9)
B34A B28A B29A B30A -62.5(12)
B34A B28A B29A B32A -0.8(14)
B34A B28A B29A B33A 36.1(11)
B34A B28A B33A B29A -140.0(12)
B34A B28A B33A B32A -100.8(13)
B34A B28A B33A B36A -36.6(11)
B34A B33A B36A C39 101.4(13)
B34A B33A B36A B31A -100.6(12)
B34A B33A B36A B32A -138.5(11)
B34A B33A B36A B35A -37.5(10)
B34A B35A B36A C39 -103.3(12)
B34A B35A B36A B31A 137.6(9)
B34A B35A B36A B32A 101.1(12)
B34A B35A B36A B33A 38.2(11)
B35 C37 C38 Co2 -160.2(6)
B35 C37 C38 B28 -108.5(9)
B35 C37 C38 B34 -38.8(8)
B35 C37 B30 Co2 120.3(8)
B35 C37 B30 B29 66.0(10)
B35 C37 B30 B31 -35.6(8)
B35 C37 B30 B32 3.9(12)
B35 C37 B31 B30 143.7(8)
B35 C37 B31 B32 104.2(8)
B35 C37 B31 B36 41.6(9)
B35 C38 B28 Co2 -118.9(8)
B35 C38 B28 B29 -67.3(12)
B35 C38 B28 B33 -6.6(14)
B35 C38 B28 B34 33.8(10)
B35 C38 B34 B28 -145.3(10)
B35 C38 B34 B33 -104.4(11)
B35 C38 B34 B36 -42.1(10)
B35 B31 B32 B29 62.2(10)
B35 B31 B32 B30 101.8(8)
B35 B31 B32 B33 0.3(11)
B35 B31 B32 B36 -36.9(9)
B35 B31 B36 C39 -120.3(15)
B35 B31 B36 B32 139.1(9)
B35 B31 B36 B33 101.1(12)
B35 B31 B36 B34 37.2(9)
B35 B34 B36 C39 117.8(19)
B35 B34 B36 B31 -36.8(10)
B35 B34 B36 B32 -98.8(12)
B35 B34 B36 B33 -137.7(11)
B35A C37A C38A Co2 -158.5(7)
B35A C37A C38A B28A -109.3(9)
B35A C37A C38A B34A -39.4(9)
B35A C37A B30A Co2 116.7(9)
B35A C37A B30A B29A 67.7(11)
B35A C37A B30A B31A -36.0(9)
B35A C37A B30A B32A 3.9(12)
B35A C37A B31A B30A 143.2(8)
B35A C37A B31A B32A 102.8(9)
B35A C37A B31A B36A 41.0(9)
B35A C38A B28A Co2 -121.6(11)
B35A C38A B28A B29A -67.7(14)
B35A C38A B28A B33A -6.4(16)
B35A C38A B28A B34A 35.9(11)
B35A C38A B34A B28A -143.4(11)
B35A C38A B34A B33A -101.6(10)
B35A C38A B34A B36A -41.1(9)
B35A B31A B32A B29A 66.0(10)
B35A B31A B32A B30A 101.7(8)
B35A B31A B32A B33A 2.4(11)
B35A B31A B32A B36A -36.4(9)
B35A B31A B36A C39 -102.6(15)
B35A B31A B36A B32A 138.8(9)
B35A B31A B36A B33A 100.8(12)
B35A B31A B36A B34A 37.2(9)
B35A B34A B36A C39 107.9(13)
B35A B34A B36A B31A -37.7(9)
B35A B34A B36A B32A -100.2(11)
B35A B34A B36A B33A -137.3(12)
B36 C39 C40 C41 -10(11)
B36 C39 B36A B31A 125(7)
B36 C39 B36A B32A -157(7)
B36 C39 B36A B33A -82(6)
B36 C39 B36A B34A -12(5)
B36 C39 B36A B35A 54(5)
B36 B31 B32 B29 99.1(10)
B36 B31 B32 B30 138.7(9)
B36 B31 B32 B33 37.2(10)
B36 B31 B35 C37 -132.5(9)
B36 B31 B35 C38 -97.6(9)
B36 B31 B35 B34 -37.3(9)
B36 B32 B33 B28 102.1(14)
B36 B32 B33 B29 141.6(12)
B36 B32 B33 B34 37.9(11)
B36 B33 B34 C38 101.9(10)
B36 B33 B34 B28 141.8(11)
B36 B33 B34 B35 38.7(10)
B36 B34 B35 C37 97.9(9)
B36 B34 B35 C38 133.1(9)
B36 B34 B35 B31 38.3(8)
B36A C39 C40 C41 -155(8)
B36A C39 B36 B31 -69(6)
B36A C39 B36 B32 -3(5)
B36A C39 B36 B33 65(6)
B36A C39 B36 B34 139(7)
B36A C39 B36 B35 -141(7)
B36A B31A B32A B29A 102.4(10)
B36A B31A B32A B30A 138.1(10)
B36A B31A B32A B33A 38.8(10)
B36A B31A B35A C37A -132.3(10)
B36A B31A B35A C38A -100.2(10)
B36A B31A B35A B34A -39.1(9)
B36A B32A B33A B28A 102.3(14)
B36A B32A B33A B29A 141.3(12)
B36A B32A B33A B34A 37.5(11)
B36A B33A B34A C38A 98.2(10)
B36A B33A B34A B28A 139.9(12)
B36A B33A B34A B35A 37.3(10)
B36A B34A B35A C37A 98.5(10)
B36A B34A B35A C38A 131.9(10)
B36A B34A B35A B31A 38.6(8)
P1A C1A C2A C3A -178.4(3)
P1A C1A C6A C5A 179.5(3)
P1A C7A C8A C9A -179.1(4)
P1A C7A C12A C11A 178.6(5)
P1A C13A C14A C15A -179.7(4)
P1A C13A C18A C17A -178.3(3)
P1A C19A C20A C21A 174.0(3)
P1A C19A C24A C23A -173.8(3)
C1A P1A C7A C8A 7.4(4)
C1A P1A C7A C12A -173.8(4)
C1A P1A C13A C14A 119.8(4)
C1A P1A C13A C18A -61.0(3)
C1A P1A C19A C20A -66.1(4)
C1A P1A C19A C24A 109.3(3)
C1A C2A C3A C4A -1.4(6)
C2A C1A C6A C5A -0.8(6)
C2A C3A C4A C5A -0.4(6)
C3A C4A C5A C6A 1.6(7)
C4A C5A C6A C1A -1.0(6)
C6A C1A C2A C3A 2.0(5)
C7A P1A C1A C2A -118.6(3)
C7A P1A C1A C6A 61.0(3)
C7A P1A C13A C14A 0.8(4)
C7A P1A C13A C18A 179.9(3)
C7A P1A C19A C20A 53.7(4)
C7A P1A C19A C24A -130.9(3)
C7A C8A C9A C10A -0.1(8)
C8A C7A C12A C11A -2.6(8)
C8A C9A C10A C11A -1.5(9)
C9A C10A C11A C12A 1.0(10)
C10A C11A C12A C7A 1.0(9)
C12A C7A C8A C9A 2.2(7)
C13A P1A C1A C2A 121.3(3)
C13A P1A C1A C6A -59.1(3)
C13A P1A C7A C8A 124.6(4)
C13A P1A C7A C12A -56.6(4)
C13A P1A C19A C20A 176.7(3)
C13A P1A C19A C24A -7.9(4)
C13A C14A C15A C16A -2.5(7)
C14A C13A C18A C17A 0.9(6)
C14A C15A C16A C17A 1.7(7)
C15A C16A C17A C18A 0.4(7)
C16A C17A C18A C13A -1.7(6)
C18A C13A C14A C15A 1.2(7)
C19A P1A C1A C2A 1.2(3)
C19A P1A C1A C6A -179.2(3)
C19A P1A C7A C8A -112.4(4)
C19A P1A C7A C12A 66.4(4)
C19A P1A C13A C14A -121.3(4)
C19A P1A C13A C18A 57.9(4)
C19A C20A C21A C22A 0.6(7)
C20A C19A C24A C23A 1.4(6)
C20A C21A C22A C23A 0.3(7)
C21A C22A C23A C24A -0.4(6)
C22A C23A C24A C19A -0.5(6)
C24A C19A C20A C21A -1.5(6)
P1B C1B C2B C3B 177.5(5)
P1B C1B C6B C5B -175.9(4)
P1B C7B C8B C9B -179.4(3)
P1B C7B C12B C11B -179.5(4)
P1B C13B C14B C15B -177.3(6)
P1B C13B C18B C17B 175.6(6)
P1B C19B C20B C21B 179.2(4)
P1B C19B C24B C23B -176.7(6)
C1B P1B C7B C8B -110.5(4)
C1B P1B C7B C12B 70.0(4)
C1B P1B C13B C14B -145.8(5)
C1B P1B C13B C18B 27.8(5)
C1B P1B C19B C20B 33.8(5)
C1B P1B C19B C24B -148.4(5)
C1B C2B C3B C4B -1.9(12)
C2B C1B C6B C5B 6.5(8)
C2B C3B C4B C5B 7.4(13)
C3B C4B C5B C6B -5.8(11)
C4B C5B C6B C1B -1.5(9)
C6B C1B C2B C3B -4.9(9)
C7B P1B C1B C2B 170.8(5)
C7B P1B C1B C6B -6.7(5)
C7B P1B C13B C14B -25.7(6)
C7B P1B C13B C18B 147.8(4)
C7B P1B C19B C20B -86.3(4)
C7B P1B C19B C24B 91.4(5)
C7B C8B C9B C10B -0.9(6)
C8B C7B C12B C11B 1.0(7)
C8B C9B C10B C11B 0.6(7)
C9B C10B C11B C12B 0.4(9)
C10B C11B C12B C7B -1.2(9)
C12B C7B C8B C9B 0.0(6)
C13B P1B C1B C2B -69.9(5)
C13B P1B C1B C6B 112.6(4)
C13B P1B C7B C8B 128.4(4)
C13B P1B C7B C12B -51.1(4)
C13B P1B C19B C20B 154.9(4)
C13B P1B C19B C24B -27.4(6)
C13B C14B C15B C16B 2.2(13)
C14B C13B C18B C17B -10.9(10)
C14B C15B C16B C17B -10.7(13)
C15B C16B C17B C18B 8.5(13)
C16B C17B C18B C13B 1.8(12)
C18B C13B C14B C15B 9.6(11)
C19B P1B C1B C2B 49.7(5)
C19B P1B C1B C6B -127.8(4)
C19B P1B C7B C8B 9.2(4)
C19B P1B C7B C12B -170.3(4)
C19B P1B C13B C14B 94.8(6)
C19B P1B C13B C18B -91.6(5)
C19B C20B C21B C22B -3.2(8)
C20B C19B C24B C23B 1.1(11)
C20B C21B C22B C23B 2.5(8)
C21B C22B C23B C24B -0.1(11)
C22B C23B C24B C19B -1.8(13)
C24B C19B C20B C21B 1.4(8)
P1C C1C C2C C3C -177.2(4)
P1C C1C C6C C5C 178.7(4)
P1C C7C C8C C9C 176.1(11)
P1C C7C C12C C11C 179.3(12)
P1C C7H C8H C9H -175.4(8)
P1C C7H C12H C11H 174.5(8)
P1C C13C C14C C15C 178.2(3)
P1C C13C C18C C17C -178.6(3)
P1C C19C C20C C21C 177.0(5)
P1C C19C C24C C23C -179.2(6)
C1C P1C C7C C8C -55.6(13)
C1C P1C C7C C12C 125.4(11)
C1C P1C C7H C8H -70.3(9)
C1C P1C C7H C12H 113.8(9)
C1C P1C C13C C14C 159.4(3)
C1C P1C C13C C18C -22.9(4)
C1C P1C C19C C20C 140.6(4)
C1C P1C C19C C24C -43.2(5)
C1C C2C C3C C4C -2.0(7)
C2C C1C C6C C5C -2.0(7)
C2C C3C C4C C5C -1.0(8)
C3C C4C C5C C6C 2.5(8)
C4C C5C C6C C1C -1.0(8)
C6C C1C C2C C3C 3.5(7)
C7C P1C C1C C2C 168.6(6)
C7C P1C C1C C6C -12.1(6)
C7C P1C C7H C8H -9.9(16)
C7C P1C C7H C12H 174(3)
C7C P1C C13C C14C 51.4(5)
C7C P1C C13C C18C -130.9(5)
C7C P1C C19C C20C -100.4(7)
C7C P1C C19C C24C 75.8(7)
C7C C8C C9C C10C 8(2)
C8C C7C C12C C11C 0(2)
C8C C9C C10C C11C -6(3)
C9C C10C C11C C12C 1(3)
C10C C11C C12C C7C 2(2)
C12C C7C C8C C9C -5(2)
C7H P1C C1C C2C -174.1(5)
C7H P1C C1C C6C 5.2(6)
C7H P1C C7C C8C 179(3)
C7H P1C C7C C12C 0.4(14)
C7H P1C C13C C14C 33.4(5)
C7H P1C C13C C18C -148.8(5)
C7H P1C C19C C20C -99.2(5)
C7H P1C C19C C24C 77.0(6)
C7H C8H C9H C10H 0.1(17)
C8H C7H C12H C11H -1.2(16)
C8H C9H C10H C11H 0(2)
C9H C10H C11H C12H -0.3(19)
C10H C11H C12H C7H 1.0(16)
C12H C7H C8H C9H 0.6(16)
C13C P1C C1C C2C 61.4(4)
C13C P1C C1C C6C -119.4(4)
C13C P1C C7C C8C 59.1(13)
C13C P1C C7C C12C -119.9(11)
C13C P1C C7H C8H 54.7(9)
C13C P1C C7H C12H -121.2(9)
C13C P1C C19C C20C 19.4(5)
C13C P1C C19C C24C -164.5(5)
C13C C14C C15C C16C -0.5(7)
C14C C13C C18C C17C -0.9(6)
C14C C15C C16C C17C 1.3(7)
C15C C16C C17C C18C -1.9(7)
C16C C17C C18C C13C 1.7(6)
C18C C13C C14C C15C 0.3(7)
C19C P1C C1C C2C -59.3(4)
C19C P1C C1C C6C 119.9(4)
C19C P1C C7C C8C -177.0(11)
C19C P1C C7C C12C 4.0(14)
C19C P1C C7H C8H 173.1(8)
C19C P1C C7H C12H -2.8(10)
C19C P1C C13C C14C -81.4(4)
C19C P1C C13C C18C 96.3(4)
C19C C20C C21C C22C 2.8(10)
C20C C19C C24C C23C -3.1(10)
C20C C21C C22C C23C -4.6(13)
C21C C22C C23C C24C 2.4(14)
C22C C23C C24C C19C 1.3(13)
C24C C19C C20C C21C 1.0(9)
P1D C1D C2D C3D 176.0(4)
P1D C1D C6D C5D -174.6(4)
P1D C7D C8D C9D -178.1(4)
P1D C7D C12D C11D 178.9(4)
P1D C13D C14D C15D -178.0(5)
P1D C13D C18D C17D 177.7(5)
P1D C19D C20D C21D -172.0(3)
P1D C19D C24D C23D 176.2(4)
C1D P1D C7D C8D 7.0(5)
C1D P1D C7D C12D -175.5(4)
C1D P1D C13D C14D -66.5(5)
C1D P1D C13D C18D 116.9(5)
C1D P1D C19D C20D 110.7(4)
C1D P1D C19D C24D -63.3(4)
C1D C2D C3D C4D -0.2(7)
C2D C1D C6D C5D 1.8(7)
C2D C3D C4D C5D -0.3(8)
C3D C4D C5D C6D 1.7(8)
C4D C5D C6D C1D -2.4(7)
C6D C1D C2D C3D -0.5(7)
C7D P1D C1D C2D 60.2(4)
C7D P1D C1D C6D -123.3(4)
C7D P1D C13D C14D 56.2(5)
C7D P1D C13D C18D -120.4(5)
C7D P1D C19D C20D -8.6(5)
C7D P1D C19D C24D 177.4(3)
C7D C8D C9D C10D -2.0(8)
C8D C7D C12D C11D -3.6(7)
C8D C9D C10D C11D -1.3(9)
C9D C10D C11D C12D 2.3(9)
C10D C11D C12D C7D 0.1(8)
C12D C7D C8D C9D 4.5(7)
C13D P1D C1D C2D -179.2(4)
C13D P1D C1D C6D -2.7(5)
C13D P1D C7D C8D -115.7(4)
C13D P1D C7D C12D 61.8(4)
C13D P1D C19D C20D -127.6(4)
C13D P1D C19D C24D 58.4(4)
C13D C14D C15D C16D 1.4(10)
C14D C13D C18D C17D 1.2(9)
C14D C15D C16D C17D -1.3(12)
C15D C16D C17D C18D 1.2(12)
C16D C17D C18D C13D -1.1(10)
C18D C13D C14D C15D -1.4(9)
C19D P1D C1D C2D -56.9(4)
C19D P1D C1D C6D 119.7(4)
C19D P1D C7D C8D 122.4(4)
C19D P1D C7D C12D -60.1(4)
C19D P1D C13D C14D 175.4(4)
C19D P1D C13D C18D -1.2(5)
C19D C20D C21D C22D -4.5(7)
C20D C19D C24D C23D 1.9(7)
C20D C21D C22D C23D 3.4(7)
C21D C22D C23D C24D 0.4(8)
C22D C23D C24D C19D -3.1(7)
C24D C19D C20D C21D 1.8(7)
P1E C1E C2E C3E -179.1(5)
P1E C1E C6E C5E 177.7(3)
P1E C7E C8E C9E -179.8(6)
P1E C7E C12E C11E 179.9(6)
P1E C13E C14E C15E -177.3(5)
P1E C13E C18E C17E 178.9(4)
P1E C19E C20E C21E -178.3(4)
P1E C19E C24E C23E 176.0(5)
C1E P1E C7E C8E 36.5(6)
C1E P1E C7E C12E -137.7(6)
C1E P1E C13E C14E -174.1(4)
C1E P1E C13E C18E 3.7(5)
C1E P1E C19E C20E 81.9(4)
C1E P1E C19E C24E -98.1(4)
C1E C2E C3E C4E 3.1(10)
C2E C1E C6E C5E 2.0(6)
C2E C3E C4E C5E -1.6(9)
C3E C4E C5E C6E 0.3(7)
C4E C5E C6E C1E -0.6(6)
C6E C1E C2E C3E -3.3(9)
C7E P1E C1E C2E 47.1(5)
C7E P1E C1E C6E -128.6(4)
C7E P1E C13E C14E 66.7(5)
C7E P1E C13E C18E -115.5(5)
C7E P1E C19E C20E -159.8(4)
C7E P1E C19E C24E 20.3(5)
C7E C8E C9E C10E -4.5(13)
C8E C7E C12E C11E 5.6(11)
C8E C9E C10E C11E 13.6(14)
C9E C10E C11E C12E -12.8(15)
C10E C11E C12E C7E 3.1(13)
C12E C7E C8E C9E -5.3(11)
C13E P1E C1E C2E -73.7(5)
C13E P1E C1E C6E 110.6(4)
C13E P1E C7E C8E 157.4(5)
C13E P1E C7E C12E -16.9(6)
C13E P1E C19E C20E -39.7(5)
C13E P1E C19E C24E 140.4(4)
C13E C14E C15E C16E -4.2(10)
C14E C13E C18E C17E -3.3(8)
C14E C15E C16E C17E 1.8(11)
C15E C16E C17E C18E -0.2(10)
C16E C17E C18E C13E 1.0(9)
C18E C13E C14E C15E 4.9(9)
C19E P1E C1E C2E 166.0(4)
C19E P1E C1E C6E -9.7(4)
C19E P1E C7E C8E -83.8(6)
C19E P1E C7E C12E 102.0(6)
C19E P1E C13E C14E -52.3(5)
C19E P1E C13E C18E 125.5(4)
C19E C20E C21E C22E 1.7(9)
C20E C19E C24E C23E -3.9(9)
C20E C21E C22E C23E -2.5(9)
C21E C22E C23E C24E 0.2(9)
C22E C23E C24E C19E 3.0(10)
C24E C19E C20E C21E 1.6(9)
P1F C1F C2F C3F 173.6(4)
P1F C1F C6F C5F -173.9(4)
P1F C7F C8F C9F 176(2)
P1F C7F C12F C11F -171(2)
P1F C7G C8G C9G -174.0(16)
P1F C7G C12G C11G 175.4(17)
P1F C13F C14F C15F -179.6(3)
P1F C13F C18F C17F -179.1(3)
P1F C19F C20F C21F 178.6(4)
P1F C19F C24F C23F 178.9(5)
C1F P1F C7F C8F 64(3)
C1F P1F C7F C12F -124(3)
C1F P1F C7G C8G 58(2)
C1F P1F C7G C12G -115.9(18)
C1F P1F C13F C14F -175.6(3)
C1F P1F C13F C18F 4.1(4)
C1F P1F C19F C20F -116.7(5)
C1F P1F C19F C24F 62.6(5)
C1F C2F C3F C4F 1.5(8)
C2F C1F C6F C5F 3.4(7)
C2F C3F C4F C5F 1.1(7)
C3F C4F C5F C6F -1.4(7)
C4F C5F C6F C1F -0.9(7)
C6F C1F C2F C3F -3.8(7)
C7F P1F C1F C2F 179.5(12)
C7F P1F C1F C6F -3.2(13)
C7F P1F C7G C8G 20(8)
C7F P1F C7G C12G -154(11)
C7F P1F C13F C14F -63.0(10)
C7F P1F C13F C18F 116.7(10)
C7F P1F C19F C20F 124.2(14)
C7F P1F C19F C24F -56.5(14)
C7F C8F C9F C10F -2(4)
C7G P1F C1F C2F 171.5(9)
C7G P1F C1F C6F -11.2(9)
C7G P1F C7F C8F -152(12)
C7G P1F C7F C12F 20(7)
C7G P1F C13F C14F -50.2(8)
C7G P1F C13F C18F 129.5(8)
C7G P1F C19F C20F 119.2(10)
C7G P1F C19F C24F -61.5(10)
C7G C8G C9G C10G -2(3)
C8F C7F C12F C11F 1(5)
C8F C9F C10F C11F -5(4)
C8G C7G C12G C11G 1(3)
C8G C9G C10G C11G 2(2)
C9F C10F C11F C12F 9(4)
C9G C10G C11G C12G 0(2)
C10F C11F C12F C7F -7(4)
C10G C11G C12G C7G -2(3)
C12F C7F C8F C9F 4(5)
C12G C7G C8G C9G 1(3)
C13F P1F C1F C2F -67.4(4)
C13F P1F C1F C6F 109.9(4)
C13F P1F C7F C8F -52(3)
C13F P1F C7F C12F 120(3)
C13F P1F C7G C8G -63.5(19)
C13F P1F C7G C12G 122.2(18)
C13F P1F C19F C20F 2.9(5)
C13F P1F C19F C24F -177.8(4)
C13F C14F C15F C16F -1.6(6)
C14F C13F C18F C17F 0.5(6)
C14F C15F C16F C17F 1.1(7)
C15F C16F C17F C18F 0.2(7)
C16F C17F C18F C13F -1.0(7)
C18F C13F C14F C15F 0.7(6)
C19F P1F C1F C2F 52.7(5)
C19F P1F C1F C6F -130.0(4)
C19F P1F C7F C8F -175(2)
C19F P1F C7F C12F -4(3)
C19F P1F C7G C8G 178.6(17)
C19F P1F C7G C12G 4(2)
C19F P1F C13F C14F 65.2(4)
C19F P1F C13F C18F -115.1(4)
C19F C20F C21F C22F 3.0(10)
C20F C19F C24F C23F -1.8(9)
C20F C21F C22F C23F -2.7(12)
C21F C22F C23F C24F 0.0(14)
C22F C23F C24F C19F 2.2(12)
C24F C19F C20F C21F -0.6(8)

loop_
_smtbx_masks_void_nr
_smtbx_masks_void_average_x
_smtbx_masks_void_average_y
_smtbx_masks_void_average_z
_smtbx_masks_void_volume
_smtbx_masks_void_count_electrons
1 -0.072 0.072 -0.476 2368.9 392.7
